data_7135278
loop_
_publ_author_name
'Sakata, Yoko'
'Nakamura, Ryosuke'
'Saito, Takuho'
'Ogoshi, Tomoki'
'Tashiro, Shohei'
'Akine, Shigehisa'

_publ_section_title
;
 Size-selective formation of metallonanobelts <i>via</i>
 tethering-template-directed self-assembly.
;
_journal_name_full 'Chemical communications (Cambridge, England)'
_journal_paper_doi 10.1039/d5cc04986e
_journal_year 2025
_chemical_formula_moiety C236H317F30N20O89.50Pd5S10
_chemical_formula_sum 'C236 H317 F30 N20 O89.5 Pd5 S10'
_chemical_formula_weight 6288.68
_chemical_name_common (C20H18N4)5Pd5(C126H204O48)(CF3SO3)10(H2O)12.5
_space_group_crystal_system monoclinic
_space_group_IT_number 14
_space_group_name_Hall '-P 2yab'
_space_group_name_H-M_alt 'P 1 21/a 1'
_atom_sites_solution_hydrogens geom
_audit_creation_method SHELXL-2014/7
_audit_update_record
;
2025-08-22 deposited with the CCDC.	2025-11-07 downloaded from the CCDC.
;
_cell_angle_alpha 90
_cell_angle_beta 92.8019(17)
_cell_angle_gamma 90
_cell_formula_units_Z 8
_cell_length_a 33.1133(10)
_cell_length_b 45.6826(14)
_cell_length_c 41.2995(12)
_cell_measurement_reflns_used 375609
_cell_measurement_temperature 90
_cell_measurement_theta_max 50.000
_cell_measurement_theta_min 3.811
_cell_volume 62399(3)
_computing_cell_refinement 'SAINT V8.37A/APEX3 (Bruker AXS Inc., 2015)'
_computing_data_collection 'Bruker Instrument Service V4.2.9 '
_computing_data_reduction 'SAINT V8.37A/APEX3 (Bruker AXS Inc., 2015)'
_computing_molecular_graphics ORTEP-3
_computing_publication_material ORTEP-3
_computing_structure_refinement 'SHELXL-2014 (Sheldrick, 2014)'
_computing_structure_solution 'SHELXT (Sheldrick, 2014)'
_diffrn_ambient_temperature 90
_diffrn_detector_area_resol_mean 10.4167
_diffrn_measured_fraction_theta_full 0.999
_diffrn_measured_fraction_theta_max 0.999
_diffrn_measurement_device_type 'Bruker D8 goniometer'
_diffrn_measurement_method 'phi and omega scans'
_diffrn_radiation_type CuK\a
_diffrn_radiation_wavelength 1.54178
_diffrn_reflns_av_R_equivalents 0.4660
_diffrn_reflns_av_unetI/netI 0.2421
_diffrn_reflns_Laue_measured_fraction_full 0.999
_diffrn_reflns_Laue_measured_fraction_max 0.999
_diffrn_reflns_limit_h_max 31
_diffrn_reflns_limit_h_min -32
_diffrn_reflns_limit_k_max 45
_diffrn_reflns_limit_k_min -45
_diffrn_reflns_limit_l_max 41
_diffrn_reflns_limit_l_min -41
_diffrn_reflns_number 375609
_diffrn_reflns_point_group_measured_fraction_full 0.999
_diffrn_reflns_point_group_measured_fraction_max 0.999
_diffrn_reflns_theta_full 50.000
_diffrn_reflns_theta_max 50.000
_diffrn_reflns_theta_min 3.811
_diffrn_source 'fine-focus rotating anode'
_exptl_absorpt_coefficient_mu 3.753
_exptl_absorpt_correction_T_max 0.7528
_exptl_absorpt_correction_T_min 0.5009
_exptl_absorpt_correction_type multi-scan
_exptl_absorpt_process_details 'SADABS-2014/5 (Sheldrick, 1996 / Bruker AXS)'
_exptl_crystal_colour 'pale yellow'
_exptl_crystal_density_diffrn 1.339
_exptl_crystal_description prismatic
_exptl_crystal_F_000 25992
_exptl_crystal_size_max 0.150
_exptl_crystal_size_mid 0.060
_exptl_crystal_size_min 0.030
_refine_diff_density_max 1.046
_refine_diff_density_min -0.620
_refine_diff_density_rms 0.138
_refine_ls_extinction_method none
_refine_ls_goodness_of_fit_ref 1.510
_refine_ls_hydrogen_treatment constr
_refine_ls_matrix_type full
_refine_ls_number_parameters 8662
_refine_ls_number_reflns 64041
_refine_ls_number_restraints 32670
_refine_ls_restrained_S_all 1.358
_refine_ls_R_factor_all 0.3901
_refine_ls_R_factor_gt 0.1751
_refine_ls_shift/su_max 0.000
_refine_ls_shift/su_mean 0.000
_refine_ls_structure_factor_coef Fsqd
_refine_ls_weighting_details 'w=1/[\s^2^(Fo^2^)+(0.1000P)^2^] where P=(Fo^2^+2Fc^2^)/3'
_refine_ls_weighting_scheme calc
_refine_ls_wR_factor_gt 0.3533
_refine_ls_wR_factor_ref 0.4434
_reflns_Friedel_coverage 0.000
_reflns_number_gt 16788
_reflns_number_total 64041
_reflns_threshold_expression 'I > 2\s(I)'
_cod_data_source_file d5cc04986e2.cif
_cod_data_source_block r6
_cod_original_sg_symbol_H-M 'P 21/a'
_cod_original_formula_sum 'C236 H317 F30 N20 O89.50 Pd5 S10'
_cod_database_code 7135278
_shelx_shelxl_version_number 2014/7
_shelx_space_group_comment
;
The symmetry employed for this shelxl refinement is uniquely defined
by the following loop, which should always be used as a source of
symmetry information in preference to the above space-group names.
They are only intended as comments.
;
_shelx_estimated_absorpt_t_min 0.603
_shelx_estimated_absorpt_t_max 0.896

loop_
_space_group_symop_operation_xyz
'x, y, z'
'-x+1/2, y+1/2, -z'
'-x, -y, -z'
'x-1/2, -y-1/2, z'

loop_
_atom_site_label
_atom_site_type_symbol
_atom_site_fract_x
_atom_site_fract_y
_atom_site_fract_z
_atom_site_U_iso_or_equiv
_atom_site_adp_type
_atom_site_occupancy
_atom_site_site_symmetry_order
_atom_site_calc_flag
_atom_site_refinement_flags_posn
_atom_site_refinement_flags_adp
_atom_site_refinement_flags_occupancy
_atom_site_disorder_assembly
_atom_site_disorder_group
Pd1 Pd 0.72313(8) 0.04862(5) 0.54083(6) 0.1344(10) Uani 1 1 d . U . . .
Pd2 Pd 0.52731(9) 0.13470(5) 0.72045(6) 0.1586(12) Uani 1 1 d . U . . .
Pd3 Pd 0.45867(9) 0.37136(6) 0.74535(7) 0.1704(12) Uani 1 1 d . U . . .
Pd4 Pd 0.65176(8) 0.42769(5) 0.54595(6) 0.1425(11) Uani 1 1 d . U . . .
Pd5 Pd 0.81274(8) 0.24847(5) 0.41424(7) 0.1522(11) Uani 1 1 d . U . . .
C1 C 0.6456(4) 0.0215(2) 0.6837(3) 0.122(3) Uani 1 1 d D U . . .
H1 H 0.6698 0.0251 0.6987 0.147 Uiso 1 1 calc R U . . .
C2 C 0.5822(4) 0.0126(2) 0.6440(3) 0.118(3) Uani 1 1 d D U . . .
H2 H 0.5580 0.0090 0.6291 0.141 Uiso 1 1 calc R U . . .
C3 C 0.6533(4) 0.0245(5) 0.6474(2) 0.113(6) Uani 1 1 d D U . . .
C4 C 0.6915(4) 0.0307(5) 0.6359(3) 0.119(6) Uani 1 1 d D U . . .
H3 H 0.7144 0.0335 0.6503 0.143 Uiso 1 1 calc R U . . .
C5 C 0.6943(4) 0.0327(6) 0.6023(3) 0.119(6) Uani 1 1 d D U . . .
C6 C 0.6614(4) 0.0302(6) 0.5820(3) 0.112(6) Uani 1 1 d D U . . .
C7 C 0.6240(4) 0.0221(5) 0.5933(3) 0.116(6) Uani 1 1 d D U . . .
H4 H 0.6014 0.0187 0.5788 0.139 Uiso 1 1 calc R U . . .
C8 C 0.6212(4) 0.0193(4) 0.6266(3) 0.104(5) Uani 1 1 d D U . . .
N1 N 0.7323(4) 0.0411(5) 0.5883(4) 0.134(5) Uani 1 1 d D U . . .
H5 H 0.7508 0.0265 0.5915 0.161 Uiso 1 1 calc R U . . .
H6 H 0.7423 0.0575 0.5983 0.161 Uiso 1 1 calc R U . . .
N2 N 0.6668(5) 0.0343(4) 0.5479(3) 0.118(5) Uani 1 1 d D U . . .
H7 H 0.6485 0.0476 0.5398 0.141 Uiso 1 1 calc R U . . .
H8 H 0.6624 0.0171 0.5373 0.141 Uiso 1 1 calc R U . . .
C9 C 0.6103(4) 0.0428(3) 0.6878(4) 0.109(5) Uani 1 1 d D U . . .
C10 C 0.6131(5) 0.0674(4) 0.7080(5) 0.131(7) Uani 1 1 d D U . . .
H9 H 0.6362 0.0706 0.7222 0.158 Uiso 1 1 calc R U . . .
C11 C 0.5807(5) 0.0871(3) 0.7068(5) 0.117(6) Uani 1 1 d D U . . .
C12 C 0.5477(4) 0.0825(3) 0.6866(5) 0.113(5) Uani 1 1 d D U . . .
C13 C 0.5453(4) 0.0582(3) 0.6660(4) 0.113(5) Uani 1 1 d D U . . .
H10 H 0.5222 0.0549 0.6520 0.136 Uiso 1 1 calc R U . . .
C14 C 0.5780(4) 0.0389(3) 0.6667(4) 0.107(5) Uani 1 1 d D U . . .
N3 N 0.5809(5) 0.1134(3) 0.7270(4) 0.142(5) Uani 1 1 d D U . . .
H11 H 0.6014 0.1254 0.7216 0.171 Uiso 1 1 calc R U . . .
H12 H 0.5850 0.1084 0.7482 0.171 Uiso 1 1 calc R U . . .
N4 N 0.5155(4) 0.1046(3) 0.6857(4) 0.126(4) Uani 1 1 d D U . . .
H13 H 0.4913 0.0958 0.6890 0.151 Uiso 1 1 calc R U . . .
H14 H 0.5138 0.1134 0.6659 0.151 Uiso 1 1 calc R U . . .
C15 C 0.6265(5) -0.0089(3) 0.6863(4) 0.125(5) Uani 1 1 d D U . . .
C16 C 0.6403(6) -0.0305(4) 0.7086(5) 0.133(7) Uani 1 1 d D U . . .
H15 H 0.6628 -0.0271 0.7232 0.160 Uiso 1 1 calc R U . . .
C17 C 0.6196(7) -0.0569(3) 0.7084(5) 0.138(8) Uani 1 1 d D U . . .
H16 H 0.6290 -0.0722 0.7223 0.166 Uiso 1 1 calc R U . . .
C18 C 0.5858(6) -0.0613(3) 0.6886(6) 0.135(8) Uani 1 1 d D U . . .
H17 H 0.5719 -0.0794 0.6893 0.162 Uiso 1 1 calc R U . . .
C19 C 0.5714(5) -0.0393(3) 0.6672(5) 0.118(6) Uani 1 1 d D U . . .
H18 H 0.5477 -0.0421 0.6536 0.141 Uiso 1 1 calc R U . . .
C20 C 0.5934(5) -0.0132(3) 0.6666(4) 0.121(5) Uani 1 1 d D U . . .
C21 C 0.4600(4) 0.2403(3) 0.8169(3) 0.129(3) Uani 1 1 d D U . . .
H19 H 0.4834 0.2421 0.8329 0.155 Uiso 1 1 calc DR U . . .
C22 C 0.3990(4) 0.2350(3) 0.7745(3) 0.131(3) Uani 1 1 d D U . . .
H20 H 0.3755 0.2331 0.7585 0.157 Uiso 1 1 calc R U . . .
C23 C 0.4657(5) 0.2178(4) 0.7896(4) 0.115(5) Uani 1 1 d D U . . .
C24 C 0.5021(5) 0.2020(4) 0.7871(5) 0.127(6) Uani 1 1 d D U . . .
H21 H 0.5254 0.2054 0.8010 0.152 Uiso 1 1 calc R U . . .
C25 C 0.5008(5) 0.1808(5) 0.7623(5) 0.125(6) Uani 1 1 d D U . . .
C26 C 0.4696(5) 0.1778(4) 0.7409(5) 0.114(6) Uani 1 1 d D U . . .
C27 C 0.4341(5) 0.1938(4) 0.7430(4) 0.124(6) Uani 1 1 d D U . . .
H22 H 0.4112 0.1909 0.7286 0.149 Uiso 1 1 calc R U . . .
C28 C 0.4346(5) 0.2145(4) 0.7678(4) 0.123(6) Uani 1 1 d D U . . .
N5 N 0.5383(4) 0.1655(4) 0.7551(5) 0.151(6) Uani 1 1 d D U . . .
H23 H 0.5489 0.1568 0.7734 0.182 Uiso 1 1 calc R U . . .
H24 H 0.5567 0.1786 0.7482 0.182 Uiso 1 1 calc R U . . .
N6 N 0.4714(5) 0.1539(4) 0.7182(4) 0.156(6) Uani 1 1 d D U . . .
H25 H 0.4658 0.1607 0.6978 0.187 Uiso 1 1 calc R U . . .
H26 H 0.4524 0.1403 0.7227 0.187 Uiso 1 1 calc R U . . .
C29 C 0.4492(5) 0.2684(3) 0.7978(4) 0.112(5) Uani 1 1 d D U . . .
C30 C 0.4714(6) 0.2946(3) 0.8012(5) 0.142(7) Uani 1 1 d D U . . .
H27 H 0.4943 0.2963 0.8158 0.171 Uiso 1 1 calc R U . . .
C31 C 0.4576(6) 0.3184(3) 0.7818(5) 0.134(6) Uani 1 1 d D U . . .
C32 C 0.4255(6) 0.3158(3) 0.7606(6) 0.140(7) Uani 1 1 d D U . . .
C33 C 0.4045(6) 0.2893(3) 0.7565(5) 0.129(6) Uani 1 1 d D U . . .
H28 H 0.3822 0.2874 0.7413 0.155 Uiso 1 1 calc R U . . .
C34 C 0.4180(5) 0.2657(3) 0.7760(4) 0.119(5) Uani 1 1 d D U . . .
N7 N 0.4794(5) 0.3465(3) 0.7820(5) 0.157(6) Uani 1 1 d D U . . .
H29 H 0.5063 0.3432 0.7802 0.188 Uiso 1 1 calc DR U . . .
H30 H 0.4761 0.3559 0.8011 0.188 Uiso 1 1 calc R U . . .
N8 N 0.4143(6) 0.3412(3) 0.7401(5) 0.159(6) Uani 1 1 d D U . . .
H31 H 0.3905 0.3489 0.7462 0.191 Uiso 1 1 calc DR U . . .
H32 H 0.4111 0.3357 0.7190 0.191 Uiso 1 1 calc R U . . .
C35 C 0.4200(4) 0.2304(5) 0.8312(3) 0.137(6) Uani 1 1 d D U . . .
C36 C 0.4157(5) 0.2265(5) 0.8649(3) 0.154(8) Uani 1 1 d D U . . .
H33 H 0.4369 0.2307 0.8806 0.185 Uiso 1 1 calc DR U . . .
C37 C 0.3784(6) 0.2161(6) 0.8734(4) 0.151(9) Uani 1 1 d D U . . .
H34 H 0.3755 0.2092 0.8948 0.182 Uiso 1 1 calc R U . . .
C38 C 0.3457(6) 0.2154(7) 0.8521(5) 0.163(9) Uani 1 1 d D U . . .
H35 H 0.3199 0.2111 0.8599 0.196 Uiso 1 1 calc R U . . .
C39 C 0.3495(5) 0.2209(6) 0.8185(4) 0.150(8) Uani 1 1 d D U . . .
H36 H 0.3271 0.2200 0.8032 0.180 Uiso 1 1 calc R U . . .
C40 C 0.3890(5) 0.2280(5) 0.8097(3) 0.141(6) Uani 1 1 d D U . . .
C41 C 0.5612(4) 0.4783(3) 0.6772(3) 0.121(3) Uani 1 1 d D U . . .
H37 H 0.5848 0.4803 0.6932 0.145 Uiso 1 1 calc R U . . .
C42 C 0.4993(4) 0.4723(3) 0.6354(3) 0.123(3) Uani 1 1 d D U . . .
H38 H 0.4757 0.4704 0.6194 0.148 Uiso 1 1 calc R U . . .
C43 C 0.5298(5) 0.4550(4) 0.6859(4) 0.124(6) Uani 1 1 d D U . . .
C44 C 0.5339(6) 0.4387(5) 0.7149(4) 0.142(8) Uani 1 1 d D U . . .
H39 H 0.5563 0.4408 0.7300 0.170 Uiso 1 1 calc R U . . .
C45 C 0.5020(6) 0.4190(5) 0.7197(5) 0.129(7) Uani 1 1 d D U . . .
C46 C 0.4695(5) 0.4169(5) 0.6994(4) 0.122(6) Uani 1 1 d D U . . .
C47 C 0.4665(5) 0.4321(4) 0.6701(4) 0.125(6) Uani 1 1 d D U . . .
H40 H 0.4446 0.4292 0.6546 0.150 Uiso 1 1 calc R U . . .
C48 C 0.4976(5) 0.4517(4) 0.6650(4) 0.111(5) Uani 1 1 d D U . . .
N9 N 0.5035(6) 0.4002(5) 0.7486(4) 0.169(7) Uani 1 1 d D U . . .
H41 H 0.5013 0.4113 0.7667 0.202 Uiso 1 1 calc R U . . .
H42 H 0.5276 0.3906 0.7502 0.202 Uiso 1 1 calc R U . . .
N10 N 0.4408(5) 0.3942(4) 0.7061(5) 0.158(6) Uani 1 1 d D U . . .
H43 H 0.4381 0.3819 0.6887 0.190 Uiso 1 1 calc R U . . .
H44 H 0.4162 0.4024 0.7091 0.190 Uiso 1 1 calc R U . . .
C49 C 0.5721(4) 0.4688(5) 0.6428(3) 0.119(6) Uani 1 1 d D U . . .
C50 C 0.6119(4) 0.4617(5) 0.6353(4) 0.122(6) Uani 1 1 d D U . . .
H45 H 0.6339 0.4631 0.6509 0.146 Uiso 1 1 calc R U . . .
C51 C 0.6172(4) 0.4525(6) 0.6032(4) 0.133(7) Uani 1 1 d D U . . .
C52 C 0.5855(4) 0.4501(6) 0.5817(4) 0.124(7) Uani 1 1 d D U . . .
C53 C 0.5457(4) 0.4558(5) 0.5899(3) 0.117(6) Uani 1 1 d D U . . .
H46 H 0.5235 0.4535 0.5747 0.141 Uiso 1 1 calc R U . . .
C54 C 0.5404(4) 0.4650(5) 0.6217(3) 0.120(6) Uani 1 1 d D U . . .
N11 N 0.6568(4) 0.4425(4) 0.5933(4) 0.139(5) Uani 1 1 d D U . . .
H47 H 0.6660 0.4277 0.6066 0.167 Uiso 1 1 calc DR U . . .
H48 H 0.6749 0.4575 0.5949 0.167 Uiso 1 1 calc R U . . .
N12 N 0.5933(5) 0.4401(4) 0.5486(3) 0.132(5) Uani 1 1 d D U . . .
H49 H 0.5878 0.4549 0.5342 0.159 Uiso 1 1 calc R U . . .
H50 H 0.5768 0.4248 0.5431 0.159 Uiso 1 1 calc R U . . .
C55 C 0.5362(5) 0.5064(3) 0.6713(4) 0.122(5) Uani 1 1 d D U . . .
C56 C 0.5467(6) 0.5332(3) 0.6872(5) 0.128(6) Uani 1 1 d D U . . .
H51 H 0.5689 0.5349 0.7025 0.154 Uiso 1 1 calc R U . . .
C57 C 0.5218(7) 0.5566(3) 0.6784(6) 0.139(8) Uani 1 1 d D U . . .
H52 H 0.5288 0.5756 0.6860 0.166 Uiso 1 1 calc R U . . .
C58 C 0.4876(7) 0.5530(4) 0.6591(6) 0.152(9) Uani 1 1 d D U . . .
H53 H 0.4686 0.5685 0.6574 0.183 Uiso 1 1 calc R U . . .
C59 C 0.4793(6) 0.5269(4) 0.6414(5) 0.140(7) Uani 1 1 d D U . . .
H54 H 0.4586 0.5255 0.6248 0.168 Uiso 1 1 calc R U . . .
C60 C 0.5045(5) 0.5031(3) 0.6505(4) 0.118(5) Uani 1 1 d D U . . .
C61 C 0.8040(4) 0.3904(3) 0.4525(3) 0.121(3) Uani 1 1 d D U . . .
H55 H 0.8280 0.3921 0.4681 0.146 Uiso 1 1 calc R U . . .
C62 C 0.7414(4) 0.3856(3) 0.4118(3) 0.117(3) Uani 1 1 d D U . . .
H56 H 0.7175 0.3840 0.3961 0.141 Uiso 1 1 calc R U . . .
C63 C 0.7628(4) 0.3958(5) 0.4675(3) 0.109(5) Uani 1 1 d D U . . .
C64 C 0.7591(4) 0.4037(5) 0.5003(3) 0.108(6) Uani 1 1 d D U . . .
H57 H 0.7818 0.4055 0.5151 0.130 Uiso 1 1 calc R U . . .
C65 C 0.7194(4) 0.4089(6) 0.5095(3) 0.109(6) Uani 1 1 d D U . . .
C66 C 0.6878(4) 0.4079(6) 0.4882(4) 0.116(6) Uani 1 1 d D U . . .
C67 C 0.6915(4) 0.3998(5) 0.4559(3) 0.103(5) Uani 1 1 d D U . . .
H58 H 0.6687 0.3983 0.4412 0.124 Uiso 1 1 calc R U . . .
C68 C 0.7306(4) 0.3941(4) 0.4466(3) 0.104(5) Uani 1 1 d D U . . .
N13 N 0.7121(5) 0.4180(4) 0.5430(3) 0.137(5) Uani 1 1 d D U . . .
H59 H 0.7274 0.4339 0.5484 0.164 Uiso 1 1 calc R U . . .
H60 H 0.7192 0.4032 0.5570 0.164 Uiso 1 1 calc DR U . . .
N14 N 0.6482(4) 0.4133(5) 0.5002(4) 0.138(6) Uani 1 1 d D U . . .
H61 H 0.6335 0.3965 0.4991 0.165 Uiso 1 1 calc R U . . .
H62 H 0.6351 0.4269 0.4874 0.165 Uiso 1 1 calc R U . . .
C69 C 0.7981(5) 0.3599(3) 0.4369(4) 0.107(5) Uani 1 1 d D U . . .
C70 C 0.8248(5) 0.3365(3) 0.4438(5) 0.117(6) Uani 1 1 d D U . . .
H63 H 0.8479 0.3386 0.4581 0.140 Uiso 1 1 calc DR U . . .
C71 C 0.8152(6) 0.3097(3) 0.4284(5) 0.113(5) Uani 1 1 d D U . . .
C72 C 0.7832(5) 0.3072(3) 0.4070(5) 0.107(5) Uani 1 1 d D U . . .
C73 C 0.7567(5) 0.3306(3) 0.4006(5) 0.114(5) Uani 1 1 d D U . . .
H64 H 0.7334 0.3285 0.3864 0.137 Uiso 1 1 calc R U . . .
C74 C 0.7660(5) 0.3572(3) 0.4160(4) 0.105(5) Uani 1 1 d D U . . .
N15 N 0.8387(5) 0.2832(3) 0.4364(5) 0.146(5) Uani 1 1 d D U . . .
H65 H 0.8399 0.2804 0.4582 0.175 Uiso 1 1 calc R U . . .
H66 H 0.8644 0.2854 0.4299 0.175 Uiso 1 1 calc R U . . .
N16 N 0.7747(5) 0.2780(3) 0.3930(4) 0.126(4) Uani 1 1 d D U . . .
H67 H 0.7781 0.2784 0.3713 0.151 Uiso 1 1 calc R U . . .
H68 H 0.7487 0.2728 0.3963 0.151 Uiso 1 1 calc R U . . .
C75 C 0.8046(5) 0.4112(4) 0.4232(4) 0.123(6) Uani 1 1 d D U . . .
C76 C 0.8367(6) 0.4313(5) 0.4190(5) 0.139(7) Uani 1 1 d D U . . .
H69 H 0.8596 0.4326 0.4337 0.166 Uiso 1 1 calc DR U . . .
C77 C 0.8318(7) 0.4488(5) 0.3916(6) 0.156(10) Uani 1 1 d D U . . .
H70 H 0.8511 0.4637 0.3882 0.187 Uiso 1 1 calc R U . . .
C78 C 0.8003(7) 0.4454(5) 0.3695(5) 0.135(8) Uani 1 1 d D U . . .
H71 H 0.8001 0.4567 0.3501 0.162 Uiso 1 1 calc R U . . .
C79 C 0.7679(6) 0.4257(4) 0.3741(4) 0.126(7) Uani 1 1 d D U . . .
H72 H 0.7450 0.4243 0.3594 0.151 Uiso 1 1 calc R U . . .
C80 C 0.7727(5) 0.4087(3) 0.4024(4) 0.112(5) Uani 1 1 d D U . . .
C81 C 0.8584(4) 0.1086(3) 0.4456(3) 0.125(3) Uani 1 1 d D U . . .
H73 H 0.8820 0.1109 0.4614 0.149 Uiso 1 1 calc R U . . .
C82 C 0.7959(4) 0.1028(3) 0.4043(3) 0.120(3) Uani 1 1 d D U . . .
H74 H 0.7724 0.1003 0.3885 0.144 Uiso 1 1 calc DR U . . .
C83 C 0.8415(5) 0.1374(3) 0.4308(4) 0.116(5) Uani 1 1 d D U . . .
C84 C 0.8568(6) 0.1650(3) 0.4403(5) 0.128(6) Uani 1 1 d D U . . .
H75 H 0.8785 0.1672 0.4561 0.153 Uiso 1 1 calc R U . . .
C85 C 0.8378(6) 0.1891(3) 0.4249(6) 0.126(6) Uani 1 1 d D U . . .
C86 C 0.8062(6) 0.1860(3) 0.4037(5) 0.118(6) Uani 1 1 d D U . . .
C87 C 0.7903(5) 0.1589(3) 0.3952(4) 0.107(5) Uani 1 1 d D U . . .
H76 H 0.7679 0.1569 0.3801 0.128 Uiso 1 1 calc R U . . .
C88 C 0.8091(5) 0.1348(3) 0.4100(4) 0.112(5) Uani 1 1 d D U . . .
N17 N 0.8489(6) 0.2191(3) 0.4347(5) 0.151(5) Uani 1 1 d D U . . .
H77 H 0.8747 0.2228 0.4293 0.181 Uiso 1 1 calc R U . . .
H78 H 0.8480 0.2207 0.4566 0.181 Uiso 1 1 calc DR U . . .
N18 N 0.7870(5) 0.2128(3) 0.3922(4) 0.131(4) Uani 1 1 d D U . . .
H79 H 0.7603 0.2122 0.3963 0.158 Uiso 1 1 calc R U . . .
H80 H 0.7892 0.2143 0.3704 0.158 Uiso 1 1 calc R U . . .
C89 C 0.8208(4) 0.0943(4) 0.4595(3) 0.117(6) Uani 1 1 d D U . . .
C90 C 0.8209(4) 0.0833(5) 0.4912(4) 0.112(6) Uani 1 1 d D U . . .
H81 H 0.8445 0.0833 0.5052 0.135 Uiso 1 1 calc R U . . .
C91 C 0.7836(5) 0.0723(5) 0.5011(3) 0.102(6) Uani 1 1 d D U . . .
C92 C 0.7512(5) 0.0696(6) 0.4804(4) 0.110(6) Uani 1 1 d D U . . .
C93 C 0.7524(4) 0.0791(5) 0.4482(4) 0.110(6) Uani 1 1 d D U . . .
H82 H 0.7296 0.0773 0.4334 0.132 Uiso 1 1 calc R U . . .
C94 C 0.7885(5) 0.0915(4) 0.4388(3) 0.110(5) Uani 1 1 d D U . . .
N19 N 0.7798(5) 0.0614(4) 0.5343(3) 0.127(5) Uani 1 1 d D U . . .
H83 H 0.7869 0.0757 0.5487 0.152 Uiso 1 1 calc R U . . .
H84 H 0.7970 0.0460 0.5379 0.152 Uiso 1 1 calc R U . . .
N20 N 0.7132(4) 0.0579(4) 0.4927(4) 0.124(5) Uani 1 1 d D U . . .
H85 H 0.7058 0.0413 0.4817 0.149 Uiso 1 1 calc R U . . .
H86 H 0.6930 0.0713 0.4899 0.149 Uiso 1 1 calc R U . . .
C95 C 0.8664(5) 0.0894(4) 0.4158(4) 0.139(6) Uani 1 1 d D U . . .
C96 C 0.9042(5) 0.0755(5) 0.4122(5) 0.149(8) Uani 1 1 d D U . . .
H87 H 0.9266 0.0780 0.4272 0.178 Uiso 1 1 calc DR U . . .
C97 C 0.9058(6) 0.0579(6) 0.3849(6) 0.154(9) Uani 1 1 d D U . . .
H88 H 0.9303 0.0480 0.3808 0.185 Uiso 1 1 calc R U . . .
C98 C 0.8734(7) 0.0545(6) 0.3638(5) 0.156(9) Uani 1 1 d D U . . .
H89 H 0.8762 0.0424 0.3454 0.188 Uiso 1 1 calc R U . . .
C99 C 0.8356(6) 0.0680(5) 0.3680(5) 0.151(8) Uani 1 1 d D U . . .
H90 H 0.8128 0.0648 0.3536 0.181 Uiso 1 1 calc R U . . .
C100 C 0.8346(5) 0.0866(4) 0.3951(4) 0.135(6) Uani 1 1 d D U . . .
Pd6 Pd 0.73856(7) -0.03077(5) 0.05258(6) 0.1379(11) Uani 1 1 d . U . . .
Pd7 Pd 0.51967(7) 0.04877(5) 0.21829(6) 0.1315(10) Uani 1 1 d . U . . .
Pd8 Pd 0.45117(10) 0.28439(6) 0.23188(8) 0.1872(14) Uani 1 1 d . U . . .
Pd9 Pd 0.65680(9) 0.34715(5) 0.04511(7) 0.1647(12) Uani 1 1 d . U . . .
Pd10 Pd 0.83185(8) 0.16667(5) -0.07323(6) 0.1472(11) Uani 1 1 d . U . . .
C101 C 0.6432(4) -0.0626(3) 0.1874(3) 0.120(3) Uani 1 1 d D U . . .
H91 H 0.6654 -0.0596 0.2044 0.144 Uiso 1 1 calc R U . . .
C102 C 0.5854(4) -0.0702(3) 0.1423(3) 0.113(3) Uani 1 1 d D U . . .
H92 H 0.5631 -0.0733 0.1254 0.136 Uiso 1 1 calc R U . . .
C103 C 0.6557(4) -0.0588(5) 0.1521(3) 0.116(6) Uani 1 1 d D U . . .
C104 C 0.6956(4) -0.0514(5) 0.1446(3) 0.118(6) Uani 1 1 d D U . . .
H93 H 0.7167 -0.0492 0.1608 0.142 Uiso 1 1 calc R U . . .
C105 C 0.7017(4) -0.0476(6) 0.1115(3) 0.104(6) Uani 1 1 d D U . . .
C106 C 0.6728(4) -0.0521(6) 0.0885(3) 0.110(6) Uani 1 1 d D U . . .
C107 C 0.6332(4) -0.0591(5) 0.0959(3) 0.109(6) Uani 1 1 d D U . . .
H94 H 0.6122 -0.0610 0.0796 0.131 Uiso 1 1 calc R U . . .
C108 C 0.6267(4) -0.0631(4) 0.1286(3) 0.106(5) Uani 1 1 d D U . . .
N21 N 0.7418(4) -0.0391(4) 0.1013(4) 0.131(5) Uani 1 1 d D U . . .
H95 H 0.7598 -0.0537 0.1058 0.157 Uiso 1 1 calc R U . . .
H96 H 0.7504 -0.0228 0.1123 0.157 Uiso 1 1 calc R U . . .
N22 N 0.6827(5) -0.0460(5) 0.0556(3) 0.133(5) Uani 1 1 d D U . . .
H97 H 0.6650 -0.0325 0.0470 0.160 Uiso 1 1 calc R U . . .
H98 H 0.6800 -0.0626 0.0437 0.160 Uiso 1 1 calc R U . . .
C109 C 0.6073(4) -0.0412(3) 0.1891(4) 0.110(5) Uani 1 1 d D U . . .
C110 C 0.6076(5) -0.0170(4) 0.2104(4) 0.114(5) Uani 1 1 d D U . . .
H99 H 0.6293 -0.0137 0.2258 0.136 Uiso 1 1 calc R U . . .
C111 C 0.5739(5) 0.0018(4) 0.2075(5) 0.114(6) Uani 1 1 d D U . . .
C112 C 0.5439(5) -0.0029(4) 0.1849(5) 0.108(5) Uani 1 1 d D U . . .
C113 C 0.5443(4) -0.0264(3) 0.1633(4) 0.103(5) Uani 1 1 d D U . . .
H100 H 0.5226 -0.0300 0.1480 0.124 Uiso 1 1 calc R U . . .
C114 C 0.5783(5) -0.0445(3) 0.1655(4) 0.110(5) Uani 1 1 d D U . . .
N23 N 0.5716(5) 0.0287(3) 0.2272(4) 0.137(5) Uani 1 1 d D U . . .
H101 H 0.5923 0.0409 0.2225 0.165 Uiso 1 1 calc R U . . .
H102 H 0.5743 0.0240 0.2486 0.165 Uiso 1 1 calc R U . . .
N24 N 0.5090(4) 0.0171(3) 0.1841(4) 0.114(4) Uani 1 1 d D U . . .
H103 H 0.4861 0.0071 0.1883 0.137 Uiso 1 1 calc R U . . .
H104 H 0.5056 0.0254 0.1641 0.137 Uiso 1 1 calc R U . . .
C115 C 0.6233(5) -0.0931(3) 0.1872(4) 0.123(5) Uani 1 1 d D U . . .
C116 C 0.6365(6) -0.1152(4) 0.2094(5) 0.138(7) Uani 1 1 d D U . . .
H105 H 0.6584 -0.1126 0.2249 0.165 Uiso 1 1 calc R U . . .
C117 C 0.6146(7) -0.1411(4) 0.2067(6) 0.142(8) Uani 1 1 d D U . . .
H106 H 0.6199 -0.1561 0.2222 0.171 Uiso 1 1 calc R U . . .
C118 C 0.5858(8) -0.1456(4) 0.1826(6) 0.149(9) Uani 1 1 d D U . . .
H107 H 0.5741 -0.1645 0.1804 0.179 Uiso 1 1 calc R U . . .
C119 C 0.5725(7) -0.1234(4) 0.1607(5) 0.139(7) Uani 1 1 d D U . . .
H108 H 0.5512 -0.1262 0.1448 0.166 Uiso 1 1 calc R U . . .
C120 C 0.5938(5) -0.0968(3) 0.1646(4) 0.115(5) Uani 1 1 d D U . . .
C121 C 0.4461(4) 0.1560(3) 0.3079(3) 0.129(3) Uani 1 1 d D U . . .
H109 H 0.4684 0.1584 0.3249 0.155 Uiso 1 1 calc R U . . .
C122 C 0.3877(4) 0.1495(3) 0.2630(3) 0.132(3) Uani 1 1 d D U . . .
H110 H 0.3653 0.1471 0.2461 0.159 Uiso 1 1 calc R U . . .
C123 C 0.4538(5) 0.1327(4) 0.2818(4) 0.116(5) Uani 1 1 d D U . . .
C124 C 0.4902(5) 0.1166(4) 0.2811(4) 0.118(6) Uani 1 1 d D U . . .
H111 H 0.5115 0.1190 0.2972 0.141 Uiso 1 1 calc R U . . .
C125 C 0.4931(5) 0.0969(4) 0.2552(5) 0.115(6) Uani 1 1 d D U . . .
C126 C 0.4619(5) 0.0915(4) 0.2344(4) 0.106(5) Uani 1 1 d D U . . .
C127 C 0.4270(5) 0.1086(4) 0.2339(4) 0.118(6) Uani 1 1 d D U . . .
H112 H 0.4063 0.1066 0.2173 0.141 Uiso 1 1 calc R U . . .
C128 C 0.4239(5) 0.1288(4) 0.2590(4) 0.113(5) Uani 1 1 d D U . . .
N25 N 0.5295(4) 0.0787(4) 0.2522(4) 0.125(5) Uani 1 1 d D U . . .
H113 H 0.5360 0.0699 0.2715 0.150 Uiso 1 1 calc R U . . .
H114 H 0.5506 0.0903 0.2470 0.150 Uiso 1 1 calc R U . . .
N26 N 0.4681(5) 0.0697(4) 0.2097(4) 0.133(5) Uani 1 1 d D U . . .
H115 H 0.4683 0.0786 0.1899 0.159 Uiso 1 1 calc R U . . .
H116 H 0.4473 0.0567 0.2092 0.159 Uiso 1 1 calc R U . . .
C129 C 0.4359(5) 0.1836(3) 0.2877(4) 0.119(5) Uani 1 1 d D U . . .
C130 C 0.4563(6) 0.2103(3) 0.2926(4) 0.125(6) Uani 1 1 d D U . . .
H117 H 0.4765 0.2129 0.3095 0.149 Uiso 1 1 calc R U . . .
C131 C 0.4449(7) 0.2331(3) 0.2711(5) 0.136(7) Uani 1 1 d D U . . .
C132 C 0.4143(7) 0.2300(4) 0.2485(6) 0.149(7) Uani 1 1 d D U . . .
C133 C 0.3934(6) 0.2035(3) 0.2446(5) 0.134(6) Uani 1 1 d D U . . .
H118 H 0.3715 0.2014 0.2290 0.161 Uiso 1 1 calc R U . . .
C134 C 0.4063(5) 0.1803(3) 0.2646(4) 0.120(5) Uani 1 1 d D U . . .
N27 N 0.4675(6) 0.2608(4) 0.2712(5) 0.173(7) Uani 1 1 d D U . . .
H119 H 0.4945 0.2570 0.2714 0.208 Uiso 1 1 calc R U . . .
H120 H 0.4625 0.2711 0.2894 0.208 Uiso 1 1 calc R U . . .
N28 N 0.4063(7) 0.2542(4) 0.2252(5) 0.192(8) Uani 1 1 d D U . . .
H121 H 0.3819 0.2625 0.2287 0.230 Uiso 1 1 calc R U . . .
H122 H 0.4057 0.2473 0.2046 0.230 Uiso 1 1 calc R U . . .
C135 C 0.4049(4) 0.1470(5) 0.3206(4) 0.141(6) Uani 1 1 d D U . . .
C136 C 0.4000(6) 0.1413(7) 0.3541(4) 0.171(8) Uani 1 1 d D U . . .
H123 H 0.4214 0.1431 0.3701 0.205 Uiso 1 1 calc R U . . .
C137 C 0.3612(7) 0.1330(8) 0.3612(4) 0.178(10) Uani 1 1 d D U . . .
H124 H 0.3555 0.1298 0.3832 0.213 Uiso 1 1 calc R U . . .
C138 C 0.3310(6) 0.1293(7) 0.3381(5) 0.169(9) Uani 1 1 d D U . . .
H125 H 0.3051 0.1233 0.3447 0.203 Uiso 1 1 calc R U . . .
C139 C 0.3364(5) 0.1339(6) 0.3047(5) 0.168(8) Uani 1 1 d D U . . .
H126 H 0.3157 0.1304 0.2884 0.202 Uiso 1 1 calc R U . . .
C140 C 0.3752(5) 0.1440(5) 0.2980(3) 0.137(6) Uani 1 1 d D U . . .
C141 C 0.5579(4) 0.3947(3) 0.1721(3) 0.133(3) Uani 1 1 d D U . . .
H127 H 0.5805 0.3960 0.1891 0.159 Uiso 1 1 calc R U . . .
C142 C 0.4985(4) 0.3906(3) 0.1280(3) 0.129(3) Uani 1 1 d D U . . .
H128 H 0.4759 0.3894 0.1111 0.155 Uiso 1 1 calc R U . . .
C143 C 0.5254(5) 0.3716(4) 0.1788(4) 0.119(6) Uani 1 1 d D U . . .
C144 C 0.5284(5) 0.3533(4) 0.2064(4) 0.129(6) Uani 1 1 d D U . . .
H129 H 0.5505 0.3542 0.2219 0.155 Uiso 1 1 calc R U . . .
C145 C 0.4961(6) 0.3336(5) 0.2091(5) 0.133(7) Uani 1 1 d D U . . .
C146 C 0.4672(6) 0.3303(5) 0.1858(5) 0.129(7) Uani 1 1 d D U . . .
C147 C 0.4641(5) 0.3486(4) 0.1589(4) 0.127(6) Uani 1 1 d D U . . .
H130 H 0.4423 0.3471 0.1430 0.152 Uiso 1 1 calc R U . . .
C148 C 0.4948(5) 0.3692(4) 0.1565(4) 0.125(6) Uani 1 1 d D U . . .
N29 N 0.4972(6) 0.3128(4) 0.2363(4) 0.154(6) Uani 1 1 d D U . . .
H131 H 0.4958 0.3228 0.2553 0.185 Uiso 1 1 calc R U . . .
H132 H 0.5210 0.3029 0.2368 0.185 Uiso 1 1 calc R U . . .
N30 N 0.4377(5) 0.3075(4) 0.1903(4) 0.160(6) Uani 1 1 d D U . . .
H133 H 0.4371 0.2951 0.1731 0.192 Uiso 1 1 calc DR U . . .
H134 H 0.4127 0.3156 0.1914 0.192 Uiso 1 1 calc R U . . .
C149 C 0.5709(4) 0.3864(5) 0.1380(3) 0.125(6) Uani 1 1 d D U . . .
C150 C 0.6114(4) 0.3809(6) 0.1310(4) 0.132(7) Uani 1 1 d D U . . .
H135 H 0.6331 0.3842 0.1465 0.158 Uiso 1 1 calc R U . . .
C151 C 0.6179(4) 0.3704(6) 0.0995(4) 0.131(6) Uani 1 1 d D U . . .
C152 C 0.5874(5) 0.3677(6) 0.0769(4) 0.132(7) Uani 1 1 d D U . . .
C153 C 0.5476(4) 0.3754(6) 0.0835(3) 0.133(7) Uani 1 1 d D U . . .
H136 H 0.5264 0.3747 0.0672 0.160 Uiso 1 1 calc R U . . .
C154 C 0.5406(4) 0.3842(5) 0.1153(3) 0.124(6) Uani 1 1 d D U . . .
N31 N 0.6590(4) 0.3636(5) 0.0897(4) 0.169(6) Uani 1 1 d D U . . .
H137 H 0.6707 0.3504 0.1038 0.203 Uiso 1 1 calc R U . . .
H138 H 0.6743 0.3801 0.0904 0.203 Uiso 1 1 calc R U . . .
N32 N 0.5974(5) 0.3597(5) 0.0436(3) 0.159(6) Uani 1 1 d D U . . .
H139 H 0.5935 0.3752 0.0301 0.191 Uiso 1 1 calc R U . . .
H140 H 0.5813 0.3447 0.0362 0.191 Uiso 1 1 calc R U . . .
C155 C 0.5333(5) 0.4230(3) 0.1668(4) 0.140(6) Uani 1 1 d D U . . .
C156 C 0.5417(7) 0.4483(4) 0.1858(5) 0.152(7) Uani 1 1 d D U . . .
H141 H 0.5630 0.4492 0.2021 0.182 Uiso 1 1 calc R U . . .
C157 C 0.5162(8) 0.4716(4) 0.1785(6) 0.157(9) Uani 1 1 d D U . . .
H142 H 0.5210 0.4898 0.1892 0.188 Uiso 1 1 calc R U . . .
C158 C 0.4844(7) 0.4694(4) 0.1564(6) 0.150(8) Uani 1 1 d D U . . .
H143 H 0.4674 0.4859 0.1530 0.181 Uiso 1 1 calc R U . . .
C159 C 0.4754(6) 0.4438(4) 0.1383(6) 0.156(8) Uani 1 1 d D U . . .
H144 H 0.4529 0.4422 0.1233 0.187 Uiso 1 1 calc R U . . .
C160 C 0.5030(5) 0.4207(3) 0.1447(4) 0.136(6) Uani 1 1 d D U . . .
C161 C 0.8150(4) 0.3091(3) -0.0407(3) 0.130(3) Uani 1 1 d D U . . .
H145 H 0.8378 0.3117 -0.0243 0.156 Uiso 1 1 calc R U . . .
C162 C 0.7544(4) 0.3019(3) -0.0841(3) 0.130(3) Uani 1 1 d D U . . .
H146 H 0.7316 0.2993 -0.1006 0.156 Uiso 1 1 calc R U . . .
C163 C 0.7724(4) 0.3142(5) -0.0281(3) 0.119(6) Uani 1 1 d D U . . .
C164 C 0.7668(4) 0.3231(5) 0.0041(4) 0.121(6) Uani 1 1 d D U . . .
H147 H 0.7884 0.3252 0.0199 0.145 Uiso 1 1 calc R U . . .
C165 C 0.7262(4) 0.3288(6) 0.0107(4) 0.119(6) Uani 1 1 d D U . . .
C166 C 0.6958(4) 0.3255(6) -0.0113(4) 0.118(6) Uani 1 1 d D U . . .
C167 C 0.7016(4) 0.3170(5) -0.0431(4) 0.116(6) Uani 1 1 d D U . . .
H148 H 0.6799 0.3152 -0.0588 0.139 Uiso 1 1 calc R U . . .
C168 C 0.7415(4) 0.3114(5) -0.0503(3) 0.113(5) Uani 1 1 d D U . . .
N33 N 0.7155(5) 0.3365(5) 0.0437(3) 0.160(6) Uani 1 1 d D U . . .
H149 H 0.7309 0.3520 0.0508 0.192 Uiso 1 1 calc R U . . .
H150 H 0.7209 0.3212 0.0572 0.192 Uiso 1 1 calc R U . . .
N34 N 0.6554(4) 0.3320(5) -0.0016(4) 0.146(5) Uani 1 1 d D U . . .
H151 H 0.6400 0.3155 -0.0032 0.175 Uiso 1 1 calc R U . . .
H152 H 0.6440 0.3457 -0.0151 0.175 Uiso 1 1 calc R U . . .
C169 C 0.8110(5) 0.2782(3) -0.0555(4) 0.118(5) Uani 1 1 d D U . . .
C170 C 0.8371(5) 0.2552(3) -0.0458(5) 0.118(5) Uani 1 1 d D U . . .
H153 H 0.8587 0.2580 -0.0301 0.142 Uiso 1 1 calc R U . . .
C171 C 0.8294(6) 0.2278(3) -0.0605(5) 0.118(5) Uani 1 1 d D U . . .
C172 C 0.7979(6) 0.2239(3) -0.0820(5) 0.118(5) Uani 1 1 d D U . . .
C173 C 0.7727(5) 0.2471(3) -0.0920(4) 0.118(5) Uani 1 1 d D U . . .
H154 H 0.7514 0.2445 -0.1080 0.141 Uiso 1 1 calc R U . . .
C174 C 0.7802(5) 0.2742(3) -0.0773(4) 0.122(5) Uani 1 1 d D U . . .
N35 N 0.8533(5) 0.2019(3) -0.0509(4) 0.132(4) Uani 1 1 d D U . . .
H155 H 0.8526 0.1993 -0.0291 0.159 Uiso 1 1 calc R U . . .
H156 H 0.8795 0.2046 -0.0559 0.159 Uiso 1 1 calc R U . . .
N36 N 0.7909(5) 0.1941(3) -0.0954(4) 0.142(5) Uani 1 1 d D U . . .
H157 H 0.7940 0.1942 -0.1172 0.171 Uiso 1 1 calc R U . . .
H158 H 0.7654 0.1881 -0.0917 0.171 Uiso 1 1 calc R U . . .
C175 C 0.8159(5) 0.3292(4) -0.0706(4) 0.133(6) Uani 1 1 d D U . . .
C176 C 0.8487(6) 0.3488(5) -0.0750(5) 0.166(8) Uani 1 1 d D U . . .
H159 H 0.8704 0.3511 -0.0593 0.199 Uiso 1 1 calc R U . . .
C177 C 0.8464(7) 0.3643(5) -0.1038(6) 0.162(9) Uani 1 1 d D U . . .
H160 H 0.8668 0.3783 -0.1077 0.194 Uiso 1 1 calc R U . . .
C178 C 0.8158(7) 0.3603(5) -0.1266(5) 0.151(9) Uani 1 1 d D U . . .
H161 H 0.8162 0.3711 -0.1462 0.182 Uiso 1 1 calc R U . . .
C179 C 0.7837(6) 0.3405(5) -0.1224(4) 0.154(8) Uani 1 1 d D U . . .
H162 H 0.7622 0.3378 -0.1383 0.185 Uiso 1 1 calc R U . . .
C180 C 0.7859(5) 0.3252(4) -0.0927(4) 0.140(6) Uani 1 1 d D U . . .
C181 C 0.8823(4) 0.0289(3) -0.0352(3) 0.114(3) Uani 1 1 d D U . . .
H163 H 0.9047 0.0320 -0.0184 0.137 Uiso 1 1 calc R U . . .
C182 C 0.8231(4) 0.0215(3) -0.0794(3) 0.112(3) Uani 1 1 d D U . . .
H164 H 0.8009 0.0184 -0.0963 0.134 Uiso 1 1 calc DR U . . .
C183 C 0.8659(5) 0.0570(3) -0.0518(4) 0.104(5) Uani 1 1 d D U . . .
C184 C 0.8794(6) 0.0853(3) -0.0427(5) 0.122(6) Uani 1 1 d D U . . .
H165 H 0.9003 0.0883 -0.0265 0.147 Uiso 1 1 calc R U . . .
C185 C 0.8599(6) 0.1086(3) -0.0591(5) 0.117(5) Uani 1 1 d D U . . .
C186 C 0.8287(6) 0.1048(3) -0.0804(5) 0.117(5) Uani 1 1 d D U . . .
C187 C 0.8170(5) 0.0770(3) -0.0906(4) 0.113(5) Uani 1 1 d D U . . .
H166 H 0.7969 0.0741 -0.1075 0.135 Uiso 1 1 calc R U . . .
C188 C 0.8362(5) 0.0536(3) -0.0748(4) 0.116(5) Uani 1 1 d D U . . .
N37 N 0.8712(6) 0.1389(3) -0.0514(5) 0.141(5) Uani 1 1 d D U . . .
H167 H 0.8965 0.1426 -0.0581 0.169 Uiso 1 1 calc R U . . .
H168 H 0.8715 0.1416 -0.0295 0.169 Uiso 1 1 calc R U . . .
N38 N 0.8118(6) 0.1311(3) -0.0957(5) 0.159(6) Uani 1 1 d D U . . .
H169 H 0.7844 0.1304 -0.0953 0.190 Uiso 1 1 calc R U . . .
H170 H 0.8186 0.1317 -0.1167 0.190 Uiso 1 1 calc R U . . .
C189 C 0.8437(4) 0.0145(4) -0.0228(3) 0.097(5) Uani 1 1 d D U . . .
C190 C 0.8403(4) 0.0060(5) 0.0097(3) 0.102(6) Uani 1 1 d D U . . .
H171 H 0.8618 0.0086 0.0256 0.122 Uiso 1 1 calc R U . . .
C191 C 0.8030(5) -0.0066(6) 0.0174(3) 0.113(6) Uani 1 1 d D U . . .
C192 C 0.7726(5) -0.0101(6) -0.0052(4) 0.110(6) Uani 1 1 d D U . . .
C193 C 0.7766(4) -0.0019(5) -0.0376(3) 0.113(6) Uani 1 1 d D U . . .
H172 H 0.7556 -0.0051 -0.0537 0.135 Uiso 1 1 calc R U . . .
C194 C 0.8131(4) 0.0113(4) -0.0451(3) 0.105(5) Uani 1 1 d D U . . .
N39 N 0.7955(5) -0.0152(5) 0.0508(3) 0.131(5) Uani 1 1 d D U . . .
H173 H 0.7988 0.0005 0.0642 0.157 Uiso 1 1 calc R U . . .
H174 H 0.8135 -0.0293 0.0576 0.157 Uiso 1 1 calc R U . . .
N40 N 0.7340(4) -0.0222(5) 0.0053(4) 0.133(5) Uani 1 1 d D U . . .
H175 H 0.7279 -0.0389 -0.0059 0.160 Uiso 1 1 calc R U . . .
H176 H 0.7138 -0.0090 0.0011 0.160 Uiso 1 1 calc R U . . .
C195 C 0.8926(5) 0.0089(4) -0.0637(4) 0.125(6) Uani 1 1 d D U . . .
C196 C 0.9311(5) -0.0048(5) -0.0649(5) 0.150(8) Uani 1 1 d D U . . .
H177 H 0.9524 -0.0016 -0.0491 0.180 Uiso 1 1 calc R U . . .
C197 C 0.9348(6) -0.0234(6) -0.0911(6) 0.156(9) Uani 1 1 d D U . . .
H178 H 0.9598 -0.0333 -0.0935 0.187 Uiso 1 1 calc R U . . .
C198 C 0.9043(7) -0.0280(6) -0.1137(6) 0.158(10) Uani 1 1 d D U . . .
H179 H 0.9083 -0.0414 -0.1307 0.189 Uiso 1 1 calc R U . . .
C199 C 0.8665(6) -0.0135(5) -0.1128(5) 0.139(7) Uani 1 1 d D U . . .
H180 H 0.8455 -0.0161 -0.1291 0.167 Uiso 1 1 calc R U . . .
C200 C 0.8627(4) 0.0050(4) -0.0859(4) 0.131(6) Uani 1 1 d D U . . .
C201 C 0.7373(6) 0.1565(4) 0.5109(4) 0.127(7) Uani 1 1 d D U . . .
C202 C 0.6957(6) 0.1582(4) 0.5146(4) 0.136(8) Uani 1 1 d D U . . .
C203 C 0.6794(4) 0.1434(4) 0.5402(4) 0.147(8) Uani 1 1 d D U . . .
H181 H 0.6510 0.1433 0.5422 0.176 Uiso 1 1 calc R U . . .
C204 C 0.7036(5) 0.1291(5) 0.5628(4) 0.132(8) Uani 1 1 d D U . . .
C205 C 0.7452(4) 0.1273(5) 0.5593(5) 0.134(8) Uani 1 1 d D U . . .
C206 C 0.7612(5) 0.1410(5) 0.5325(5) 0.140(8) Uani 1 1 d D U . . .
H182 H 0.7894 0.1394 0.5293 0.168 Uiso 1 1 calc R U . . .
C207 C 0.6849(7) 0.1110(5) 0.5894(5) 0.146(7) Uani 1 1 d D U . . .
H183 H 0.7067 0.1046 0.6051 0.175 Uiso 1 1 calc R U . . .
H184 H 0.6724 0.0932 0.5795 0.175 Uiso 1 1 calc R U . . .
C208 C 0.6524(6) 0.1280(4) 0.6078(5) 0.125(8) Uani 1 1 d D U . . .
C209 C 0.6619(5) 0.1536(5) 0.6251(4) 0.128(8) Uani 1 1 d D U . . .
C210 C 0.6304(6) 0.1678(4) 0.6393(5) 0.143(8) Uani 1 1 d D U . . .
H185 H 0.6361 0.1853 0.6511 0.171 Uiso 1 1 calc R U . . .
C211 C 0.5919(5) 0.1580(5) 0.6370(6) 0.133(7) Uani 1 1 d D U . . .
C212 C 0.5819(6) 0.1324(5) 0.6203(6) 0.135(8) Uani 1 1 d D U . . .
C213 C 0.6137(7) 0.1185(4) 0.6052(5) 0.131(8) Uani 1 1 d D U . . .
H186 H 0.6078 0.1015 0.5926 0.157 Uiso 1 1 calc R U . . .
C214 C 0.5577(6) 0.1757(5) 0.6516(6) 0.147(7) Uani 1 1 d D U . . .
H187 H 0.5693 0.1868 0.6704 0.177 Uiso 1 1 calc R U . . .
H188 H 0.5378 0.1617 0.6599 0.177 Uiso 1 1 calc R U . . .
C215 C 0.5348(6) 0.1977(5) 0.6280(6) 0.146(8) Uani 1 1 d D U . . .
C216 C 0.5211(6) 0.2250(5) 0.6383(5) 0.163(9) Uani 1 1 d D U . . .
C217 C 0.5040(6) 0.2437(4) 0.6154(5) 0.166(9) Uani 1 1 d D U . . .
H189 H 0.4939 0.2620 0.6223 0.200 Uiso 1 1 calc R U . . .
C218 C 0.5012(9) 0.2372(5) 0.5835(5) 0.167(8) Uani 1 1 d D U . . .
C219 C 0.5137(8) 0.2100(5) 0.5723(5) 0.154(8) Uani 1 1 d D U . . .
C220 C 0.5326(7) 0.1915(4) 0.5957(6) 0.151(8) Uani 1 1 d D U . . .
H190 H 0.5445 0.1739 0.5886 0.181 Uiso 1 1 calc DR U . . .
C221 C 0.4832(8) 0.2595(5) 0.5588(6) 0.167(7) Uani 1 1 d D U . . .
H191 H 0.4583 0.2684 0.5667 0.201 Uiso 1 1 calc R U . . .
H192 H 0.4769 0.2501 0.5375 0.201 Uiso 1 1 calc R U . . .
C222 C 0.5195(6) 0.2841(5) 0.5562(6) 0.183(9) Uani 1 1 d D U . . .
C223 C 0.5497(7) 0.2821(4) 0.5337(5) 0.185(10) Uani 1 1 d D U . . .
C224 C 0.5797(6) 0.3030(5) 0.5348(5) 0.170(9) Uani 1 1 d D U . . .
H193 H 0.5994 0.3025 0.5188 0.204 Uiso 1 1 calc DR U . . .
C225 C 0.5823(7) 0.3241(5) 0.5576(6) 0.185(10) Uani 1 1 d D U . . .
C226 C 0.5502(8) 0.3288(6) 0.5777(7) 0.194(10) Uani 1 1 d D U . . .
C227 C 0.5213(7) 0.3064(6) 0.5779(6) 0.185(10) Uani 1 1 d D U . . .
H194 H 0.5019 0.3069 0.5940 0.222 Uiso 1 1 calc R U . . .
C228 C 0.6165(7) 0.3468(5) 0.5576(7) 0.172(8) Uani 1 1 d D U . . .
H195 H 0.6252 0.3517 0.5802 0.207 Uiso 1 1 calc DR U . . .
H196 H 0.6066 0.3649 0.5467 0.207 Uiso 1 1 calc R U . . .
C229 C 0.6547(6) 0.3339(5) 0.5388(6) 0.169(8) Uani 1 1 d D U . . .
C230 C 0.6569(6) 0.3360(4) 0.5051(6) 0.159(9) Uani 1 1 d D U . . .
C231 C 0.6904(6) 0.3241(4) 0.4914(4) 0.141(8) Uani 1 1 d D U . . .
H197 H 0.6921 0.3250 0.4686 0.170 Uiso 1 1 calc R U . . .
C232 C 0.7207(6) 0.3112(6) 0.5091(5) 0.148(8) Uani 1 1 d D U . . .
C233 C 0.7185(8) 0.3074(7) 0.5425(5) 0.171(9) Uani 1 1 d D U . . .
C234 C 0.6860(8) 0.3216(6) 0.5565(5) 0.182(10) Uani 1 1 d D U . . .
H198 H 0.6859 0.3227 0.5794 0.219 Uiso 1 1 calc R U . . .
C235 C 0.7576(6) 0.2988(6) 0.4926(6) 0.151(7) Uani 1 1 d D U . . .
H199 H 0.7596 0.3086 0.4713 0.182 Uiso 1 1 calc R U . . .
H200 H 0.7822 0.3039 0.5059 0.182 Uiso 1 1 calc R U . . .
C236 C 0.7572(7) 0.2659(4) 0.4872(6) 0.130(7) Uani 1 1 d D U . . .
C237 C 0.7307(6) 0.2517(5) 0.4651(5) 0.131(7) Uani 1 1 d D U . . .
C238 C 0.7320(6) 0.2215(5) 0.4637(4) 0.137(7) Uani 1 1 d D U . . .
H201 H 0.7141 0.2116 0.4487 0.164 Uiso 1 1 calc R U . . .
C239 C 0.7578(6) 0.2055(4) 0.4829(5) 0.121(6) Uani 1 1 d D U . . .
C240 C 0.7843(8) 0.2189(5) 0.5054(6) 0.155(8) Uani 1 1 d D U . . .
C241 C 0.7834(7) 0.2496(5) 0.5059(6) 0.144(7) Uani 1 1 d D U . . .
H202 H 0.8021 0.2595 0.5202 0.172 Uiso 1 1 calc R U . . .
C242 C 0.7563(8) 0.1718(4) 0.4818(6) 0.149(7) Uani 1 1 d D U . . .
H203 H 0.7843 0.1645 0.4803 0.179 Uiso 1 1 calc R U . . .
H204 H 0.7409 0.1659 0.4617 0.179 Uiso 1 1 calc R U . . .
O1A O 0.6754(8) 0.1755(5) 0.4905(5) 0.216(9) Uani 0.5 1 d D U P A 1
C243 C 0.6377(8) 0.1633(6) 0.4811(7) 0.349(16) Uani 0.5 1 d D U P A 1
H205 H 0.6178 0.1791 0.4763 0.419 Uiso 0.5 1 calc R U P A 1
H206 H 0.6277 0.1513 0.4990 0.419 Uiso 0.5 1 calc R U P A 1
C244 C 0.6424(15) 0.1442(8) 0.4508(10) 0.37(2) Uani 0.5 1 d D U P A 1
H207 H 0.6678 0.1328 0.4528 0.445 Uiso 0.5 1 calc R U P A 1
H208 H 0.6194 0.1305 0.4478 0.445 Uiso 0.5 1 calc R U P A 1
O2A O 0.6432(15) 0.1644(13) 0.4241(7) 0.39(2) Uani 0.5 1 d D U P A 1
C245 C 0.677(2) 0.1589(13) 0.4043(14) 0.41(2) Uani 0.5 1 d D U P A 1
H209 H 0.7027 0.1618 0.4174 0.492 Uiso 0.5 1 calc R U P A 1
H210 H 0.6766 0.1729 0.3860 0.492 Uiso 0.5 1 calc R U P A 1
C246 C 0.6754(15) 0.1280(11) 0.3914(18) 0.40(3) Uani 0.5 1 d D U P A 1
H211 H 0.6760 0.1139 0.4097 0.484 Uiso 0.5 1 calc R U P A 1
H212 H 0.6499 0.1250 0.3783 0.484 Uiso 0.5 1 calc R U P A 1
O3A O 0.7091(13) 0.1229(12) 0.3719(13) 0.48(2) Uani 0.5 1 d D U P A 1
C247 C 0.7043(14) 0.0965(10) 0.3533(13) 0.47(2) Uani 0.5 1 d D U P A 1
H213 H 0.6769 0.0884 0.3553 0.561 Uiso 0.5 1 calc R U P A 1
H214 H 0.7244 0.0817 0.3610 0.561 Uiso 0.5 1 calc DR U P A 1
C248 C 0.7107(18) 0.1045(17) 0.3192(12) 0.47(2) Uani 0.5 1 d D U P A 1
H215 H 0.7097 0.0863 0.3062 0.559 Uiso 0.5 1 calc R U P A 1
H216 H 0.6877 0.1168 0.3114 0.559 Uiso 0.5 1 calc R U P A 1
O4A O 0.7451(15) 0.1187(18) 0.3128(13) 0.45(3) Uani 0.5 1 d D U P A 1
C249 C 0.742(3) 0.138(2) 0.285(2) 0.45(4) Uani 0.5 1 d D U P A 1
H217 H 0.7680 0.1474 0.2819 0.680 Uiso 0.5 1 calc R U P A 1
H218 H 0.7340 0.1264 0.2655 0.680 Uiso 0.5 1 calc R U P A 1
H219 H 0.7213 0.1529 0.2882 0.680 Uiso 0.5 1 calc R U P A 1
O1B O 0.6754(8) 0.1755(5) 0.4905(5) 0.216(9) Uani 0.5 1 d D U P A 2
C501 C 0.6377(8) 0.1633(6) 0.4811(7) 0.349(16) Uani 0.5 1 d D U P A 2
H220 H 0.6166 0.1707 0.4953 0.419 Uiso 0.5 1 calc R U P A 2
H221 H 0.6388 0.1417 0.4831 0.419 Uiso 0.5 1 calc R U P A 2
C502 C 0.6274(11) 0.1722(8) 0.4456(7) 0.39(2) Uani 0.5 1 d D U P A 2
H222 H 0.6255 0.1937 0.4437 0.464 Uiso 0.5 1 calc DR U P A 2
H223 H 0.6486 0.1652 0.4314 0.464 Uiso 0.5 1 calc R U P A 2
O2B O 0.5892(12) 0.1589(10) 0.4363(11) 0.41(2) Uani 0.5 1 d D U P A 2
C503 C 0.5745(16) 0.1681(11) 0.4044(10) 0.409(19) Uani 0.5 1 d D U P A 2
H224 H 0.5464 0.1612 0.4002 0.491 Uiso 0.5 1 calc R U P A 2
H225 H 0.5915 0.1595 0.3878 0.491 Uiso 0.5 1 calc R U P A 2
C504 C 0.5758(17) 0.2011(11) 0.4022(11) 0.47(2) Uani 0.5 1 d D U P A 2
H226 H 0.6043 0.2078 0.4035 0.560 Uiso 0.5 1 calc R U P A 2
H227 H 0.5633 0.2076 0.3812 0.560 Uiso 0.5 1 calc R U P A 2
O3B O 0.5547(19) 0.2138(9) 0.4280(9) 0.51(2) Uani 0.5 1 d D U P A 2
C505 C 0.5238(14) 0.2336(11) 0.4159(10) 0.47(2) Uani 0.5 1 d D U P A 2
H228 H 0.5066 0.2399 0.4336 0.563 Uiso 0.5 1 calc R U P A 2
H229 H 0.5064 0.2241 0.3987 0.563 Uiso 0.5 1 calc R U P A 2
C506 C 0.5456(15) 0.2589(10) 0.4027(16) 0.47(3) Uani 0.5 1 d D U P A 2
H230 H 0.5636 0.2669 0.4203 0.569 Uiso 0.5 1 calc R U P A 2
H231 H 0.5630 0.2515 0.3857 0.569 Uiso 0.5 1 calc DR U P A 2
O4B O 0.5233(18) 0.2811(13) 0.3900(18) 0.50(3) Uani 0.5 1 d D U P A 2
C507 C 0.545(3) 0.3037(17) 0.373(3) 0.47(4) Uani 0.5 1 d D U P A 2
H232 H 0.5262 0.3187 0.3651 0.703 Uiso 0.5 1 calc R U P A 2
H233 H 0.5652 0.3127 0.3885 0.703 Uiso 0.5 1 calc R U P A 2
H234 H 0.5590 0.2950 0.3552 0.703 Uiso 0.5 1 calc R U P A 2
O5 O 0.7680(5) 0.1083(4) 0.5785(5) 0.148(7) Uani 1 1 d D U . . .
C250 C 0.7870(9) 0.1226(4) 0.6052(6) 0.206(14) Uani 1 1 d D U . . .
H235 H 0.7664 0.1318 0.6186 0.247 Uiso 1 1 calc R U . . .
H236 H 0.8052 0.1381 0.5978 0.247 Uiso 1 1 calc R U . . .
C251 C 0.8113(6) 0.0999(7) 0.6254(6) 0.215(14) Uani 1 1 d D U . . .
H237 H 0.8318 0.0905 0.6122 0.258 Uiso 1 1 calc R U . . .
H238 H 0.8253 0.1093 0.6444 0.258 Uiso 1 1 calc R U . . .
O6 O 0.7832(5) 0.0786(4) 0.6358(6) 0.222(10) Uani 1 1 d D U . . .
C252 C 0.8007(8) 0.0603(4) 0.6608(4) 0.231(13) Uani 1 1 d D U . . .
H239 H 0.7791 0.0507 0.6727 0.277 Uiso 1 1 calc R U . . .
H240 H 0.8172 0.0723 0.6765 0.277 Uiso 1 1 calc DR U . . .
C253 C 0.8270(6) 0.0374(4) 0.6458(7) 0.196(12) Uani 1 1 d D U . . .
H241 H 0.8470 0.0470 0.6323 0.235 Uiso 1 1 calc R U . . .
H242 H 0.8418 0.0262 0.6631 0.235 Uiso 1 1 calc R U . . .
O7 O 0.8024(5) 0.0182(5) 0.6264(6) 0.221(11) Uani 1 1 d D U . . .
C254 C 0.8258(6) -0.0040(6) 0.6121(6) 0.203(12) Uani 1 1 d D U . . .
H243 H 0.8383 -0.0168 0.6292 0.244 Uiso 1 1 calc R U . . .
H244 H 0.8476 0.0049 0.5999 0.244 Uiso 1 1 calc R U . . .
C255 C 0.7984(9) -0.0217(4) 0.5899(5) 0.215(13) Uani 1 1 d D U . . .
H245 H 0.8129 -0.0396 0.5835 0.259 Uiso 1 1 calc R U . . .
H246 H 0.7746 -0.0278 0.6017 0.259 Uiso 1 1 calc R U . . .
O8 O 0.7856(7) -0.0069(4) 0.5626(6) 0.192(9) Uani 1 1 d D U . . .
C256 C 0.7611(10) -0.0236(6) 0.5400(7) 0.231(16) Uani 1 1 d D U . . .
H247 H 0.7532 -0.0114 0.5212 0.346 Uiso 1 1 calc R U . . .
H248 H 0.7764 -0.0406 0.5328 0.346 Uiso 1 1 calc R U . . .
H249 H 0.7368 -0.0303 0.5504 0.346 Uiso 1 1 calc R U . . .
O9A O 0.7014(6) 0.1647(5) 0.6282(5) 0.186(8) Uani 0.5 1 d D U P B 1
C257 C 0.7165(17) 0.1879(8) 0.6478(15) 0.268(19) Uani 0.5 1 d D U P B 1
H250 H 0.7007 0.1896 0.6674 0.321 Uiso 0.5 1 calc R U P B 1
H251 H 0.7143 0.2066 0.6357 0.321 Uiso 0.5 1 calc R U P B 1
C258 C 0.7612(15) 0.1814(12) 0.6574(15) 0.269(19) Uani 0.5 1 d D U P B 1
H252 H 0.7766 0.1777 0.6378 0.323 Uiso 0.5 1 calc R U P B 1
H253 H 0.7736 0.1981 0.6694 0.323 Uiso 0.5 1 calc R U P B 1
O10A O 0.7613(13) 0.1557(12) 0.6775(12) 0.38(2) Uani 0.5 1 d D U P B 1
C259 C 0.7994(12) 0.1510(18) 0.6952(12) 0.38(3) Uani 0.5 1 d D U P B 1
H254 H 0.8121 0.1701 0.7007 0.460 Uiso 0.5 1 calc R U P B 1
H255 H 0.8179 0.1400 0.6815 0.460 Uiso 0.5 1 calc R U P B 1
C260 C 0.7932(14) 0.1340(16) 0.7260(14) 0.38(2) Uani 0.5 1 d D U P B 1
H256 H 0.7753 0.1452 0.7399 0.460 Uiso 0.5 1 calc R U P B 1
H257 H 0.7799 0.1151 0.7205 0.460 Uiso 0.5 1 calc R U P B 1
O11A O 0.8309(15) 0.1287(13) 0.7431(9) 0.35(2) Uani 0.5 1 d D U P B 1
C261 C 0.8308(15) 0.1390(12) 0.7760(10) 0.37(2) Uani 0.5 1 d D U P B 1
H258 H 0.8027 0.1413 0.7829 0.443 Uiso 0.5 1 calc R U P B 1
H259 H 0.8446 0.1582 0.7781 0.443 Uiso 0.5 1 calc R U P B 1
C262 C 0.853(2) 0.1166(11) 0.7958(10) 0.40(3) Uani 0.5 1 d D U P B 1
H260 H 0.8387 0.0976 0.7921 0.478 Uiso 0.5 1 calc R U P B 1
H261 H 0.8801 0.1146 0.7878 0.478 Uiso 0.5 1 calc R U P B 1
O12A O 0.8562(17) 0.1212(17) 0.8282(9) 0.41(2) Uani 0.5 1 d D U P B 1
C263 C 0.8974(19) 0.1211(13) 0.8420(13) 0.24(2) Uani 0.5 1 d D U P B 1
H262 H 0.8971 0.1246 0.8654 0.360 Uiso 0.5 1 calc R U P B 1
H263 H 0.9099 0.1021 0.8380 0.360 Uiso 0.5 1 calc R U P B 1
H264 H 0.9129 0.1366 0.8319 0.360 Uiso 0.5 1 calc R U P B 1
O9B O 0.7014(6) 0.1647(5) 0.6282(5) 0.186(8) Uani 0.5 1 d D U P B 2
C508 C 0.7108(16) 0.1945(5) 0.6330(13) 0.259(19) Uani 0.5 1 d D U P B 2
H265 H 0.6928 0.2031 0.6490 0.311 Uiso 0.5 1 calc R U P B 2
H266 H 0.7068 0.2054 0.6124 0.311 Uiso 0.5 1 calc DR U P B 2
C509 C 0.7552(15) 0.1968(11) 0.6456(11) 0.263(19) Uani 0.5 1 d D U P B 2
H267 H 0.7721 0.1822 0.6349 0.316 Uiso 0.5 1 calc R U P B 2
H268 H 0.7661 0.2166 0.6417 0.316 Uiso 0.5 1 calc R U P B 2
O10B O 0.7544(14) 0.1910(11) 0.6798(10) 0.37(2) Uani 0.5 1 d D U P B 2
C510 C 0.7931(14) 0.1814(15) 0.6938(16) 0.37(3) Uani 0.5 1 d D U P B 2
H269 H 0.8071 0.1981 0.7048 0.443 Uiso 0.5 1 calc R U P B 2
H270 H 0.8102 0.1743 0.6764 0.443 Uiso 0.5 1 calc R U P B 2
C511 C 0.7867(16) 0.1572(12) 0.7178(16) 0.41(2) Uani 0.5 1 d D U P B 2
H271 H 0.7702 0.1646 0.7353 0.488 Uiso 0.5 1 calc R U P B 2
H272 H 0.7717 0.1410 0.7068 0.488 Uiso 0.5 1 calc R U P B 2
O11B O 0.824(2) 0.1462(9) 0.7315(14) 0.39(2) Uani 0.5 1 d D U P B 2
C512 C 0.838(2) 0.1221(14) 0.7129(11) 0.37(3) Uani 0.5 1 d D U P B 2
H273 H 0.8608 0.1283 0.6997 0.443 Uiso 0.5 1 calc R U P B 2
H274 H 0.8161 0.1146 0.6981 0.443 Uiso 0.5 1 calc R U P B 2
C513 C 0.8518(17) 0.0990(7) 0.7360(10) 0.38(3) Uani 0.5 1 d D U P B 2
H275 H 0.8723 0.1076 0.7514 0.451 Uiso 0.5 1 calc R U P B 2
H276 H 0.8284 0.0931 0.7485 0.451 Uiso 0.5 1 calc R U P B 2
O12B O 0.8678(13) 0.0746(10) 0.7231(10) 0.31(2) Uani 0.5 1 d D U P B 2
C514 C 0.892(2) 0.0563(13) 0.7452(12) 0.29(3) Uani 0.5 1 d D U P B 2
H277 H 0.9017 0.0393 0.7335 0.434 Uiso 0.5 1 calc R U P B 2
H278 H 0.9146 0.0675 0.7546 0.434 Uiso 0.5 1 calc R U P B 2
H279 H 0.8748 0.0495 0.7626 0.434 Uiso 0.5 1 calc R U P B 2
O13 O 0.5419(6) 0.1238(4) 0.6197(5) 0.164(8) Uani 1 1 d D U . . .
C264 C 0.5308(6) 0.1054(6) 0.5935(6) 0.190(13) Uani 1 1 d D U . . .
H280 H 0.5432 0.0858 0.5968 0.228 Uiso 1 1 calc R U . . .
H281 H 0.5404 0.1137 0.5731 0.228 Uiso 1 1 calc R U . . .
C265 C 0.4845(7) 0.1026(7) 0.5911(5) 0.207(12) Uani 1 1 d D U . . .
H282 H 0.4718 0.1221 0.5878 0.249 Uiso 1 1 calc R U . . .
H283 H 0.4758 0.0898 0.5728 0.249 Uiso 1 1 calc R U . . .
O14 O 0.4729(6) 0.0900(6) 0.6214(5) 0.236(12) Uani 1 1 d D U . . .
C266 C 0.4293(6) 0.0876(8) 0.6222(6) 0.227(13) Uani 1 1 d D U . . .
H284 H 0.4183 0.0790 0.6016 0.272 Uiso 1 1 calc R U . . .
H285 H 0.4174 0.1073 0.6244 0.272 Uiso 1 1 calc R U . . .
C267 C 0.4183(9) 0.0687(7) 0.6503(6) 0.243(14) Uani 1 1 d D U . . .
H286 H 0.3886 0.0660 0.6498 0.291 Uiso 1 1 calc R U . . .
H287 H 0.4309 0.0492 0.6483 0.291 Uiso 1 1 calc R U . . .
O15 O 0.4316(8) 0.0817(5) 0.6803(5) 0.266(12) Uani 1 1 d D U . . .
C268 C 0.4164(10) 0.0652(8) 0.7070(6) 0.296(16) Uani 1 1 d D U . . .
H288 H 0.4077 0.0454 0.6997 0.355 Uiso 1 1 calc R U . . .
H289 H 0.3931 0.0753 0.7162 0.355 Uiso 1 1 calc R U . . .
C269 C 0.4506(13) 0.0632(6) 0.7313(7) 0.301(17) Uani 1 1 d D U . . .
H290 H 0.4449 0.0474 0.7467 0.361 Uiso 1 1 calc R U . . .
H291 H 0.4752 0.0576 0.7200 0.361 Uiso 1 1 calc R U . . .
O16 O 0.4586(8) 0.0880(6) 0.7482(7) 0.272(12) Uani 1 1 d D U . . .
C270 C 0.4875(14) 0.0844(10) 0.7754(10) 0.37(3) Uani 1 1 d D U . . .
H292 H 0.4916 0.1032 0.7864 0.561 Uiso 1 1 calc R U . . .
H293 H 0.4771 0.0701 0.7906 0.561 Uiso 1 1 calc R U . . .
H294 H 0.5132 0.0774 0.7676 0.561 Uiso 1 1 calc R U . . .
O17 O 0.5261(9) 0.2301(6) 0.6700(7) 0.266(13) Uani 1 1 d D U . . .
C271 C 0.5012(11) 0.2518(9) 0.6826(11) 0.40(2) Uani 1 1 d D U . . .
H295 H 0.4724 0.2465 0.6787 0.482 Uiso 1 1 calc R U . . .
H296 H 0.5060 0.2708 0.6718 0.482 Uiso 1 1 calc R U . . .
C272 C 0.5115(12) 0.2543(10) 0.7193(9) 0.42(2) Uani 1 1 d D U . . .
H297 H 0.4925 0.2679 0.7294 0.508 Uiso 1 1 calc R U . . .
H298 H 0.5094 0.2349 0.7297 0.508 Uiso 1 1 calc R U . . .
O18 O 0.5521(11) 0.2653(10) 0.7231(10) 0.60(2) Uani 1 1 d D U . . .
C273 C 0.5554(16) 0.2883(9) 0.7473(8) 0.62(2) Uani 1 1 d D U . . .
H299 H 0.5822 0.2872 0.7591 0.744 Uiso 1 1 calc DR U . . .
H300 H 0.5343 0.2856 0.7632 0.744 Uiso 1 1 calc R U . . .
C274 C 0.5505(14) 0.3177(10) 0.7310(8) 0.64(2) Uani 1 1 d D U . . .
H301 H 0.5722 0.3205 0.7157 0.770 Uiso 1 1 calc R U . . .
H302 H 0.5242 0.3184 0.7185 0.770 Uiso 1 1 calc R U . . .
O19 O 0.5521(9) 0.3408(9) 0.7543(10) 0.67(2) Uani 1 1 d D U . . .
C275 C 0.5927(9) 0.3450(10) 0.7674(15) 0.66(2) Uani 1 1 d D U . . .
H303 H 0.6108 0.3506 0.7501 0.795 Uiso 1 1 calc R U . . .
H304 H 0.6031 0.3267 0.7777 0.795 Uiso 1 1 calc DR U . . .
C276 C 0.5906(12) 0.3686(10) 0.7917(13) 0.64(3) Uani 1 1 d D U . . .
H305 H 0.6183 0.3722 0.8009 0.769 Uiso 1 1 calc DR U . . .
H306 H 0.5817 0.3867 0.7802 0.769 Uiso 1 1 calc R U . . .
O20 O 0.566(2) 0.3642(10) 0.8165(10) 0.66(3) Uani 1 1 d D U . . .
C277 C 0.560(2) 0.3903(12) 0.8358(15) 0.52(3) Uani 1 1 d D U . . .
H307 H 0.5423 0.3858 0.8533 0.787 Uiso 1 1 calc R U . . .
H308 H 0.5863 0.3972 0.8451 0.787 Uiso 1 1 calc R U . . .
H309 H 0.5479 0.4057 0.8220 0.787 Uiso 1 1 calc R U . . .
O21A O 0.5075(8) 0.1994(7) 0.5397(6) 0.286(12) Uani 0.5 1 d D U P C 1
C278 C 0.5290(12) 0.1757(10) 0.5271(14) 0.254(19) Uani 0.5 1 d D U P C 1
H310 H 0.5246 0.1578 0.5400 0.305 Uiso 0.5 1 calc R U P C 1
H311 H 0.5583 0.1801 0.5278 0.305 Uiso 0.5 1 calc R U P C 1
C279 C 0.5129(13) 0.1713(12) 0.4918(11) 0.248(19) Uani 0.5 1 d D U P C 1
H312 H 0.5126 0.1902 0.4799 0.298 Uiso 0.5 1 calc R U P C 1
H313 H 0.5302 0.1573 0.4805 0.298 Uiso 0.5 1 calc R U P C 1
O22A O 0.4725(10) 0.1600(10) 0.4934(10) 0.251(19) Uani 0.5 1 d D U P C 1
C280 C 0.4651(10) 0.1367(11) 0.4701(12) 0.30(2) Uani 0.5 1 d D U P C 1
H314 H 0.4793 0.1187 0.4777 0.364 Uiso 0.5 1 calc R U P C 1
H315 H 0.4758 0.1423 0.4490 0.364 Uiso 0.5 1 calc R U P C 1
C281 C 0.4204(9) 0.1308(11) 0.4658(10) 0.306(19) Uani 0.5 1 d D U P C 1
H316 H 0.4063 0.1488 0.4584 0.367 Uiso 0.5 1 calc R U P C 1
H317 H 0.4156 0.1156 0.4490 0.367 Uiso 0.5 1 calc R U P C 1
O23A O 0.4042(12) 0.1211(8) 0.4954(13) 0.293(19) Uani 0.5 1 d D U P C 1
C282 C 0.4037(19) 0.1446(12) 0.5185(12) 0.32(2) Uani 0.5 1 d D U P C 1
H318 H 0.3894 0.1619 0.5090 0.390 Uiso 0.5 1 calc R U P C 1
H319 H 0.4315 0.1504 0.5255 0.390 Uiso 0.5 1 calc R U P C 1
C283 C 0.3819(15) 0.1329(15) 0.5461(10) 0.34(2) Uani 0.5 1 d D U P C 1
H320 H 0.3948 0.1143 0.5531 0.409 Uiso 0.5 1 calc R U P C 1
H321 H 0.3851 0.1468 0.5644 0.409 Uiso 0.5 1 calc R U P C 1
O24A O 0.3420(15) 0.1280(15) 0.5400(13) 0.34(3) Uani 0.5 1 d D U P C 1
C284 C 0.3156(19) 0.143(2) 0.561(2) 0.39(4) Uani 0.5 1 d D U P C 1
H322 H 0.2874 0.1384 0.5553 0.581 Uiso 0.5 1 calc R U P C 1
H323 H 0.3219 0.1369 0.5838 0.581 Uiso 0.5 1 calc R U P C 1
H324 H 0.3198 0.1643 0.5596 0.581 Uiso 0.5 1 calc R U P C 1
O21B O 0.5075(8) 0.1994(7) 0.5397(6) 0.286(12) Uani 0.5 1 d D U P C 2
C515 C 0.5055(12) 0.1699(8) 0.5297(13) 0.36(2) Uani 0.5 1 d D U P C 2
H325 H 0.5160 0.1570 0.5474 0.427 Uiso 0.5 1 calc DR U P C 2
H326 H 0.5223 0.1670 0.5107 0.427 Uiso 0.5 1 calc R U P C 2
C516 C 0.4611(12) 0.1622(10) 0.521(2) 0.46(3) Uani 0.5 1 d D U P C 2
H327 H 0.4441 0.1658 0.5392 0.552 Uiso 0.5 1 calc R U P C 2
H328 H 0.4509 0.1745 0.5022 0.552 Uiso 0.5 1 calc R U P C 2
O22B O 0.4599(19) 0.1318(9) 0.5117(15) 0.45(2) Uani 0.5 1 d D U P C 2
C517 C 0.432(3) 0.1259(9) 0.4846(19) 0.48(3) Uani 0.5 1 d D U P C 2
H329 H 0.4413 0.1354 0.4648 0.576 Uiso 0.5 1 calc R U P C 2
H330 H 0.4049 0.1341 0.4890 0.576 Uiso 0.5 1 calc R U P C 2
C518 C 0.428(3) 0.0933(9) 0.4794(18) 0.50(2) Uani 0.5 1 d D U P C 2
H331 H 0.4557 0.0850 0.4767 0.603 Uiso 0.5 1 calc R U P C 2
H332 H 0.4173 0.0841 0.4988 0.603 Uiso 0.5 1 calc R U P C 2
O23B O 0.4029(13) 0.0866(12) 0.4515(13) 0.50(2) Uani 0.5 1 d D U P C 2
C519 C 0.4267(18) 0.0753(14) 0.4260(16) 0.51(2) Uani 0.5 1 d D U P C 2
H333 H 0.4494 0.0887 0.4219 0.607 Uiso 0.5 1 calc R U P C 2
H334 H 0.4099 0.0730 0.4057 0.607 Uiso 0.5 1 calc R U P C 2
C520 C 0.442(2) 0.0465(13) 0.4375(11) 0.49(3) Uani 0.5 1 d D U P C 2
H335 H 0.4573 0.0495 0.4585 0.588 Uiso 0.5 1 calc R U P C 2
H336 H 0.4187 0.0338 0.4415 0.588 Uiso 0.5 1 calc R U P C 2
O24B O 0.466(2) 0.0320(14) 0.4176(11) 0.48(3) Uani 0.5 1 d D U P C 2
C521 C 0.4854(16) 0.0057(11) 0.4310(12) 0.216(17) Uani 0.5 1 d D U P C 2
H337 H 0.5023 -0.0032 0.4149 0.324 Uiso 0.5 1 calc R U P C 2
H338 H 0.5022 0.0108 0.4504 0.324 Uiso 0.5 1 calc R U P C 2
H339 H 0.4644 -0.0082 0.4369 0.324 Uiso 0.5 1 calc R U P C 2
O25 O 0.5468(7) 0.2581(6) 0.5151(6) 0.251(12) Uani 1 1 d D U . . .
C285 C 0.5717(8) 0.2562(6) 0.4886(5) 0.303(15) Uani 1 1 d D U . . .
H340 H 0.5836 0.2756 0.4841 0.363 Uiso 1 1 calc DR U . . .
H341 H 0.5558 0.2496 0.4690 0.363 Uiso 1 1 calc R U . . .
C286 C 0.6054(9) 0.2339(6) 0.4978(9) 0.371(18) Uani 1 1 d D U . . .
H342 H 0.5944 0.2173 0.5100 0.446 Uiso 1 1 calc DR U . . .
H343 H 0.6175 0.2262 0.4781 0.446 Uiso 1 1 calc DR U . . .
O26 O 0.6350(8) 0.2496(6) 0.5176(7) 0.49(2) Uani 1 1 d D U . . .
C287 C 0.6647(9) 0.2304(9) 0.5335(8) 0.462(18) Uani 1 1 d D U . . .
H344 H 0.6910 0.2406 0.5365 0.555 Uiso 1 1 calc R U . . .
H345 H 0.6686 0.2127 0.5202 0.555 Uiso 1 1 calc R U . . .
C288 C 0.6494(11) 0.2219(6) 0.5661(8) 0.51(2) Uani 1 1 d D U . . .
H346 H 0.6212 0.2149 0.5633 0.612 Uiso 1 1 calc DR U . . .
H347 H 0.6661 0.2058 0.5755 0.612 Uiso 1 1 calc DR U . . .
O27 O 0.6513(8) 0.2465(8) 0.5873(8) 0.50(2) Uani 1 1 d D U . . .
C289 C 0.6147(9) 0.2496(11) 0.6044(8) 0.45(2) Uani 1 1 d D U . . .
H348 H 0.6012 0.2304 0.6066 0.541 Uiso 1 1 calc R U . . .
H349 H 0.5957 0.2632 0.5927 0.541 Uiso 1 1 calc DR U . . .
C290 C 0.6274(14) 0.2616(9) 0.6365(7) 0.48(2) Uani 1 1 d D U . . .
H350 H 0.6037 0.2614 0.6503 0.579 Uiso 1 1 calc R U . . .
H351 H 0.6480 0.2484 0.6467 0.579 Uiso 1 1 calc R U . . .
O28 O 0.6426(16) 0.2890(8) 0.6364(10) 0.53(2) Uani 1 1 d D U . . .
C291 C 0.667(2) 0.2970(14) 0.6653(15) 0.62(4) Uani 1 1 d D U . . .
H352 H 0.6766 0.3171 0.6631 0.935 Uiso 1 1 calc R U . . .
H353 H 0.6502 0.2957 0.6842 0.935 Uiso 1 1 calc R U . . .
H354 H 0.6899 0.2837 0.6680 0.935 Uiso 1 1 calc R U . . .
O29A O 0.5591(9) 0.3516(7) 0.6014(6) 0.295(13) Uani 0.5 1 d D U P D 1
C292 C 0.5324(11) 0.3564(15) 0.6264(11) 0.271(19) Uani 0.5 1 d D U P D 1
H355 H 0.5318 0.3389 0.6406 0.325 Uiso 0.5 1 calc R U P D 1
H356 H 0.5047 0.3598 0.6171 0.325 Uiso 0.5 1 calc R U P D 1
C293 C 0.5469(13) 0.3831(14) 0.6463(13) 0.276(17) Uani 0.5 1 d D U P D 1
H357 H 0.5478 0.4006 0.6321 0.331 Uiso 0.5 1 calc R U P D 1
H358 H 0.5282 0.3872 0.6637 0.331 Uiso 0.5 1 calc R U P D 1
O30A O 0.5866(13) 0.3769(13) 0.6601(8) 0.29(2) Uani 0.5 1 d D U P D 1
C294 C 0.6173(13) 0.3949(10) 0.6462(18) 0.35(2) Uani 0.5 1 d D U P D 1
H359 H 0.6231 0.4120 0.6603 0.417 Uiso 0.5 1 calc R U P D 1
H360 H 0.6071 0.4022 0.6247 0.417 Uiso 0.5 1 calc R U P D 1
C295 C 0.6555(13) 0.3775(8) 0.6425(7) 0.34(3) Uani 0.5 1 d D U P D 1
H361 H 0.6669 0.3718 0.6642 0.411 Uiso 0.5 1 calc R U P D 1
H362 H 0.6491 0.3594 0.6301 0.411 Uiso 0.5 1 calc DR U P D 1
O31A O 0.6847(12) 0.3942(9) 0.6261(13) 0.27(2) Uani 0.5 1 d D U P D 1
C296 C 0.7230(14) 0.3793(8) 0.6261(13) 0.220(17) Uani 0.5 1 d D U P D 1
H363 H 0.7250 0.3676 0.6061 0.264 Uiso 0.5 1 calc DR U P D 1
H364 H 0.7263 0.3661 0.6450 0.264 Uiso 0.5 1 calc R U P D 1
C297 C 0.7540(12) 0.4027(13) 0.6278(11) 0.30(2) Uani 0.5 1 d D U P D 1
H365 H 0.7512 0.4139 0.6481 0.360 Uiso 0.5 1 calc R U P D 1
H366 H 0.7811 0.3934 0.6290 0.360 Uiso 0.5 1 calc R U P D 1
O32A O 0.7524(15) 0.4217(13) 0.6026(8) 0.37(3) Uani 0.5 1 d D U P D 1
C298 C 0.764(3) 0.4514(12) 0.611(2) 0.40(4) Uani 0.5 1 d D U P D 1
H367 H 0.7618 0.4637 0.5914 0.602 Uiso 0.5 1 calc R U P D 1
H368 H 0.7456 0.4591 0.6270 0.602 Uiso 0.5 1 calc R U P D 1
H369 H 0.7917 0.4517 0.6201 0.602 Uiso 0.5 1 calc R U P D 1
O29B O 0.5591(9) 0.3516(7) 0.6014(6) 0.295(13) Uani 0.5 1 d D U P D 2
C522 C 0.5380(11) 0.3556(18) 0.6299(10) 0.290(19) Uani 0.5 1 d D U P D 2
H370 H 0.5366 0.3369 0.6418 0.348 Uiso 0.5 1 calc R U P D 2
H371 H 0.5101 0.3623 0.6243 0.348 Uiso 0.5 1 calc R U P D 2
C523 C 0.5603(14) 0.3787(17) 0.6512(14) 0.308(19) Uani 0.5 1 d D U P D 2
H372 H 0.5653 0.3965 0.6383 0.370 Uiso 0.5 1 calc R U P D 2
H373 H 0.5438 0.3842 0.6696 0.370 Uiso 0.5 1 calc R U P D 2
O30B O 0.5980(14) 0.3661(14) 0.6629(9) 0.37(2) Uani 0.5 1 d D U P D 2
C524 C 0.6292(15) 0.3883(15) 0.6680(11) 0.37(2) Uani 0.5 1 d D U P D 2
H374 H 0.6437 0.3851 0.6892 0.445 Uiso 0.5 1 calc R U P D 2
H375 H 0.6168 0.4080 0.6680 0.445 Uiso 0.5 1 calc R U P D 2
C525 C 0.6584(16) 0.3861(8) 0.6412(12) 0.41(3) Uani 0.5 1 d D U P D 2
H376 H 0.6723 0.3670 0.6425 0.495 Uiso 0.5 1 calc R U P D 2
H377 H 0.6432 0.3872 0.6200 0.495 Uiso 0.5 1 calc DR U P D 2
O31B O 0.6878(12) 0.4089(8) 0.6429(9) 0.38(2) Uani 0.5 1 d D U P D 2
C526 C 0.7274(14) 0.3979(14) 0.6517(9) 0.35(2) Uani 0.5 1 d D U P D 2
H378 H 0.7277 0.3885 0.6734 0.424 Uiso 0.5 1 calc R U P D 2
H379 H 0.7474 0.4141 0.6524 0.424 Uiso 0.5 1 calc R U P D 2
C527 C 0.7372(16) 0.3763(9) 0.6267(10) 0.27(2) Uani 0.5 1 d D U P D 2
H380 H 0.7634 0.3673 0.6334 0.329 Uiso 0.5 1 calc R U P D 2
H381 H 0.7165 0.3607 0.6268 0.329 Uiso 0.5 1 calc DR U P D 2
O32B O 0.7395(12) 0.3856(9) 0.5958(8) 0.236(18) Uani 0.5 1 d D U P D 2
C528 C 0.7703(18) 0.3712(17) 0.5773(13) 0.36(4) Uani 0.5 1 d D U P D 2
H382 H 0.7698 0.3793 0.5553 0.534 Uiso 0.5 1 calc DR U P D 2
H383 H 0.7970 0.3745 0.5880 0.534 Uiso 0.5 1 calc R U P D 2
H384 H 0.7649 0.3501 0.5763 0.534 Uiso 0.5 1 calc R U P D 2
O33 O 0.6253(6) 0.3515(4) 0.4917(5) 0.153(7) Uani 1 1 d D U . . .
C299 C 0.6150(8) 0.3443(5) 0.4593(6) 0.174(10) Uani 1 1 d D U . . .
H385 H 0.6088 0.3231 0.4577 0.209 Uiso 1 1 calc R U . . .
H386 H 0.6382 0.3484 0.4457 0.209 Uiso 1 1 calc R U . . .
C300 C 0.5781(8) 0.3622(5) 0.4470(8) 0.234(14) Uani 1 1 d D U . . .
H387 H 0.5687 0.3554 0.4251 0.281 Uiso 1 1 calc R U . . .
H388 H 0.5557 0.3598 0.4618 0.281 Uiso 1 1 calc R U . . .
O34 O 0.5903(6) 0.3923(5) 0.4459(7) 0.222(10) Uani 1 1 d D U . . .
C301 C 0.5563(7) 0.4114(5) 0.4374(9) 0.263(15) Uani 1 1 d D U . . .
H389 H 0.5363 0.4104 0.4544 0.316 Uiso 1 1 calc R U . . .
H390 H 0.5430 0.4049 0.4166 0.316 Uiso 1 1 calc R U . . .
C302 C 0.5710(11) 0.4424(5) 0.4341(7) 0.271(15) Uani 1 1 d D U . . .
H391 H 0.5889 0.4437 0.4156 0.325 Uiso 1 1 calc R U . . .
H392 H 0.5476 0.4555 0.4296 0.325 Uiso 1 1 calc R U . . .
O35 O 0.5927(8) 0.4517(4) 0.4631(5) 0.218(10) Uani 1 1 d D U . . .
C303 C 0.6040(10) 0.4819(5) 0.4607(6) 0.224(13) Uani 1 1 d D U . . .
H393 H 0.5797 0.4944 0.4576 0.269 Uiso 1 1 calc R U . . .
H394 H 0.6213 0.4849 0.4421 0.269 Uiso 1 1 calc R U . . .
C304 C 0.6263(7) 0.4895(8) 0.4914(7) 0.276(17) Uani 1 1 d D U . . .
H395 H 0.6441 0.4728 0.4976 0.331 Uiso 1 1 calc R U . . .
H396 H 0.6440 0.5064 0.4872 0.331 Uiso 1 1 calc R U . . .
O36 O 0.6039(8) 0.4961(6) 0.5170(6) 0.255(12) Uani 1 1 d D U . . .
C305 C 0.6268(14) 0.5101(13) 0.5438(9) 0.42(3) Uani 1 1 d D U . . .
H397 H 0.6088 0.5142 0.5613 0.626 Uiso 1 1 calc R U . . .
H398 H 0.6485 0.4970 0.5517 0.626 Uiso 1 1 calc R U . . .
H399 H 0.6385 0.5284 0.5363 0.626 Uiso 1 1 calc R U . . .
O37A O 0.7485(9) 0.2951(7) 0.5583(8) 0.304(13) Uani 0.5 1 d D U P E 1
C306 C 0.7583(16) 0.280(2) 0.5870(17) 0.35(2) Uani 0.5 1 d D U P E 1
H400 H 0.7568 0.2583 0.5828 0.420 Uiso 0.5 1 calc R U P E 1
H401 H 0.7389 0.2845 0.6036 0.420 Uiso 0.5 1 calc R U P E 1
C307 C 0.8015(18) 0.288(2) 0.5994(17) 0.38(3) Uani 0.5 1 d D U P E 1
H402 H 0.8210 0.2836 0.5826 0.458 Uiso 0.5 1 calc R U P E 1
H403 H 0.8030 0.3090 0.6047 0.458 Uiso 0.5 1 calc R U P E 1
O38A O 0.8105(18) 0.2705(12) 0.6279(12) 0.42(2) Uani 0.5 1 d D U P E 1
C308 C 0.8499(16) 0.2767(16) 0.6429(13) 0.43(2) Uani 0.5 1 d D U P E 1
H404 H 0.8666 0.2873 0.6275 0.515 Uiso 0.5 1 calc R U P E 1
H405 H 0.8638 0.2581 0.6488 0.515 Uiso 0.5 1 calc R U P E 1
C309 C 0.845(2) 0.2950(14) 0.6729(12) 0.46(2) Uani 0.5 1 d D U P E 1
H406 H 0.8316 0.2835 0.6894 0.551 Uiso 0.5 1 calc R U P E 1
H407 H 0.8726 0.3004 0.6823 0.551 Uiso 0.5 1 calc R U P E 1
O39A O 0.823(2) 0.3209(15) 0.6654(16) 0.54(2) Uani 0.5 1 d D U P E 1
C310 C 0.833(3) 0.3438(14) 0.6882(19) 0.55(2) Uani 0.5 1 d D U P E 1
H408 H 0.8183 0.3620 0.6824 0.658 Uiso 0.5 1 calc R U P E 1
H409 H 0.8626 0.3480 0.6885 0.658 Uiso 0.5 1 calc R U P E 1
C311 C 0.822(2) 0.3329(19) 0.7202(16) 0.59(3) Uani 0.5 1 d D U P E 1
H410 H 0.8390 0.3158 0.7260 0.703 Uiso 0.5 1 calc R U P E 1
H411 H 0.8281 0.3484 0.7364 0.703 Uiso 0.5 1 calc R U P E 1
O40A O 0.783(2) 0.325(3) 0.7228(17) 0.66(3) Uani 0.5 1 d D U P E 1
C312 C 0.773(4) 0.314(4) 0.754(3) 0.68(5) Uani 0.5 1 d D U P E 1
H412 H 0.7438 0.3087 0.7539 1.019 Uiso 0.5 1 calc R U P E 1
H413 H 0.7889 0.2966 0.7598 1.019 Uiso 0.5 1 calc R U P E 1
H414 H 0.7780 0.3291 0.7708 1.019 Uiso 0.5 1 calc R U P E 1
O37B O 0.7485(9) 0.2951(7) 0.5583(8) 0.304(13) Uani 0.5 1 d D U P E 2
C529 C 0.7391(11) 0.2783(17) 0.5854(14) 0.33(2) Uani 0.5 1 d D U P E 2
H415 H 0.7153 0.2658 0.5799 0.402 Uiso 0.5 1 calc R U P E 2
H416 H 0.7324 0.2913 0.6035 0.402 Uiso 0.5 1 calc R U P E 2
C530 C 0.7757(17) 0.2590(11) 0.5955(18) 0.33(2) Uani 0.5 1 d D U P E 2
H417 H 0.7699 0.2474 0.6150 0.398 Uiso 0.5 1 calc R U P E 2
H418 H 0.7819 0.2453 0.5778 0.398 Uiso 0.5 1 calc R U P E 2
O38B O 0.8093(13) 0.2783(10) 0.6024(12) 0.32(2) Uani 0.5 1 d D U P E 2
C531 C 0.8444(14) 0.2631(13) 0.6161(11) 0.33(2) Uani 0.5 1 d D U P E 2
H419 H 0.8421 0.2419 0.6114 0.392 Uiso 0.5 1 calc R U P E 2
H420 H 0.8462 0.2657 0.6400 0.392 Uiso 0.5 1 calc R U P E 2
C532 C 0.8820(13) 0.2752(15) 0.6018(10) 0.38(2) Uani 0.5 1 d D U P E 2
H421 H 0.8850 0.2962 0.6074 0.452 Uiso 0.5 1 calc R U P E 2
H422 H 0.9061 0.2647 0.6109 0.452 Uiso 0.5 1 calc R U P E 2
O39B O 0.8796(17) 0.2720(11) 0.5673(9) 0.41(2) Uani 0.5 1 d D U P E 2
C533 C 0.9087(14) 0.2907(15) 0.5527(12) 0.33(2) Uani 0.5 1 d D U P E 2
H423 H 0.9330 0.2794 0.5475 0.395 Uiso 0.5 1 calc R U P E 2
H424 H 0.9169 0.3068 0.5677 0.395 Uiso 0.5 1 calc R U P E 2
C534 C 0.8881(19) 0.3024(9) 0.5229(14) 0.31(2) Uani 0.5 1 d D U P E 2
H425 H 0.8642 0.3138 0.5291 0.366 Uiso 0.5 1 calc R U P E 2
H426 H 0.9067 0.3162 0.5127 0.366 Uiso 0.5 1 calc R U P E 2
O40B O 0.8757(11) 0.2824(13) 0.5005(10) 0.232(18) Uani 0.5 1 d D U P E 2
C535 C 0.9058(14) 0.2607(12) 0.4927(17) 0.25(3) Uani 0.5 1 d D U P E 2
H427 H 0.8942 0.2472 0.4763 0.378 Uiso 0.5 1 calc DR U P E 2
H428 H 0.9293 0.2706 0.4841 0.378 Uiso 0.5 1 calc R U P E 2
H429 H 0.9142 0.2498 0.5123 0.378 Uiso 0.5 1 calc R U P E 2
O41 O 0.7122(7) 0.2701(5) 0.4455(5) 0.156(8) Uani 1 1 d . U . . .
C313 C 0.6751(11) 0.2643(9) 0.4368(10) 0.186(13) Uani 1 1 d . U . . .
H430 H 0.6581 0.2681 0.4553 0.223 Uiso 1 1 calc R U . . .
H431 H 0.6730 0.2431 0.4316 0.223 Uiso 1 1 calc R U . . .
C314 C 0.6582(11) 0.2819(9) 0.4073(9) 0.196(12) Uani 1 1 d . U . . .
H432 H 0.6292 0.2773 0.4033 0.235 Uiso 1 1 calc DR U . . .
H433 H 0.6607 0.3031 0.4120 0.235 Uiso 1 1 calc R U . . .
O42 O 0.6792(8) 0.2752(6) 0.3798(7) 0.205(9) Uani 1 1 d D U . . .
C315 C 0.6599(14) 0.2940(11) 0.3509(11) 0.257(14) Uani 1 1 d . U . . .
H434 H 0.6310 0.2892 0.3468 0.309 Uiso 1 1 calc R U . . .
H435 H 0.6626 0.3152 0.3554 0.309 Uiso 1 1 calc R U . . .
C316 C 0.6845(14) 0.2853(11) 0.3222(10) 0.240(14) Uani 1 1 d . U . . .
H436 H 0.6808 0.2641 0.3180 0.288 Uiso 1 1 calc R U . . .
H437 H 0.6743 0.2960 0.3027 0.288 Uiso 1 1 calc R U . . .
O43 O 0.7264(10) 0.2913(7) 0.3278(8) 0.248(12) Uani 1 1 d . U . . .
C317 C 0.7569(14) 0.2812(11) 0.2978(12) 0.272(16) Uani 1 1 d . U . . .
H438 H 0.7613 0.2598 0.2976 0.326 Uiso 1 1 calc R U . . .
H439 H 0.7455 0.2875 0.2763 0.326 Uiso 1 1 calc R U . . .
C318 C 0.7948(15) 0.2971(12) 0.3067(13) 0.272(16) Uani 1 1 d . U . . .
H440 H 0.8127 0.2993 0.2884 0.327 Uiso 1 1 calc R U . . .
H441 H 0.7901 0.3162 0.3171 0.327 Uiso 1 1 calc R U . . .
O44 O 0.8070(11) 0.2767(7) 0.3274(8) 0.232(12) Uani 1 1 d . U . . .
C319 C 0.8473(12) 0.2819(9) 0.3378(9) 0.214(15) Uani 1 1 d . U . . .
H442 H 0.8563 0.2666 0.3532 0.322 Uiso 1 1 calc R U . . .
H443 H 0.8643 0.2816 0.3191 0.322 Uiso 1 1 calc R U . . .
H444 H 0.8494 0.3011 0.3484 0.322 Uiso 1 1 calc R U . . .
O45 O 0.8153(6) 0.2017(5) 0.5230(6) 0.193(9) Uani 1 1 d D U . . .
C320 C 0.8432(10) 0.2151(7) 0.5453(9) 0.32(2) Uani 1 1 d D U . . .
H445 H 0.8300 0.2193 0.5658 0.384 Uiso 1 1 calc R U . . .
H446 H 0.8527 0.2338 0.5363 0.384 Uiso 1 1 calc R U . . .
C321 C 0.8792(9) 0.1944(10) 0.5519(6) 0.329(17) Uani 1 1 d D U . . .
H447 H 0.8987 0.2030 0.5681 0.394 Uiso 1 1 calc R U . . .
H448 H 0.8699 0.1754 0.5603 0.394 Uiso 1 1 calc R U . . .
O46 O 0.8979(7) 0.1904(7) 0.5215(6) 0.321(14) Uani 1 1 d D U . . .
C322 C 0.9321(12) 0.1706(7) 0.5247(9) 0.40(2) Uani 1 1 d D U . . .
H449 H 0.9246 0.1512 0.5155 0.482 Uiso 1 1 calc R U . . .
H450 H 0.9404 0.1680 0.5479 0.482 Uiso 1 1 calc R U . . .
C323 C 0.9664(8) 0.1836(10) 0.5067(10) 0.471(18) Uani 1 1 d D U . . .
H451 H 0.9726 0.2035 0.5151 0.565 Uiso 1 1 calc R U . . .
H452 H 0.9909 0.1714 0.5102 0.565 Uiso 1 1 calc R U . . .
O47 O 0.9555(12) 0.1852(8) 0.4728(9) 0.513(19) Uani 1 1 d D U . . .
C324 C 0.970(2) 0.1593(11) 0.4571(11) 0.57(2) Uani 1 1 d D U . . .
H453 H 0.9571 0.1416 0.4660 0.679 Uiso 1 1 calc R U . . .
H454 H 0.9994 0.1576 0.4604 0.679 Uiso 1 1 calc R U . . .
C325 C 0.958(2) 0.1626(9) 0.4222(9) 0.57(3) Uani 1 1 d D U . . .
H455 H 0.9285 0.1662 0.4201 0.689 Uiso 1 1 calc R U . . .
H456 H 0.9716 0.1803 0.4141 0.689 Uiso 1 1 calc R U . . .
O48 O 0.9667(15) 0.1399(10) 0.4028(11) 0.61(2) Uani 1 1 d D U . . .
C326 C 0.946(2) 0.1398(16) 0.3710(12) 0.66(4) Uani 1 1 d D U . . .
H457 H 0.9542 0.1225 0.3588 0.995 Uiso 1 1 calc R U . . .
H458 H 0.9167 0.1393 0.3734 0.995 Uiso 1 1 calc R U . . .
H459 H 0.9530 0.1576 0.3592 0.995 Uiso 1 1 calc DR U . . .
C327 C 0.7560(6) 0.0745(4) 0.0262(5) 0.127(7) Uani 1 1 d D U . . .
C328 C 0.7138(6) 0.0754(4) 0.0248(4) 0.137(8) Uani 1 1 d D U . . .
C329 C 0.6938(5) 0.0607(4) 0.0485(5) 0.141(8) Uani 1 1 d D U . . .
H460 H 0.6651 0.0605 0.0474 0.169 Uiso 1 1 calc R U . . .
C330 C 0.7136(5) 0.0466(5) 0.0731(5) 0.121(8) Uani 1 1 d D U . . .
C331 C 0.7557(5) 0.0453(5) 0.0753(5) 0.120(7) Uani 1 1 d D U . . .
C332 C 0.7755(5) 0.0603(5) 0.0511(5) 0.125(7) Uani 1 1 d D U . . .
H461 H 0.8043 0.0605 0.0522 0.150 Uiso 1 1 calc R U . . .
C333 C 0.6899(6) 0.0299(5) 0.0983(5) 0.135(7) Uani 1 1 d D U . . .
H462 H 0.6784 0.0121 0.0876 0.161 Uiso 1 1 calc R U . . .
H463 H 0.7095 0.0232 0.1156 0.161 Uiso 1 1 calc R U . . .
C334 C 0.6557(6) 0.0454(5) 0.1146(5) 0.131(8) Uani 1 1 d D U . . .
C335 C 0.6641(5) 0.0691(5) 0.1353(5) 0.165(9) Uani 1 1 d D U . . .
C336 C 0.6318(6) 0.0821(4) 0.1496(5) 0.143(8) Uani 1 1 d D U . . .
H464 H 0.6368 0.0984 0.1635 0.172 Uiso 1 1 calc R U . . .
C337 C 0.5935(5) 0.0725(5) 0.1446(6) 0.156(8) Uani 1 1 d D U . . .
C338 C 0.5840(6) 0.0496(5) 0.1234(6) 0.143(8) Uani 1 1 d D U . . .
C339 C 0.6172(7) 0.0355(4) 0.1102(5) 0.139(8) Uani 1 1 d D U . . .
H465 H 0.6124 0.0184 0.0976 0.166 Uiso 1 1 calc R U . . .
C340 C 0.5589(6) 0.0887(5) 0.1605(6) 0.159(8) Uani 1 1 d D U . . .
H466 H 0.5691 0.0979 0.1810 0.190 Uiso 1 1 calc R U . . .
H467 H 0.5373 0.0747 0.1656 0.190 Uiso 1 1 calc R U . . .
C341 C 0.5410(6) 0.1133(5) 0.1361(6) 0.163(9) Uani 1 1 d D U . . .
C342 C 0.5180(6) 0.1357(5) 0.1491(5) 0.177(9) Uani 1 1 d D U . . .
C343 C 0.5041(6) 0.1579(5) 0.1288(5) 0.185(10) Uani 1 1 d D U . . .
H468 H 0.4900 0.1738 0.1377 0.222 Uiso 1 1 calc R U . . .
C344 C 0.5099(8) 0.1578(5) 0.0966(5) 0.172(8) Uani 1 1 d D U . . .
C345 C 0.5347(9) 0.1368(5) 0.0833(5) 0.181(10) Uani 1 1 d D U . . .
C346 C 0.5469(7) 0.1135(5) 0.1038(6) 0.168(9) Uani 1 1 d D U . . .
H469 H 0.5599 0.0972 0.0946 0.202 Uiso 1 1 calc DR U . . .
C347 C 0.4968(8) 0.1842(5) 0.0756(6) 0.173(8) Uani 1 1 d D U . . .
H470 H 0.4729 0.1934 0.0848 0.208 Uiso 1 1 calc R U . . .
H471 H 0.4887 0.1772 0.0535 0.208 Uiso 1 1 calc R U . . .
C348 C 0.5307(6) 0.2076(5) 0.0731(6) 0.173(9) Uani 1 1 d D U . . .
C349 C 0.5298(6) 0.2244(5) 0.0447(6) 0.202(10) Uani 1 1 d D U . . .
C350 C 0.5613(7) 0.2440(5) 0.0417(5) 0.203(10) Uani 1 1 d D U . . .
H472 H 0.5619 0.2551 0.0223 0.244 Uiso 1 1 calc R U . . .
C351 C 0.5911(7) 0.2483(5) 0.0645(5) 0.178(9) Uani 1 1 d D U . . .
C352 C 0.5927(8) 0.2325(6) 0.0938(6) 0.215(11) Uani 1 1 d D U . . .
C353 C 0.5611(8) 0.2119(6) 0.0955(6) 0.208(11) Uani 1 1 d D U . . .
H473 H 0.5613 0.1999 0.1143 0.250 Uiso 1 1 calc DR U . . .
C354 C 0.6238(7) 0.2713(5) 0.0590(6) 0.171(8) Uani 1 1 d D U . . .
H474 H 0.6332 0.2798 0.0802 0.206 Uiso 1 1 calc R U . . .
H475 H 0.6121 0.2874 0.0455 0.206 Uiso 1 1 calc R U . . .
C355 C 0.6616(6) 0.2573(5) 0.0415(6) 0.167(9) Uani 1 1 d D U . . .
C356 C 0.6652(6) 0.2550(4) 0.0080(6) 0.151(8) Uani 1 1 d D U . . .
C357 C 0.6995(6) 0.2418(4) -0.0028(4) 0.147(8) Uani 1 1 d D U . . .
H476 H 0.7016 0.2389 -0.0254 0.176 Uiso 1 1 calc R U . . .
C358 C 0.7302(6) 0.2328(5) 0.0175(4) 0.135(7) Uani 1 1 d D U . . .
C359 C 0.7264(7) 0.2328(6) 0.0510(4) 0.166(9) Uani 1 1 d D U . . .
C360 C 0.6920(8) 0.2473(6) 0.0618(5) 0.168(9) Uani 1 1 d D U . . .
H477 H 0.6900 0.2502 0.0844 0.201 Uiso 1 1 calc R U . . .
C361 C 0.7673(6) 0.2172(5) 0.0043(6) 0.137(7) Uani 1 1 d D U . . .
H478 H 0.7704 0.2248 -0.0179 0.165 Uiso 1 1 calc R U . . .
H479 H 0.7912 0.2241 0.0175 0.165 Uiso 1 1 calc R U . . .
C362 C 0.7704(7) 0.1847(4) 0.0023(6) 0.127(7) Uani 1 1 d D U . . .
C363 C 0.7493(5) 0.1694(5) -0.0225(5) 0.135(7) Uani 1 1 d D U . . .
C364 C 0.7528(5) 0.1393(4) -0.0228(4) 0.133(7) Uani 1 1 d D U . . .
H480 H 0.7383 0.1285 -0.0392 0.160 Uiso 1 1 calc R U . . .
C365 C 0.7764(7) 0.1247(4) -0.0005(5) 0.133(7) Uani 1 1 d D U . . .
C366 C 0.7974(7) 0.1393(5) 0.0245(5) 0.143(7) Uani 1 1 d D U . . .
C367 C 0.7924(7) 0.1697(5) 0.0252(6) 0.147(7) Uani 1 1 d D U . . .
H481 H 0.8050 0.1803 0.0427 0.177 Uiso 1 1 calc R U . . .
C368 C 0.7777(8) 0.0911(4) -0.0012(6) 0.146(7) Uani 1 1 d D U . . .
H482 H 0.8064 0.0850 -0.0004 0.176 Uiso 1 1 calc R U . . .
H483 H 0.7654 0.0845 -0.0224 0.176 Uiso 1 1 calc R U . . .
O49 O 0.6967(7) 0.0893(5) 0.0007(5) 0.197(9) Uani 1 1 d D U . . .
C369 C 0.6556(7) 0.0846(9) -0.0078(7) 0.279(16) Uani 1 1 d D U . . .
H484 H 0.6386 0.0962 0.0065 0.334 Uiso 1 1 calc R U . . .
H485 H 0.6490 0.0636 -0.0053 0.334 Uiso 1 1 calc R U . . .
C370 C 0.6474(10) 0.0940(7) -0.0433(7) 0.319(16) Uani 1 1 d D U . . .
H486 H 0.6179 0.0950 -0.0485 0.383 Uiso 1 1 calc R U . . .
H487 H 0.6591 0.1136 -0.0470 0.383 Uiso 1 1 calc R U . . .
O50 O 0.6658(11) 0.0727(6) -0.0635(8) 0.396(18) Uani 1 1 d D U . . .
C371 C 0.6903(15) 0.0865(8) -0.0871(11) 0.50(2) Uani 1 1 d D U . . .
H739 H 0.7163 0.0929 -0.0767 0.598 Uiso 1 1 calc R U . . .
H740 H 0.6762 0.1040 -0.0963 0.598 Uiso 1 1 calc R U . . .
C372 C 0.6978(15) 0.0649(9) -0.1138(8) 0.464(19) Uani 1 1 d D U . . .
H741 H 0.6723 0.0611 -0.1266 0.557 Uiso 1 1 calc R U . . .
H742 H 0.7175 0.0732 -0.1286 0.557 Uiso 1 1 calc R U . . .
O51 O 0.7131(8) 0.0381(10) -0.1003(8) 0.50(2) Uani 1 1 d D U . . .
C373 C 0.7020(12) 0.0142(9) -0.1216(13) 0.54(2) Uani 1 1 d D U . . .
H743 H 0.6766 0.0186 -0.1342 0.653 Uiso 1 1 calc R U . . .
H744 H 0.6983 -0.0040 -0.1090 0.653 Uiso 1 1 calc R U . . .
C374 C 0.7359(17) 0.0108(8) -0.1435(12) 0.61(2) Uani 1 1 d D U . . .
H745 H 0.7591 0.0024 -0.1307 0.736 Uiso 1 1 calc R U . . .
H746 H 0.7276 -0.0038 -0.1602 0.736 Uiso 1 1 calc R U . . .
O52 O 0.7490(16) 0.0348(11) -0.1588(12) 0.69(3) Uani 1 1 d D U . . .
C375 C 0.7895(16) 0.0334(17) -0.171(2) 0.68(4) Uani 1 1 d D U . . .
H747 H 0.7957 0.0519 -0.1817 1.016 Uiso 1 1 calc R U . . .
H748 H 0.8092 0.0299 -0.1530 1.016 Uiso 1 1 calc R U . . .
H749 H 0.7907 0.0174 -0.1868 1.016 Uiso 1 1 calc R U . . .
O53 O 0.7771(6) 0.0286(4) 0.0958(5) 0.158(8) Uani 1 1 d D U . . .
C376 C 0.7903(8) 0.0425(4) 0.1248(6) 0.178(12) Uani 1 1 d D U . . .
H499 H 0.7669 0.0503 0.1360 0.214 Uiso 1 1 calc R U . . .
H500 H 0.8085 0.0589 0.1201 0.214 Uiso 1 1 calc R U . . .
C377 C 0.8130(6) 0.0198(6) 0.1466(6) 0.189(12) Uani 1 1 d D U . . .
H501 H 0.8355 0.0110 0.1351 0.226 Uiso 1 1 calc R U . . .
H502 H 0.8242 0.0293 0.1666 0.226 Uiso 1 1 calc R U . . .
O54 O 0.7839(5) -0.0023(4) 0.1543(5) 0.187(9) Uani 1 1 d D U . . .
C378 C 0.7982(8) -0.0207(5) 0.1810(5) 0.213(12) Uani 1 1 d D U . . .
H503 H 0.7749 -0.0285 0.1923 0.256 Uiso 1 1 calc R U . . .
H504 H 0.8150 -0.0089 0.1967 0.256 Uiso 1 1 calc R U . . .
C379 C 0.8230(7) -0.0457(5) 0.1687(8) 0.211(13) Uani 1 1 d D U . . .
H505 H 0.8463 -0.0378 0.1574 0.253 Uiso 1 1 calc R U . . .
H506 H 0.8337 -0.0575 0.1873 0.253 Uiso 1 1 calc R U . . .
O55 O 0.7994(6) -0.0639(5) 0.1470(6) 0.208(10) Uani 1 1 d D U . . .
C380 C 0.8232(8) -0.0885(6) 0.1373(8) 0.248(14) Uani 1 1 d D U . . .
H507 H 0.8308 -0.1010 0.1562 0.298 Uiso 1 1 calc R U . . .
H508 H 0.8481 -0.0818 0.1273 0.298 Uiso 1 1 calc R U . . .
C381 C 0.7972(11) -0.1049(5) 0.1135(6) 0.246(15) Uani 1 1 d D U . . .
H509 H 0.8118 -0.1229 0.1074 0.296 Uiso 1 1 calc R U . . .
H510 H 0.7725 -0.1112 0.1242 0.296 Uiso 1 1 calc R U . . .
O56 O 0.7858(8) -0.0904(5) 0.0861(6) 0.213(10) Uani 1 1 d D U . . .
C382 C 0.7638(11) -0.1068(7) 0.0611(8) 0.252(19) Uani 1 1 d D U . . .
H511 H 0.7572 -0.0940 0.0425 0.378 Uiso 1 1 calc R U . . .
H512 H 0.7805 -0.1232 0.0541 0.378 Uiso 1 1 calc R U . . .
H513 H 0.7388 -0.1144 0.0696 0.378 Uiso 1 1 calc R U . . .
O57A O 0.7045(7) 0.0781(6) 0.1395(6) 0.230(10) Uani 0.5 1 d D U P F 1
C383 C 0.7084(9) 0.1015(6) 0.1615(7) 0.342(15) Uani 0.5 1 d D U P F 1
H514 H 0.7008 0.0950 0.1833 0.410 Uiso 0.5 1 calc R U P F 1
H515 H 0.6902 0.1177 0.1544 0.410 Uiso 0.5 1 calc R U P F 1
C384 C 0.7526(11) 0.1121(7) 0.1630(8) 0.369(14) Uani 0.5 1 d D U P F 1
H516 H 0.7616 0.1159 0.1409 0.443 Uiso 0.5 1 calc R U P F 1
H517 H 0.7553 0.1303 0.1758 0.443 Uiso 0.5 1 calc R U P F 1
O58A O 0.7764(8) 0.0891(8) 0.1782(8) 0.436(14) Uani 0.5 1 d D U P F 1
C385 C 0.779(3) 0.091(2) 0.2132(8) 0.46(2) Uani 0.5 1 d D U P F 1
H518 H 0.7525 0.0868 0.2219 0.557 Uiso 0.5 1 calc R U P F 1
H519 H 0.7882 0.1104 0.2201 0.557 Uiso 0.5 1 calc R U P F 1
C386 C 0.809(3) 0.068(2) 0.2260(10) 0.50(3) Uani 0.5 1 d D U P F 1
H520 H 0.8007 0.0484 0.2184 0.600 Uiso 0.5 1 calc R U P F 1
H521 H 0.8362 0.0721 0.2172 0.600 Uiso 0.5 1 calc R U P F 1
O59A O 0.813(2) 0.0683(12) 0.2605(10) 0.50(2) Uani 0.5 1 d D U P F 1
C387 C 0.8302(16) 0.0412(15) 0.2726(17) 0.48(2) Uani 0.5 1 d D U P F 1
H522 H 0.8486 0.0448 0.2918 0.579 Uiso 0.5 1 calc R U P F 1
H523 H 0.8455 0.0314 0.2557 0.579 Uiso 0.5 1 calc R U P F 1
C388 C 0.7954(17) 0.0230(12) 0.2814(19) 0.47(3) Uani 0.5 1 d D U P F 1
H524 H 0.7797 0.0341 0.2970 0.560 Uiso 0.5 1 calc R U P F 1
H525 H 0.7777 0.0200 0.2616 0.560 Uiso 0.5 1 calc R U P F 1
O60A O 0.804(2) -0.0035(11) 0.2943(18) 0.45(3) Uani 0.5 1 d D U P F 1
C389 C 0.791(3) -0.008(2) 0.3269(19) 0.42(4) Uani 0.5 1 d D U P F 1
H526 H 0.7988 -0.0275 0.3345 0.636 Uiso 0.5 1 calc R U P F 1
H527 H 0.8039 0.0068 0.3414 0.636 Uiso 0.5 1 calc R U P F 1
H528 H 0.7617 -0.0057 0.3270 0.636 Uiso 0.5 1 calc R U P F 1
O57B O 0.7045(7) 0.0781(6) 0.1395(6) 0.230(10) Uani 0.5 1 d D U P F 2
C536 C 0.7084(9) 0.1015(6) 0.1615(7) 0.342(15) Uani 0.5 1 d D U P F 2
H529 H 0.7008 0.0950 0.1833 0.410 Uiso 0.5 1 calc R U P F 2
H530 H 0.6902 0.1177 0.1544 0.410 Uiso 0.5 1 calc R U P F 2
C537 C 0.7526(11) 0.1121(7) 0.1630(8) 0.369(14) Uani 0.5 1 d D U P F 2
H531 H 0.7616 0.1159 0.1409 0.443 Uiso 0.5 1 calc R U P F 2
H532 H 0.7553 0.1303 0.1758 0.443 Uiso 0.5 1 calc R U P F 2
O58B O 0.7764(8) 0.0891(8) 0.1782(8) 0.436(14) Uani 0.5 1 d D U P F 2
C538 C 0.777(2) 0.0917(16) 0.2132(8) 0.451(19) Uani 0.5 1 d D U P F 2
H533 H 0.7492 0.0905 0.2206 0.542 Uiso 0.5 1 calc R U P F 2
H534 H 0.7885 0.1109 0.2198 0.542 Uiso 0.5 1 calc R U P F 2
C539 C 0.8024(16) 0.0675(14) 0.2286(12) 0.46(2) Uani 0.5 1 d D U P F 2
H535 H 0.8025 0.0693 0.2525 0.556 Uiso 0.5 1 calc R U P F 2
H536 H 0.7904 0.0483 0.2225 0.556 Uiso 0.5 1 calc R U P F 2
O59B O 0.8428(13) 0.0689(19) 0.2183(15) 0.47(3) Uani 0.5 1 d D U P F 2
C540 C 0.8687(15) 0.0497(12) 0.238(2) 0.43(2) Uani 0.5 1 d D U P F 2
H537 H 0.8630 0.0290 0.2319 0.516 Uiso 0.5 1 calc R U P F 2
H538 H 0.8645 0.0525 0.2610 0.516 Uiso 0.5 1 calc R U P F 2
C541 C 0.9104(14) 0.0577(12) 0.2299(19) 0.44(2) Uani 0.5 1 d D U P F 2
H539 H 0.9293 0.0446 0.2424 0.526 Uiso 0.5 1 calc R U P F 2
H540 H 0.9138 0.0538 0.2067 0.526 Uiso 0.5 1 calc R U P F 2
O60B O 0.9214(16) 0.0857(13) 0.2361(15) 0.41(3) Uani 0.5 1 d D U P F 2
C542 C 0.9623(16) 0.0928(17) 0.228(2) 0.42(4) Uani 0.5 1 d D U P F 2
H541 H 0.9680 0.1134 0.2330 0.623 Uiso 0.5 1 calc R U P F 2
H542 H 0.9815 0.0803 0.2403 0.623 Uiso 0.5 1 calc R U P F 2
H543 H 0.9652 0.0896 0.2046 0.623 Uiso 0.5 1 calc R U P F 2
O61 O 0.5457(6) 0.0398(5) 0.1191(5) 0.169(8) Uani 1 1 d D U . . .
C390 C 0.5375(6) 0.0218(6) 0.0919(6) 0.191(12) Uani 1 1 d D U . . .
H544 H 0.5492 0.0021 0.0958 0.229 Uiso 1 1 calc R U . . .
H545 H 0.5496 0.0303 0.0726 0.229 Uiso 1 1 calc R U . . .
C391 C 0.4914(7) 0.0196(8) 0.0863(6) 0.228(14) Uani 1 1 d D U . . .
H546 H 0.4793 0.0393 0.0833 0.274 Uiso 1 1 calc R U . . .
H547 H 0.4844 0.0077 0.0667 0.274 Uiso 1 1 calc R U . . .
O62 O 0.4767(6) 0.0057(6) 0.1148(5) 0.238(12) Uani 1 1 d D U . . .
C392 C 0.4331(6) 0.0033(8) 0.1130(6) 0.256(14) Uani 1 1 d D U . . .
H548 H 0.4235 -0.0019 0.0906 0.308 Uiso 1 1 calc R U . . .
H549 H 0.4208 0.0223 0.1186 0.308 Uiso 1 1 calc R U . . .
C393 C 0.4204(10) -0.0200(7) 0.1362(5) 0.258(15) Uani 1 1 d D U . . .
H550 H 0.3910 -0.0237 0.1331 0.310 Uiso 1 1 calc R U . . .
H551 H 0.4348 -0.0385 0.1320 0.310 Uiso 1 1 calc R U . . .
O63 O 0.4296(8) -0.0108(5) 0.1689(5) 0.242(11) Uani 1 1 d D U . . .
C394 C 0.4172(11) -0.0334(6) 0.1905(6) 0.274(15) Uani 1 1 d D U . . .
H552 H 0.4338 -0.0513 0.1881 0.328 Uiso 1 1 calc R U . . .
H553 H 0.3884 -0.0385 0.1861 0.328 Uiso 1 1 calc R U . . .
C395 C 0.4236(7) -0.0210(8) 0.2235(5) 0.250(14) Uani 1 1 d D U . . .
H554 H 0.4052 -0.0041 0.2255 0.300 Uiso 1 1 calc R U . . .
H555 H 0.4160 -0.0360 0.2394 0.300 Uiso 1 1 calc R U . . .
O64 O 0.4617(7) -0.0121(6) 0.2312(5) 0.213(10) Uani 1 1 d D U . . .
C396 C 0.4705(9) -0.0052(10) 0.2650(7) 0.269(19) Uani 1 1 d D U . . .
H556 H 0.4987 0.0010 0.2681 0.403 Uiso 1 1 calc R U . . .
H557 H 0.4527 0.0107 0.2716 0.403 Uiso 1 1 calc R U . . .
H558 H 0.4659 -0.0226 0.2783 0.403 Uiso 1 1 calc R U . . .
O65 O 0.5074(6) 0.1310(5) 0.1811(6) 0.221(10) Uani 1 1 d D U . . .
C397 C 0.5042(8) 0.1563(7) 0.2001(9) 0.263(15) Uani 1 1 d D U . . .
H559 H 0.4854 0.1528 0.2176 0.316 Uiso 1 1 calc R U . . .
H560 H 0.4933 0.1726 0.1864 0.316 Uiso 1 1 calc R U . . .
C398 C 0.5461(10) 0.1644(5) 0.2148(11) 0.325(18) Uani 1 1 d D U . . .
H561 H 0.5623 0.1740 0.1982 0.390 Uiso 1 1 calc R U . . .
H562 H 0.5435 0.1782 0.2330 0.390 Uiso 1 1 calc R U . . .
O66 O 0.5655(8) 0.1379(6) 0.2260(7) 0.275(12) Uani 1 1 d D U . . .
C399 C 0.6090(8) 0.1408(8) 0.2268(11) 0.341(17) Uani 1 1 d D U . . .
H563 H 0.6169 0.1612 0.2319 0.409 Uiso 1 1 calc R U . . .
H564 H 0.6191 0.1358 0.2052 0.409 Uiso 1 1 calc R U . . .
C400 C 0.6275(11) 0.1204(7) 0.2520(10) 0.375(18) Uani 1 1 d D U . . .
H565 H 0.6573 0.1223 0.2525 0.450 Uiso 1 1 calc R U . . .
H566 H 0.6183 0.1259 0.2736 0.450 Uiso 1 1 calc R U . . .
O67 O 0.6163(9) 0.0908(7) 0.2450(8) 0.367(16) Uani 1 1 d D U . . .
C401 C 0.6398(13) 0.0719(8) 0.2665(8) 0.385(18) Uani 1 1 d D U . . .
H567 H 0.6225 0.0566 0.2757 0.462 Uiso 1 1 calc R U . . .
H568 H 0.6529 0.0832 0.2846 0.462 Uiso 1 1 calc R U . . .
C402 C 0.6704(9) 0.0587(10) 0.2461(12) 0.39(2) Uani 1 1 d D U . . .
H569 H 0.6894 0.0743 0.2398 0.468 Uiso 1 1 calc R U . . .
H570 H 0.6862 0.0442 0.2592 0.468 Uiso 1 1 calc R U . . .
O68 O 0.6553(9) 0.0454(10) 0.2188(9) 0.383(19) Uani 1 1 d D U . . .
C403 C 0.6848(12) 0.0295(9) 0.2009(10) 0.33(2) Uani 1 1 d D U . . .
H571 H 0.6715 0.0205 0.1817 0.501 Uiso 1 1 calc R U . . .
H572 H 0.7059 0.0430 0.1942 0.501 Uiso 1 1 calc R U . . .
H573 H 0.6972 0.0141 0.2147 0.501 Uiso 1 1 calc R U . . .
O69 O 0.5447(10) 0.1361(6) 0.0505(7) 0.383(15) Uani 1 1 d D U . . .
C404 C 0.5526(14) 0.1074(8) 0.0404(8) 0.68(2) Uani 1 1 d D U . . .
H574 H 0.5339 0.0936 0.0507 0.819 Uiso 1 1 calc DR U . . .
H575 H 0.5806 0.1019 0.0475 0.819 Uiso 1 1 calc R U . . .
C405 C 0.5473(15) 0.1050(12) 0.0034(8) 0.79(2) Uani 1 1 d D U . . .
H576 H 0.5671 0.1177 -0.0070 0.942 Uiso 1 1 calc R U . . .
H577 H 0.5515 0.0845 -0.0036 0.942 Uiso 1 1 calc R U . . .
O70 O 0.5068(16) 0.1143(10) -0.0055(10) 0.90(2) Uani 1 1 d D U . . .
C406 C 0.4786(18) 0.0901(12) -0.0094(18) 0.97(2) Uani 1 1 d D U . . .
H578 H 0.4878 0.0736 0.0046 1.169 Uiso 1 1 calc R U . . .
H579 H 0.4773 0.0834 -0.0322 1.169 Uiso 1 1 calc R U . . .
C407 C 0.4373(16) 0.1003(16) 0.0000(14) 1.00(2) Uani 1 1 d D U . . .
H580 H 0.4277 0.1162 -0.0147 1.202 Uiso 1 1 calc R U . . .
H581 H 0.4179 0.0839 -0.0021 1.202 Uiso 1 1 calc R U . . .
O71 O 0.4393(18) 0.1107(15) 0.0327(13) 1.07(2) Uani 1 1 d D U . . .
C408 C 0.4018(17) 0.1243(13) 0.040(2) 1.07(2) Uani 1 1 d D U . . .
H582 H 0.3950 0.1195 0.0629 1.286 Uiso 1 1 calc R U . . .
H583 H 0.3795 0.1177 0.0254 1.286 Uiso 1 1 calc R U . . .
C409 C 0.4083(14) 0.1562(14) 0.0370(11) 1.08(3) Uani 1 1 d D U . . .
H584 H 0.4319 0.1618 0.0513 1.293 Uiso 1 1 calc R U . . .
H585 H 0.4156 0.1601 0.0144 1.293 Uiso 1 1 calc DR U . . .
O72 O 0.3771(16) 0.1738(14) 0.0437(16) 1.07(3) Uani 1 1 d D U . . .
C410 C 0.384(3) 0.2049(14) 0.039(3) 1.04(5) Uani 1 1 d D U . . .
H586 H 0.3597 0.2158 0.0447 1.565 Uiso 1 1 calc R U . . .
H587 H 0.4069 0.2112 0.0534 1.565 Uiso 1 1 calc R U . . .
H588 H 0.3899 0.2087 0.0166 1.565 Uiso 1 1 calc R U . . .
O73A O 0.4968(12) 0.2202(9) 0.0212(9) 0.413(18) Uani 0.5 1 d D U P G 1
C411 C 0.487(3) 0.2371(8) -0.0065(13) 0.52(2) Uani 0.5 1 d D U P G 1
H589 H 0.5114 0.2415 -0.0182 0.627 Uiso 0.5 1 calc R U P G 1
H590 H 0.4746 0.2559 -0.0001 0.627 Uiso 0.5 1 calc R U P G 1
C412 C 0.4565(19) 0.2198(13) -0.0287(14) 0.51(2) Uani 0.5 1 d D U P G 1
H591 H 0.4325 0.2143 -0.0167 0.609 Uiso 0.5 1 calc R U P G 1
H592 H 0.4476 0.2318 -0.0477 0.609 Uiso 0.5 1 calc R U P G 1
O74A O 0.4776(10) 0.1942(11) -0.0388(9) 0.584(18) Uani 0.5 1 d D U P G 1
C413 C 0.4513(16) 0.1730(12) -0.0550(11) 0.644(19) Uani 0.5 1 d D U P G 1
H593 H 0.4228 0.1785 -0.0524 0.773 Uiso 0.5 1 calc DR U P G 1
H594 H 0.4559 0.1535 -0.0450 0.773 Uiso 0.5 1 calc R U P G 1
C414 C 0.4595(10) 0.1715(8) -0.0905(9) 0.693(18) Uani 0.5 1 d D U P G 1
H595 H 0.4483 0.1530 -0.0997 0.832 Uiso 0.5 1 calc R U P G 1
H596 H 0.4455 0.1879 -0.1020 0.832 Uiso 0.5 1 calc R U P G 1
O75A O 0.5017(11) 0.1729(6) -0.0960(9) 0.774(18) Uani 0.5 1 d D U P G 1
C415 C 0.5150(12) 0.2028(7) -0.0974(13) 0.80(2) Uani 0.5 1 d D U P G 1
H597 H 0.5162 0.2116 -0.0755 0.955 Uiso 0.5 1 calc R U P G 1
H598 H 0.4961 0.2144 -0.1116 0.955 Uiso 0.5 1 calc R U P G 1
C416 C 0.5557(15) 0.2025(13) -0.1108(13) 0.77(3) Uani 0.5 1 d D U P G 1
H599 H 0.5734 0.1898 -0.0968 0.921 Uiso 0.5 1 calc R U P G 1
H600 H 0.5534 0.1934 -0.1326 0.921 Uiso 0.5 1 calc R U P G 1
O76A O 0.574(2) 0.2288(16) -0.1134(18) 0.72(3) Uani 0.5 1 d D U P G 1
C417 C 0.5731(14) 0.241(2) -0.146(2) 0.59(3) Uani 0.5 1 d D U P G 1
H601 H 0.5870 0.2601 -0.1450 0.882 Uiso 0.5 1 calc R U P G 1
H602 H 0.5868 0.2279 -0.1602 0.882 Uiso 0.5 1 calc R U P G 1
H603 H 0.5450 0.2440 -0.1536 0.882 Uiso 0.5 1 calc R U P G 1
O73B O 0.4968(12) 0.2202(9) 0.0212(9) 0.413(18) Uani 0.5 1 d D U P G 2
C543 C 0.487(3) 0.2371(8) -0.0066(13) 0.52(2) Uani 0.5 1 d D U P G 2
H604 H 0.5124 0.2411 -0.0182 0.627 Uiso 0.5 1 calc R U P G 2
H605 H 0.4757 0.2561 -0.0004 0.627 Uiso 0.5 1 calc R U P G 2
C544 C 0.457(2) 0.2201(13) -0.0289(14) 0.51(2) Uani 0.5 1 d D U P G 2
H606 H 0.4328 0.2149 -0.0171 0.609 Uiso 0.5 1 calc R U P G 2
H607 H 0.4486 0.2321 -0.0480 0.609 Uiso 0.5 1 calc R U P G 2
O74B O 0.4776(10) 0.1942(11) -0.0388(9) 0.584(18) Uani 0.5 1 d D U P G 2
C545 C 0.4510(16) 0.1733(12) -0.0553(11) 0.645(19) Uani 0.5 1 d D U P G 2
H608 H 0.4226 0.1791 -0.0528 0.774 Uiso 0.5 1 calc R U P G 2
H609 H 0.4551 0.1537 -0.0455 0.774 Uiso 0.5 1 calc R U P G 2
C546 C 0.4595(10) 0.1720(7) -0.0907(9) 0.694(18) Uani 0.5 1 d D U P G 2
H610 H 0.4479 0.1538 -0.1002 0.832 Uiso 0.5 1 calc R U P G 2
H611 H 0.4461 0.1888 -0.1020 0.832 Uiso 0.5 1 calc R U P G 2
O75B O 0.5017(11) 0.1729(6) -0.0960(9) 0.774(18) Uani 0.5 1 d D U P G 2
C547 C 0.5165(9) 0.2023(7) -0.0986(13) 0.79(2) Uani 0.5 1 d D U P G 2
H612 H 0.5295 0.2087 -0.0777 0.948 Uiso 0.5 1 calc R U P G 2
H613 H 0.4939 0.2159 -0.1044 0.948 Uiso 0.5 1 calc R U P G 2
C548 C 0.546(4) 0.2021(17) -0.124(3) 0.73(3) Uani 0.5 1 d D U P G 2
H614 H 0.5615 0.1835 -0.1225 0.877 Uiso 0.5 1 calc R U P G 2
H615 H 0.5312 0.2023 -0.1455 0.877 Uiso 0.5 1 calc R U P G 2
O76B O 0.5731(19) 0.224(2) -0.124(2) 0.70(3) Uani 0.5 1 d D U P G 2
C549 C 0.562(5) 0.249(2) -0.144(4) 0.59(3) Uani 0.5 1 d D U P G 2
H616 H 0.5837 0.2639 -0.1424 0.882 Uiso 0.5 1 calc R U P G 2
H617 H 0.5597 0.2423 -0.1670 0.882 Uiso 0.5 1 calc R U P G 2
H618 H 0.5368 0.2574 -0.1382 0.882 Uiso 0.5 1 calc DR U P G 2
O77A O 0.6249(11) 0.2320(7) 0.1132(8) 0.455(19) Uani 0.5 1 d D U P H 1
C418 C 0.6287(10) 0.2190(9) 0.1439(6) 0.531(18) Uani 0.5 1 d D U P H 1
H619 H 0.6033 0.2086 0.1484 0.637 Uiso 0.5 1 calc DR U P H 1
H620 H 0.6332 0.2344 0.1606 0.637 Uiso 0.5 1 calc R U P H 1
C419 C 0.6641(12) 0.1974(9) 0.1458(9) 0.550(18) Uani 0.5 1 d D U P H 1
H621 H 0.6897 0.2076 0.1415 0.660 Uiso 0.5 1 calc R U P H 1
H622 H 0.6668 0.1884 0.1676 0.660 Uiso 0.5 1 calc R U P H 1
O78A O 0.6560(9) 0.1751(7) 0.1217(10) 0.563(19) Uani 0.5 1 d D U P H 1
C420 C 0.6931(9) 0.1618(7) 0.1117(8) 0.529(16) Uani 0.5 1 d D U P H 1
H623 H 0.7033 0.1479 0.1285 0.635 Uiso 0.5 1 calc R U P H 1
H624 H 0.7139 0.1772 0.1094 0.635 Uiso 0.5 1 calc R U P H 1
C421 C 0.6864(12) 0.1459(9) 0.0800(9) 0.512(16) Uani 0.5 1 d D U P H 1
H625 H 0.7127 0.1390 0.0725 0.614 Uiso 0.5 1 calc R U P H 1
H626 H 0.6693 0.1285 0.0833 0.614 Uiso 0.5 1 calc R U P H 1
O79A O 0.6674(15) 0.1640(9) 0.0556(9) 0.50(2) Uani 0.5 1 d D U P H 1
C422 C 0.6422(18) 0.1467(9) 0.0337(15) 0.47(3) Uani 0.5 1 d D U P H 1
H627 H 0.6257 0.1328 0.0458 0.569 Uiso 0.5 1 calc R U P H 1
H628 H 0.6589 0.1355 0.0188 0.569 Uiso 0.5 1 calc R U P H 1
C423 C 0.616(2) 0.1676(12) 0.0152(13) 0.45(3) Uani 0.5 1 d D U P H 1
H629 H 0.6001 0.1788 0.0308 0.544 Uiso 0.5 1 calc R U P H 1
H630 H 0.6332 0.1817 0.0042 0.544 Uiso 0.5 1 calc R U P H 1
O80A O 0.5896(19) 0.1558(13) -0.0073(14) 0.43(3) Uani 0.5 1 d D U P H 1
C424 C 0.575(3) 0.1760(17) -0.0322(17) 0.39(4) Uani 0.5 1 d D U P H 1
H631 H 0.5561 0.1658 -0.0475 0.585 Uiso 0.5 1 calc R U P H 1
H632 H 0.5608 0.1923 -0.0222 0.585 Uiso 0.5 1 calc R U P H 1
H633 H 0.5977 0.1836 -0.0439 0.585 Uiso 0.5 1 calc R U P H 1
O77B O 0.6249(11) 0.2320(7) 0.1132(8) 0.455(19) Uani 0.5 1 d D U P H 2
C550 C 0.6287(10) 0.2190(9) 0.1439(6) 0.531(18) Uani 0.5 1 d D U P H 2
H634 H 0.6033 0.2086 0.1484 0.637 Uiso 0.5 1 calc R U P H 2
H635 H 0.6332 0.2344 0.1606 0.637 Uiso 0.5 1 calc R U P H 2
C551 C 0.6641(12) 0.1974(9) 0.1458(9) 0.550(18) Uani 0.5 1 d D U P H 2
H636 H 0.6897 0.2076 0.1415 0.660 Uiso 0.5 1 calc R U P H 2
H637 H 0.6668 0.1884 0.1676 0.660 Uiso 0.5 1 calc R U P H 2
O78B O 0.6560(9) 0.1751(7) 0.1217(10) 0.563(19) Uani 0.5 1 d D U P H 2
C552 C 0.6931(9) 0.1618(7) 0.1117(8) 0.529(16) Uani 0.5 1 d D U P H 2
H638 H 0.7033 0.1479 0.1285 0.635 Uiso 0.5 1 calc R U P H 2
H639 H 0.7139 0.1772 0.1094 0.635 Uiso 0.5 1 calc R U P H 2
C553 C 0.6864(12) 0.1459(9) 0.0800(9) 0.512(16) Uani 0.5 1 d D U P H 2
H640 H 0.7080 0.1512 0.0653 0.614 Uiso 0.5 1 calc R U P H 2
H641 H 0.6878 0.1245 0.0838 0.614 Uiso 0.5 1 calc R U P H 2
O79B O 0.6480(10) 0.1531(11) 0.0650(9) 0.50(2) Uani 0.5 1 d D U P H 2
C554 C 0.6516(16) 0.162(2) 0.0318(10) 0.46(3) Uani 0.5 1 d D U P H 2
H642 H 0.6545 0.1443 0.0178 0.557 Uiso 0.5 1 calc R U P H 2
H643 H 0.6754 0.1745 0.0296 0.557 Uiso 0.5 1 calc R U P H 2
C555 C 0.6140(12) 0.1777(12) 0.0224(14) 0.48(3) Uani 0.5 1 d D U P H 2
H644 H 0.5908 0.1648 0.0270 0.572 Uiso 0.5 1 calc R U P H 2
H645 H 0.6124 0.1950 0.0367 0.572 Uiso 0.5 1 calc R U P H 2
O80B O 0.6089(15) 0.1869(14) -0.0085(15) 0.46(3) Uani 0.5 1 d D U P H 2
C556 C 0.5782(14) 0.1717(15) -0.0282(17) 0.42(4) Uani 0.5 1 d D U P H 2
H646 H 0.5769 0.1799 -0.0501 0.634 Uiso 0.5 1 calc R U P H 2
H647 H 0.5851 0.1508 -0.0292 0.634 Uiso 0.5 1 calc R U P H 2
H648 H 0.5520 0.1739 -0.0185 0.634 Uiso 0.5 1 calc R U P H 2
O81 O 0.6326(6) 0.2681(4) -0.0087(5) 0.165(8) Uani 1 1 d D U . . .
C425 C 0.6258(9) 0.2598(5) -0.0412(6) 0.190(12) Uani 1 1 d D U . . .
H649 H 0.6175 0.2390 -0.0425 0.228 Uiso 1 1 calc R U . . .
H650 H 0.6508 0.2622 -0.0530 0.228 Uiso 1 1 calc R U . . .
C426 C 0.5922(9) 0.2794(5) -0.0564(8) 0.235(14) Uani 1 1 d D U . . .
H651 H 0.5873 0.2745 -0.0796 0.282 Uiso 1 1 calc DR U . . .
H652 H 0.5667 0.2764 -0.0452 0.282 Uiso 1 1 calc R U . . .
O82 O 0.6058(6) 0.3093(5) -0.0528(7) 0.231(11) Uani 1 1 d D U . . .
C427 C 0.5753(8) 0.3287(5) -0.0674(9) 0.249(15) Uani 1 1 d D U . . .
H653 H 0.5522 0.3303 -0.0531 0.299 Uiso 1 1 calc R U . . .
H654 H 0.5652 0.3208 -0.0885 0.299 Uiso 1 1 calc R U . . .
C428 C 0.5935(11) 0.3586(5) -0.0721(6) 0.245(14) Uani 1 1 d D U . . .
H655 H 0.6153 0.3571 -0.0876 0.294 Uiso 1 1 calc R U . . .
H656 H 0.5725 0.3720 -0.0813 0.294 Uiso 1 1 calc R U . . .
O83 O 0.6098(8) 0.3700(5) -0.0420(5) 0.217(10) Uani 1 1 d D U . . .
C429 C 0.6213(10) 0.4000(5) -0.0465(6) 0.222(13) Uani 1 1 d D U . . .
H657 H 0.5971 0.4122 -0.0517 0.267 Uiso 1 1 calc R U . . .
H658 H 0.6398 0.4017 -0.0645 0.267 Uiso 1 1 calc R U . . .
C430 C 0.6417(7) 0.4099(6) -0.0158(6) 0.215(13) Uani 1 1 d D U . . .
H659 H 0.6618 0.3950 -0.0085 0.258 Uiso 1 1 calc R U . . .
H660 H 0.6567 0.4282 -0.0200 0.258 Uiso 1 1 calc R U . . .
O84 O 0.6163(6) 0.4148(6) 0.0084(6) 0.226(11) Uani 1 1 d D U . . .
C431 C 0.6347(11) 0.4292(9) 0.0367(7) 0.27(2) Uani 1 1 d D U . . .
H661 H 0.6144 0.4319 0.0530 0.411 Uiso 1 1 calc R U . . .
H662 H 0.6568 0.4170 0.0459 0.411 Uiso 1 1 calc R U . . .
H663 H 0.6454 0.4483 0.0305 0.411 Uiso 1 1 calc R U . . .
O85A O 0.7590(8) 0.2203(7) 0.0689(8) 0.313(13) Uani 0.5 1 d D U P I 1
C432 C 0.7582(10) 0.2207(8) 0.1030(8) 0.379(19) Uani 0.5 1 d D U P I 1
H664 H 0.7311 0.2151 0.1098 0.454 Uiso 0.5 1 calc R U P I 1
H665 H 0.7643 0.2407 0.1112 0.454 Uiso 0.5 1 calc R U P I 1
C433 C 0.7902(14) 0.1990(8) 0.1168(8) 0.39(2) Uani 0.5 1 d D U P I 1
H666 H 0.7868 0.1957 0.1402 0.467 Uiso 0.5 1 calc R U P I 1
H667 H 0.7878 0.1800 0.1054 0.467 Uiso 0.5 1 calc DR U P I 1
O86A O 0.8288(10) 0.2123(14) 0.1117(10) 0.42(2) Uani 0.5 1 d D U P I 1
C434 C 0.8396(14) 0.2329(15) 0.1372(12) 0.45(3) Uani 0.5 1 d D U P I 1
H668 H 0.8359 0.2237 0.1585 0.537 Uiso 0.5 1 calc R U P I 1
H669 H 0.8215 0.2501 0.1353 0.537 Uiso 0.5 1 calc R U P I 1
C435 C 0.8829(13) 0.2427(10) 0.1353(10) 0.41(2) Uani 0.5 1 d D U P I 1
H670 H 0.9011 0.2256 0.1378 0.492 Uiso 0.5 1 calc R U P I 1
H671 H 0.8868 0.2516 0.1138 0.492 Uiso 0.5 1 calc R U P I 1
O87A O 0.8928(17) 0.2637(10) 0.1603(8) 0.42(2) Uani 0.5 1 d D U P I 1
C436 C 0.8781(14) 0.2921(10) 0.1497(16) 0.38(3) Uani 0.5 1 d D U P I 1
H672 H 0.8529 0.2970 0.1605 0.452 Uiso 0.5 1 calc R U P I 1
H673 H 0.8724 0.2922 0.1259 0.452 Uiso 0.5 1 calc R U P I 1
C437 C 0.9103(13) 0.3133(11) 0.1588(17) 0.36(2) Uani 0.5 1 d D U P I 1
H674 H 0.9157 0.3122 0.1826 0.435 Uiso 0.5 1 calc R U P I 1
H675 H 0.9353 0.3070 0.1485 0.435 Uiso 0.5 1 calc R U P I 1
O88A O 0.9032(18) 0.3415(10) 0.1508(17) 0.40(2) Uani 0.5 1 d D U P I 1
C438 C 0.862(2) 0.3515(11) 0.154(2) 0.35(4) Uani 0.5 1 d D U P I 1
H676 H 0.8600 0.3722 0.1474 0.524 Uiso 0.5 1 calc R U P I 1
H677 H 0.8438 0.3399 0.1395 0.524 Uiso 0.5 1 calc R U P I 1
H678 H 0.8544 0.3493 0.1762 0.524 Uiso 0.5 1 calc R U P I 1
O85B O 0.7590(8) 0.2203(7) 0.0689(8) 0.313(13) Uani 0.5 1 d D U P I 2
C557 C 0.7536(11) 0.2232(9) 0.1024(9) 0.361(18) Uani 0.5 1 d D U P I 2
H679 H 0.7268 0.2155 0.1077 0.433 Uiso 0.5 1 calc R U P I 2
H680 H 0.7551 0.2441 0.1087 0.433 Uiso 0.5 1 calc R U P I 2
C558 C 0.7873(13) 0.2058(14) 0.1209(10) 0.365(19) Uani 0.5 1 d D U P I 2
H681 H 0.7828 0.2057 0.1444 0.438 Uiso 0.5 1 calc R U P I 2
H682 H 0.7879 0.1853 0.1131 0.438 Uiso 0.5 1 calc R U P I 2
O86B O 0.8245(12) 0.2205(10) 0.1146(13) 0.36(2) Uani 0.5 1 d D U P I 2
C559 C 0.8592(13) 0.2021(8) 0.1223(13) 0.38(2) Uani 0.5 1 d D U P I 2
H683 H 0.8540 0.1820 0.1141 0.460 Uiso 0.5 1 calc DR U P I 2
H684 H 0.8643 0.2011 0.1461 0.460 Uiso 0.5 1 calc R U P I 2
C560 C 0.8957(13) 0.2147(15) 0.1068(11) 0.37(2) Uani 0.5 1 d D U P I 2
H685 H 0.8959 0.2085 0.0839 0.444 Uiso 0.5 1 calc R U P I 2
H686 H 0.8945 0.2364 0.1073 0.444 Uiso 0.5 1 calc R U P I 2
O87B O 0.9318(13) 0.2049(11) 0.1238(8) 0.39(2) Uani 0.5 1 d D U P I 2
C561 C 0.9650(14) 0.2235(13) 0.1158(12) 0.39(2) Uani 0.5 1 d D U P I 2
H687 H 0.9653 0.2264 0.0920 0.466 Uiso 0.5 1 calc R U P I 2
H688 H 0.9911 0.2147 0.1234 0.466 Uiso 0.5 1 calc R U P I 2
C562 C 0.9580(19) 0.2515(10) 0.133(2) 0.40(2) Uani 0.5 1 d D U P I 2
H689 H 0.9672 0.2676 0.1186 0.475 Uiso 0.5 1 calc R U P I 2
H690 H 0.9285 0.2539 0.1344 0.475 Uiso 0.5 1 calc R U P I 2
O88B O 0.976(2) 0.2549(13) 0.1623(16) 0.38(3) Uani 0.5 1 d D U P I 2
C563 C 1.014(2) 0.2395(18) 0.1680(14) 0.34(3) Uani 0.5 1 d D U P I 2
H691 H 1.0245 0.2434 0.1902 0.512 Uiso 0.5 1 calc R U P I 2
H692 H 1.0095 0.2184 0.1652 0.512 Uiso 0.5 1 calc R U P I 2
H693 H 1.0335 0.2464 0.1526 0.512 Uiso 0.5 1 calc R U P I 2
O89 O 0.7300(6) 0.1848(4) -0.0455(5) 0.155(8) Uani 1 1 d D U . . .
C439 C 0.6919(8) 0.1733(6) -0.0545(6) 0.195(13) Uani 1 1 d D U . . .
H694 H 0.6741 0.1744 -0.0360 0.234 Uiso 1 1 calc R U . . .
H695 H 0.6945 0.1526 -0.0609 0.234 Uiso 1 1 calc R U . . .
C440 C 0.6736(7) 0.1913(7) -0.0831(5) 0.196(12) Uani 1 1 d D U . . .
H696 H 0.6455 0.1848 -0.0887 0.236 Uiso 1 1 calc R U . . .
H697 H 0.6731 0.2124 -0.0776 0.236 Uiso 1 1 calc R U . . .
O90 O 0.6992(7) 0.1861(5) -0.1098(5) 0.216(10) Uani 1 1 d D U . . .
C441 C 0.6834(8) 0.2009(7) -0.1387(5) 0.221(13) Uani 1 1 d D U . . .
H698 H 0.6864 0.2224 -0.1361 0.265 Uiso 1 1 calc R U . . .
H699 H 0.6543 0.1964 -0.1425 0.265 Uiso 1 1 calc R U . . .
C442 C 0.7067(7) 0.1906(8) -0.1671(5) 0.241(14) Uani 1 1 d D U . . .
H700 H 0.7046 0.1691 -0.1691 0.290 Uiso 1 1 calc R U . . .
H701 H 0.6951 0.1995 -0.1874 0.290 Uiso 1 1 calc R U . . .
O91 O 0.7481(7) 0.1989(7) -0.1624(5) 0.253(12) Uani 1 1 d D U . . .
C443 C 0.7675(7) 0.1961(9) -0.1927(6) 0.266(15) Uani 1 1 d D U . . .
H702 H 0.7557 0.2099 -0.2091 0.319 Uiso 1 1 calc R U . . .
H703 H 0.7650 0.1759 -0.2012 0.319 Uiso 1 1 calc R U . . .
C444 C 0.8102(7) 0.2034(8) -0.1841(7) 0.268(16) Uani 1 1 d D U . . .
H704 H 0.8266 0.1992 -0.2030 0.321 Uiso 1 1 calc R U . . .
H705 H 0.8123 0.2247 -0.1797 0.321 Uiso 1 1 calc R U . . .
O92 O 0.8259(7) 0.1887(5) -0.1581(6) 0.216(10) Uani 1 1 d D U . . .
C445 C 0.8666(8) 0.1976(7) -0.1483(7) 0.184(12) Uani 1 1 d D U . . .
H706 H 0.8762 0.1861 -0.1294 0.276 Uiso 1 1 calc R U . . .
H707 H 0.8844 0.1942 -0.1662 0.276 Uiso 1 1 calc R U . . .
H708 H 0.8667 0.2184 -0.1427 0.276 Uiso 1 1 calc R U . . .
O93 O 0.8219(6) 0.1238(5) 0.0469(6) 0.198(9) Uani 1 1 d D U . . .
C446 C 0.8441(10) 0.1397(6) 0.0709(9) 0.31(2) Uani 1 1 d D U . . .
H709 H 0.8253 0.1498 0.0852 0.368 Uiso 1 1 calc DR U . . .
H710 H 0.8609 0.1547 0.0607 0.368 Uiso 1 1 calc R U . . .
C447 C 0.8712(9) 0.1184(8) 0.0910(6) 0.302(16) Uani 1 1 d D U . . .
H711 H 0.8843 0.1285 0.1100 0.362 Uiso 1 1 calc R U . . .
H712 H 0.8551 0.1018 0.0989 0.362 Uiso 1 1 calc R U . . .
O94 O 0.9012(7) 0.1080(6) 0.0697(8) 0.319(15) Uani 1 1 d D U . . .
C448 C 0.8996(11) 0.0769(6) 0.0646(10) 0.343(18) Uani 1 1 d D U . . .
H713 H 0.8784 0.0722 0.0477 0.412 Uiso 1 1 calc R U . . .
H714 H 0.8929 0.0669 0.0849 0.412 Uiso 1 1 calc R U . . .
C449 C 0.9403(13) 0.0664(8) 0.0540(8) 0.387(19) Uani 1 1 d D U . . .
H715 H 0.9619 0.0732 0.0697 0.464 Uiso 1 1 calc R U . . .
H716 H 0.9408 0.0447 0.0535 0.464 Uiso 1 1 calc R U . . .
O95 O 0.9472(9) 0.0776(8) 0.0226(8) 0.426(19) Uani 1 1 d D U . . .
C450 C 0.9829(13) 0.0652(8) 0.0097(10) 0.420(19) Uani 1 1 d D U . . .
H717 H 0.9760 0.0549 -0.0110 0.505 Uiso 1 1 calc R U . . .
H718 H 0.9954 0.0509 0.0252 0.505 Uiso 1 1 calc R U . . .
C451 C 1.0111(9) 0.0894(12) 0.0043(11) 0.44(2) Uani 1 1 d D U . . .
H719 H 1.0223 0.0960 0.0257 0.531 Uiso 1 1 calc R U . . .
H720 H 1.0339 0.0815 -0.0076 0.531 Uiso 1 1 calc R U . . .
O96 O 0.9968(15) 0.1132(8) -0.0119(13) 0.53(2) Uani 1 1 d D U . . .
C452 C 1.000(3) 0.1128(16) -0.0468(12) 0.60(4) Uani 1 1 d D U . . .
H721 H 0.9892 0.1309 -0.0562 0.900 Uiso 1 1 calc R U . . .
H722 H 1.0289 0.1111 -0.0518 0.900 Uiso 1 1 calc R U . . .
H723 H 0.9853 0.0960 -0.0561 0.900 Uiso 1 1 calc R U . . .
S1 S 0.6002(3) 0.0896(2) 0.5109(3) 0.251(5) Uani 1 1 d D U . . .
O97 O 0.5856(6) 0.1189(3) 0.5167(5) 0.293(11) Uani 1 1 d D U . . .
O98 O 0.6346(4) 0.0881(4) 0.4912(4) 0.250(10) Uani 1 1 d D U . . .
O99 O 0.5999(6) 0.0697(4) 0.5375(3) 0.260(10) Uani 1 1 d D U . . .
C453 C 0.5605(4) 0.0751(4) 0.4831(4) 0.318(12) Uani 1 1 d D U . . .
F1 F 0.5683(7) 0.0479(4) 0.4749(6) 0.371(14) Uani 1 1 d D U . . .
F2 F 0.5256(4) 0.0757(7) 0.4974(6) 0.403(15) Uani 1 1 d D U . . .
F3 F 0.5578(8) 0.0913(6) 0.4563(4) 0.377(14) Uani 1 1 d D U . . .
S2 S 0.9092(4) 0.0625(3) 0.5582(3) 0.255(6) Uani 1 1 d D U . . .
O100 O 0.9166(7) 0.0743(5) 0.5260(4) 0.289(12) Uani 1 1 d D U . . .
O101 O 0.8681(5) 0.0552(4) 0.5629(5) 0.233(9) Uani 1 1 d D U . . .
O102 O 0.9403(6) 0.0453(5) 0.5738(6) 0.324(13) Uani 1 1 d D U . . .
C454 C 0.9124(6) 0.0967(4) 0.5813(5) 0.299(11) Uani 1 1 d D U . . .
F4 F 0.9062(8) 0.0904(5) 0.6115(4) 0.330(12) Uani 1 1 d D U . . .
F5 F 0.9499(6) 0.1051(5) 0.5772(7) 0.365(13) Uani 1 1 d D U . . .
F6 F 0.8838(7) 0.1138(4) 0.5679(6) 0.325(11) Uani 1 1 d D U . . .
S3 S 0.5500(6) 0.1192(6) 0.8405(6) 0.709(17) Uani 1 1 d D U . . .
O103 O 0.5321(11) 0.1375(10) 0.8148(10) 0.66(2) Uani 1 1 d D U . . .
O104 O 0.5574(12) 0.1332(11) 0.8713(8) 0.75(3) Uani 1 1 d D U . . .
O105 O 0.5397(12) 0.0889(7) 0.8403(14) 0.77(3) Uani 1 1 d D U . . .
C455 C 0.6028(7) 0.1183(6) 0.8292(7) 0.682(17) Uani 1 1 d D U . . .
F7 F 0.6227(10) 0.1022(9) 0.8509(8) 0.61(2) Uani 1 1 d D U . . .
F8 F 0.5998(11) 0.1064(8) 0.8003(6) 0.541(18) Uani 1 1 d D U . . .
F9 F 0.6150(11) 0.1459(7) 0.8305(13) 0.67(2) Uani 1 1 d D U . . .
S4 S 0.4271(4) 0.3203(3) 0.6543(3) 0.295(7) Uani 1 1 d D U . . .
O106 O 0.4165(9) 0.3048(6) 0.6836(5) 0.367(15) Uani 1 1 d D U . . .
O107 O 0.4425(8) 0.3492(5) 0.6595(7) 0.402(16) Uani 1 1 d D U . . .
O108 O 0.4415(8) 0.3033(6) 0.6283(6) 0.422(17) Uani 1 1 d D U . . .
C456 C 0.3767(5) 0.3301(5) 0.6375(6) 0.350(13) Uani 1 1 d D U . . .
F10 F 0.3821(10) 0.3440(8) 0.6103(7) 0.56(2) Uani 1 1 d D U . . .
F11 F 0.3584(7) 0.3049(7) 0.6325(8) 0.445(16) Uani 1 1 d D U . . .
F12 F 0.3621(8) 0.3472(8) 0.6601(9) 0.54(2) Uani 1 1 d D U . . .
S5 S 0.8027(5) 0.4762(4) 0.5390(4) 0.345(9) Uani 1 1 d D U . . .
O109 O 0.7641(6) 0.4703(8) 0.5536(8) 0.47(2) Uani 1 1 d D U . . .
O110 O 0.8233(10) 0.4507(6) 0.5281(8) 0.53(2) Uani 1 1 d D U . . .
O111 O 0.8052(11) 0.5023(6) 0.5202(8) 0.54(2) Uani 1 1 d D U . . .
C457 C 0.8355(7) 0.4850(6) 0.5744(5) 0.442(15) Uani 1 1 d D U . . .
F13 F 0.8724(7) 0.4893(10) 0.5650(9) 0.54(2) Uani 1 1 d D U . . .
F14 F 0.8197(13) 0.5096(9) 0.5853(10) 0.67(2) Uani 1 1 d D U . . .
F15 F 0.8340(13) 0.4622(9) 0.5941(8) 0.64(2) Uani 1 1 d D U . . .
S6 S 0.6162(4) 0.0052(3) 0.0162(4) 0.362(9) Uani 1 1 d D U . . .
O112 O 0.6535(5) 0.0056(6) -0.0014(6) 0.319(13) Uani 1 1 d D U . . .
O113 O 0.6145(9) -0.0157(6) 0.0417(5) 0.374(15) Uani 1 1 d D U . . .
O114 O 0.5964(8) 0.0326(4) 0.0204(8) 0.383(15) Uani 1 1 d D U . . .
C458 C 0.5817(7) -0.0128(6) -0.0134(5) 0.446(15) Uani 1 1 d D U . . .
F16 F 0.5468(7) -0.0159(9) 0.0002(8) 0.53(2) Uani 1 1 d D U . . .
F17 F 0.5797(10) 0.0066(9) -0.0371(6) 0.532(18) Uani 1 1 d D U . . .
F18 F 0.5975(12) -0.0385(6) -0.0201(10) 0.60(2) Uani 1 1 d D U . . .
S7 S 0.8982(3) -0.0192(3) 0.0944(3) 0.221(6) Uani 1 1 d D U . . .
O115 O 0.8695(5) -0.0395(4) 0.0788(5) 0.222(9) Uani 1 1 d D U . . .
O116 O 0.8901(6) 0.0109(3) 0.0874(5) 0.234(10) Uani 1 1 d D U . . .
O117 O 0.9133(6) -0.0266(6) 0.1263(4) 0.277(11) Uani 1 1 d D U . . .
C459 C 0.9428(5) -0.0239(4) 0.0707(4) 0.259(10) Uani 1 1 d D U . . .
F19 F 0.9704(5) -0.0054(5) 0.0818(5) 0.299(11) Uani 1 1 d D U . . .
F20 F 0.9539(6) -0.0511(4) 0.0769(6) 0.338(12) Uani 1 1 d D U . . .
F21 F 0.9316(6) -0.0182(5) 0.0402(4) 0.278(9) Uani 1 1 d D U . . .
S8 S 0.5481(4) 0.0220(3) 0.3199(3) 0.347(9) Uani 1 1 d D U . . .
O118 O 0.5322(8) 0.0516(4) 0.3158(6) 0.331(13) Uani 1 1 d D U . . .
O119 O 0.5229(6) 0.0023(5) 0.3370(6) 0.287(11) Uani 1 1 d D U . . .
O120 O 0.5727(8) 0.0110(6) 0.2952(5) 0.358(14) Uani 1 1 d D U . . .
C460 C 0.5860(6) 0.0280(5) 0.3531(4) 0.343(12) Uani 1 1 d D U . . .
F22 F 0.6025(8) 0.0026(5) 0.3605(6) 0.409(15) Uani 1 1 d D U . . .
F23 F 0.6113(7) 0.0457(6) 0.3392(6) 0.392(13) Uani 1 1 d D U . . .
F24 F 0.5655(8) 0.0383(6) 0.3776(4) 0.396(14) Uani 1 1 d D U . . .
S9 S 0.3563(8) 0.0421(6) 0.1897(7) 0.346(14) Uani 0.5 1 d D U P J 3
O121 O 0.3891(10) 0.0509(10) 0.2124(11) 0.36(2) Uani 0.5 1 d D U P J 3
O122 O 0.3622(16) 0.0500(13) 0.1567(8) 0.46(3) Uani 0.5 1 d D U P J 3
O123 O 0.3369(15) 0.0149(7) 0.1955(15) 0.41(2) Uani 0.5 1 d D U P J 3
C461 C 0.3169(10) 0.0685(8) 0.1982(11) 0.436(17) Uani 0.5 1 d D U P J 3
F25 F 0.2848(11) 0.0626(13) 0.1793(15) 0.51(3) Uani 0.5 1 d D U P J 3
F26 F 0.3098(16) 0.0643(14) 0.2289(11) 0.48(3) Uani 0.5 1 d D U P J 3
F27 F 0.3311(16) 0.0947(7) 0.1909(17) 0.46(2) Uani 0.5 1 d D U P J 3
S10 S 0.566(2) 0.2587(16) 0.3013(17) 0.84(2) Uani 0.4 1 d D U P K 1
O124 O 0.6082(19) 0.257(4) 0.314(3) 0.86(4) Uani 0.4 1 d D U P K 1
O125 O 0.558(5) 0.283(2) 0.280(2) 0.86(3) Uani 0.4 1 d D U P K 1
O126 O 0.545(4) 0.232(2) 0.295(3) 0.87(3) Uani 0.4 1 d D U P K 1
C462 C 0.542(2) 0.2729(17) 0.3367(17) 0.83(2) Uani 0.4 1 d D U P K 1
F28 F 0.503(2) 0.276(3) 0.329(3) 0.80(3) Uani 0.4 1 d D U P K 1
F29 F 0.548(5) 0.252(3) 0.3589(19) 0.78(3) Uani 0.4 1 d D U P K 1
F30 F 0.559(4) 0.299(2) 0.344(3) 0.80(3) Uani 0.4 1 d D U P K 1
S11 S 0.5746(6) 0.2487(5) 0.2376(6) 0.332(12) Uani 0.6 1 d D U P L 2
O127 O 0.5860(11) 0.2299(9) 0.2110(7) 0.36(2) Uani 0.6 1 d D U P L 2
O128 O 0.5721(11) 0.2792(6) 0.2301(11) 0.41(2) Uani 0.6 1 d D U P L 2
O129 O 0.5471(7) 0.2375(8) 0.2600(8) 0.278(16) Uani 0.6 1 d D U P L 2
C463 C 0.6223(7) 0.2490(7) 0.2618(7) 0.383(16) Uani 0.6 1 d D U P L 2
F31 F 0.6169(11) 0.2652(11) 0.2875(8) 0.40(2) Uani 0.6 1 d D U P L 2
F32 F 0.6279(10) 0.2212(8) 0.2690(11) 0.41(2) Uani 0.6 1 d D U P L 2
F33 F 0.6491(7) 0.2608(8) 0.2428(9) 0.327(16) Uani 0.6 1 d D U P L 2
S12 S 0.7544(6) 0.4102(5) 0.0645(5) 0.300(11) Uani 0.6 1 d D U P M 1
O130 O 0.7710(12) 0.3811(6) 0.0598(11) 0.36(2) Uani 0.6 1 d D U P M 1
O131 O 0.7586(12) 0.4295(8) 0.0375(7) 0.317(19) Uani 0.6 1 d D U P M 1
O132 O 0.7186(8) 0.4125(9) 0.0822(9) 0.322(18) Uani 0.6 1 d D U P M 1
C464 C 0.7925(9) 0.4264(8) 0.0925(7) 0.340(16) Uani 0.6 1 d D U P M 1
F34 F 0.7809(15) 0.4532(8) 0.0990(12) 0.47(2) Uani 0.6 1 d D U P M 1
F35 F 0.7925(14) 0.4097(11) 0.1185(8) 0.43(2) Uani 0.6 1 d D U P M 1
F36 F 0.8272(8) 0.4268(13) 0.0776(12) 0.43(2) Uani 0.6 1 d D U P M 1
S13 S 0.7972(9) 0.4059(7) 0.0273(8) 0.320(15) Uani 0.4 1 d D U P N 3
O133 O 0.7588(10) 0.4213(13) 0.0290(14) 0.35(3) Uani 0.4 1 d D U P N 3
O134 O 0.7968(17) 0.3773(8) 0.0415(12) 0.34(2) Uani 0.4 1 d D U P N 3
O135 O 0.8202(13) 0.4095(9) -0.0007(8) 0.235(17) Uani 0.4 1 d D U P N 3
C465 C 0.8280(13) 0.4243(10) 0.0590(9) 0.356(17) Uani 0.4 1 d D U P N 3
F37 F 0.8650(12) 0.4140(15) 0.0590(13) 0.38(2) Uani 0.4 1 d D U P N 3
F38 F 0.826(2) 0.4523(9) 0.0514(15) 0.39(3) Uani 0.4 1 d D U P N 3
F39 F 0.812(2) 0.4174(16) 0.0870(8) 0.41(3) Uani 0.4 1 d D U P N 3
S14 S 0.4521(14) 0.4228(8) 0.8679(11) 0.610(18) Uani 0.5 1 d D U P O 4
O136 O 0.4087(16) 0.4283(13) 0.868(2) 0.65(3) Uani 0.5 1 d D U P O 4
O137 O 0.470(3) 0.4320(13) 0.8388(16) 0.71(3) Uani 0.5 1 d D U P O 4
O138 O 0.475(3) 0.4262(14) 0.8977(15) 0.74(3) Uani 0.5 1 d D U P O 4
C466 C 0.4541(14) 0.3832(8) 0.8619(11) 0.587(19) Uani 0.5 1 d D U P O 4
F40 F 0.4922(16) 0.3752(14) 0.861(2) 0.62(3) Uani 0.5 1 d D U P O 4
F41 F 0.437(2) 0.3722(11) 0.8876(14) 0.53(2) Uani 0.5 1 d D U P O 4
F42 F 0.435(2) 0.3776(12) 0.8337(12) 0.46(2) Uani 0.5 1 d D U P O 4
S15 S 0.4587(6) 0.3040(5) 0.9379(5) 0.283(11) Uani 0.6 1 d D U P P 4
O139 O 0.4938(9) 0.3013(8) 0.9604(6) 0.266(15) Uani 0.6 1 d D U P P 4
O140 O 0.4313(10) 0.2798(7) 0.9374(9) 0.338(18) Uani 0.6 1 d D U P P 4
O141 O 0.4422(12) 0.3326(6) 0.9331(9) 0.37(2) Uani 0.6 1 d D U P P 4
C467 C 0.4815(8) 0.2977(7) 0.8990(5) 0.293(15) Uani 0.6 1 d D U P P 4
F43 F 0.4521(11) 0.2981(11) 0.8765(6) 0.40(2) Uani 0.6 1 d D U P P 4
F44 F 0.5055(12) 0.3205(9) 0.8956(9) 0.386(19) Uani 0.6 1 d D U P P 4
F45 F 0.4993(11) 0.2718(8) 0.9010(9) 0.349(18) Uani 0.6 1 d D U P P 4
S16 S 0.6245(6) 0.3753(4) 0.3570(5) 0.503(14) Uani 1 1 d D U . Q 1
O142 O 0.6334(12) 0.3625(7) 0.3256(6) 0.479(19) Uani 1 1 d D U . Q 1
O143 O 0.5832(6) 0.3836(8) 0.3602(9) 0.501(19) Uani 1 1 d D U . Q 1
O144 O 0.6466(7) 0.3656(6) 0.3852(5) 0.349(12) Uani 1 1 d D U . Q 1
C468 C 0.6448(8) 0.4122(5) 0.3516(6) 0.597(16) Uani 1 1 d D U . Q 1
F46 F 0.6415(12) 0.4253(6) 0.3794(7) 0.511(17) Uani 1 1 d D U . Q 1
F47 F 0.6821(8) 0.4073(8) 0.3437(11) 0.62(2) Uani 1 1 d D U . Q 1
F48 F 0.6203(12) 0.4242(7) 0.3288(9) 0.62(2) Uani 1 1 d D U . Q 1
S17 S 0.6487(5) 0.2993(4) -0.1377(4) 0.434(13) Uani 1 1 d D U . R 2
O145 O 0.6074(6) 0.3005(9) -0.1519(8) 0.460(18) Uani 1 1 d D U . R 2
O146 O 0.6650(10) 0.3273(5) -0.1284(8) 0.470(18) Uani 1 1 d D U . R 2
O147 O 0.6594(10) 0.2749(6) -0.1178(6) 0.397(15) Uani 1 1 d D U . R 2
C469 C 0.6779(7) 0.2932(5) -0.1735(5) 0.427(15) Uani 1 1 d D U . R 2
F49 F 0.7166(7) 0.2909(8) -0.1651(8) 0.472(18) Uani 1 1 d D U . R 2
F50 F 0.6634(12) 0.2683(7) -0.1853(7) 0.535(19) Uani 1 1 d D U . R 2
F51 F 0.6713(12) 0.3167(7) -0.1921(7) 0.55(2) Uani 1 1 d D U . R 2
S18 S 0.6762(12) 0.3164(9) 0.1425(9) 0.580(18) Uani 0.5 1 d D U P S 1
O148 O 0.669(2) 0.3075(14) 0.1089(10) 0.62(3) Uani 0.5 1 d D U P S 1
O149 O 0.7093(12) 0.3018(15) 0.1593(18) 0.60(3) Uani 0.5 1 d D U P S 1
O150 O 0.669(2) 0.3461(8) 0.1510(9) 0.65(3) Uani 0.5 1 d D U P S 1
C470 C 0.6348(12) 0.2977(9) 0.1616(11) 0.604(18) Uani 0.5 1 d D U P S 1
F52 F 0.635(2) 0.3059(14) 0.1921(10) 0.55(3) Uani 0.5 1 d D U P S 1
F53 F 0.6025(11) 0.3066(14) 0.1447(16) 0.49(2) Uani 0.5 1 d D U P S 1
F54 F 0.6432(19) 0.2693(8) 0.1596(18) 0.55(3) Uani 0.5 1 d D U P S 1
S19 S 0.9304(10) 0.2768(8) 0.4152(8) 0.476(18) Uani 0.5 1 d D U P T 3
O151 O 0.9569(18) 0.2698(16) 0.4434(10) 0.51(3) Uani 0.5 1 d D U P T 3
O152 O 0.9061(17) 0.2527(11) 0.4037(17) 0.50(3) Uani 0.5 1 d D U P T 3
O153 O 0.9139(14) 0.3054(9) 0.4125(14) 0.37(2) Uani 0.5 1 d D U P T 3
C471 C 0.9664(13) 0.2771(11) 0.3830(10) 0.513(19) Uani 0.5 1 d D U P T 3
F55 F 0.946(2) 0.2834(18) 0.3558(9) 0.58(3) Uani 0.5 1 d D U P T 3
F56 F 0.9917(16) 0.2982(15) 0.3917(18) 0.61(3) Uani 0.5 1 d D U P T 3
F57 F 0.982(2) 0.2503(13) 0.3820(18) 0.58(3) Uani 0.5 1 d D U P T 3
S20 S 0.7820(17) 0.4554(12) 0.7341(14) 0.81(2) Uani 0.5 1 d D U P U 2
O154 O 0.759(3) 0.4725(17) 0.710(2) 0.80(3) Uani 0.5 1 d D U P U 2
O155 O 0.8190(18) 0.443(2) 0.723(3) 0.79(3) Uani 0.5 1 d D U P U 2
O156 O 0.781(4) 0.465(2) 0.7669(17) 0.79(3) Uani 0.5 1 d D U P U 2
C472 C 0.7523(19) 0.4218(12) 0.7349(17) 0.82(2) Uani 0.5 1 d D U P U 2
F58 F 0.769(4) 0.4041(16) 0.757(3) 0.85(3) Uani 0.5 1 d D U P U 2
F59 F 0.7165(19) 0.431(2) 0.744(3) 0.83(3) Uani 0.5 1 d D U P U 2
F60 F 0.753(4) 0.4101(19) 0.705(2) 0.82(3) Uani 0.5 1 d D U P U 2
S21 S 0.6499(12) 0.1745(8) 0.7433(10) 0.585(18) Uani 0.5 1 d D U P V 1
O157 O 0.6936(11) 0.1792(15) 0.744(2) 0.64(3) Uani 0.5 1 d D U P V 1
O158 O 0.634(2) 0.1573(9) 0.7167(14) 0.51(2) Uani 0.5 1 d D U P V 1
O159 O 0.632(2) 0.1711(14) 0.7738(11) 0.61(3) Uani 0.5 1 d D U P V 1
C473 C 0.6314(13) 0.2106(8) 0.7305(10) 0.575(18) Uani 0.5 1 d D U P V 1
F61 F 0.5918(12) 0.2106(13) 0.7297(17) 0.48(3) Uani 0.5 1 d D U P V 1
F62 F 0.646(2) 0.2282(10) 0.7535(15) 0.56(2) Uani 0.5 1 d D U P V 1
F63 F 0.645(2) 0.2152(12) 0.7013(12) 0.51(2) Uani 0.5 1 d D U P V 1
S22 S 0.7415(19) 0.3187(15) 0.1273(17) 0.602(19) Uani 0.3 1 d D U P W 5
O160 O 0.756(4) 0.312(3) 0.1606(14) 0.60(3) Uani 0.3 1 d D U P W 5
O161 O 0.7061(18) 0.303(3) 0.116(3) 0.62(3) Uani 0.3 1 d D U P W 5
O162 O 0.746(4) 0.3480(14) 0.116(3) 0.62(3) Uani 0.3 1 d D U P W 5
C474 C 0.779(2) 0.2992(16) 0.1043(18) 0.626(19) Uani 0.3 1 d D U P W 5
F64 F 0.770(4) 0.303(3) 0.0733(16) 0.61(3) Uani 0.3 1 d D U P W 5
F65 F 0.8135(18) 0.312(3) 0.114(3) 0.60(3) Uani 0.3 1 d D U P W 5
F66 F 0.775(4) 0.2711(14) 0.112(3) 0.61(3) Uani 0.3 1 d D U P W 5
S23 S 0.9287(11) 0.1697(8) 0.0222(8) 0.53(2) Uani 0.5 1 d D U P X 5
O163 O 0.8922(14) 0.1530(11) 0.0140(14) 0.47(3) Uani 0.5 1 d D U P X 5
O164 O 0.9597(11) 0.1542(9) 0.0404(15) 0.61(3) Uani 0.5 1 d D U P X 5
O165 O 0.9412(19) 0.1906(12) -0.0010(11) 0.58(3) Uani 0.5 1 d D U P X 5
C475 C 0.9118(13) 0.1936(9) 0.0544(10) 0.52(2) Uani 0.5 1 d D U P X 5
F67 F 0.9429(18) 0.2091(13) 0.0656(15) 0.58(3) Uani 0.5 1 d D U P X 5
F68 F 0.8851(16) 0.2107(11) 0.0390(17) 0.52(3) Uani 0.5 1 d D U P X 5
F69 F 0.898(2) 0.1763(14) 0.0773(11) 0.53(3) Uani 0.5 1 d D U P X 5
S24 S 0.8670(18) 0.1831(14) 0.3211(16) 0.80(2) Uani 0.4 1 d D U P Y 2
O166 O 0.833(2) 0.193(3) 0.339(3) 0.80(3) Uani 0.4 1 d D U P Y 2
O167 O 0.885(4) 0.1564(12) 0.333(4) 0.77(3) Uani 0.4 1 d D U P Y 2
O168 O 0.865(4) 0.188(3) 0.2871(15) 0.80(3) Uani 0.4 1 d D U P Y 2
C476 C 0.907(2) 0.2086(14) 0.3352(17) 0.775(19) Uani 0.4 1 d D U P Y 2
F70 F 0.9401(18) 0.202(3) 0.321(3) 0.72(3) Uani 0.4 1 d D U P Y 2
F71 F 0.893(4) 0.2343(12) 0.325(4) 0.79(3) Uani 0.4 1 d D U P Y 2
F72 F 0.911(4) 0.206(3) 0.3671(17) 0.74(3) Uani 0.4 1 d D U P Y 2
S25 S 0.6639(16) 0.3549(12) 0.2402(12) 0.76(2) Uani 0.5 1 d D U P Z 3
O169 O 0.662(4) 0.3785(19) 0.2163(14) 0.77(3) Uani 0.5 1 d D U P Z 3
O170 O 0.628(2) 0.338(2) 0.242(2) 0.77(3) Uani 0.5 1 d D U P Z 3
O171 O 0.701(2) 0.340(2) 0.245(2) 0.77(3) Uani 0.5 1 d D U P Z 3
C477 C 0.661(2) 0.3757(13) 0.2779(13) 0.73(2) Uani 0.5 1 d D U P Z 3
F73 F 0.661(4) 0.357(2) 0.3022(12) 0.76(3) Uani 0.5 1 d D U P Z 3
F74 F 0.695(3) 0.391(2) 0.279(2) 0.78(3) Uani 0.5 1 d D U P Z 3
F75 F 0.628(3) 0.391(2) 0.275(2) 0.75(3) Uani 0.5 1 d D U P Z 3
S26 S 0.5154(16) 0.3428(12) 0.3063(12) 0.833(19) Uani 0.5 1 d D U P A 4
O172 O 0.521(3) 0.3497(18) 0.3407(12) 0.83(3) Uani 0.5 1 d D U P A 4
O173 O 0.525(3) 0.3131(10) 0.2984(11) 0.84(3) Uani 0.5 1 d D U P A 4
O174 O 0.4823(16) 0.3563(19) 0.289(3) 0.70(3) Uani 0.5 1 d D U P A 4
C478 C 0.5589(17) 0.3609(14) 0.2896(16) 0.811(19) Uani 0.5 1 d D U P A 4
F76 F 0.557(3) 0.357(2) 0.2581(16) 0.82(3) Uani 0.5 1 d D U P A 4
F77 F 0.554(3) 0.3888(13) 0.296(2) 0.81(3) Uani 0.5 1 d D U P A 4
F78 F 0.5916(15) 0.348(2) 0.303(3) 0.83(3) Uani 0.5 1 d D U P A 4
S27 S 0.6891(9) 0.1951(8) 0.3618(10) 0.585(18) Uani 0.5 1 d D U P B 4
O175 O 0.6785(18) 0.1642(8) 0.3582(18) 0.61(3) Uani 0.5 1 d D U P B 4
O176 O 0.6616(14) 0.2146(9) 0.3449(14) 0.60(3) Uani 0.5 1 d D U P B 4
O177 O 0.7069(9) 0.2042(14) 0.3921(9) 0.43(2) Uani 0.5 1 d D U P B 4
C479 C 0.7312(14) 0.1978(13) 0.3350(10) 0.610(19) Uani 0.5 1 d D U P B 4
F79 F 0.744(2) 0.2250(15) 0.3354(17) 0.70(3) Uani 0.5 1 d D U P B 4
F80 F 0.7586(15) 0.1799(18) 0.3482(17) 0.73(3) Uani 0.5 1 d D U P B 4
F81 F 0.717(2) 0.190(2) 0.3056(10) 0.72(3) Uani 0.5 1 d D U P B 4
S28 S 0.7009(11) 0.0366(10) 0.7605(11) 0.636(19) Uani 0.5 1 d D U P C 4
O178 O 0.6708(14) 0.033(2) 0.7337(17) 0.65(3) Uani 0.5 1 d D U P C 4
O179 O 0.705(2) 0.0657(12) 0.7725(19) 0.63(3) Uani 0.5 1 d D U P C 4
O180 O 0.704(2) 0.0131(16) 0.7833(17) 0.67(3) Uani 0.5 1 d D U P C 4
C480 C 0.7478(12) 0.0333(11) 0.7394(12) 0.63(2) Uani 0.5 1 d D U P C 4
F82 F 0.7785(12) 0.036(2) 0.7605(18) 0.67(3) Uani 0.5 1 d D U P C 4
F83 F 0.747(2) 0.0064(13) 0.7276(18) 0.57(3) Uani 0.5 1 d D U P C 4
F84 F 0.748(2) 0.0546(16) 0.7176(17) 0.65(3) Uani 0.5 1 d D U P C 4
S29 S 0.567(2) 0.1823(15) 0.3310(15) 0.62(2) Uani 0.3 1 d D U P D 5
O181 O 0.598(3) 0.195(3) 0.312(2) 0.68(3) Uani 0.3 1 d D U P D 5
O182 O 0.526(2) 0.191(3) 0.320(2) 0.64(3) Uani 0.3 1 d D U P D 5
O183 O 0.573(4) 0.1532(13) 0.343(3) 0.61(3) Uani 0.3 1 d D U P D 5
C481 C 0.571(2) 0.2040(16) 0.3682(16) 0.61(2) Uani 0.3 1 d D U P D 5
F85 F 0.545(3) 0.194(3) 0.3883(18) 0.56(3) Uani 0.3 1 d D U P D 5
F86 F 0.608(2) 0.199(3) 0.379(2) 0.58(3) Uani 0.3 1 d D U P D 5
F87 F 0.562(4) 0.2313(14) 0.360(3) 0.61(3) Uani 0.3 1 d D U P D 5
S30 S 0.7785(14) 0.2611(10) 0.2098(12) 0.73(2) Uani 0.5 1 d D U P E 4
O184 O 0.748(2) 0.2497(19) 0.1861(19) 0.71(3) Uani 0.5 1 d D U P E 4
O185 O 0.814(2) 0.2725(17) 0.196(2) 0.72(3) Uani 0.5 1 d D U P E 4
O186 O 0.764(3) 0.2755(16) 0.2376(19) 0.73(3) Uani 0.5 1 d D U P E 4
C482 C 0.7996(16) 0.2272(10) 0.2268(14) 0.74(2) Uani 0.5 1 d D U P E 4
F88 F 0.827(2) 0.2336(18) 0.2495(19) 0.72(3) Uani 0.5 1 d D U P E 4
F89 F 0.768(2) 0.2142(16) 0.239(2) 0.72(3) Uani 0.5 1 d D U P E 4
F90 F 0.816(3) 0.2132(16) 0.203(2) 0.73(3) Uani 0.5 1 d D U P E 4
S31 S 0.6766(17) 0.4671(13) 0.7195(14) 0.70(2) Uani 0.4 1 d D U P F 4
O187 O 0.682(4) 0.450(2) 0.6906(17) 0.68(3) Uani 0.4 1 d D U P F 4
O188 O 0.712(2) 0.471(3) 0.740(3) 0.69(3) Uani 0.4 1 d D U P F 4
O189 O 0.649(3) 0.4907(16) 0.717(3) 0.66(3) Uani 0.4 1 d D U P F 4
C483 C 0.651(2) 0.4409(15) 0.7446(17) 0.74(2) Uani 0.4 1 d D U P F 4
F91 F 0.643(4) 0.454(3) 0.7720(18) 0.76(3) Uani 0.4 1 d D U P F 4
F92 F 0.617(2) 0.435(3) 0.727(3) 0.77(3) Uani 0.4 1 d D U P F 4
F93 F 0.676(3) 0.4185(17) 0.750(3) 0.75(3) Uani 0.4 1 d D U P F 4
O201 O 0.576(2) -0.0191(16) 0.5097(18) 0.32(4) Uani 0.5 1 d . U P G 3
O202 O 0.6243(19) -0.0164(10) 0.5207(12) 0.23(2) Uani 0.5 1 d . U P G 3
O203 O 0.785(2) -0.0252(17) 0.6959(19) 0.36(4) Uani 0.5 1 d . U P H 3
O204 O 0.7000(13) 0.1083(10) 0.6879(10) 0.41(2) Uani 1 1 d . U . I 3
O205 O 0.777(4) 0.206(3) 0.733(3) 0.53(7) Uani 0.5 1 d . U P J 3
O206 O 0.780(2) 0.2389(18) 0.7258(19) 0.33(4) Uani 0.5 1 d . U P J 3
O207 O 0.4335(13) 0.1752(13) 0.6648(10) 0.22(3) Uani 0.5 1 d D U P K 3
O208 O 0.434(2) 0.1722(17) 0.6360(17) 0.28(3) Uani 0.5 1 d . U P K 3
O209 O 0.3703(17) 0.1387(14) 0.6985(15) 0.28(3) Uani 0.5 1 d . U P L 3
O210 O 0.4970(19) 0.4410(10) 0.7991(12) 0.25(2) Uani 0.5 1 d . U P M 3
O211 O 0.588(2) 0.5009(18) 0.776(2) 0.34(4) Uani 0.5 1 d . U P N 3
O212 O 0.562(2) 0.4633(18) 0.8053(18) 0.33(3) Uani 0.5 1 d . U P O 3
O213 O 0.5321(9) 0.3962(7) 0.5237(8) 0.304(16) Uani 1 1 d . U . P 3
O214 O 0.487(3) 0.474(3) 0.475(3) 0.46(7) Uani 0.5 1 d . U P Q 3
O215 O 0.4903(14) 0.4527(14) 0.4921(16) 0.28(3) Uani 0.5 1 d . U P Q 3
O216 O 0.7089(11) 0.4984(10) 0.5889(11) 0.40(2) Uani 1 1 d . U . R 3
O217 O 0.829(2) 0.4851(17) 0.7030(18) 0.64(4) Uani 1 1 d . U . S 3
O218 O 0.714(3) 0.393(2) 0.767(3) 0.43(5) Uani 0.5 1 d . U P T 3
O219 O 0.750(3) 0.380(2) 0.793(3) 0.43(5) Uani 0.5 1 d . U P T 3
O220 O 0.555(2) 0.5034(15) 0.2634(19) 0.33(3) Uani 0.5 1 d . U P U 3
O221 O 0.607(5) 0.487(3) 0.295(4) 0.67(10) Uani 0.5 1 d . U P V 3
O222 O 0.674(3) 0.431(2) 0.189(3) 0.45(5) Uani 0.5 1 d . U P W 3
O223 O 0.718(2) 0.3577(15) 0.3046(18) 0.43(5) Uani 0.5 1 d D U P X 2
O224 O 0.9268(17) 0.2251(15) 0.4003(18) 0.29(3) Uani 0.5 1 d . U P Y 4
O225 O 0.5265(17) 0.1178(12) 0.3738(12) 0.49(3) Uani 1 1 d . U . Z 3
O226 O 0.725(3) 0.045(2) 0.359(3) 0.87(7) Uani 1 1 d . U . A 3
O227 O 0.571(2) 0.4107(17) 0.2710(16) 0.33(3) Uani 0.5 1 d . U P B 3
O228 O 0.807(2) 0.2033(15) 0.3211(18) 0.32(3) Uani 0.5 1 d . U P C 3
O229 O 0.4433(15) 0.0759(12) 0.1442(10) 0.19(2) Uani 0.5 1 d . U P D 3
O230 O 0.4362(17) 0.0933(12) 0.1180(16) 0.23(2) Uani 0.5 1 d . U P D 3
O231 O 0.259(3) 0.091(3) 0.263(3) 0.48(6) Uani 0.5 1 d . U P E 4
O232 O 0.263(3) 0.140(3) 0.235(3) 0.48(6) Uani 0.5 1 d . U P F 3
O233 O 0.285(2) 0.169(2) 0.212(2) 0.36(4) Uani 0.5 1 d . U P G 3
O234 O 0.3619(13) 0.3434(12) 0.1975(16) 0.25(2) Uani 0.5 1 d . U P H 3
O235 O 0.343(3) 0.350(2) 0.144(3) 0.42(5) Uani 0.5 1 d . U P I 4
O236 O 0.3735(15) 0.4039(12) 0.1712(12) 0.47(3) Uani 1 1 d . U . J 3
O237 O 0.7258(8) 0.1203(7) -0.1099(9) 0.306(16) Uani 1 1 d . U . K 3
O238 O 1.0387(12) 0.1821(8) 0.0274(12) 0.181(18) Uani 0.5 1 d . U P L 3

loop_
_atom_site_aniso_label
_atom_site_aniso_U_11
_atom_site_aniso_U_22
_atom_site_aniso_U_33
_atom_site_aniso_U_23
_atom_site_aniso_U_13
_atom_site_aniso_U_12
Pd1 0.172(2) 0.0993(17) 0.1395(19) 0.0049(15) 0.0842(18) 0.0190(17)
Pd2 0.219(3) 0.1075(18) 0.159(2) 0.0035(16) 0.114(2) 0.0089(18)
Pd3 0.217(3) 0.119(2) 0.182(3) 0.0267(18) 0.077(2) -0.020(2)
Pd4 0.189(2) 0.1051(18) 0.141(2) 0.0014(16) 0.0904(19) 0.0073(17)
Pd5 0.181(3) 0.1052(17) 0.179(3) -0.0092(16) 0.093(2) -0.0015(17)
C1 0.141(8) 0.112(6) 0.117(6) 0.011(8) 0.034(5) 0.006(5)
C2 0.135(7) 0.090(7) 0.132(8) 0.001(4) 0.042(5) -0.018(7)
C3 0.126(8) 0.100(14) 0.116(6) -0.003(11) 0.035(5) 0.002(12)
C4 0.118(8) 0.120(17) 0.120(5) 0.010(14) 0.028(6) 0.009(13)
C5 0.131(8) 0.107(16) 0.123(5) 0.028(12) 0.033(5) -0.006(14)
C6 0.134(8) 0.093(15) 0.111(6) 0.005(13) 0.037(5) -0.001(13)
C7 0.129(8) 0.104(16) 0.116(6) -0.003(13) 0.034(6) 0.000(13)
C8 0.123(8) 0.074(13) 0.117(6) 0.001(10) 0.037(5) 0.002(12)
N1 0.130(7) 0.129(15) 0.148(5) 0.011(11) 0.049(4) 0.001(11)
N2 0.166(7) 0.083(12) 0.107(5) -0.012(10) 0.044(5) 0.003(10)
C9 0.127(11) 0.097(8) 0.108(13) 0.009(8) 0.044(7) -0.011(8)
C10 0.153(12) 0.131(13) 0.112(15) -0.015(10) 0.029(10) 0.004(8)
C11 0.144(11) 0.102(12) 0.110(15) -0.004(9) 0.053(9) -0.014(8)
C12 0.139(11) 0.104(12) 0.100(14) 0.009(8) 0.055(9) -0.003(8)
C13 0.123(11) 0.105(12) 0.116(14) 0.004(9) 0.043(9) -0.011(8)
C14 0.120(10) 0.095(8) 0.111(13) 0.006(8) 0.048(7) -0.016(8)
N3 0.200(9) 0.111(11) 0.121(13) -0.015(8) 0.056(8) -0.013(7)
N4 0.139(9) 0.090(9) 0.156(12) 0.029(6) 0.073(6) -0.010(6)
C15 0.146(14) 0.107(6) 0.126(14) 0.001(8) 0.054(8) 0.010(7)
C16 0.157(15) 0.109(12) 0.137(15) 0.009(10) 0.048(10) 0.002(11)
C17 0.167(17) 0.117(11) 0.132(16) 0.012(12) 0.031(11) -0.008(12)
C18 0.140(16) 0.109(11) 0.157(18) 0.025(11) 0.034(12) 0.012(11)
C19 0.144(13) 0.092(11) 0.123(14) 0.012(10) 0.060(9) 0.011(9)
C20 0.138(14) 0.103(6) 0.127(13) 0.006(8) 0.061(8) 0.003(7)
C21 0.160(8) 0.115(5) 0.117(9) 0.000(5) 0.049(6) 0.002(6)
C22 0.130(8) 0.119(5) 0.147(7) 0.004(6) 0.049(6) 0.000(5)
C23 0.147(10) 0.088(10) 0.114(12) 0.011(9) 0.037(7) 0.004(10)
C24 0.141(11) 0.115(15) 0.126(14) -0.005(9) 0.029(9) 0.006(10)
C25 0.146(10) 0.104(14) 0.127(14) -0.003(9) 0.042(8) 0.005(10)
C26 0.152(10) 0.083(13) 0.111(13) 0.008(9) 0.046(9) -0.010(9)
C27 0.117(10) 0.124(14) 0.137(14) -0.012(10) 0.054(9) -0.028(9)
C28 0.131(11) 0.099(10) 0.140(13) -0.002(9) 0.038(7) -0.004(9)
N5 0.161(8) 0.147(12) 0.150(13) -0.001(8) 0.054(8) 0.026(9)
N6 0.198(8) 0.135(13) 0.138(13) -0.033(9) 0.053(8) -0.008(8)
C29 0.127(14) 0.104(5) 0.113(13) -0.012(7) 0.065(7) 0.014(6)
C30 0.160(15) 0.128(10) 0.142(16) 0.016(10) 0.039(10) -0.018(10)
C31 0.149(15) 0.123(9) 0.135(14) 0.014(9) 0.054(9) -0.017(8)
C32 0.148(14) 0.138(9) 0.140(16) 0.032(9) 0.052(9) -0.023(8)
C33 0.143(14) 0.119(9) 0.128(15) 0.001(10) 0.048(9) 0.002(9)
C34 0.137(14) 0.110(5) 0.115(14) -0.010(7) 0.059(7) 0.009(7)
N7 0.172(13) 0.117(9) 0.186(13) 0.006(8) 0.043(8) -0.019(8)
N8 0.181(12) 0.130(9) 0.169(14) 0.027(9) 0.039(8) -0.002(7)
C35 0.168(9) 0.108(14) 0.139(8) 0.004(11) 0.059(6) 0.001(13)
C36 0.181(12) 0.145(19) 0.142(8) 0.007(15) 0.069(8) -0.008(14)
C37 0.180(15) 0.129(18) 0.150(10) 0.010(15) 0.066(9) -0.007(15)
C38 0.175(11) 0.17(2) 0.155(12) 0.018(16) 0.067(10) 0.003(15)
C39 0.166(9) 0.142(18) 0.149(11) -0.003(15) 0.069(8) -0.005(14)
C40 0.161(9) 0.115(15) 0.151(8) 0.004(11) 0.059(6) -0.004(13)
C41 0.134(8) 0.121(8) 0.110(7) -0.010(6) 0.039(5) -0.014(5)
C42 0.138(7) 0.128(7) 0.107(8) 0.000(5) 0.044(5) 0.004(8)
C43 0.117(12) 0.133(11) 0.126(11) 0.013(10) 0.034(6) -0.007(10)
C44 0.156(14) 0.138(16) 0.132(13) 0.018(11) 0.010(10) -0.030(11)
C45 0.152(13) 0.097(13) 0.139(13) 0.012(10) 0.022(9) -0.010(10)
C46 0.126(12) 0.099(12) 0.145(12) 0.007(9) 0.036(8) -0.002(9)
C47 0.115(12) 0.127(15) 0.135(12) 0.006(10) 0.034(9) -0.002(10)
C48 0.119(12) 0.108(10) 0.108(10) -0.007(9) 0.040(6) 0.002(9)
N9 0.189(13) 0.168(13) 0.151(12) 0.046(9) 0.026(8) -0.024(9)
N10 0.147(12) 0.150(13) 0.181(12) 0.019(9) 0.045(7) -0.034(9)
C49 0.138(7) 0.113(14) 0.108(8) -0.002(11) 0.039(5) 0.001(12)
C50 0.137(7) 0.119(17) 0.113(9) -0.007(12) 0.037(7) -0.003(13)
C51 0.148(8) 0.129(17) 0.125(9) -0.024(13) 0.041(7) 0.010(14)
C52 0.149(7) 0.108(16) 0.119(9) -0.032(13) 0.046(6) -0.004(13)
C53 0.147(7) 0.101(16) 0.108(9) -0.007(12) 0.043(7) 0.002(13)
C54 0.137(7) 0.129(15) 0.098(8) 0.003(11) 0.041(5) 0.007(12)
N11 0.142(7) 0.130(15) 0.150(8) -0.013(11) 0.061(5) -0.010(11)
N12 0.181(6) 0.124(14) 0.097(7) 0.006(10) 0.059(5) 0.008(11)
C55 0.133(13) 0.127(7) 0.112(15) -0.004(7) 0.060(8) -0.007(7)
C56 0.139(14) 0.121(10) 0.130(15) -0.002(11) 0.057(10) -0.008(10)
C57 0.158(16) 0.132(9) 0.132(17) -0.003(12) 0.060(12) 0.008(11)
C58 0.170(16) 0.134(10) 0.156(18) -0.007(12) 0.041(12) 0.020(12)
C59 0.147(14) 0.130(11) 0.146(16) 0.001(12) 0.053(10) 0.008(10)
C60 0.134(13) 0.120(7) 0.105(14) 0.009(6) 0.060(8) -0.006(7)
C61 0.118(6) 0.120(5) 0.129(8) -0.015(5) 0.039(5) -0.010(8)
C62 0.135(8) 0.114(5) 0.106(7) 0.008(7) 0.047(5) 0.000(5)
C63 0.122(7) 0.094(14) 0.115(7) 0.001(11) 0.036(4) 0.010(12)
C64 0.132(6) 0.093(15) 0.103(8) 0.021(12) 0.034(6) 0.005(13)
C65 0.139(6) 0.089(15) 0.103(8) 0.010(12) 0.044(5) 0.002(13)
C66 0.125(7) 0.111(16) 0.116(8) -0.004(13) 0.049(5) -0.006(14)
C67 0.118(7) 0.083(15) 0.112(7) 0.004(12) 0.040(6) -0.004(13)
C68 0.117(7) 0.090(13) 0.110(7) -0.001(10) 0.044(5) -0.013(12)
N13 0.176(5) 0.129(15) 0.110(7) -0.007(11) 0.051(5) 0.000(11)
N14 0.134(6) 0.140(15) 0.145(8) -0.008(10) 0.062(5) 0.003(11)
C69 0.111(12) 0.118(5) 0.098(14) -0.008(7) 0.051(7) -0.008(7)
C70 0.107(13) 0.120(7) 0.127(15) -0.011(11) 0.036(9) -0.012(8)
C71 0.122(13) 0.105(4) 0.116(15) 0.004(9) 0.049(8) -0.020(8)
C72 0.121(13) 0.101(5) 0.104(14) -0.005(8) 0.057(7) -0.024(7)
C73 0.135(13) 0.105(7) 0.105(14) 0.007(10) 0.040(9) -0.023(8)
C74 0.105(12) 0.107(5) 0.108(14) -0.001(7) 0.051(7) -0.013(6)
N15 0.147(12) 0.132(5) 0.161(14) -0.014(10) 0.045(8) 0.018(7)
N16 0.143(11) 0.109(5) 0.131(12) -0.020(7) 0.069(6) -0.031(7)
C75 0.138(12) 0.109(9) 0.127(11) -0.021(9) 0.058(7) 0.000(10)
C76 0.153(13) 0.121(16) 0.146(14) -0.008(11) 0.049(10) -0.014(11)
C77 0.164(16) 0.139(17) 0.169(17) 0.015(12) 0.039(12) -0.021(12)
C78 0.150(16) 0.120(16) 0.142(14) 0.003(11) 0.060(10) -0.014(11)
C79 0.160(14) 0.094(15) 0.129(12) -0.003(9) 0.060(9) -0.010(11)
C80 0.132(12) 0.097(9) 0.114(11) -0.013(9) 0.065(6) 0.008(9)
C81 0.115(8) 0.127(5) 0.134(8) 0.003(5) 0.043(5) 0.012(7)
C82 0.150(8) 0.112(4) 0.103(7) -0.007(7) 0.041(5) 0.000(6)
C83 0.117(13) 0.120(4) 0.114(15) 0.005(6) 0.043(8) -0.003(6)
C84 0.118(14) 0.128(4) 0.139(16) 0.007(11) 0.032(9) -0.014(10)
C85 0.132(14) 0.114(3) 0.133(17) -0.014(9) 0.035(9) -0.003(8)
C86 0.139(15) 0.109(3) 0.109(15) -0.005(9) 0.039(8) 0.001(7)
C87 0.134(13) 0.113(4) 0.078(13) -0.007(10) 0.045(8) 0.001(9)
C88 0.126(14) 0.113(4) 0.099(14) 0.006(7) 0.044(8) -0.007(6)
N17 0.169(13) 0.121(4) 0.165(15) -0.008(10) 0.036(8) -0.034(8)
N18 0.150(12) 0.118(4) 0.130(13) 0.011(8) 0.051(7) 0.008(8)
C89 0.126(10) 0.111(13) 0.116(8) 0.004(10) 0.030(5) -0.005(11)
C90 0.107(9) 0.114(16) 0.118(9) 0.007(11) 0.026(6) 0.019(11)
C91 0.119(9) 0.085(15) 0.106(8) -0.006(11) 0.035(6) 0.013(12)
C92 0.115(9) 0.113(16) 0.106(7) -0.009(12) 0.039(6) 0.001(12)
C93 0.120(10) 0.091(15) 0.120(8) 0.013(12) 0.025(7) 0.009(11)
C94 0.129(9) 0.095(13) 0.107(8) 0.004(10) 0.030(5) 0.000(11)
N19 0.146(6) 0.125(15) 0.113(7) 0.013(10) 0.040(5) 0.030(10)
N20 0.121(8) 0.114(14) 0.142(6) -0.004(10) 0.050(5) 0.000(10)
C95 0.151(10) 0.131(12) 0.141(12) -0.001(11) 0.052(7) 0.013(11)
C96 0.157(11) 0.149(18) 0.144(14) -0.011(12) 0.058(10) 0.020(12)
C97 0.160(12) 0.159(18) 0.149(16) -0.019(12) 0.052(11) 0.018(13)
C98 0.158(15) 0.161(18) 0.154(15) -0.018(13) 0.049(11) 0.026(13)
C99 0.162(12) 0.140(17) 0.154(14) -0.023(11) 0.051(10) 0.023(13)
C100 0.155(10) 0.122(12) 0.132(12) -0.003(10) 0.055(7) 0.004(11)
Pd6 0.150(2) 0.1052(18) 0.168(2) 0.0100(16) 0.0978(18) 0.0040(16)
Pd7 0.163(2) 0.0974(17) 0.141(2) 0.0055(14) 0.0805(18) 0.0012(15)
Pd8 0.224(3) 0.123(2) 0.222(3) 0.053(2) 0.093(3) -0.003(2)
Pd9 0.209(3) 0.117(2) 0.179(2) 0.0186(18) 0.125(2) 0.0245(19)
Pd10 0.181(3) 0.1040(16) 0.166(2) 0.0099(16) 0.099(2) 0.0002(17)
C101 0.127(8) 0.123(6) 0.116(6) 0.007(8) 0.047(5) 0.009(5)
C102 0.113(7) 0.107(7) 0.123(8) -0.003(5) 0.046(5) -0.008(7)
C103 0.109(8) 0.128(15) 0.114(6) -0.006(12) 0.047(5) -0.002(12)
C104 0.108(8) 0.119(17) 0.132(5) 0.015(14) 0.040(6) -0.002(13)
C105 0.096(8) 0.085(15) 0.135(5) 0.012(13) 0.049(5) 0.011(12)
C106 0.112(8) 0.095(15) 0.127(6) 0.008(13) 0.048(6) -0.003(12)
C107 0.110(8) 0.102(16) 0.118(6) 0.000(13) 0.039(6) -0.007(13)
C108 0.109(8) 0.094(14) 0.118(6) 0.001(11) 0.043(5) 0.001(11)
N21 0.111(8) 0.120(14) 0.166(5) 0.008(11) 0.060(5) -0.014(11)
N22 0.136(8) 0.140(15) 0.130(6) 0.011(11) 0.059(5) 0.005(10)
C109 0.112(11) 0.110(9) 0.110(12) 0.002(8) 0.050(6) -0.005(8)
C110 0.109(11) 0.115(12) 0.121(13) -0.006(9) 0.050(8) -0.013(8)
C111 0.138(12) 0.102(12) 0.106(14) 0.001(9) 0.041(9) -0.001(8)
C112 0.120(12) 0.100(12) 0.110(14) 0.005(8) 0.050(8) -0.007(8)
C113 0.109(11) 0.104(12) 0.102(13) 0.007(8) 0.052(8) -0.012(8)
C114 0.110(11) 0.106(9) 0.117(13) -0.001(8) 0.049(6) -0.010(8)
N23 0.160(9) 0.123(11) 0.132(13) -0.024(9) 0.044(8) 0.000(8)
N24 0.135(10) 0.085(10) 0.128(12) 0.025(6) 0.049(7) -0.003(6)
C115 0.128(15) 0.118(6) 0.129(14) 0.006(7) 0.055(8) 0.014(7)
C116 0.148(16) 0.126(12) 0.144(15) 0.017(10) 0.048(10) 0.011(11)
C117 0.154(18) 0.125(11) 0.152(16) 0.019(12) 0.045(11) 0.010(12)
C118 0.161(18) 0.116(10) 0.173(18) 0.020(11) 0.030(12) 0.012(12)
C119 0.158(16) 0.112(11) 0.149(15) 0.016(11) 0.040(10) 0.000(11)
C120 0.109(14) 0.115(6) 0.128(13) 0.005(7) 0.067(7) 0.010(7)
C121 0.166(8) 0.119(6) 0.108(9) 0.006(5) 0.047(6) 0.007(6)
C122 0.135(8) 0.118(5) 0.147(7) 0.001(6) 0.049(6) 0.007(5)
C123 0.136(10) 0.093(10) 0.124(13) 0.004(9) 0.042(7) -0.009(9)
C124 0.140(11) 0.107(14) 0.109(13) 0.006(9) 0.031(9) -0.001(9)
C125 0.138(11) 0.081(12) 0.128(13) 0.004(9) 0.032(9) -0.003(9)
C126 0.127(10) 0.096(13) 0.099(13) 0.009(8) 0.051(8) -0.010(8)
C127 0.130(11) 0.120(15) 0.107(12) 0.007(9) 0.046(9) 0.001(9)
C128 0.131(10) 0.094(10) 0.119(13) 0.011(9) 0.045(7) -0.001(9)
N25 0.130(9) 0.086(11) 0.162(13) 0.010(7) 0.042(7) -0.007(7)
N26 0.160(10) 0.116(12) 0.126(12) -0.017(8) 0.044(7) -0.003(8)
C129 0.143(15) 0.108(6) 0.110(13) -0.004(7) 0.051(7) 0.016(7)
C130 0.151(15) 0.108(9) 0.119(14) -0.010(8) 0.044(9) 0.017(10)
C131 0.155(16) 0.131(10) 0.125(13) 0.024(8) 0.053(8) -0.017(8)
C132 0.160(15) 0.145(9) 0.145(16) 0.048(8) 0.037(9) -0.020(9)
C133 0.129(15) 0.127(9) 0.150(15) 0.017(10) 0.038(9) 0.011(9)
C134 0.127(14) 0.109(5) 0.129(14) -0.002(7) 0.049(7) 0.019(7)
N27 0.188(14) 0.144(10) 0.191(12) 0.025(9) 0.047(8) -0.038(9)
N28 0.216(14) 0.169(11) 0.191(15) 0.078(10) 0.020(9) -0.014(9)
C135 0.166(9) 0.117(15) 0.143(8) 0.018(12) 0.062(6) 0.022(12)
C136 0.187(12) 0.19(2) 0.146(8) 0.015(15) 0.074(8) -0.012(16)
C137 0.190(15) 0.18(2) 0.170(10) 0.025(16) 0.073(9) -0.019(16)
C138 0.184(12) 0.16(2) 0.171(13) 0.007(16) 0.078(10) -0.007(15)
C139 0.165(11) 0.17(2) 0.172(11) 0.016(16) 0.073(9) 0.005(14)
C140 0.152(9) 0.107(15) 0.156(8) 0.011(12) 0.063(6) 0.026(12)
C141 0.144(8) 0.136(8) 0.122(7) -0.001(7) 0.056(5) -0.012(5)
C142 0.140(7) 0.123(7) 0.129(8) 0.023(5) 0.056(5) 0.024(8)
C143 0.130(12) 0.132(10) 0.100(11) 0.001(9) 0.058(6) -0.002(9)
C144 0.148(13) 0.130(15) 0.113(12) 0.007(9) 0.036(9) -0.004(9)
C145 0.159(14) 0.111(13) 0.131(13) 0.020(9) 0.038(9) -0.002(9)
C146 0.133(14) 0.116(14) 0.141(13) 0.018(9) 0.046(9) -0.001(9)
C147 0.137(13) 0.120(14) 0.127(12) 0.008(9) 0.039(9) 0.001(9)
C148 0.122(12) 0.134(11) 0.122(12) 0.023(9) 0.049(6) 0.006(9)
N29 0.193(13) 0.130(13) 0.143(12) 0.036(8) 0.052(8) 0.017(8)
N30 0.142(12) 0.138(13) 0.203(12) 0.029(9) 0.054(8) -0.015(9)
C149 0.132(7) 0.132(15) 0.117(8) 0.011(11) 0.059(5) -0.016(12)
C150 0.133(7) 0.138(18) 0.129(9) 0.003(12) 0.052(7) -0.007(14)
C151 0.133(7) 0.121(17) 0.145(9) -0.010(12) 0.064(6) -0.010(14)
C152 0.152(7) 0.125(17) 0.124(9) -0.002(13) 0.058(6) 0.015(14)
C153 0.147(7) 0.143(18) 0.115(9) 0.012(13) 0.051(7) 0.016(14)
C154 0.134(7) 0.124(15) 0.118(8) 0.011(11) 0.055(5) 0.004(12)
N31 0.142(7) 0.174(17) 0.197(9) -0.020(11) 0.077(6) 0.008(12)
N32 0.199(7) 0.151(16) 0.134(8) -0.014(11) 0.074(5) 0.018(12)
C155 0.155(14) 0.140(7) 0.133(15) 0.016(7) 0.077(8) -0.006(7)
C156 0.179(16) 0.135(11) 0.146(16) 0.015(11) 0.053(11) 0.009(11)
C157 0.163(18) 0.152(11) 0.158(18) 0.002(13) 0.046(12) 0.016(12)
C158 0.168(16) 0.135(11) 0.152(18) -0.006(12) 0.047(12) 0.006(12)
C159 0.190(15) 0.132(12) 0.151(16) -0.013(12) 0.056(11) 0.025(11)
C160 0.150(14) 0.132(7) 0.134(14) 0.013(7) 0.078(8) 0.006(7)
C161 0.123(6) 0.115(5) 0.155(8) -0.004(5) 0.053(5) -0.003(8)
C162 0.150(8) 0.125(5) 0.118(7) 0.010(8) 0.053(5) 0.014(5)
C163 0.122(7) 0.104(14) 0.136(8) -0.013(11) 0.048(5) -0.004(12)
C164 0.134(6) 0.097(16) 0.136(9) -0.015(13) 0.041(6) -0.004(13)
C165 0.144(6) 0.092(16) 0.125(8) 0.004(13) 0.056(6) 0.008(14)
C166 0.127(7) 0.094(16) 0.138(8) 0.005(12) 0.060(6) 0.003(14)
C167 0.125(7) 0.098(16) 0.129(8) 0.012(12) 0.046(6) 0.009(13)
C168 0.127(7) 0.094(14) 0.121(8) 0.005(11) 0.046(5) 0.013(12)
N33 0.198(6) 0.157(16) 0.131(8) -0.008(12) 0.068(5) 0.022(12)
N34 0.136(6) 0.129(15) 0.179(8) 0.012(10) 0.078(5) 0.015(11)
C169 0.117(13) 0.115(5) 0.126(15) 0.000(7) 0.061(7) 0.000(7)
C170 0.119(13) 0.116(6) 0.125(14) 0.002(10) 0.056(8) -0.002(9)
C171 0.127(14) 0.108(5) 0.125(15) 0.009(9) 0.062(8) -0.006(8)
C172 0.136(14) 0.106(6) 0.117(15) 0.009(10) 0.062(8) -0.014(8)
C173 0.129(13) 0.122(7) 0.108(14) 0.002(10) 0.063(8) -0.002(9)
C174 0.128(13) 0.124(5) 0.119(15) -0.008(7) 0.056(7) 0.013(7)
N35 0.143(12) 0.120(5) 0.139(13) 0.013(9) 0.068(7) 0.011(7)
N36 0.168(13) 0.120(6) 0.144(13) -0.019(9) 0.062(7) -0.008(8)
C175 0.139(13) 0.109(10) 0.159(11) -0.003(10) 0.073(7) 0.022(9)
C176 0.177(14) 0.152(18) 0.173(14) 0.024(12) 0.063(11) -0.016(12)
C177 0.175(16) 0.142(17) 0.174(16) 0.021(12) 0.063(12) 0.001(12)
C178 0.168(17) 0.125(17) 0.166(14) 0.010(12) 0.072(11) 0.006(12)
C179 0.160(14) 0.150(17) 0.161(12) 0.026(11) 0.076(10) 0.006(12)
C180 0.164(13) 0.128(10) 0.135(11) -0.002(10) 0.073(7) 0.008(10)
C181 0.101(8) 0.113(5) 0.133(8) 0.003(5) 0.046(5) -0.006(7)
C182 0.128(8) 0.109(4) 0.102(7) -0.012(7) 0.045(5) -0.007(6)
C183 0.107(13) 0.109(4) 0.100(13) 0.005(6) 0.056(7) -0.018(6)
C184 0.119(14) 0.111(5) 0.140(15) -0.001(10) 0.040(9) -0.018(10)
C185 0.122(13) 0.105(3) 0.130(15) -0.005(9) 0.057(8) -0.011(8)
C186 0.136(14) 0.110(3) 0.109(15) -0.007(9) 0.054(8) 0.004(9)
C187 0.119(14) 0.114(3) 0.108(14) -0.001(9) 0.049(8) -0.004(10)
C188 0.121(15) 0.110(3) 0.118(14) 0.006(7) 0.040(7) -0.016(6)
N37 0.171(12) 0.107(4) 0.148(13) -0.009(9) 0.056(7) -0.022(7)
N38 0.181(15) 0.119(4) 0.177(15) 0.023(7) 0.027(9) -0.003(8)
C189 0.092(9) 0.083(12) 0.119(7) 0.013(10) 0.035(5) 0.007(10)
C190 0.107(10) 0.088(15) 0.113(8) 0.003(11) 0.028(7) -0.011(11)
C191 0.100(10) 0.123(17) 0.118(7) 0.016(13) 0.041(6) -0.001(12)
C192 0.101(10) 0.105(16) 0.126(7) 0.004(13) 0.041(6) -0.015(12)
C193 0.104(10) 0.116(16) 0.121(7) 0.002(12) 0.032(7) -0.012(11)
C194 0.115(10) 0.099(13) 0.103(7) -0.010(10) 0.037(5) -0.019(11)
N39 0.135(8) 0.139(15) 0.122(7) 0.021(11) 0.052(5) 0.006(10)
N40 0.109(9) 0.126(15) 0.168(5) 0.013(12) 0.052(5) -0.024(11)
C195 0.124(9) 0.120(11) 0.136(12) 0.004(10) 0.059(6) 0.000(10)
C196 0.144(11) 0.153(18) 0.157(15) -0.010(12) 0.052(10) 0.028(12)
C197 0.151(13) 0.153(18) 0.167(17) -0.016(12) 0.055(11) 0.027(13)
C198 0.160(15) 0.152(18) 0.165(16) -0.020(13) 0.050(12) 0.033(13)
C199 0.138(12) 0.141(17) 0.144(13) -0.019(11) 0.065(9) 0.007(12)
C200 0.129(10) 0.131(11) 0.138(12) -0.015(10) 0.059(6) -0.005(10)
C201 0.134(9) 0.114(14) 0.136(14) -0.011(11) 0.044(10) 0.002(12)
C202 0.135(9) 0.136(18) 0.140(15) 0.003(12) 0.044(11) 0.008(13)
C203 0.138(10) 0.157(18) 0.150(16) 0.016(12) 0.055(10) 0.021(13)
C204 0.139(10) 0.125(17) 0.135(13) -0.005(11) 0.043(9) 0.004(13)
C205 0.137(9) 0.131(18) 0.138(14) -0.005(12) 0.037(11) 0.004(14)
C206 0.133(10) 0.151(18) 0.140(15) -0.002(12) 0.044(10) 0.011(13)
C207 0.158(12) 0.125(15) 0.159(15) 0.011(9) 0.062(11) 0.020(11)
C208 0.131(9) 0.109(14) 0.139(16) 0.005(11) 0.041(11) 0.005(10)
C209 0.135(10) 0.125(15) 0.126(17) 0.000(11) 0.021(13) 0.005(11)
C210 0.148(10) 0.124(15) 0.158(18) -0.022(12) 0.038(14) -0.005(10)
C211 0.145(9) 0.137(13) 0.121(17) 0.003(10) 0.044(11) -0.004(8)
C212 0.130(10) 0.128(14) 0.153(18) 0.007(12) 0.049(13) -0.015(11)
C213 0.131(10) 0.118(14) 0.144(17) 0.005(12) 0.026(13) 0.004(10)
C214 0.160(12) 0.149(13) 0.138(12) 0.013(10) 0.057(11) 0.011(11)
C215 0.148(17) 0.147(13) 0.147(10) 0.012(9) 0.045(13) 0.001(12)
C216 0.163(19) 0.168(14) 0.162(11) 0.006(10) 0.043(15) 0.031(14)
C217 0.163(19) 0.169(14) 0.169(11) 0.005(10) 0.032(15) 0.030(14)
C218 0.162(19) 0.171(11) 0.169(10) 0.006(8) 0.025(15) 0.017(12)
C219 0.161(19) 0.154(13) 0.150(11) 0.018(9) 0.041(14) -0.005(14)
C220 0.148(18) 0.160(14) 0.148(10) 0.008(10) 0.033(14) 0.002(13)
C221 0.168(16) 0.170(12) 0.167(13) 0.012(11) 0.040(12) 0.020(9)
C222 0.193(17) 0.182(14) 0.177(17) 0.004(10) 0.050(13) 0.001(12)
C223 0.174(17) 0.201(18) 0.184(18) -0.015(14) 0.043(13) -0.010(12)
C224 0.169(16) 0.171(17) 0.173(17) -0.002(12) 0.031(13) 0.007(11)
C225 0.196(15) 0.175(17) 0.190(18) -0.014(12) 0.059(13) -0.001(11)
C226 0.192(15) 0.207(17) 0.186(18) -0.017(14) 0.057(13) -0.010(12)
C227 0.184(16) 0.177(16) 0.198(18) -0.003(12) 0.052(14) 0.010(12)
C228 0.174(12) 0.174(17) 0.173(16) -0.022(13) 0.047(12) 0.011(8)
C229 0.181(10) 0.171(19) 0.158(10) -0.015(15) 0.043(10) 0.021(11)
C230 0.162(15) 0.16(2) 0.160(10) -0.002(15) 0.040(11) 0.009(14)
C231 0.138(14) 0.132(18) 0.159(11) 0.029(13) 0.054(9) -0.021(12)
C232 0.156(14) 0.144(16) 0.148(10) 0.006(13) 0.046(9) 0.001(12)
C233 0.182(16) 0.19(2) 0.142(10) -0.008(15) 0.041(11) 0.028(14)
C234 0.193(15) 0.21(2) 0.149(11) -0.006(15) 0.048(10) 0.040(14)
C235 0.160(14) 0.148(10) 0.150(15) -0.005(12) 0.045(11) 0.003(11)
C236 0.119(15) 0.142(10) 0.135(16) 0.016(9) 0.059(9) -0.012(9)
C237 0.125(16) 0.143(9) 0.129(16) -0.002(13) 0.054(9) 0.014(13)
C238 0.146(16) 0.144(9) 0.124(15) -0.006(12) 0.049(9) 0.015(12)
C239 0.110(14) 0.140(9) 0.118(14) 0.001(9) 0.074(8) 0.010(9)
C240 0.166(18) 0.149(9) 0.152(17) 0.018(14) 0.025(11) -0.005(13)
C241 0.134(16) 0.150(9) 0.151(16) 0.007(13) 0.038(10) -0.007(12)
C242 0.148(15) 0.140(9) 0.164(14) 0.013(10) 0.055(11) 0.000(12)
O1A 0.245(16) 0.180(16) 0.230(15) 0.081(13) 0.078(12) 0.024(14)
C243 0.33(2) 0.36(3) 0.355(16) 0.007(17) -0.007(17) -0.048(18)
C244 0.38(4) 0.35(3) 0.39(2) -0.008(15) -0.01(2) -0.04(3)
O2A 0.38(3) 0.43(3) 0.355(18) 0.01(2) 0.00(2) -0.05(3)
C245 0.41(3) 0.43(3) 0.39(3) 0.00(2) 0.02(2) -0.01(3)
C246 0.41(4) 0.39(3) 0.41(4) 0.05(2) -0.02(2) 0.01(3)
O3A 0.48(4) 0.46(3) 0.49(3) -0.03(2) 0.04(2) 0.03(3)
C247 0.48(4) 0.47(3) 0.45(3) -0.01(2) 0.02(2) -0.01(3)
C248 0.47(4) 0.47(4) 0.46(2) 0.00(2) 0.03(3) -0.02(3)
O4A 0.44(4) 0.45(4) 0.45(4) -0.01(3) 0.01(3) 0.00(3)
C249 0.46(7) 0.46(6) 0.45(5) -0.01(4) 0.07(5) 0.03(5)
O1B 0.245(16) 0.180(16) 0.230(15) 0.081(13) 0.078(12) 0.024(14)
C501 0.33(2) 0.36(3) 0.355(16) 0.007(17) -0.007(17) -0.048(18)
C502 0.38(3) 0.41(4) 0.36(2) -0.01(3) -0.04(2) 0.00(3)
O2B 0.39(3) 0.45(3) 0.37(3) -0.01(2) -0.05(2) -0.02(3)
C503 0.38(3) 0.45(2) 0.39(3) 0.00(2) -0.06(2) -0.02(3)
C504 0.49(4) 0.45(2) 0.46(3) 0.04(2) 0.04(3) -0.01(3)
O3B 0.52(4) 0.48(2) 0.52(4) 0.00(2) 0.05(2) 0.04(3)
C505 0.46(3) 0.48(3) 0.47(4) -0.02(3) 0.01(3) -0.019(19)
C506 0.46(4) 0.48(3) 0.48(4) -0.01(3) 0.02(3) -0.01(2)
O4B 0.50(4) 0.49(3) 0.51(4) 0.01(3) 0.01(3) 0.00(2)
C507 0.46(7) 0.46(4) 0.49(7) -0.02(4) 0.02(5) 0.02(4)
O5 0.147(16) 0.137(16) 0.162(16) 0.001(13) 0.036(11) 0.021(13)
C250 0.23(3) 0.21(2) 0.18(2) -0.007(15) 0.006(19) -0.019(19)
C251 0.20(3) 0.24(3) 0.20(2) -0.017(18) -0.024(17) -0.012(16)
O6 0.24(2) 0.188(17) 0.24(2) -0.001(15) 0.035(17) 0.027(13)
C252 0.26(3) 0.208(19) 0.22(2) -0.022(11) -0.006(18) 0.021(17)
C253 0.18(2) 0.21(2) 0.20(3) 0.030(15) 0.016(17) 0.006(14)
O7 0.26(2) 0.166(18) 0.24(2) -0.002(13) 0.035(17) -0.009(15)
C254 0.21(3) 0.21(2) 0.20(2) 0.030(16) 0.049(15) 0.003(16)
C255 0.23(3) 0.19(2) 0.24(2) -0.012(13) 0.074(17) 0.00(2)
O8 0.17(2) 0.172(19) 0.242(18) -0.047(15) 0.035(14) 0.018(15)
C256 0.14(3) 0.18(3) 0.37(3) -0.06(3) -0.02(2) 0.01(2)
O9A 0.178(14) 0.192(16) 0.192(17) 0.017(14) 0.048(13) -0.008(13)
C257 0.27(2) 0.27(3) 0.27(3) -0.05(2) 0.02(3) -0.03(2)
C258 0.26(2) 0.29(3) 0.26(3) -0.07(2) 0.02(2) -0.06(2)
O10A 0.39(3) 0.35(3) 0.40(3) 0.03(2) 0.01(2) 0.04(3)
C259 0.38(3) 0.40(4) 0.38(3) 0.02(2) 0.02(2) 0.02(3)
C260 0.39(3) 0.38(4) 0.37(3) 0.01(2) 0.00(2) 0.01(3)
O11A 0.34(3) 0.35(4) 0.37(2) 0.02(2) 0.06(2) 0.04(3)
C261 0.36(4) 0.37(4) 0.37(2) 0.00(2) 0.01(2) -0.01(3)
C262 0.40(4) 0.40(4) 0.39(2) 0.00(2) -0.01(2) 0.02(3)
O12A 0.43(3) 0.41(4) 0.39(2) 0.00(2) -0.03(3) 0.00(3)
C263 0.37(4) 0.06(4) 0.29(4) 0.03(4) 0.06(3) 0.06(5)
O9B 0.178(14) 0.192(16) 0.192(17) 0.017(14) 0.048(13) -0.008(13)
C508 0.26(2) 0.21(2) 0.31(3) -0.04(3) 0.03(2) -0.03(3)
C509 0.24(3) 0.23(3) 0.32(2) -0.03(3) 0.06(2) -0.06(2)
O10B 0.37(3) 0.40(4) 0.32(2) 0.02(3) -0.01(2) 0.00(3)
C510 0.35(3) 0.39(4) 0.37(3) 0.01(2) 0.01(2) 0.01(3)
C511 0.41(3) 0.41(3) 0.40(4) 0.05(2) 0.00(2) 0.04(2)
O11B 0.38(3) 0.40(3) 0.39(3) 0.01(2) 0.02(3) 0.05(3)
C512 0.37(4) 0.37(3) 0.37(4) -0.008(19) 0.01(3) -0.01(2)
C513 0.37(4) 0.37(3) 0.39(4) -0.01(2) 0.01(3) 0.02(3)
O12B 0.28(3) 0.34(2) 0.30(4) -0.03(2) -0.01(3) -0.06(2)
C514 0.25(5) 0.31(4) 0.32(6) 0.07(4) 0.11(4) -0.07(3)
O13 0.188(16) 0.142(16) 0.169(17) 0.024(13) 0.074(13) -0.004(14)
C264 0.192(16) 0.20(3) 0.18(2) 0.000(17) 0.063(17) -0.02(2)
C265 0.187(16) 0.23(3) 0.21(2) 0.02(2) 0.027(15) 0.01(2)
O14 0.205(16) 0.28(2) 0.235(19) -0.002(17) 0.105(16) -0.009(17)
C266 0.196(16) 0.26(3) 0.229(14) 0.033(19) 0.028(19) -0.01(2)
C267 0.21(2) 0.25(3) 0.280(15) 0.033(17) 0.06(2) -0.05(2)
O15 0.26(2) 0.32(3) 0.230(14) 0.025(15) 0.123(16) -0.051(19)
C268 0.30(3) 0.30(3) 0.290(16) 0.107(19) 0.069(17) -0.06(2)
C269 0.32(3) 0.29(3) 0.30(2) 0.062(18) 0.05(2) -0.03(3)
O16 0.28(2) 0.27(2) 0.27(2) 0.075(18) 0.104(16) -0.03(2)
C270 0.37(5) 0.47(6) 0.28(4) 0.07(3) 0.04(3) -0.10(4)
O17 0.30(2) 0.23(2) 0.27(2) 0.060(18) 0.05(2) 0.024(19)
C271 0.43(3) 0.39(3) 0.40(2) -0.03(3) 0.10(2) 0.11(2)
C272 0.45(3) 0.44(3) 0.39(2) -0.06(2) 0.13(2) 0.10(2)
O18 0.57(3) 0.64(2) 0.59(3) -0.04(2) -0.01(2) -0.07(3)
C273 0.61(4) 0.62(2) 0.62(4) -0.049(18) 0.01(3) -0.05(3)
C274 0.62(4) 0.64(2) 0.66(4) -0.031(17) 0.05(3) 0.00(3)
O19 0.67(3) 0.63(2) 0.71(4) -0.04(2) 0.03(3) -0.01(3)
C275 0.66(3) 0.66(4) 0.67(3) -0.05(2) 0.03(2) 0.02(3)
C276 0.64(4) 0.66(4) 0.63(3) -0.03(2) 0.06(2) -0.01(3)
O20 0.64(4) 0.68(4) 0.66(3) -0.01(2) 0.07(3) -0.02(3)
C277 0.44(6) 0.58(5) 0.56(5) 0.07(4) 0.06(4) -0.09(5)
O21A 0.32(2) 0.329(19) 0.217(18) 0.006(16) 0.061(17) 0.035(15)
C278 0.25(3) 0.27(3) 0.24(3) 0.01(3) 0.05(2) -0.02(2)
C279 0.23(3) 0.25(3) 0.26(2) -0.01(2) 0.03(2) 0.02(2)
O22A 0.24(2) 0.27(3) 0.25(3) -0.02(2) 0.05(2) 0.02(2)
C280 0.31(2) 0.31(3) 0.29(4) -0.04(2) 0.03(2) -0.03(2)
C281 0.30(2) 0.30(4) 0.31(2) -0.03(2) -0.01(2) 0.01(2)
O23A 0.26(3) 0.30(3) 0.32(2) -0.02(2) -0.05(2) -0.07(3)
C282 0.33(3) 0.33(4) 0.32(3) -0.02(2) 0.02(3) 0.02(3)
C283 0.34(2) 0.34(4) 0.34(3) 0.01(2) 0.00(2) -0.02(3)
O24A 0.33(3) 0.35(4) 0.34(4) -0.02(3) 0.01(2) -0.01(3)
C284 0.38(4) 0.38(7) 0.39(7) -0.02(5) 0.01(4) 0.07(5)
O21B 0.32(2) 0.329(19) 0.217(18) 0.006(16) 0.061(17) 0.035(15)
C515 0.37(3) 0.33(2) 0.37(4) -0.02(3) 0.05(3) 0.07(2)
C516 0.46(3) 0.43(3) 0.49(4) 0.01(3) 0.01(3) -0.09(2)
O22B 0.44(4) 0.44(3) 0.46(4) -0.01(3) 0.01(2) -0.02(2)
C517 0.49(4) 0.48(3) 0.47(4) -0.05(2) 0.00(3) -0.02(3)
C518 0.51(4) 0.48(3) 0.51(3) -0.04(3) -0.01(2) -0.04(3)
O23B 0.52(3) 0.49(3) 0.50(3) -0.07(3) 0.002(19) -0.02(2)
C519 0.51(4) 0.51(3) 0.49(3) -0.02(2) 0.01(2) 0.03(3)
C520 0.49(4) 0.48(3) 0.49(4) -0.01(2) 0.02(3) -0.01(2)
O24B 0.50(4) 0.48(3) 0.46(4) 0.01(3) 0.01(3) 0.01(3)
C521 0.25(4) 0.31(3) 0.09(4) -0.07(3) 0.00(3) -0.23(2)
O25 0.27(2) 0.27(2) 0.22(2) -0.010(19) 0.100(17) -0.059(17)
C285 0.31(2) 0.30(3) 0.32(3) 0.04(3) 0.178(16) -0.01(2)
C286 0.32(2) 0.40(3) 0.41(3) 0.01(2) 0.133(18) 0.035(18)
O26 0.47(3) 0.51(3) 0.49(3) -0.01(2) -0.02(2) 0.04(2)
C287 0.45(3) 0.46(4) 0.48(2) 0.03(2) 0.01(2) 0.00(2)
C288 0.55(4) 0.49(3) 0.48(2) 0.015(17) 0.05(2) -0.01(3)
O27 0.48(3) 0.52(3) 0.50(2) -0.01(2) 0.06(2) -0.06(3)
C289 0.49(3) 0.43(3) 0.44(3) 0.09(2) 0.05(2) -0.02(3)
C290 0.46(4) 0.49(3) 0.49(3) 0.01(3) 0.03(2) 0.02(3)
O28 0.52(4) 0.53(3) 0.56(4) 0.00(2) 0.03(3) -0.04(3)
C291 0.66(7) 0.67(6) 0.54(5) -0.10(5) 0.05(4) -0.10(4)
O29A 0.32(2) 0.30(2) 0.277(18) -0.003(15) 0.123(16) 0.005(18)
C292 0.28(3) 0.28(3) 0.26(3) -0.01(3) 0.090(18) 0.01(3)
C293 0.296(18) 0.27(3) 0.26(3) 0.00(2) 0.05(2) 0.03(2)
O30A 0.302(18) 0.28(4) 0.30(3) 0.00(3) 0.040(17) 0.03(2)
C294 0.31(2) 0.36(4) 0.38(4) 0.01(3) 0.06(3) -0.006(18)
C295 0.30(2) 0.35(4) 0.38(4) 0.00(3) 0.05(3) -0.01(2)
O31A 0.276(18) 0.25(3) 0.30(4) 0.00(3) 0.00(2) 0.016(19)
C296 0.30(2) 0.24(3) 0.12(3) -0.07(2) 0.02(2) 0.033(17)
C297 0.29(2) 0.35(3) 0.27(3) -0.04(2) 0.07(3) -0.02(2)
O32A 0.39(4) 0.31(3) 0.43(4) 0.04(2) 0.06(3) 0.00(3)
C298 0.34(7) 0.37(3) 0.49(8) 0.01(3) 0.02(6) -0.09(5)
O29B 0.32(2) 0.30(2) 0.277(18) -0.003(15) 0.123(16) 0.005(18)
C522 0.30(3) 0.31(4) 0.27(2) -0.01(3) 0.107(17) 0.00(3)
C523 0.34(2) 0.30(4) 0.29(3) -0.02(2) 0.08(3) 0.01(2)
O30B 0.36(2) 0.37(4) 0.38(4) 0.03(3) 0.02(2) 0.001(19)
C524 0.38(2) 0.37(4) 0.37(4) -0.02(3) 0.00(2) 0.01(2)
C525 0.39(3) 0.42(4) 0.44(4) 0.01(3) 0.05(2) -0.03(2)
O31B 0.36(2) 0.37(3) 0.41(4) -0.02(3) 0.01(2) 0.011(17)
C526 0.37(2) 0.35(4) 0.34(3) -0.03(2) 0.03(3) 0.03(2)
C527 0.27(3) 0.28(4) 0.27(2) -0.008(19) -0.01(3) -0.08(3)
O32B 0.22(3) 0.19(3) 0.30(2) 0.03(2) -0.02(2) -0.04(2)
C528 0.40(6) 0.31(7) 0.36(4) -0.01(5) 0.10(4) 0.00(4)
O33 0.172(16) 0.146(16) 0.151(14) -0.004(13) 0.092(11) -0.007(14)
C299 0.17(2) 0.181(17) 0.177(17) 0.00(2) 0.027(19) -0.057(16)
C300 0.22(3) 0.233(15) 0.25(3) 0.02(3) 0.017(18) -0.005(17)
O34 0.22(2) 0.220(14) 0.23(2) 0.009(18) 0.072(18) 0.018(14)
C301 0.25(3) 0.247(15) 0.29(3) 0.00(2) 0.02(2) 0.033(14)
C302 0.30(3) 0.238(14) 0.27(3) 0.02(2) 0.00(2) 0.040(16)
O35 0.27(2) 0.185(15) 0.204(18) 0.028(15) 0.065(15) 0.053(15)
C303 0.24(3) 0.210(18) 0.233(18) 0.049(19) 0.081(18) 0.02(2)
C304 0.28(3) 0.29(3) 0.27(2) -0.01(2) 0.076(15) -0.02(2)
O36 0.33(3) 0.20(2) 0.241(17) 0.034(18) 0.079(17) 0.03(2)
C305 0.60(6) 0.35(6) 0.31(3) -0.08(4) 0.04(3) -0.04(5)
O37A 0.31(2) 0.28(2) 0.32(2) -0.019(16) 0.057(15) 0.048(18)
C306 0.35(3) 0.36(4) 0.34(3) 0.03(2) 0.04(2) -0.01(3)
C307 0.39(3) 0.39(4) 0.36(3) -0.02(3) -0.02(2) 0.00(3)
O38A 0.40(3) 0.44(4) 0.40(3) 0.02(2) -0.02(2) 0.00(3)
C308 0.41(3) 0.46(3) 0.41(3) 0.03(2) -0.04(2) 0.01(3)
C309 0.46(4) 0.49(3) 0.43(3) 0.00(2) -0.02(3) -0.05(3)
O39A 0.53(4) 0.51(3) 0.57(3) -0.03(2) 0.05(3) 0.03(2)
C310 0.56(4) 0.53(3) 0.55(3) -0.03(2) 0.01(3) 0.05(3)
C311 0.61(3) 0.59(4) 0.55(3) -0.02(2) 0.02(3) 0.02(3)
O40A 0.64(3) 0.68(5) 0.67(4) 0.02(3) 0.06(3) -0.03(3)
C312 0.64(7) 0.72(8) 0.68(5) 0.06(5) 0.06(4) 0.00(5)
O37B 0.31(2) 0.28(2) 0.32(2) -0.019(16) 0.057(15) 0.048(18)
C529 0.34(2) 0.34(4) 0.33(3) 0.01(3) 0.04(3) 0.02(2)
C530 0.33(2) 0.35(3) 0.32(4) 0.02(2) 0.00(3) 0.000(18)
O38B 0.361(19) 0.32(4) 0.27(4) 0.01(3) -0.01(3) -0.004(19)
C531 0.32(2) 0.32(4) 0.34(3) -0.04(3) 0.014(19) 0.01(2)
C532 0.37(2) 0.38(4) 0.38(2) 0.02(3) 0.04(3) -0.01(3)
O39B 0.44(4) 0.43(4) 0.37(2) 0.05(2) 0.04(2) -0.04(3)
C533 0.33(4) 0.33(4) 0.32(2) -0.02(2) -0.015(19) -0.01(2)
C534 0.28(4) 0.31(3) 0.32(3) -0.013(16) 0.01(2) 0.00(3)
O40B 0.21(3) 0.22(3) 0.26(3) 0.07(2) 0.05(2) -0.03(2)
C535 0.25(5) 0.26(5) 0.23(5) 0.05(4) -0.05(5) 0.04(4)
O41 0.158(17) 0.159(17) 0.158(16) 0.006(14) 0.063(12) -0.004(15)
C313 0.17(2) 0.19(3) 0.197(15) -0.011(18) 0.02(2) 0.01(2)
C314 0.17(2) 0.20(3) 0.216(16) 0.008(19) 0.046(14) 0.05(2)
O42 0.21(2) 0.20(2) 0.206(14) -0.007(15) 0.056(14) -0.001(17)
C315 0.27(2) 0.28(3) 0.217(17) 0.02(2) 0.024(18) -0.01(2)
C316 0.257(16) 0.27(3) 0.192(15) 0.01(2) -0.009(19) -0.01(2)
O43 0.259(16) 0.24(2) 0.24(2) -0.009(19) 0.016(16) -0.03(2)
C317 0.277(18) 0.30(3) 0.24(3) -0.01(2) 0.024(14) -0.01(2)
C318 0.261(18) 0.28(3) 0.28(3) 0.00(2) 0.032(17) 0.00(2)
O44 0.23(2) 0.23(2) 0.24(2) -0.023(18) 0.054(17) -0.03(2)
C319 0.22(2) 0.24(4) 0.20(3) -0.03(3) 0.07(2) -0.02(3)
O45 0.206(17) 0.140(16) 0.24(2) 0.050(16) 0.115(14) 0.029(15)
C320 0.35(3) 0.31(3) 0.30(3) 0.02(2) 0.011(19) 0.002(19)
C321 0.32(2) 0.35(3) 0.31(3) 0.06(3) -0.026(17) -0.02(2)
O46 0.34(2) 0.29(3) 0.33(2) -0.09(2) -0.044(18) -0.021(19)
C322 0.34(3) 0.39(3) 0.47(3) -0.02(2) -0.02(2) 0.016(18)
C323 0.40(2) 0.51(4) 0.51(2) 0.06(2) 0.06(2) 0.08(3)
O47 0.47(3) 0.56(3) 0.512(19) 0.02(2) 0.04(2) 0.01(3)
C324 0.57(4) 0.56(3) 0.56(2) -0.03(2) 0.01(3) 0.01(3)
C325 0.57(4) 0.62(4) 0.54(2) -0.02(2) 0.06(3) 0.02(3)
O48 0.62(4) 0.63(3) 0.59(2) -0.07(2) 0.04(3) -0.03(3)
C326 0.72(7) 0.67(7) 0.59(4) -0.06(4) 0.01(4) -0.11(6)
C327 0.131(9) 0.126(14) 0.126(14) 0.000(11) 0.038(10) 0.004(13)
C328 0.131(9) 0.141(18) 0.141(15) 0.023(12) 0.029(11) 0.002(14)
C329 0.125(10) 0.144(18) 0.156(16) 0.032(12) 0.035(10) 0.009(13)
C330 0.123(8) 0.122(17) 0.122(13) 0.002(11) 0.035(9) 0.003(12)
C331 0.123(8) 0.106(17) 0.134(14) 0.001(11) 0.035(10) 0.007(13)
C332 0.120(9) 0.131(17) 0.127(14) -0.001(11) 0.037(9) 0.004(12)
C333 0.136(11) 0.126(15) 0.147(14) 0.017(10) 0.056(11) 0.018(10)
C334 0.130(9) 0.123(15) 0.144(16) 0.006(11) 0.049(10) 0.011(10)
C335 0.153(10) 0.151(17) 0.194(19) -0.031(13) 0.040(14) 0.016(12)
C336 0.161(10) 0.120(15) 0.153(17) -0.002(12) 0.050(13) 0.008(11)
C337 0.154(9) 0.157(15) 0.160(18) -0.004(11) 0.042(11) 0.014(9)
C338 0.131(9) 0.143(16) 0.159(18) 0.007(11) 0.059(13) -0.001(11)
C339 0.132(9) 0.144(16) 0.145(17) 0.013(11) 0.056(13) 0.001(10)
C340 0.164(12) 0.153(14) 0.163(13) 0.003(10) 0.056(13) 0.014(12)
C341 0.144(17) 0.171(16) 0.180(11) 0.024(10) 0.071(14) 0.017(12)
C342 0.183(19) 0.175(16) 0.178(12) 0.021(11) 0.065(15) 0.035(13)
C343 0.19(2) 0.182(16) 0.182(11) 0.022(11) 0.058(15) 0.041(14)
C344 0.167(19) 0.175(12) 0.176(11) 0.016(11) 0.039(14) 0.025(11)
C345 0.20(2) 0.176(16) 0.173(12) 0.014(11) 0.047(15) 0.031(14)
C346 0.169(19) 0.174(16) 0.164(11) 0.002(11) 0.033(14) 0.028(14)
C347 0.156(15) 0.180(14) 0.187(15) 0.026(12) 0.043(12) 0.020(9)
C348 0.159(16) 0.179(16) 0.186(15) 0.012(12) 0.056(10) 0.019(11)
C349 0.217(17) 0.188(19) 0.202(15) 0.027(13) 0.031(13) -0.020(13)
C350 0.208(17) 0.207(19) 0.196(15) 0.026(14) 0.035(11) -0.023(13)
C351 0.165(13) 0.171(18) 0.201(15) 0.018(12) 0.047(10) 0.025(11)
C352 0.215(18) 0.23(2) 0.199(15) 0.034(14) 0.029(13) -0.037(14)
C353 0.208(18) 0.22(2) 0.195(16) 0.023(14) 0.033(12) -0.032(13)
C354 0.176(11) 0.170(17) 0.172(16) 0.005(12) 0.047(11) 0.017(9)
C355 0.173(12) 0.17(2) 0.165(10) 0.003(15) 0.045(9) 0.011(12)
C356 0.145(14) 0.148(19) 0.161(9) 0.020(15) 0.040(10) 0.001(13)
C357 0.145(14) 0.142(18) 0.157(10) 0.021(14) 0.042(9) -0.003(13)
C358 0.134(13) 0.136(15) 0.139(9) 0.003(13) 0.045(8) -0.011(12)
C359 0.163(15) 0.20(2) 0.140(9) -0.004(15) 0.050(10) 0.011(14)
C360 0.163(14) 0.20(2) 0.143(10) -0.005(15) 0.052(9) 0.011(14)
C361 0.130(13) 0.140(9) 0.146(15) 0.006(10) 0.051(11) -0.016(11)
C362 0.106(15) 0.139(10) 0.141(14) 0.016(9) 0.058(9) -0.015(10)
C363 0.139(17) 0.133(9) 0.137(15) 0.000(12) 0.051(10) 0.011(13)
C364 0.145(17) 0.132(9) 0.129(14) 0.011(11) 0.060(9) 0.009(13)
C365 0.126(16) 0.146(9) 0.132(14) 0.017(8) 0.070(9) 0.014(10)
C366 0.125(17) 0.157(10) 0.151(15) 0.029(12) 0.052(10) -0.004(13)
C367 0.132(17) 0.156(9) 0.156(15) 0.020(11) 0.039(10) -0.010(14)
C368 0.148(14) 0.146(9) 0.150(14) 0.020(10) 0.062(12) 0.024(12)
O49 0.197(18) 0.19(2) 0.207(18) 0.033(17) 0.048(14) -0.005(17)
C369 0.24(2) 0.26(3) 0.324(17) 0.05(2) -0.06(2) -0.04(3)
C370 0.32(3) 0.29(3) 0.33(2) 0.05(2) -0.072(15) 0.02(3)
O50 0.40(3) 0.42(3) 0.36(2) -0.02(2) -0.02(2) 0.02(2)
C371 0.51(4) 0.52(3) 0.47(3) -0.01(2) 0.09(2) -0.01(3)
C372 0.46(4) 0.52(2) 0.42(3) 0.027(18) 0.06(2) 0.03(3)
O51 0.50(4) 0.47(2) 0.54(3) 0.019(19) -0.03(3) -0.02(2)
C373 0.53(3) 0.53(2) 0.57(3) -0.05(2) -0.03(2) 0.02(3)
C374 0.62(3) 0.63(3) 0.59(3) -0.03(2) 0.04(2) 0.01(3)
O52 0.70(3) 0.69(4) 0.68(4) 0.02(3) 0.07(3) -0.04(3)
C375 0.70(4) 0.70(7) 0.63(7) 0.00(5) 0.06(4) -0.07(4)
O53 0.170(17) 0.150(17) 0.158(15) 0.024(13) 0.069(12) 0.045(14)
C376 0.16(2) 0.19(2) 0.19(2) 0.015(14) 0.052(18) -0.012(17)
C377 0.19(2) 0.21(2) 0.171(18) 0.017(17) 0.035(16) -0.016(15)
O54 0.198(19) 0.177(15) 0.189(18) 0.005(13) 0.054(15) -0.003(12)
C378 0.24(3) 0.200(18) 0.21(2) 0.027(11) 0.042(19) -0.014(16)
C379 0.21(3) 0.213(19) 0.21(3) 0.032(15) 0.006(18) 0.005(15)
O55 0.22(2) 0.189(17) 0.21(2) 0.032(13) 0.026(16) -0.009(14)
C380 0.26(3) 0.23(2) 0.25(2) 0.006(19) 0.046(19) 0.018(17)
C381 0.24(3) 0.23(2) 0.27(2) -0.017(14) 0.05(2) 0.04(2)
O56 0.21(2) 0.19(2) 0.243(18) -0.038(15) 0.071(15) 0.028(17)
C382 0.23(4) 0.22(4) 0.30(3) -0.06(3) 0.02(3) 0.05(3)
O57A 0.210(17) 0.233(18) 0.252(19) 0.017(14) 0.069(15) 0.007(14)
C383 0.364(15) 0.33(2) 0.33(3) -0.068(16) 0.04(2) -0.042(17)
C384 0.368(19) 0.33(2) 0.41(2) -0.073(17) -0.006(19) -0.048(14)
O58A 0.405(19) 0.45(2) 0.455(16) -0.021(18) 0.012(18) 0.027(18)
C385 0.48(4) 0.46(4) 0.452(16) 0.01(2) 0.00(3) 0.00(3)
C386 0.51(4) 0.50(4) 0.48(2) 0.01(2) -0.03(3) 0.02(3)
O59A 0.53(4) 0.50(3) 0.48(2) 0.06(2) 0.01(2) 0.01(2)
C387 0.49(4) 0.47(3) 0.48(3) 0.03(3) 0.03(3) 0.00(2)
C388 0.47(4) 0.46(3) 0.47(4) 0.00(3) 0.02(3) 0.01(2)
O60A 0.46(4) 0.45(3) 0.45(3) -0.01(3) 0.02(3) 0.00(2)
C389 0.40(7) 0.43(7) 0.45(4) -0.02(4) 0.02(5) 0.04(6)
O57B 0.210(17) 0.233(18) 0.252(19) 0.017(14) 0.069(15) 0.007(14)
C536 0.364(15) 0.33(2) 0.33(3) -0.068(16) 0.04(2) -0.042(17)
C537 0.368(19) 0.33(2) 0.41(2) -0.073(17) -0.006(19) -0.048(14)
O58B 0.405(19) 0.45(2) 0.455(16) -0.021(18) 0.012(18) 0.027(18)
C538 0.45(3) 0.45(3) 0.451(16) 0.00(2) 0.01(3) 0.00(3)
C539 0.46(2) 0.46(4) 0.46(3) 0.00(3) 0.00(2) 0.02(2)
O59B 0.46(2) 0.47(4) 0.47(4) -0.02(3) 0.01(2) 0.02(3)
C540 0.43(2) 0.44(3) 0.42(4) -0.01(3) 0.03(3) -0.018(19)
C541 0.434(19) 0.43(3) 0.45(4) -0.01(3) 0.04(3) -0.03(2)
O60B 0.40(3) 0.40(3) 0.42(4) 0.01(3) 0.04(3) 0.02(2)
C542 0.41(4) 0.43(6) 0.41(8) -0.03(6) 0.04(5) -0.01(4)
O61 0.177(15) 0.163(17) 0.179(17) 0.003(13) 0.109(13) 0.004(14)
C390 0.206(16) 0.21(3) 0.16(2) 0.020(16) 0.034(18) 0.00(2)
C391 0.206(17) 0.28(3) 0.20(2) 0.06(2) 0.022(16) 0.01(2)
O62 0.225(16) 0.28(2) 0.22(2) 0.040(18) 0.063(17) -0.009(18)
C392 0.229(16) 0.30(3) 0.237(17) 0.05(2) 0.03(2) -0.04(2)
C393 0.25(3) 0.28(3) 0.246(15) 0.027(17) 0.04(2) -0.06(2)
O63 0.21(2) 0.28(2) 0.235(14) 0.026(15) 0.078(18) -0.058(19)
C394 0.29(3) 0.28(3) 0.252(16) 0.033(16) 0.05(2) -0.10(2)
C395 0.23(2) 0.29(3) 0.240(13) 0.034(18) 0.08(2) -0.06(2)
O64 0.221(18) 0.23(2) 0.192(16) 0.037(17) 0.076(15) -0.028(17)
C396 0.27(3) 0.33(5) 0.22(2) -0.06(3) 0.11(2) -0.04(3)
O65 0.237(19) 0.22(2) 0.22(2) 0.029(15) 0.112(16) 0.069(16)
C397 0.31(2) 0.22(2) 0.26(3) -0.019(18) 0.08(2) -0.049(19)
C398 0.31(2) 0.32(2) 0.34(3) 0.04(2) 0.01(2) -0.014(18)
O66 0.291(17) 0.24(2) 0.30(2) -0.01(2) 0.105(18) -0.034(18)
C399 0.283(16) 0.36(2) 0.38(3) -0.01(2) 0.01(3) -0.02(2)
C400 0.37(3) 0.383(19) 0.37(3) 0.00(2) -0.01(2) -0.02(2)
O67 0.39(3) 0.377(19) 0.34(3) 0.01(2) 0.07(2) -0.034(19)
C401 0.38(3) 0.38(2) 0.40(3) 0.00(2) 0.05(2) -0.02(3)
C402 0.39(3) 0.40(3) 0.38(3) 0.00(2) 0.06(2) -0.02(2)
O68 0.41(3) 0.37(3) 0.37(3) 0.03(2) 0.05(2) -0.01(2)
C403 0.37(4) 0.29(4) 0.35(4) 0.07(3) 0.11(4) -0.11(3)
O69 0.36(3) 0.47(3) 0.32(2) 0.232(18) 0.11(2) -0.04(2)
C404 0.72(4) 0.63(3) 0.70(3) -0.04(3) 0.11(3) 0.04(3)
C405 0.88(2) 0.75(4) 0.72(3) -0.14(2) 0.06(3) 0.08(2)
O70 0.90(2) 0.91(4) 0.88(4) 0.02(3) -0.06(3) 0.02(2)
C406 0.93(2) 0.99(4) 1.00(4) 0.02(3) 0.02(3) -0.05(2)
C407 0.96(2) 1.01(4) 1.04(3) 0.02(3) 0.06(3) -0.04(2)
O71 1.07(3) 1.07(3) 1.06(3) -0.02(3) 0.07(3) 0.00(3)
C408 1.07(3) 1.07(2) 1.07(4) -0.01(3) 0.08(3) 0.01(2)
C409 1.07(4) 1.07(2) 1.09(5) -0.01(3) 0.05(3) 0.01(2)
O72 1.06(4) 1.07(3) 1.08(5) -0.01(3) 0.05(3) 0.00(2)
C410 1.00(8) 1.07(3) 1.05(9) 0.02(6) -0.03(6) 0.01(3)
O73A 0.39(3) 0.41(3) 0.44(2) -0.030(18) 0.045(17) -0.01(2)
C411 0.52(4) 0.53(3) 0.52(3) 0.059(16) 0.01(3) -0.01(3)
C412 0.50(3) 0.55(3) 0.47(3) 0.08(3) -0.01(2) 0.02(2)
O74A 0.59(3) 0.57(2) 0.60(2) -0.002(18) 0.064(19) -0.001(15)
C413 0.67(3) 0.62(3) 0.64(2) -0.03(3) -0.02(2) 0.00(3)
C414 0.723(19) 0.70(4) 0.65(2) -0.07(2) 0.00(3) 0.01(2)
O75A 0.759(19) 0.79(2) 0.78(3) 0.00(2) 0.093(17) -0.011(18)
C415 0.77(3) 0.80(3) 0.81(4) 0.01(3) 0.07(3) -0.04(2)
C416 0.76(3) 0.76(3) 0.78(4) 0.00(2) 0.05(3) -0.03(2)
O76A 0.73(3) 0.73(3) 0.70(3) 0.01(3) 0.04(3) 0.02(3)
C417 0.54(5) 0.62(3) 0.60(4) -0.13(3) -0.01(4) 0.04(3)
O73B 0.39(3) 0.41(3) 0.44(2) -0.030(18) 0.045(17) -0.01(2)
C543 0.51(4) 0.54(3) 0.52(3) 0.060(16) 0.01(3) -0.01(3)
C544 0.50(3) 0.55(3) 0.47(3) 0.08(3) -0.01(2) 0.02(2)
O74B 0.59(3) 0.57(2) 0.60(2) -0.002(18) 0.064(19) -0.001(15)
C545 0.67(3) 0.62(3) 0.65(2) -0.03(3) -0.02(2) 0.00(3)
C546 0.724(19) 0.70(4) 0.65(2) -0.06(3) 0.00(3) 0.00(2)
O75B 0.759(19) 0.79(2) 0.78(3) 0.00(2) 0.093(17) -0.011(18)
C547 0.78(3) 0.80(3) 0.80(4) 0.01(3) 0.08(2) -0.03(2)
C548 0.73(4) 0.72(3) 0.73(4) 0.00(3) 0.03(2) -0.01(2)
O76B 0.71(3) 0.70(3) 0.70(4) -0.01(3) 0.02(3) 0.02(2)
C549 0.54(5) 0.62(3) 0.60(4) -0.13(3) -0.01(4) 0.04(3)
O77A 0.42(3) 0.49(3) 0.46(2) -0.043(18) 0.05(2) -0.025(19)
C418 0.53(3) 0.55(2) 0.51(2) 0.026(17) 0.05(2) 0.009(17)
C419 0.57(3) 0.55(2) 0.54(2) 0.017(15) 0.033(18) 0.027(16)
O78A 0.58(2) 0.55(2) 0.57(3) 0.003(17) 0.047(18) 0.009(17)
C420 0.54(2) 0.54(3) 0.511(18) -0.004(16) 0.003(16) -0.010(18)
C421 0.52(2) 0.50(3) 0.517(17) 0.006(14) -0.006(15) -0.026(19)
O79A 0.50(3) 0.50(4) 0.51(2) 0.00(2) 0.01(2) -0.01(3)
C422 0.48(4) 0.47(4) 0.48(3) -0.02(2) 0.04(2) 0.02(2)
C423 0.47(3) 0.45(4) 0.45(3) 0.00(3) 0.06(2) 0.00(2)
O80A 0.43(3) 0.44(4) 0.43(3) 0.00(2) 0.08(2) 0.00(3)
C424 0.33(6) 0.39(6) 0.46(5) -0.01(4) 0.09(4) -0.02(5)
O77B 0.42(3) 0.49(3) 0.46(2) -0.043(18) 0.05(2) -0.025(19)
C550 0.53(3) 0.55(2) 0.51(2) 0.026(17) 0.05(2) 0.009(17)
C551 0.57(3) 0.55(2) 0.54(2) 0.017(15) 0.033(18) 0.027(16)
O78B 0.58(2) 0.55(2) 0.57(3) 0.003(17) 0.047(18) 0.009(17)
C552 0.54(2) 0.54(3) 0.511(18) -0.004(16) 0.003(16) -0.010(18)
C553 0.52(2) 0.50(3) 0.517(17) 0.006(14) -0.006(15) -0.026(19)
O79B 0.53(3) 0.47(4) 0.50(2) 0.02(2) 0.01(2) 0.00(3)
C554 0.46(4) 0.45(4) 0.48(2) -0.03(3) 0.03(2) 0.00(3)
C555 0.49(4) 0.47(4) 0.48(3) 0.01(3) 0.03(3) 0.01(3)
O80B 0.45(4) 0.48(4) 0.46(3) -0.02(3) 0.04(2) -0.02(3)
C556 0.36(6) 0.46(8) 0.46(5) -0.02(5) 0.09(4) -0.01(5)
O81 0.161(16) 0.161(17) 0.178(15) -0.010(14) 0.068(12) 0.002(14)
C425 0.19(2) 0.213(17) 0.169(18) 0.02(2) 0.03(2) -0.006(18)
C426 0.21(3) 0.227(14) 0.26(2) 0.02(2) -0.005(19) 0.007(18)
O82 0.22(2) 0.214(13) 0.26(2) -0.026(17) 0.031(18) 0.036(15)
C427 0.25(3) 0.228(15) 0.27(3) 0.016(19) 0.00(2) 0.016(15)
C428 0.26(3) 0.239(15) 0.24(2) 0.018(17) 0.01(2) 0.007(18)
O83 0.24(2) 0.215(16) 0.202(18) 0.034(15) 0.053(16) 0.001(16)
C429 0.25(3) 0.221(18) 0.201(18) 0.038(18) 0.061(18) -0.01(2)
C430 0.26(3) 0.20(2) 0.194(19) 0.026(18) 0.070(14) 0.01(2)
O84 0.28(2) 0.19(2) 0.217(17) 0.031(17) 0.093(16) 0.011(18)
C431 0.38(5) 0.21(4) 0.24(3) -0.02(3) 0.13(3) -0.04(3)
O85A 0.28(2) 0.33(2) 0.334(17) 0.015(18) 0.051(16) 0.039(18)
C432 0.41(3) 0.40(4) 0.330(17) 0.00(3) 0.02(3) 0.04(3)
C433 0.40(3) 0.41(3) 0.35(3) 0.03(2) -0.01(2) 0.015(19)
O86A 0.40(2) 0.43(4) 0.42(4) 0.00(2) 0.01(3) 0.01(2)
C434 0.45(3) 0.44(4) 0.45(4) -0.01(3) 0.02(3) -0.03(2)
C435 0.43(3) 0.38(3) 0.42(4) 0.00(2) 0.01(3) 0.01(2)
O87A 0.45(3) 0.40(2) 0.41(4) 0.00(2) 0.01(3) -0.01(2)
C436 0.38(4) 0.40(2) 0.35(4) -0.03(3) 0.04(3) 0.011(19)
C437 0.34(3) 0.39(2) 0.36(4) 0.01(3) 0.08(3) 0.01(2)
O88A 0.38(3) 0.40(2) 0.41(4) 0.02(3) 0.03(3) 0.01(2)
C438 0.37(4) 0.33(5) 0.35(7) -0.06(6) -0.02(5) -0.01(4)
O85B 0.28(2) 0.33(2) 0.334(17) 0.015(18) 0.051(16) 0.039(18)
C557 0.37(2) 0.39(4) 0.330(19) -0.02(3) 0.03(3) 0.04(3)
C558 0.367(17) 0.38(4) 0.34(3) 0.02(3) 0.00(2) -0.01(2)
O86B 0.373(17) 0.35(4) 0.35(4) -0.02(3) -0.01(3) -0.017(18)
C559 0.369(17) 0.39(4) 0.39(4) 0.00(3) 0.02(3) 0.00(2)
C560 0.394(17) 0.36(4) 0.36(4) -0.01(3) 0.034(19) 0.01(2)
O87B 0.371(18) 0.41(3) 0.40(4) 0.02(3) 0.03(2) -0.01(2)
C561 0.39(2) 0.37(3) 0.40(3) 0.04(2) 0.04(3) 0.00(2)
C562 0.40(4) 0.41(3) 0.38(3) 0.00(3) 0.02(2) -0.02(2)
O88B 0.38(4) 0.40(4) 0.36(3) 0.06(2) 0.03(3) -0.01(3)
C563 0.33(4) 0.42(7) 0.29(6) 0.11(5) 0.13(3) -0.04(4)
O89 0.177(17) 0.137(16) 0.154(16) 0.032(13) 0.046(12) 0.010(14)
C439 0.18(2) 0.20(3) 0.205(17) 0.023(19) 0.034(18) 0.001(18)
C440 0.18(2) 0.20(3) 0.209(16) 0.006(19) 0.019(12) 0.02(2)
O90 0.25(2) 0.20(2) 0.203(14) 0.014(16) 0.047(14) 0.008(18)
C441 0.24(2) 0.22(3) 0.200(16) -0.005(18) 0.012(17) 0.00(2)
C442 0.251(18) 0.28(3) 0.197(14) 0.00(2) 0.030(18) -0.02(2)
O91 0.262(16) 0.28(2) 0.22(2) 0.00(2) 0.041(16) -0.04(2)
C443 0.256(17) 0.31(3) 0.23(2) -0.02(3) 0.047(13) -0.02(2)
C444 0.248(16) 0.32(3) 0.23(3) 0.03(2) 0.034(14) -0.01(2)
O92 0.226(18) 0.23(2) 0.199(19) 0.014(16) 0.090(14) -0.016(18)
C445 0.25(2) 0.16(3) 0.15(2) -0.05(2) 0.059(19) 0.00(2)
O93 0.189(19) 0.194(19) 0.218(19) 0.044(17) 0.087(13) 0.013(16)
C446 0.32(3) 0.29(3) 0.31(3) 0.01(2) -0.01(2) -0.003(19)
C447 0.27(3) 0.35(3) 0.28(3) 0.03(2) 0.006(16) -0.01(2)
O94 0.29(2) 0.32(2) 0.35(3) 0.00(2) 0.04(2) -0.018(17)
C448 0.34(3) 0.32(2) 0.37(3) 0.02(2) 0.03(2) -0.01(2)
C449 0.39(3) 0.37(3) 0.41(3) 0.02(2) 0.04(2) 0.06(2)
O95 0.42(2) 0.43(3) 0.44(3) 0.03(2) 0.10(2) 0.04(2)
C450 0.41(3) 0.44(3) 0.42(3) -0.04(3) 0.05(2) 0.04(2)
C451 0.41(3) 0.47(3) 0.46(3) -0.03(3) 0.11(3) 0.03(2)
O96 0.52(4) 0.52(3) 0.54(3) 0.06(3) 0.04(3) -0.03(3)
C452 0.66(7) 0.60(7) 0.54(3) 0.06(4) 0.04(5) 0.05(6)
S1 0.289(12) 0.240(12) 0.231(11) -0.013(9) 0.084(8) 0.041(11)
O97 0.29(3) 0.261(16) 0.34(3) -0.002(15) 0.08(2) 0.081(18)
O98 0.300(15) 0.24(2) 0.22(2) -0.026(19) 0.088(14) 0.026(19)
O99 0.30(3) 0.25(2) 0.241(19) -0.006(15) 0.093(14) 0.02(2)
C453 0.305(18) 0.33(2) 0.32(2) 0.009(16) 0.019(14) 0.03(2)
F1 0.41(3) 0.32(2) 0.39(3) -0.050(17) 0.01(3) -0.04(2)
F2 0.312(16) 0.46(4) 0.44(3) -0.01(3) 0.06(2) -0.03(2)
F3 0.43(3) 0.39(3) 0.30(2) 0.02(2) -0.020(17) -0.01(3)
S2 0.264(14) 0.251(11) 0.253(12) 0.028(9) 0.039(12) -0.013(10)
O100 0.25(2) 0.38(4) 0.246(15) 0.017(14) 0.083(19) -0.02(2)
O101 0.269(15) 0.18(2) 0.26(3) 0.039(17) 0.090(18) 0.027(15)
O102 0.28(2) 0.29(2) 0.39(3) 0.04(2) -0.03(3) -0.01(2)
C454 0.29(2) 0.310(19) 0.298(18) -0.033(15) 0.06(2) -0.027(15)
F4 0.35(3) 0.35(3) 0.291(17) -0.030(14) 0.05(2) -0.01(2)
F5 0.327(19) 0.35(3) 0.43(3) -0.10(3) 0.10(2) -0.079(18)
F6 0.38(2) 0.283(19) 0.31(2) -0.04(2) 0.05(2) 0.02(2)
S3 0.70(2) 0.71(3) 0.72(3) -0.039(19) 0.05(2) 0.02(2)
O103 0.61(3) 0.69(4) 0.69(4) -0.04(3) 0.11(4) 0.01(4)
O104 0.86(6) 0.75(5) 0.66(3) -0.02(3) 0.12(3) 0.05(5)
O105 0.81(5) 0.71(3) 0.79(6) 0.00(3) 0.10(5) 0.01(4)
C455 0.70(2) 0.72(3) 0.63(3) 0.00(2) 0.03(2) 0.08(2)
F7 0.67(3) 0.69(4) 0.46(3) -0.11(3) -0.12(4) -0.10(4)
F8 0.66(4) 0.49(4) 0.47(2) 0.23(2) -0.01(2) 0.01(4)
F9 0.63(4) 0.69(3) 0.69(5) -0.09(3) 0.20(4) 0.14(3)
S4 0.333(11) 0.297(16) 0.269(13) -0.008(11) 0.168(10) -0.010(11)
O106 0.52(4) 0.28(3) 0.31(2) 0.059(19) 0.16(2) 0.02(3)
O107 0.48(3) 0.33(2) 0.41(4) 0.02(2) 0.17(3) -0.10(3)
O108 0.41(3) 0.47(3) 0.41(3) -0.09(2) 0.24(3) 0.07(3)
C456 0.398(18) 0.30(3) 0.36(2) -0.018(16) 0.125(18) 0.078(17)
F10 0.70(5) 0.58(4) 0.41(3) 0.14(3) 0.00(3) 0.01(3)
F11 0.41(2) 0.49(3) 0.45(4) -0.11(2) 0.09(3) -0.08(3)
F12 0.58(3) 0.52(4) 0.53(3) -0.17(3) 0.07(3) 0.27(3)
S5 0.321(15) 0.396(19) 0.318(16) -0.006(13) 0.006(12) 0.094(15)
O109 0.35(2) 0.58(5) 0.46(5) -0.05(3) 0.048(19) -0.02(3)
O110 0.54(4) 0.52(3) 0.52(4) -0.20(3) 0.01(3) 0.16(3)
O111 0.54(5) 0.48(3) 0.58(4) 0.13(3) -0.13(3) -0.11(3)
C457 0.46(2) 0.42(3) 0.43(2) -0.057(17) -0.066(18) -0.04(2)
F13 0.43(2) 0.68(5) 0.49(5) -0.06(4) -0.09(2) -0.04(3)
F14 0.70(5) 0.65(3) 0.65(4) -0.31(3) -0.01(4) 0.05(3)
F15 0.63(5) 0.82(3) 0.46(3) 0.22(3) -0.13(3) 0.02(4)
S6 0.330(16) 0.332(17) 0.433(19) 0.073(13) 0.101(12) 0.025(14)
O112 0.351(19) 0.30(3) 0.31(3) 0.06(3) 0.082(18) 0.08(2)
O113 0.39(4) 0.34(3) 0.41(2) 0.06(2) 0.12(2) 0.00(3)
O114 0.30(3) 0.37(2) 0.50(4) 0.087(19) 0.17(3) 0.05(2)
C458 0.39(2) 0.51(2) 0.44(2) 0.032(17) 0.078(18) -0.01(2)
F16 0.41(2) 0.70(5) 0.47(4) 0.03(3) 0.09(2) -0.14(3)
F17 0.45(4) 0.73(4) 0.42(3) 0.12(3) 0.09(2) 0.02(4)
F18 0.62(4) 0.55(3) 0.63(5) -0.13(2) 0.00(4) 0.02(3)
S7 0.223(11) 0.196(11) 0.246(12) -0.008(11) 0.039(10) -0.023(9)
O115 0.224(17) 0.166(17) 0.28(2) -0.053(18) 0.034(16) 0.017(14)
O116 0.27(2) 0.177(12) 0.27(2) -0.019(16) 0.129(19) -0.037(14)
O117 0.15(2) 0.40(3) 0.290(15) 0.06(2) 0.011(13) -0.05(2)
C459 0.232(18) 0.246(18) 0.302(17) -0.02(2) 0.057(14) 0.010(14)
F19 0.237(16) 0.35(2) 0.31(2) -0.10(2) 0.110(16) -0.033(18)
F20 0.26(2) 0.286(17) 0.47(3) -0.05(2) -0.05(2) 0.091(17)
F21 0.26(2) 0.31(2) 0.277(15) -0.049(17) 0.081(13) 0.035(19)
S8 0.396(18) 0.348(18) 0.305(15) 0.058(14) 0.090(10) 0.062(13)
O118 0.48(4) 0.246(18) 0.26(3) -0.07(2) -0.01(2) -0.030(19)
O119 0.36(3) 0.30(2) 0.21(3) 0.01(2) 0.046(17) 0.058(18)
O120 0.42(4) 0.39(3) 0.271(19) 0.13(2) 0.097(17) 0.13(3)
C460 0.35(2) 0.31(2) 0.38(2) -0.006(19) 0.092(12) 0.033(15)
F22 0.57(4) 0.33(2) 0.32(3) 0.00(2) -0.03(2) 0.07(2)
F23 0.44(3) 0.40(3) 0.34(3) 0.02(3) 0.12(2) -0.01(2)
F24 0.51(4) 0.42(3) 0.268(17) 0.08(2) 0.119(19) 0.07(3)
S9 0.38(2) 0.35(2) 0.31(2) 0.04(2) 0.046(18) -0.094(16)
O121 0.37(3) 0.35(5) 0.37(4) 0.08(4) 0.02(3) -0.12(3)
O122 0.50(5) 0.55(6) 0.32(2) 0.06(3) 0.07(3) -0.11(4)
O123 0.43(5) 0.38(2) 0.42(5) 0.04(4) 0.01(4) -0.15(2)
C461 0.42(3) 0.46(2) 0.43(3) -0.01(3) 0.00(2) -0.015(19)
F25 0.42(3) 0.56(5) 0.54(4) 0.01(5) -0.04(4) -0.03(3)
F26 0.48(5) 0.52(6) 0.45(3) -0.06(3) 0.09(3) -0.02(4)
F27 0.45(5) 0.42(2) 0.50(5) 0.04(4) -0.07(4) 0.03(2)
S10 0.85(3) 0.84(3) 0.83(3) -0.02(2) 0.03(2) 0.00(2)
O124 0.83(3) 0.86(7) 0.89(7) -0.01(5) 0.06(3) 0.01(3)
O125 0.89(7) 0.87(4) 0.83(3) 0.00(4) 0.04(4) 0.00(5)
O126 0.89(6) 0.85(3) 0.86(6) -0.03(3) 0.02(5) -0.01(4)
C462 0.82(3) 0.83(3) 0.83(3) -0.004(19) 0.04(2) 0.00(2)
F28 0.84(3) 0.79(7) 0.78(7) 0.01(5) 0.01(3) 0.00(3)
F29 0.73(6) 0.77(4) 0.83(3) -0.04(4) 0.02(4) -0.01(5)
F30 0.78(5) 0.80(3) 0.81(6) 0.02(3) 0.05(5) 0.03(4)
S11 0.349(17) 0.31(2) 0.35(2) 0.001(16) 0.068(13) 0.000(18)
O127 0.38(5) 0.41(4) 0.30(3) 0.00(3) 0.10(2) -0.01(4)
O128 0.37(4) 0.33(2) 0.53(5) 0.08(3) 0.11(4) 0.00(3)
O129 0.31(2) 0.29(4) 0.23(3) 0.07(3) 0.02(2) 0.13(3)
C463 0.37(2) 0.39(3) 0.39(3) -0.026(19) 0.040(16) -0.01(2)
F31 0.35(4) 0.52(4) 0.35(3) -0.03(3) 0.05(2) 0.02(4)
F32 0.38(4) 0.44(3) 0.41(5) 0.05(3) 0.03(3) 0.02(3)
F33 0.284(18) 0.34(4) 0.35(4) 0.03(3) 0.03(2) 0.14(3)
S12 0.317(19) 0.29(2) 0.30(2) -0.007(15) 0.035(14) 0.042(17)
O130 0.37(5) 0.28(2) 0.44(5) -0.03(2) 0.04(4) 0.04(3)
O131 0.39(5) 0.30(4) 0.27(3) -0.03(3) 0.09(2) 0.04(4)
O132 0.32(2) 0.24(4) 0.41(4) 0.07(4) 0.08(2) 0.02(3)
C464 0.35(2) 0.32(3) 0.35(3) 0.011(19) 0.013(18) -0.01(2)
F34 0.60(5) 0.36(3) 0.44(5) -0.11(3) -0.02(4) 0.02(3)
F35 0.52(5) 0.48(4) 0.29(3) 0.03(3) -0.01(2) -0.03(4)
F36 0.35(2) 0.51(5) 0.43(5) 0.02(4) 0.03(3) -0.05(3)
S13 0.34(2) 0.29(2) 0.33(2) 0.077(19) 0.025(17) -0.025(19)
O133 0.36(3) 0.39(5) 0.31(5) 0.02(5) 0.04(2) 0.01(3)
O134 0.45(5) 0.29(2) 0.29(5) 0.07(3) 0.19(4) -0.02(3)
O135 0.27(4) 0.15(4) 0.29(2) 0.14(3) -0.04(2) 0.04(3)
C465 0.36(3) 0.36(2) 0.34(2) 0.00(2) 0.03(2) 0.01(2)
F37 0.35(3) 0.44(5) 0.36(5) 0.01(5) 0.00(2) 0.02(3)
F38 0.42(5) 0.33(2) 0.42(5) -0.05(3) 0.08(5) -0.01(3)
F39 0.46(5) 0.43(5) 0.34(2) -0.01(3) 0.07(3) 0.05(5)
S14 0.64(3) 0.57(2) 0.62(3) -0.05(2) 0.04(2) -0.07(2)
O136 0.68(3) 0.59(5) 0.69(6) -0.02(6) 0.06(3) 0.04(4)
O137 0.74(5) 0.66(4) 0.73(3) 0.07(4) 0.10(4) -0.07(5)
O138 0.76(5) 0.78(5) 0.68(3) -0.14(4) -0.03(4) -0.06(6)
C466 0.58(3) 0.57(2) 0.61(3) -0.02(2) 0.06(2) 0.00(2)
F40 0.57(3) 0.67(5) 0.61(6) -0.02(6) 0.02(3) 0.00(4)
F41 0.57(5) 0.52(4) 0.49(3) -0.05(4) -0.01(3) 0.06(5)
F42 0.44(4) 0.44(4) 0.52(3) 0.05(3) 0.16(3) -0.04(5)
S15 0.26(2) 0.312(19) 0.291(16) 0.042(18) 0.099(13) 0.041(14)
O139 0.27(3) 0.30(4) 0.234(19) 0.04(3) 0.107(19) 0.01(3)
O140 0.28(3) 0.37(3) 0.37(4) -0.09(4) 0.12(3) -0.01(2)
O141 0.28(4) 0.34(2) 0.49(5) -0.02(3) 0.08(3) 0.11(2)
C467 0.31(3) 0.31(2) 0.259(17) -0.07(3) 0.058(15) -0.036(16)
F43 0.39(4) 0.49(5) 0.316(19) -0.05(4) -0.01(3) 0.02(3)
F44 0.41(4) 0.42(3) 0.34(4) -0.02(4) 0.17(3) -0.11(3)
F45 0.33(4) 0.37(2) 0.35(4) -0.12(3) 0.04(3) 0.03(2)
S16 0.49(2) 0.629(19) 0.40(2) -0.014(17) 0.093(18) 0.062(18)
O142 0.56(5) 0.59(3) 0.29(2) 0.07(3) 0.01(3) 0.12(4)
O143 0.52(2) 0.50(5) 0.49(4) 0.04(4) 0.02(3) 0.14(2)
O144 0.21(2) 0.56(3) 0.29(2) -0.16(2) 0.120(17) -0.08(2)
C468 0.56(2) 0.62(2) 0.61(3) -0.007(19) 0.00(2) 0.04(2)
F46 0.53(4) 0.56(3) 0.45(2) 0.17(2) 0.13(3) -0.13(3)
F47 0.64(3) 0.67(5) 0.58(5) 0.13(4) 0.16(3) 0.01(2)
F48 0.59(4) 0.65(4) 0.60(3) 0.07(3) -0.12(3) -0.22(4)
S17 0.450(19) 0.42(2) 0.44(2) -0.037(15) 0.069(15) 0.000(19)
O145 0.501(19) 0.55(5) 0.33(4) -0.08(3) 0.03(2) 0.04(3)
O146 0.45(4) 0.43(2) 0.54(4) -0.07(2) 0.17(3) -0.03(3)
O147 0.45(4) 0.41(3) 0.34(3) -0.09(2) 0.12(3) 0.08(3)
C469 0.49(2) 0.42(2) 0.37(2) -0.007(17) 0.048(19) -0.02(2)
F49 0.47(2) 0.50(4) 0.45(4) 0.03(3) 0.10(2) 0.00(3)
F50 0.74(4) 0.50(3) 0.36(3) -0.09(2) -0.06(3) -0.04(3)
F51 0.65(5) 0.55(3) 0.44(3) 0.10(3) 0.01(3) -0.01(4)
S18 0.59(2) 0.57(3) 0.58(3) -0.04(2) 0.05(2) 0.05(2)
O148 0.67(6) 0.63(6) 0.57(3) -0.01(3) 0.02(3) 0.03(6)
O149 0.62(2) 0.60(5) 0.60(5) -0.03(5) 0.01(4) 0.04(4)
O150 0.70(6) 0.54(2) 0.70(6) -0.03(3) 0.05(6) 0.03(3)
C470 0.63(2) 0.58(3) 0.61(3) -0.03(2) 0.05(2) 0.01(2)
F52 0.52(6) 0.54(5) 0.59(3) 0.00(3) 0.01(3) 0.01(5)
F53 0.62(2) 0.36(5) 0.49(4) -0.10(5) 0.08(3) -0.01(3)
F54 0.49(6) 0.60(3) 0.57(6) -0.02(3) 0.05(5) 0.06(3)
S19 0.42(3) 0.52(3) 0.49(2) -0.04(2) -0.023(16) -0.045(18)
O151 0.53(5) 0.49(6) 0.50(2) -0.01(4) -0.04(3) 0.01(4)
O152 0.52(4) 0.47(3) 0.50(6) -0.09(4) 0.03(3) -0.04(3)
O153 0.32(4) 0.45(3) 0.35(5) 0.06(3) 0.03(3) -0.16(3)
C471 0.51(3) 0.51(3) 0.52(2) -0.03(3) 0.036(17) -0.016(19)
F55 0.54(6) 0.64(6) 0.55(2) 0.09(4) 0.05(3) -0.02(4)
F56 0.65(4) 0.62(4) 0.57(6) 0.01(5) 0.10(3) -0.18(4)
F57 0.64(5) 0.54(3) 0.58(6) 0.04(4) 0.13(4) 0.05(3)
S20 0.80(3) 0.82(3) 0.80(3) -0.02(2) 0.02(2) 0.008(19)
O154 0.78(6) 0.83(4) 0.78(4) -0.01(4) 0.04(4) 0.00(4)
O155 0.82(3) 0.77(7) 0.77(6) -0.01(5) 0.03(4) 0.01(3)
O156 0.77(7) 0.81(5) 0.79(3) 0.01(4) 0.03(4) 0.02(5)
C472 0.82(3) 0.82(3) 0.82(3) -0.01(2) 0.04(3) 0.01(2)
F58 0.84(6) 0.84(4) 0.85(4) 0.02(4) 0.02(5) 0.00(4)
F59 0.82(3) 0.82(6) 0.84(6) -0.01(5) 0.06(4) 0.00(2)
F60 0.82(7) 0.81(5) 0.84(3) -0.04(3) 0.02(4) 0.03(4)
S21 0.57(3) 0.62(2) 0.57(3) 0.03(2) 0.06(2) -0.02(2)
O157 0.56(2) 0.70(6) 0.64(6) -0.03(5) 0.01(3) -0.01(3)
O158 0.53(5) 0.52(3) 0.51(4) 0.09(4) 0.17(4) -0.12(4)
O159 0.66(5) 0.65(6) 0.54(3) 0.00(3) 0.06(3) 0.00(6)
C473 0.59(2) 0.58(2) 0.55(3) -0.03(2) 0.02(2) -0.03(2)
F61 0.59(2) 0.43(5) 0.43(5) -0.03(5) 0.04(3) -0.08(3)
F62 0.54(5) 0.61(3) 0.52(4) 0.02(4) 0.06(4) -0.14(4)
F63 0.50(5) 0.46(5) 0.57(3) -0.05(3) 0.02(3) -0.09(5)
S22 0.60(3) 0.60(3) 0.61(3) 0.01(2) 0.02(2) -0.02(2)
O160 0.60(6) 0.60(6) 0.61(3) 0.01(3) 0.01(3) -0.02(6)
O161 0.61(3) 0.60(5) 0.64(6) 0.00(6) -0.01(3) 0.00(3)
O162 0.64(7) 0.60(3) 0.63(6) 0.02(3) 0.04(6) -0.01(3)
C474 0.63(3) 0.62(3) 0.63(3) 0.00(2) 0.04(2) 0.00(2)
F64 0.61(6) 0.61(6) 0.63(2) -0.01(3) 0.03(3) -0.01(6)
F65 0.64(3) 0.59(5) 0.57(6) -0.03(6) 0.06(3) 0.00(3)
F66 0.59(6) 0.62(3) 0.63(6) 0.00(3) 0.03(6) -0.01(3)
S23 0.53(3) 0.57(3) 0.50(3) 0.014(16) 0.01(2) 0.011(17)
O163 0.49(4) 0.57(5) 0.36(5) 0.00(3) 0.11(4) 0.02(3)
O164 0.56(4) 0.58(5) 0.68(6) -0.02(3) -0.05(3) 0.06(3)
O165 0.67(6) 0.56(5) 0.51(3) -0.03(3) 0.01(4) -0.13(4)
C475 0.51(3) 0.52(3) 0.54(3) -0.013(17) 0.00(2) -0.020(17)
F67 0.49(4) 0.64(5) 0.59(5) -0.05(3) -0.01(4) -0.04(3)
F68 0.44(4) 0.48(4) 0.62(6) 0.04(3) 0.03(3) -0.06(3)
F69 0.58(6) 0.52(5) 0.47(3) -0.03(3) -0.01(3) -0.01(3)
S24 0.78(3) 0.82(3) 0.80(3) -0.02(2) 0.03(2) -0.01(2)
O166 0.78(3) 0.81(6) 0.81(5) -0.04(6) 0.03(4) -0.01(3)
O167 0.76(6) 0.79(3) 0.77(6) -0.02(4) 0.05(5) -0.03(3)
O168 0.76(6) 0.82(7) 0.81(3) 0.01(3) 0.04(3) -0.05(5)
C476 0.78(3) 0.77(3) 0.78(3) 0.00(3) 0.05(2) 0.00(2)
F70 0.79(3) 0.69(6) 0.69(5) 0.10(6) 0.05(4) 0.01(3)
F71 0.80(6) 0.78(3) 0.81(6) 0.02(4) 0.10(6) 0.04(3)
F72 0.74(6) 0.73(6) 0.76(3) -0.04(3) 0.08(3) 0.04(5)
S25 0.76(3) 0.78(3) 0.75(2) -0.020(18) 0.05(3) 0.017(18)
O169 0.80(7) 0.79(5) 0.73(3) -0.02(3) -0.02(5) 0.01(4)
O170 0.77(3) 0.80(5) 0.75(6) -0.06(4) 0.02(5) -0.01(3)
O171 0.77(3) 0.78(5) 0.76(6) 0.00(4) 0.05(4) 0.03(3)
C477 0.73(3) 0.73(3) 0.74(2) -0.005(17) 0.03(3) -0.013(18)
F73 0.69(7) 0.83(5) 0.76(2) 0.04(3) 0.14(5) 0.07(4)
F74 0.76(3) 0.74(5) 0.84(6) 0.02(4) -0.01(5) -0.04(3)
F75 0.76(3) 0.68(5) 0.82(6) 0.00(4) 0.07(5) 0.00(3)
S26 0.85(3) 0.83(3) 0.82(3) -0.04(2) 0.07(2) -0.03(2)
O172 0.84(6) 0.85(6) 0.80(3) 0.03(3) 0.02(3) -0.05(6)
O173 0.84(6) 0.82(3) 0.88(6) 0.02(3) 0.05(6) 0.02(3)
O174 0.82(2) 0.63(5) 0.66(5) -0.06(5) 0.12(4) -0.10(4)
C478 0.80(2) 0.83(3) 0.80(3) -0.01(3) 0.03(2) 0.00(2)
F76 0.86(6) 0.83(6) 0.79(3) 0.03(3) 0.05(3) 0.07(6)
F77 0.82(6) 0.82(3) 0.80(6) 0.02(3) 0.07(6) 0.00(3)
F78 0.83(2) 0.84(5) 0.81(5) -0.04(6) 0.01(4) 0.02(4)
S27 0.59(3) 0.55(3) 0.61(3) 0.01(2) 0.057(18) 0.01(2)
O175 0.63(6) 0.60(3) 0.61(6) -0.06(4) 0.02(5) -0.06(3)
O176 0.57(3) 0.65(4) 0.56(5) -0.01(5) -0.02(3) -0.01(4)
O177 0.26(5) 0.39(5) 0.64(3) 0.07(4) 0.08(2) -0.02(4)
C479 0.63(3) 0.61(3) 0.60(3) 0.00(3) 0.074(19) 0.01(2)
F79 0.68(5) 0.70(3) 0.70(6) 0.08(4) 0.02(4) -0.12(3)
F80 0.62(3) 0.75(4) 0.81(6) -0.01(5) 0.06(3) 0.11(4)
F81 0.79(6) 0.78(6) 0.60(3) -0.06(4) 0.08(2) -0.02(5)
S28 0.65(2) 0.64(3) 0.61(3) 0.005(19) 0.006(18) 0.01(3)
O178 0.63(2) 0.67(6) 0.67(5) -0.02(4) -0.01(3) -0.03(5)
O179 0.62(6) 0.64(3) 0.62(6) 0.02(3) -0.02(4) -0.01(4)
O180 0.65(6) 0.65(4) 0.69(4) 0.05(4) 0.02(3) -0.05(5)
C480 0.63(2) 0.64(3) 0.62(3) 0.018(19) -0.007(18) -0.01(3)
F82 0.65(2) 0.67(6) 0.67(5) -0.03(4) -0.03(3) -0.03(5)
F83 0.53(6) 0.62(3) 0.56(6) 0.06(3) -0.04(4) 0.00(4)
F84 0.70(6) 0.60(4) 0.65(4) 0.00(3) 0.01(3) -0.06(5)
S29 0.61(3) 0.64(3) 0.63(3) -0.009(19) 0.03(2) -0.01(3)
O181 0.69(4) 0.70(6) 0.66(4) 0.00(4) 0.09(4) -0.02(5)
O182 0.65(3) 0.63(6) 0.64(5) 0.02(5) -0.02(3) 0.00(4)
O183 0.59(7) 0.64(3) 0.58(7) -0.02(2) -0.04(5) -0.02(4)
C481 0.60(3) 0.61(3) 0.62(3) 0.00(2) 0.02(2) 0.00(3)
F85 0.51(4) 0.58(6) 0.58(4) -0.01(4) -0.05(4) -0.02(5)
F86 0.56(3) 0.57(6) 0.59(5) 0.01(5) 0.07(3) -0.03(4)
F87 0.61(6) 0.61(3) 0.61(6) 0.02(2) 0.02(5) -0.02(4)
S30 0.74(3) 0.74(3) 0.71(3) 0.017(19) 0.053(18) -0.01(2)
O184 0.72(4) 0.68(7) 0.73(4) 0.01(3) 0.07(4) -0.01(3)
O185 0.70(4) 0.75(5) 0.70(6) 0.02(4) 0.02(3) 0.01(4)
O186 0.72(6) 0.75(5) 0.71(4) 0.01(4) 0.04(3) 0.01(4)
C482 0.73(3) 0.73(3) 0.74(3) 0.01(2) 0.056(18) -0.01(2)
F88 0.72(4) 0.71(6) 0.74(4) 0.01(4) 0.07(3) 0.01(4)
F89 0.76(4) 0.69(5) 0.72(6) -0.04(4) 0.07(3) -0.02(4)
F90 0.71(6) 0.71(5) 0.75(4) 0.00(4) 0.06(3) -0.05(4)
S31 0.70(3) 0.72(3) 0.68(3) -0.014(19) 0.01(2) 0.015(19)
O187 0.66(7) 0.67(6) 0.70(3) -0.01(3) -0.01(3) 0.05(4)
O188 0.69(3) 0.72(6) 0.67(5) -0.02(5) 0.02(3) 0.04(3)
O189 0.64(5) 0.69(3) 0.64(7) -0.07(3) 0.00(5) -0.03(3)
C483 0.74(3) 0.74(3) 0.73(3) 0.00(2) 0.03(2) -0.003(19)
F91 0.77(7) 0.78(6) 0.74(3) 0.00(3) 0.08(3) -0.01(4)
F92 0.73(4) 0.80(6) 0.79(5) 0.01(5) 0.03(3) -0.03(3)
F93 0.77(5) 0.75(4) 0.74(7) 0.03(3) 0.05(4) 0.01(3)
O201 0.32(6) 0.31(6) 0.32(6) -0.10(5) -0.01(5) -0.04(5)
O202 0.36(5) 0.13(3) 0.20(4) -0.07(3) 0.06(4) 0.07(4)
O203 0.42(6) 0.33(6) 0.35(6) 0.07(5) 0.12(5) -0.09(5)
O204 0.44(4) 0.41(4) 0.39(4) 0.03(4) 0.13(4) -0.11(4)
O205 0.56(9) 0.50(9) 0.52(9) -0.03(6) -0.01(6) -0.02(6)
O206 0.37(6) 0.27(5) 0.34(6) -0.04(5) 0.04(5) 0.00(5)
O207 0.14(4) 0.27(5) 0.28(5) -0.05(4) 0.09(4) 0.00(3)
O208 0.25(5) 0.35(6) 0.26(5) -0.08(5) 0.10(4) -0.03(4)
O209 0.27(5) 0.29(5) 0.30(5) -0.02(4) 0.15(4) -0.02(4)
O210 0.40(5) 0.15(3) 0.21(4) -0.05(3) 0.09(4) -0.08(4)
O211 0.33(5) 0.34(6) 0.37(6) -0.06(5) 0.05(5) 0.04(5)
O212 0.31(5) 0.37(6) 0.33(6) -0.11(5) 0.04(4) 0.10(5)
O213 0.31(3) 0.33(3) 0.28(3) -0.02(3) 0.06(3) 0.11(3)
O214 0.41(8) 0.47(9) 0.48(9) 0.02(6) 0.00(6) 0.07(6)
O215 0.18(4) 0.39(6) 0.27(5) 0.03(5) 0.07(4) 0.16(4)
O216 0.28(3) 0.42(4) 0.50(5) -0.03(4) 0.08(3) -0.03(3)
O217 0.68(6) 0.66(7) 0.59(6) -0.05(5) 0.11(5) -0.07(5)
O218 0.42(7) 0.44(7) 0.42(7) 0.03(6) 0.01(5) -0.06(6)
O219 0.38(7) 0.51(8) 0.40(7) 0.05(6) 0.05(5) 0.01(5)
O220 0.36(6) 0.28(5) 0.37(6) -0.08(5) 0.08(5) -0.02(5)
O221 0.68(11) 0.67(11) 0.66(11) -0.04(6) 0.08(6) 0.01(6)
O222 0.40(7) 0.45(7) 0.49(7) -0.03(6) -0.02(5) -0.03(5)
O223 0.35(6) 0.43(7) 0.50(7) 0.13(5) -0.17(5) -0.04(5)
O224 0.20(4) 0.32(5) 0.37(6) 0.03(5) 0.07(4) -0.01(4)
O225 0.61(5) 0.47(5) 0.40(5) -0.08(4) -0.02(4) 0.14(4)
O226 0.85(9) 0.88(9) 0.88(9) -0.03(6) 0.08(6) -0.01(6)
O227 0.35(6) 0.37(6) 0.25(5) 0.00(5) -0.06(4) 0.05(5)
O228 0.40(6) 0.27(5) 0.30(6) -0.02(4) 0.04(5) -0.05(5)
O229 0.21(4) 0.26(5) 0.10(3) 0.06(3) -0.01(3) -0.05(4)
O230 0.23(4) 0.21(4) 0.26(5) -0.01(4) 0.03(4) -0.04(4)
O231 0.44(7) 0.49(8) 0.51(8) -0.04(6) -0.01(6) -0.05(6)
O232 0.46(8) 0.49(8) 0.47(8) 0.02(6) -0.01(6) 0.00(6)
O233 0.31(6) 0.40(6) 0.35(6) 0.07(5) -0.13(5) -0.01(5)
O234 0.15(3) 0.24(4) 0.37(5) -0.04(4) 0.12(4) 0.04(3)
O235 0.44(7) 0.37(7) 0.46(7) 0.01(5) 0.07(5) -0.04(5)
O236 0.52(5) 0.48(5) 0.42(5) -0.04(4) 0.08(4) 0.11(4)
O237 0.19(2) 0.30(3) 0.44(4) -0.01(3) 0.12(2) 0.07(2)
O238 0.17(3) 0.09(3) 0.27(4) 0.02(3) -0.03(3) -0.04(3)

loop_
_atom_type_symbol
_atom_type_description
_atom_type_scat_dispersion_real
_atom_type_scat_dispersion_imag
_atom_type_scat_source
C C 0.0181 0.0091 'International Tables Vol C Tables 4.2.6.8 and 6.1.1.4'
H H 0.0000 0.0000 'International Tables Vol C Tables 4.2.6.8 and 6.1.1.4'
N N 0.0311 0.0180 'International Tables Vol C Tables 4.2.6.8 and 6.1.1.4'
Pd Pd 0.1215 3.9337 'International Tables Vol C Tables 4.2.6.8 and 6.1.1.4'
O O 0.0492 0.0322 'International Tables Vol C Tables 4.2.6.8 and 6.1.1.4'
F F 0.0727 0.0534 'International Tables Vol C Tables 4.2.6.8 and 6.1.1.4'
S S 0.3331 0.5567 'International Tables Vol C Tables 4.2.6.8 and 6.1.1.4'

loop_
_geom_angle_atom_site_label_1
_geom_angle_atom_site_label_2
_geom_angle_atom_site_label_3
_geom_angle
_geom_angle_site_symmetry_1
_geom_angle_site_symmetry_3
_geom_angle_publ_flag
N19 Pd1 N1 94.8(5) . . ?
N19 Pd1 N2 177.9(8) . . ?
N1 Pd1 N2 84.1(4) . . ?
N19 Pd1 N20 85.2(5) . . ?
N1 Pd1 N20 177.9(9) . . ?
N2 Pd1 N20 95.9(5) . . ?
N4 Pd2 N5 178.9(6) . . ?
N4 Pd2 N3 84.6(4) . . ?
N5 Pd2 N3 96.5(5) . . ?
N4 Pd2 N6 96.7(5) . . ?
N5 Pd2 N6 82.2(5) . . ?
N3 Pd2 N6 173.9(9) . . ?
N9 Pd3 N7 95.6(6) . . ?
N9 Pd3 N10 84.2(5) . . ?
N7 Pd3 N10 174.9(10) . . ?
N9 Pd3 N8 177.2(10) . . ?
N7 Pd3 N8 85.1(5) . . ?
N10 Pd3 N8 94.8(6) . . ?
N14 Pd4 N12 97.5(5) . . ?
N14 Pd4 N13 83.4(4) . . ?
N12 Pd4 N13 176.2(8) . . ?
N14 Pd4 N11 178.7(5) . . ?
N12 Pd4 N11 83.8(4) . . ?
N13 Pd4 N11 95.4(5) . . ?
N17 Pd5 N15 96.1(5) . . ?
N17 Pd5 N16 178.8(6) . . ?
N15 Pd5 N16 85.0(5) . . ?
N17 Pd5 N18 83.0(5) . . ?
N15 Pd5 N18 179.1(6) . . ?
N16 Pd5 N18 95.9(5) . . ?
C15 C1 C9 104.3(9) . . ?
C15 C1 C3 103.6(10) . . ?
C9 C1 C3 102.4(9) . . ?
C15 C1 H1 115.0 . . ?
C9 C1 H1 115.0 . . ?
C3 C1 H1 115.0 . . ?
C8 C2 C20 104.6(9) . . ?
C8 C2 C14 103.4(9) . . ?
C20 C2 C14 104.7(9) . . ?
C8 C2 H2 114.3 . . ?
C20 C2 H2 114.3 . . ?
C14 C2 H2 114.3 . . ?
C8 C3 C4 121.0(5) . . ?
C8 C3 C1 116.1(9) . . ?
C4 C3 C1 122.8(9) . . ?
C5 C4 C3 117.1(5) . . ?
C5 C4 H3 121.5 . . ?
C3 C4 H3 121.5 . . ?
C6 C5 C4 121.3(5) . . ?
C6 C5 N1 117.6(8) . . ?
C4 C5 N1 120.7(9) . . ?
C5 C6 C7 121.2(6) . . ?
C5 C6 N2 117.5(8) . . ?
C7 C6 N2 121.2(8) . . ?
C8 C7 C6 117.5(5) . . ?
C8 C7 H4 121.3 . . ?
C6 C7 H4 121.3 . . ?
C3 C8 C7 121.4(5) . . ?
C3 C8 C2 113.0(9) . . ?
C7 C8 C2 125.4(9) . . ?
C5 N1 Pd1 109.9(8) . . ?
C5 N1 H5 109.7 . . ?
Pd1 N1 H5 109.7 . . ?
C5 N1 H6 109.7 . . ?
Pd1 N1 H6 109.7 . . ?
H5 N1 H6 108.2 . . ?
C6 N2 Pd1 110.2(8) . . ?
C6 N2 H7 109.6 . . ?
Pd1 N2 H7 109.6 . . ?
C6 N2 H8 109.6 . . ?
Pd1 N2 H8 109.6 . . ?
H7 N2 H8 108.1 . . ?
C14 C9 C10 121.0(5) . . ?
C14 C9 C1 115.3(9) . . ?
C10 C9 C1 122.9(9) . . ?
C11 C10 C9 117.7(5) . . ?
C11 C10 H9 121.1 . . ?
C9 C10 H9 121.1 . . ?
C12 C11 C10 120.9(5) . . ?
C12 C11 N3 117.4(8) . . ?
C10 C11 N3 121.7(8) . . ?
C11 C12 C13 121.1(5) . . ?
C11 C12 N4 118.0(8) . . ?
C13 C12 N4 120.8(8) . . ?
C14 C13 C12 117.9(5) . . ?
C14 C13 H10 121.1 . . ?
C12 C13 H10 121.1 . . ?
C9 C14 C13 121.2(5) . . ?
C9 C14 C2 113.8(9) . . ?
C13 C14 C2 125.0(9) . . ?
C11 N3 Pd2 109.7(8) . . ?
C11 N3 H11 109.7 . . ?
Pd2 N3 H11 109.7 . . ?
C11 N3 H12 109.7 . . ?
Pd2 N3 H12 109.7 . . ?
H11 N3 H12 108.2 . . ?
C12 N4 Pd2 109.7(8) . . ?
C12 N4 H13 109.7 . . ?
Pd2 N4 H13 109.7 . . ?
C12 N4 H14 109.7 . . ?
Pd2 N4 H14 109.7 . . ?
H13 N4 H14 108.2 . . ?
C20 C15 C16 121.4(5) . . ?
C20 C15 C1 114.5(10) . . ?
C16 C15 C1 124.0(9) . . ?
C17 C16 C15 117.3(5) . . ?
C17 C16 H15 121.3 . . ?
C15 C16 H15 121.3 . . ?
C18 C17 C16 121.5(6) . . ?
C18 C17 H16 119.3 . . ?
C16 C17 H16 119.3 . . ?
C17 C18 C19 120.9(6) . . ?
C17 C18 H17 119.5 . . ?
C19 C18 H17 119.5 . . ?
C20 C19 C18 117.3(5) . . ?
C20 C19 H18 121.3 . . ?
C18 C19 H18 121.3 . . ?
C15 C20 C19 121.4(5) . . ?
C15 C20 C2 115.0(9) . . ?
C19 C20 C2 123.6(9) . . ?
C29 C21 C23 102.5(9) . . ?
C29 C21 C35 104.8(10) . . ?
C23 C21 C35 103.0(10) . . ?
C29 C21 H19 115.0 . . ?
C23 C21 H19 115.0 . . ?
C35 C21 H19 115.0 . . ?
C40 C22 C28 104.3(10) . . ?
C40 C22 C34 105.0(10) . . ?
C28 C22 C34 104.4(10) . . ?
C40 C22 H20 114.0 . . ?
C28 C22 H20 114.0 . . ?
C34 C22 H20 114.0 . . ?
C28 C23 C24 121.6(9) . . ?
C28 C23 C21 116.4(10) . . ?
C24 C23 C21 121.9(11) . . ?
C25 C24 C23 114.1(10) . . ?
C25 C24 H21 123.0 . . ?
C23 C24 H21 123.0 . . ?
C26 C25 C24 123.1(10) . . ?
C26 C25 N5 116.9(11) . . ?
C24 C25 N5 118.7(11) . . ?
C25 C26 C27 122.4(10) . . ?
C25 C26 N6 116.8(11) . . ?
C27 C26 N6 120.1(11) . . ?
C26 C27 C28 115.0(10) . . ?
C26 C27 H22 122.5 . . ?
C28 C27 H22 122.5 . . ?
C23 C28 C27 123.4(9) . . ?
C23 C28 C22 112.4(10) . . ?
C27 C28 C22 124.2(11) . . ?
C25 N5 Pd2 110.5(9) . . ?
C25 N5 H23 109.5 . . ?
Pd2 N5 H23 109.5 . . ?
C25 N5 H24 109.5 . . ?
Pd2 N5 H24 109.5 . . ?
H23 N5 H24 108.1 . . ?
C26 N6 Pd2 111.3(9) . . ?
C26 N6 H25 109.4 . . ?
Pd2 N6 H25 109.4 . . ?
C26 N6 H26 109.4 . . ?
Pd2 N6 H26 109.4 . . ?
H25 N6 H26 108.0 . . ?
C34 C29 C30 121.6(9) . . ?
C34 C29 C21 114.8(10) . . ?
C30 C29 C21 123.5(11) . . ?
C29 C30 C31 116.4(10) . . ?
C29 C30 H27 121.8 . . ?
C31 C30 H27 121.8 . . ?
C32 C31 C30 121.4(10) . . ?
C32 C31 N7 116.9(10) . . ?
C30 C31 N7 121.5(11) . . ?
C31 C32 C33 121.8(10) . . ?
C31 C32 N8 118.0(10) . . ?
C33 C32 N8 120.1(11) . . ?
C32 C33 C34 116.8(10) . . ?
C32 C33 H28 121.6 . . ?
C34 C33 H28 121.6 . . ?
C29 C34 C33 121.9(9) . . ?
C29 C34 C22 114.0(10) . . ?
C33 C34 C22 124.1(11) . . ?
C31 N7 Pd3 110.0(9) . . ?
C31 N7 H29 109.7 . . ?
Pd3 N7 H29 109.7 . . ?
C31 N7 H30 109.7 . . ?
Pd3 N7 H30 109.7 . . ?
H29 N7 H30 108.2 . . ?
C32 N8 Pd3 108.3(9) . . ?
C32 N8 H31 110.0 . . ?
Pd3 N8 H31 110.0 . . ?
C32 N8 H32 110.0 . . ?
Pd3 N8 H32 110.0 . . ?
H31 N8 H32 108.4 . . ?
C40 C35 C36 122.2(10) . . ?
C40 C35 C21 114.8(10) . . ?
C36 C35 C21 122.8(11) . . ?
C37 C36 C35 115.2(11) . . ?
C37 C36 H33 122.4 . . ?
C35 C36 H33 122.4 . . ?
C38 C37 C36 122.4(12) . . ?
C38 C37 H34 118.8 . . ?
C36 C37 H34 118.8 . . ?
C37 C38 C39 121.5(12) . . ?
C37 C38 H35 119.2 . . ?
C39 C38 H35 119.2 . . ?
C40 C39 C38 114.8(10) . . ?
C40 C39 H36 122.6 . . ?
C38 C39 H36 122.6 . . ?
C35 C40 C39 122.8(10) . . ?
C35 C40 C22 114.6(10) . . ?
C39 C40 C22 122.6(11) . . ?
C55 C41 C43 104.4(10) . . ?
C55 C41 C49 103.6(10) . . ?
C43 C41 C49 102.1(9) . . ?
C55 C41 H37 115.0 . . ?
C43 C41 H37 115.0 . . ?
C49 C41 H37 115.0 . . ?
C54 C42 C60 105.3(10) . . ?
C54 C42 C48 102.8(9) . . ?
C60 C42 C48 104.1(10) . . ?
C54 C42 H38 114.4 . . ?
C60 C42 H38 114.4 . . ?
C48 C42 H38 114.4 . . ?
C48 C43 C44 121.6(9) . . ?
C48 C43 C41 116.7(10) . . ?
C44 C43 C41 121.7(11) . . ?
C45 C44 C43 114.5(10) . . ?
C45 C44 H39 122.7 . . ?
C43 C44 H39 122.7 . . ?
C46 C45 C44 122.9(10) . . ?
C46 C45 N9 117.6(10) . . ?
C44 C45 N9 119.4(11) . . ?
C45 C46 C47 122.3(10) . . ?
C45 C46 N10 116.7(11) . . ?
C47 C46 N10 120.1(11) . . ?
C48 C47 C46 115.3(10) . . ?
C48 C47 H40 122.4 . . ?
C46 C47 H40 122.4 . . ?
C43 C48 C47 123.0(9) . . ?
C43 C48 C42 112.4(10) . . ?
C47 C48 C42 124.5(11) . . ?
C45 N9 Pd3 109.8(9) . . ?
C45 N9 H41 109.7 . . ?
Pd3 N9 H41 109.7 . . ?
C45 N9 H42 109.7 . . ?
Pd3 N9 H42 109.7 . . ?
H41 N9 H42 108.2 . . ?
C46 N10 Pd3 111.1(9) . . ?
C46 N10 H43 109.4 . . ?
Pd3 N10 H43 109.4 . . ?
C46 N10 H44 109.4 . . ?
Pd3 N10 H44 109.4 . . ?
H43 N10 H44 108.0 . . ?
C54 C49 C50 122.6(9) . . ?
C54 C49 C41 115.1(10) . . ?
C50 C49 C41 122.0(10) . . ?
C49 C50 C51 115.8(10) . . ?
C49 C50 H45 122.1 . . ?
C51 C50 H45 122.1 . . ?
C52 C51 C50 121.1(10) . . ?
C52 C51 N11 118.1(10) . . ?
C50 C51 N11 120.6(11) . . ?
C51 C52 C53 122.4(10) . . ?
C51 C52 N12 118.0(10) . . ?
C53 C52 N12 119.6(10) . . ?
C54 C53 C52 116.6(10) . . ?
C54 C53 H46 121.7 . . ?
C52 C53 H46 121.7 . . ?
C49 C54 C53 121.3(9) . . ?
C49 C54 C42 114.2(10) . . ?
C53 C54 C42 124.4(11) . . ?
C51 N11 Pd4 109.4(8) . . ?
C51 N11 H47 109.8 . . ?
Pd4 N11 H47 109.8 . . ?
C51 N11 H48 109.8 . . ?
Pd4 N11 H48 109.8 . . ?
H47 N11 H48 108.2 . . ?
C52 N12 Pd4 110.3(9) . . ?
C52 N12 H49 109.6 . . ?
Pd4 N12 H49 109.6 . . ?
C52 N12 H50 109.6 . . ?
Pd4 N12 H50 109.6 . . ?
H49 N12 H50 108.1 . . ?
C60 C55 C56 124.0(10) . . ?
C60 C55 C41 114.2(10) . . ?
C56 C55 C41 121.8(11) . . ?
C57 C56 C55 114.6(11) . . ?
C57 C56 H51 122.7 . . ?
C55 C56 H51 122.7 . . ?
C58 C57 C56 121.6(12) . . ?
C58 C57 H52 119.2 . . ?
C56 C57 H52 119.2 . . ?
C57 C58 C59 122.5(12) . . ?
C57 C58 H53 118.7 . . ?
C59 C58 H53 118.7 . . ?
C60 C59 C58 114.5(11) . . ?
C60 C59 H54 122.8 . . ?
C58 C59 H54 122.8 . . ?
C55 C60 C59 121.5(10) . . ?
C55 C60 C42 115.6(10) . . ?
C59 C60 C42 122.8(11) . . ?
C75 C61 C69 103.6(10) . . ?
C75 C61 C63 105.3(10) . . ?
C69 C61 C63 102.3(9) . . ?
C75 C61 H55 114.7 . . ?
C69 C61 H55 114.7 . . ?
C63 C61 H55 114.7 . . ?
C74 C62 C80 104.2(9) . . ?
C74 C62 C68 104.7(9) . . ?
C80 C62 C68 104.8(9) . . ?
C74 C62 H56 114.0 . . ?
C80 C62 H56 114.0 . . ?
C68 C62 H56 114.0 . . ?
C68 C63 C64 121.9(9) . . ?
C68 C63 C61 114.9(10) . . ?
C64 C63 C61 123.0(10) . . ?
C65 C64 C63 115.4(10) . . ?
C65 C64 H57 122.3 . . ?
C63 C64 H57 122.3 . . ?
C66 C65 C64 122.0(10) . . ?
C66 C65 N13 117.9(10) . . ?
C64 C65 N13 119.9(10) . . ?
C65 C66 C67 122.5(10) . . ?
C65 C66 N14 117.6(10) . . ?
C67 C66 N14 119.7(11) . . ?
C68 C67 C66 116.1(10) . . ?
C68 C67 H58 121.9 . . ?
C66 C67 H58 121.9 . . ?
C63 C68 C67 122.0(9) . . ?
C63 C68 C62 113.6(10) . . ?
C67 C68 C62 124.5(10) . . ?
C65 N13 Pd4 108.7(8) . . ?
C65 N13 H59 109.9 . . ?
Pd4 N13 H59 109.9 . . ?
C65 N13 H60 109.9 . . ?
Pd4 N13 H60 109.9 . . ?
H59 N13 H60 108.3 . . ?
C66 N14 Pd4 111.5(9) . . ?
C66 N14 H61 109.3 . . ?
Pd4 N14 H61 109.3 . . ?
C66 N14 H62 109.3 . . ?
Pd4 N14 H62 109.3 . . ?
H61 N14 H62 108.0 . . ?
C74 C69 C70 122.0(9) . . ?
C74 C69 C61 115.5(10) . . ?
C70 C69 C61 122.5(11) . . ?
C71 C70 C69 116.4(10) . . ?
C71 C70 H63 121.8 . . ?
C69 C70 H63 121.8 . . ?
C72 C71 C70 121.5(10) . . ?
C72 C71 N15 117.7(10) . . ?
C70 C71 N15 120.7(11) . . ?
C71 C72 C73 121.6(10) . . ?
C71 C72 N16 117.5(10) . . ?
C73 C72 N16 120.6(11) . . ?
C74 C73 C72 116.9(10) . . ?
C74 C73 H64 121.5 . . ?
C72 C73 H64 121.5 . . ?
C69 C74 C73 121.5(9) . . ?
C69 C74 C62 113.2(10) . . ?
C73 C74 C62 125.3(11) . . ?
C71 N15 Pd5 110.0(9) . . ?
C71 N15 H65 109.7 . . ?
Pd5 N15 H65 109.7 . . ?
C71 N15 H66 109.7 . . ?
Pd5 N15 H66 109.7 . . ?
H65 N15 H66 108.2 . . ?
C72 N16 Pd5 109.3(9) . . ?
C72 N16 H67 109.8 . . ?
Pd5 N16 H67 109.8 . . ?
C72 N16 H68 109.8 . . ?
Pd5 N16 H68 109.8 . . ?
H67 N16 H68 108.3 . . ?
C80 C75 C76 123.3(10) . . ?
C80 C75 C61 114.6(10) . . ?
C76 C75 C61 122.1(11) . . ?
C77 C76 C75 114.4(11) . . ?
C77 C76 H69 122.8 . . ?
C75 C76 H69 122.8 . . ?
C78 C77 C76 122.5(12) . . ?
C78 C77 H70 118.8 . . ?
C76 C77 H70 118.8 . . ?
C77 C78 C79 122.7(12) . . ?
C77 C78 H71 118.6 . . ?
C79 C78 H71 118.6 . . ?
C80 C79 C78 114.0(10) . . ?
C80 C79 H72 123.0 . . ?
C78 C79 H72 123.0 . . ?
C75 C80 C79 122.8(9) . . ?
C75 C80 C62 114.6(10) . . ?
C79 C80 C62 122.6(11) . . ?
C89 C81 C95 103.2(10) . . ?
C89 C81 C83 103.0(9) . . ?
C95 C81 C83 103.8(10) . . ?
C89 C81 H73 115.1 . . ?
C95 C81 H73 115.1 . . ?
C83 C81 H73 115.1 . . ?
C88 C82 C100 105.1(10) . . ?
C88 C82 C94 103.5(9) . . ?
C100 C82 C94 103.7(10) . . ?
C88 C82 H74 114.4 . . ?
C100 C82 H74 114.4 . . ?
C94 C82 H74 114.4 . . ?
C88 C83 C84 121.4(9) . . ?
C88 C83 C81 116.2(10) . . ?
C84 C83 C81 122.2(11) . . ?
C85 C84 C83 115.2(10) . . ?
C85 C84 H75 122.4 . . ?
C83 C84 H75 122.4 . . ?
C86 C85 C84 122.3(10) . . ?
C86 C85 N17 117.0(10) . . ?
C84 C85 N17 120.2(11) . . ?
C85 C86 C87 122.3(10) . . ?
C85 C86 N18 116.3(10) . . ?
C87 C86 N18 121.1(11) . . ?
C86 C87 C88 116.1(10) . . ?
C86 C87 H76 121.9 . . ?
C88 C87 H76 121.9 . . ?
C83 C88 C87 122.4(9) . . ?
C83 C88 C82 113.0(10) . . ?
C87 C88 C82 124.6(11) . . ?
C85 N17 Pd5 112.2(9) . . ?
C85 N17 H77 109.2 . . ?
Pd5 N17 H77 109.2 . . ?
C85 N17 H78 109.2 . . ?
Pd5 N17 H78 109.2 . . ?
H77 N17 H78 107.9 . . ?
C86 N18 Pd5 111.3(9) . . ?
C86 N18 H79 109.4 . . ?
Pd5 N18 H79 109.4 . . ?
C86 N18 H80 109.4 . . ?
Pd5 N18 H80 109.4 . . ?
H79 N18 H80 108.0 . . ?
C94 C89 C90 121.6(9) . . ?
C94 C89 C81 115.9(10) . . ?
C90 C89 C81 122.3(10) . . ?
C89 C90 C91 116.0(10) . . ?
C89 C90 H81 122.0 . . ?
C91 C90 H81 122.0 . . ?
C92 C91 C90 121.9(10) . . ?
C92 C91 N19 117.5(10) . . ?
C90 C91 N19 120.5(11) . . ?
C91 C92 C93 121.1(10) . . ?
C91 C92 N20 118.6(10) . . ?
C93 C92 N20 120.2(11) . . ?
C94 C93 C92 117.1(10) . . ?
C94 C93 H82 121.4 . . ?
C92 C93 H82 121.4 . . ?
C89 C94 C93 121.9(9) . . ?
C89 C94 C82 113.5(10) . . ?
C93 C94 C82 124.6(11) . . ?
C91 N19 Pd1 110.4(8) . . ?
C91 N19 H83 109.6 . . ?
Pd1 N19 H83 109.6 . . ?
C91 N19 H84 109.6 . . ?
Pd1 N19 H84 109.6 . . ?
H83 N19 H84 108.1 . . ?
C92 N20 Pd1 108.1(8) . . ?
C92 N20 H85 110.1 . . ?
Pd1 N20 H85 110.1 . . ?
C92 N20 H86 110.1 . . ?
Pd1 N20 H86 110.1 . . ?
H85 N20 H86 108.4 . . ?
C100 C95 C96 124.3(10) . . ?
C100 C95 C81 114.1(10) . . ?
C96 C95 C81 121.6(11) . . ?
C97 C96 C95 114.5(11) . . ?
C97 C96 H87 122.8 . . ?
C95 C96 H87 122.8 . . ?
C98 C97 C96 121.8(12) . . ?
C98 C97 H88 119.1 . . ?
C96 C97 H88 119.1 . . ?
C97 C98 C99 123.3(12) . . ?
C97 C98 H89 118.3 . . ?
C99 C98 H89 118.3 . . ?
C100 C99 C98 114.6(11) . . ?
C100 C99 H90 122.7 . . ?
C98 C99 H90 122.7 . . ?
C95 C100 C99 121.4(10) . . ?
C95 C100 C82 115.8(10) . . ?
C99 C100 C82 122.6(11) . . ?
N22 Pd6 N40 96.1(5) . . ?
N22 Pd6 N39 178.4(6) . . ?
N40 Pd6 N39 85.5(4) . . ?
N22 Pd6 N21 82.9(4) . . ?
N40 Pd6 N21 178.5(7) . . ?
N39 Pd6 N21 95.5(5) . . ?
N23 Pd7 N25 94.6(5) . . ?
N23 Pd7 N26 178.8(7) . . ?
N25 Pd7 N26 84.4(5) . . ?
N23 Pd7 N24 85.3(5) . . ?
N25 Pd7 N24 178.6(8) . . ?
N26 Pd7 N24 95.7(5) . . ?
N27 Pd8 N29 95.8(6) . . ?
N27 Pd8 N28 84.9(5) . . ?
N29 Pd8 N28 176.4(10) . . ?
N27 Pd8 N30 176.3(10) . . ?
N29 Pd8 N30 82.9(5) . . ?
N28 Pd8 N30 96.2(6) . . ?
N31 Pd9 N33 97.3(6) . . ?
N31 Pd9 N32 85.0(5) . . ?
N33 Pd9 N32 175.9(8) . . ?
N31 Pd9 N34 177.5(10) . . ?
N33 Pd9 N34 82.4(5) . . ?
N32 Pd9 N34 95.1(5) . . ?
N35 Pd10 N38 178.5(8) . . ?
N35 Pd10 N37 95.4(5) . . ?
N38 Pd10 N37 83.4(5) . . ?
N35 Pd10 N36 85.6(5) . . ?
N38 Pd10 N36 95.5(5) . . ?
N37 Pd10 N36 178.7(7) . . ?
C115 C101 C109 104.2(10) . . ?
C115 C101 C103 103.3(10) . . ?
C109 C101 C103 102.4(9) . . ?
C115 C101 H91 115.1 . . ?
C109 C101 H91 115.1 . . ?
C103 C101 H91 115.1 . . ?
C114 C102 C108 103.4(9) . . ?
C114 C102 C120 104.9(10) . . ?
C108 C102 C120 104.3(9) . . ?
C114 C102 H92 114.3 . . ?
C108 C102 H92 114.3 . . ?
C120 C102 H92 114.3 . . ?
C108 C103 C104 121.4(9) . . ?
C108 C103 C101 116.6(10) . . ?
C104 C103 C101 122.0(10) . . ?
C105 C104 C103 115.0(10) . . ?
C105 C104 H93 122.5 . . ?
C103 C104 H93 122.5 . . ?
C106 C105 C104 122.9(10) . . ?
C106 C105 N21 118.0(10) . . ?
C104 C105 N21 119.2(10) . . ?
C105 C106 C107 122.1(10) . . ?
C105 C106 N22 116.8(10) . . ?
C107 C106 N22 120.7(11) . . ?
C108 C107 C106 115.8(10) . . ?
C108 C107 H94 122.1 . . ?
C106 C107 H94 122.1 . . ?
C103 C108 C107 122.7(9) . . ?
C103 C108 C102 112.6(9) . . ?
C107 C108 C102 124.6(10) . . ?
C105 N21 Pd6 109.0(8) . . ?
C105 N21 H95 109.9 . . ?
Pd6 N21 H95 109.9 . . ?
C105 N21 H96 109.9 . . ?
Pd6 N21 H96 109.9 . . ?
H95 N21 H96 108.3 . . ?
C106 N22 Pd6 112.7(9) . . ?
C106 N22 H97 109.1 . . ?
Pd6 N22 H97 109.1 . . ?
C106 N22 H98 109.1 . . ?
Pd6 N22 H98 109.1 . . ?
H97 N22 H98 107.8 . . ?
C114 C109 C110 121.7(9) . . ?
C114 C109 C101 114.8(10) . . ?
C110 C109 C101 122.8(11) . . ?
C111 C110 C109 116.3(10) . . ?
C111 C110 H99 121.8 . . ?
C109 C110 H99 121.8 . . ?
C112 C111 C110 121.1(10) . . ?
C112 C111 N23 117.2(10) . . ?
C110 C111 N23 121.6(11) . . ?
C111 C112 C113 122.2(10) . . ?
C111 C112 N24 118.1(10) . . ?
C113 C112 N24 119.6(11) . . ?
C114 C113 C112 116.6(10) . . ?
C114 C113 H100 121.7 . . ?
C112 C113 H100 121.7 . . ?
C109 C114 C113 121.7(9) . . ?
C109 C114 C102 114.4(10) . . ?
C113 C114 C102 123.9(11) . . ?
C111 N23 Pd7 110.7(9) . . ?
C111 N23 H101 109.5 . . ?
Pd7 N23 H101 109.5 . . ?
C111 N23 H102 109.5 . . ?
Pd7 N23 H102 109.5 . . ?
H101 N23 H102 108.1 . . ?
C112 N24 Pd7 108.3(8) . . ?
C112 N24 H103 110.0 . . ?
Pd7 N24 H103 110.0 . . ?
C112 N24 H104 110.0 . . ?
Pd7 N24 H104 110.0 . . ?
H103 N24 H104 108.4 . . ?
C120 C115 C116 123.7(10) . . ?
C120 C115 C101 114.7(10) . . ?
C116 C115 C101 121.6(11) . . ?
C117 C116 C115 114.3(11) . . ?
C117 C116 H105 122.8 . . ?
C115 C116 H105 122.8 . . ?
C118 C117 C116 122.2(12) . . ?
C118 C117 H106 118.9 . . ?
C116 C117 H106 118.9 . . ?
C117 C118 C119 123.0(12) . . ?
C117 C118 H107 118.5 . . ?
C119 C118 H107 118.5 . . ?
C120 C119 C118 114.0(11) . . ?
C120 C119 H108 123.0 . . ?
C118 C119 H108 123.0 . . ?
C115 C120 C119 122.4(10) . . ?
C115 C120 C102 115.1(10) . . ?
C119 C120 C102 122.5(11) . . ?
C129 C121 C135 103.2(10) . . ?
C129 C121 C123 103.2(9) . . ?
C135 C121 C123 103.6(10) . . ?
C129 C121 H109 115.1 . . ?
C135 C121 H109 115.1 . . ?
C123 C121 H109 115.1 . . ?
C134 C122 C128 104.6(10) . . ?
C134 C122 C140 103.5(10) . . ?
C128 C122 C140 104.4(10) . . ?
C134 C122 H110 114.4 . . ?
C128 C122 H110 114.4 . . ?
C140 C122 H110 114.4 . . ?
C128 C123 C124 121.2(9) . . ?
C128 C123 C121 115.9(10) . . ?
C124 C123 C121 122.9(11) . . ?
C125 C124 C123 116.0(10) . . ?
C125 C124 H111 122.0 . . ?
C123 C124 H111 122.0 . . ?
C126 C125 C124 121.9(10) . . ?
C126 C125 N25 117.1(10) . . ?
C124 C125 N25 120.7(11) . . ?
C125 C126 C127 121.5(10) . . ?
C125 C126 N26 116.6(10) . . ?
C127 C126 N26 121.5(11) . . ?
C126 C127 C128 116.9(10) . . ?
C126 C127 H112 121.6 . . ?
C128 C127 H112 121.6 . . ?
C123 C128 C127 121.9(9) . . ?
C123 C128 C122 113.2(10) . . ?
C127 C128 C122 124.8(11) . . ?
C125 N25 Pd7 110.0(8) . . ?
C125 N25 H113 109.7 . . ?
Pd7 N25 H113 109.7 . . ?
C125 N25 H114 109.7 . . ?
Pd7 N25 H114 109.7 . . ?
H113 N25 H114 108.2 . . ?
C126 N26 Pd7 111.0(9) . . ?
C126 N26 H115 109.4 . . ?
Pd7 N26 H115 109.4 . . ?
C126 N26 H116 109.4 . . ?
Pd7 N26 H116 109.4 . . ?
H115 N26 H116 108.0 . . ?
C134 C129 C130 121.8(9) . . ?
C134 C129 C121 115.3(10) . . ?
C130 C129 C121 122.9(11) . . ?
C129 C130 C131 116.1(10) . . ?
C129 C130 H117 121.9 . . ?
C131 C130 H117 121.9 . . ?
C132 C131 C130 121.8(10) . . ?
C132 C131 N27 117.3(10) . . ?
C130 C131 N27 120.9(11) . . ?
C131 C132 C133 121.4(10) . . ?
C131 C132 N28 118.4(11) . . ?
C133 C132 N28 119.9(11) . . ?
C134 C133 C132 116.8(10) . . ?
C134 C133 H118 121.6 . . ?
C132 C133 H118 121.6 . . ?
C129 C134 C133 121.9(9) . . ?
C129 C134 C122 114.1(10) . . ?
C133 C134 C122 124.0(11) . . ?
C131 N27 Pd8 110.1(9) . . ?
C131 N27 H119 109.6 . . ?
Pd8 N27 H119 109.6 . . ?
C131 N27 H120 109.6 . . ?
Pd8 N27 H120 109.6 . . ?
H119 N27 H120 108.2 . . ?
C132 N28 Pd8 108.1(9) . . ?
C132 N28 H121 110.1 . . ?
Pd8 N28 H121 110.1 . . ?
C132 N28 H122 110.1 . . ?
Pd8 N28 H122 110.1 . . ?
H121 N28 H122 108.4 . . ?
C140 C135 C136 123.3(10) . . ?
C140 C135 C121 115.0(10) . . ?
C136 C135 C121 121.7(11) . . ?
C137 C136 C135 113.9(11) . . ?
C137 C136 H123 123.0 . . ?
C135 C136 H123 123.0 . . ?
C138 C137 C136 123.1(12) . . ?
C138 C137 H124 118.4 . . ?
C136 C137 H124 118.4 . . ?
C137 C138 C139 122.7(12) . . ?
C137 C138 H125 118.7 . . ?
C139 C138 H125 118.7 . . ?
C140 C139 C138 113.7(11) . . ?
C140 C139 H126 123.1 . . ?
C138 C139 H126 123.1 . . ?
C135 C140 C139 123.1(10) . . ?
C135 C140 C122 114.8(10) . . ?
C139 C140 C122 121.8(11) . . ?
C155 C141 C149 104.2(10) . . ?
C155 C141 C143 103.4(10) . . ?
C149 C141 C143 103.0(9) . . ?
C155 C141 H127 114.9 . . ?
C149 C141 H127 114.9 . . ?
C143 C141 H127 114.9 . . ?
C148 C142 C154 104.3(10) . . ?
C148 C142 C160 103.6(10) . . ?
C154 C142 C160 104.7(10) . . ?
C148 C142 H128 114.3 . . ?
C154 C142 H128 114.3 . . ?
C160 C142 H128 114.3 . . ?
C148 C143 C144 121.7(9) . . ?
C148 C143 C141 116.3(10) . . ?
C144 C143 C141 121.9(11) . . ?
C145 C144 C143 114.8(10) . . ?
C145 C144 H129 122.6 . . ?
C143 C144 H129 122.6 . . ?
C146 C145 C144 122.6(10) . . ?
C146 C145 N29 117.8(11) . . ?
C144 C145 N29 118.9(11) . . ?
C145 C146 C147 122.0(10) . . ?
C145 C146 N30 117.1(10) . . ?
C147 C146 N30 120.8(11) . . ?
C148 C147 C146 115.9(10) . . ?
C148 C147 H130 122.0 . . ?
C146 C147 H130 122.0 . . ?
C143 C148 C147 122.5(9) . . ?
C143 C148 C142 112.7(10) . . ?
C147 C148 C142 124.8(11) . . ?
C145 N29 Pd8 111.1(9) . . ?
C145 N29 H131 109.4 . . ?
Pd8 N29 H131 109.4 . . ?
C145 N29 H132 109.4 . . ?
Pd8 N29 H132 109.4 . . ?
H131 N29 H132 108.0 . . ?
C146 N30 Pd8 111.0(9) . . ?
C146 N30 H133 109.4 . . ?
Pd8 N30 H133 109.4 . . ?
C146 N30 H134 109.4 . . ?
Pd8 N30 H134 109.4 . . ?
H133 N30 H134 108.0 . . ?
C154 C149 C150 121.9(9) . . ?
C154 C149 C141 115.1(10) . . ?
C150 C149 C141 123.0(11) . . ?
C149 C150 C151 116.2(10) . . ?
C149 C150 H135 121.9 . . ?
C151 C150 H135 121.9 . . ?
C152 C151 C150 121.6(10) . . ?
C152 C151 N31 117.6(10) . . ?
C150 C151 N31 120.7(11) . . ?
C151 C152 C153 121.5(10) . . ?
C151 C152 N32 118.2(10) . . ?
C153 C152 N32 119.9(11) . . ?
C152 C153 C154 117.0(10) . . ?
C152 C153 H136 121.5 . . ?
C154 C153 H136 121.5 . . ?
C149 C154 C153 121.5(9) . . ?
C149 C154 C142 114.0(10) . . ?
C153 C154 C142 124.4(11) . . ?
C151 N31 Pd9 110.1(9) . . ?
C151 N31 H137 109.6 . . ?
Pd9 N31 H137 109.6 . . ?
C151 N31 H138 109.6 . . ?
Pd9 N31 H138 109.6 . . ?
H137 N31 H138 108.2 . . ?
C152 N32 Pd9 107.5(9) . . ?
C152 N32 H139 110.2 . . ?
Pd9 N32 H139 110.2 . . ?
C152 N32 H140 110.2 . . ?
Pd9 N32 H140 110.2 . . ?
H139 N32 H140 108.5 . . ?
C160 C155 C156 124.4(10) . . ?
C160 C155 C141 114.3(11) . . ?
C156 C155 C141 121.2(11) . . ?
C157 C156 C155 113.8(11) . . ?
C157 C156 H141 123.1 . . ?
C155 C156 H141 123.1 . . ?
C158 C157 C156 122.3(12) . . ?
C158 C157 H142 118.9 . . ?
C156 C157 H142 118.9 . . ?
C157 C158 C159 123.5(12) . . ?
C157 C158 H143 118.2 . . ?
C159 C158 H143 118.2 . . ?
C160 C159 C158 113.7(11) . . ?
C160 C159 H144 123.2 . . ?
C158 C159 H144 123.2 . . ?
C155 C160 C159 122.1(10) . . ?
C155 C160 C142 115.4(11) . . ?
C159 C160 C142 122.4(11) . . ?
C175 C161 C169 103.5(10) . . ?
C175 C161 C163 103.6(10) . . ?
C169 C161 C163 102.1(9) . . ?
C175 C161 H145 115.3 . . ?
C169 C161 H145 115.3 . . ?
C163 C161 H145 115.3 . . ?
C168 C162 C174 104.1(9) . . ?
C168 C162 C180 103.5(10) . . ?
C174 C162 C180 103.5(10) . . ?
C168 C162 H146 114.8 . . ?
C174 C162 H146 114.8 . . ?
C180 C162 H146 114.8 . . ?
C168 C163 C164 122.5(9) . . ?
C168 C163 C161 115.7(10) . . ?
C164 C163 C161 121.7(10) . . ?
C165 C164 C163 114.0(10) . . ?
C165 C164 H147 123.0 . . ?
C163 C164 H147 123.0 . . ?
C166 C165 C164 122.9(10) . . ?
C166 C165 N33 116.9(10) . . ?
C164 C165 N33 120.0(11) . . ?
C165 C166 C167 122.7(10) . . ?
C165 C166 N34 117.8(10) . . ?
C167 C166 N34 119.5(11) . . ?
C168 C167 C166 115.5(10) . . ?
C168 C167 H148 122.2 . . ?
C166 C167 H148 122.2 . . ?
C163 C168 C167 122.3(9) . . ?
C163 C168 C162 114.0(10) . . ?
C167 C168 C162 123.7(10) . . ?
C165 N33 Pd9 111.3(9) . . ?
C165 N33 H149 109.4 . . ?
Pd9 N33 H149 109.4 . . ?
C165 N33 H150 109.4 . . ?
Pd9 N33 H150 109.4 . . ?
H149 N33 H150 108.0 . . ?
C166 N34 Pd9 110.6(9) . . ?
C166 N34 H151 109.5 . . ?
Pd9 N34 H151 109.5 . . ?
C166 N34 H152 109.5 . . ?
Pd9 N34 H152 109.5 . . ?
H151 N34 H152 108.1 . . ?
C174 C169 C170 122.0(9) . . ?
C174 C169 C161 115.9(10) . . ?
C170 C169 C161 122.0(11) . . ?
C169 C170 C171 116.2(10) . . ?
C169 C170 H153 121.9 . . ?
C171 C170 H153 121.9 . . ?
C172 C171 C170 121.5(10) . . ?
C172 C171 N35 117.3(10) . . ?
C170 C171 N35 121.0(11) . . ?
C171 C172 C173 121.6(10) . . ?
C171 C172 N36 118.1(10) . . ?
C173 C172 N36 120.4(11) . . ?
C174 C173 C172 117.1(10) . . ?
C174 C173 H154 121.5 . . ?
C172 C173 H154 121.5 . . ?
C169 C174 C173 121.5(9) . . ?
C169 C174 C162 114.1(10) . . ?
C173 C174 C162 124.4(11) . . ?
C171 N35 Pd10 110.9(9) . . ?
C171 N35 H155 109.5 . . ?
Pd10 N35 H155 109.5 . . ?
C171 N35 H156 109.5 . . ?
Pd10 N35 H156 109.5 . . ?
H155 N35 H156 108.1 . . ?
C172 N36 Pd10 108.1(9) . . ?
C172 N36 H157 110.1 . . ?
Pd10 N36 H157 110.1 . . ?
C172 N36 H158 110.1 . . ?
Pd10 N36 H158 110.1 . . ?
H157 N36 H158 108.4 . . ?
C180 C175 C176 123.3(10) . . ?
C180 C175 C161 115.0(10) . . ?
C176 C175 C161 121.5(11) . . ?
C177 C176 C175 114.8(11) . . ?
C177 C176 H159 122.6 . . ?
C175 C176 H159 122.6 . . ?
C178 C177 C176 122.3(12) . . ?
C178 C177 H160 118.8 . . ?
C176 C177 H160 118.8 . . ?
C177 C178 C179 122.7(12) . . ?
C177 C178 H161 118.7 . . ?
C179 C178 H161 118.7 . . ?
C180 C179 C178 114.6(11) . . ?
C180 C179 H162 122.7 . . ?
C178 C179 H162 122.7 . . ?
C175 C180 C179 122.3(10) . . ?
C175 C180 C162 115.4(10) . . ?
C179 C180 C162 122.3(11) . . ?
C183 C181 C195 104.1(10) . . ?
C183 C181 C189 103.0(9) . . ?
C195 C181 C189 102.5(9) . . ?
C183 C181 H163 115.2 . . ?
C195 C181 H163 115.2 . . ?
C189 C181 H163 115.2 . . ?
C188 C182 C194 104.2(9) . . ?
C188 C182 C200 104.5(10) . . ?
C194 C182 C200 103.6(10) . . ?
C188 C182 H164 114.4 . . ?
C194 C182 H164 114.4 . . ?
C200 C182 H164 114.4 . . ?
C188 C183 C184 120.5(9) . . ?
C188 C183 C181 116.5(10) . . ?
C184 C183 C181 122.9(11) . . ?
C185 C184 C183 115.6(10) . . ?
C185 C184 H165 122.2 . . ?
C183 C184 H165 122.2 . . ?
C186 C185 C184 123.0(10) . . ?
C186 C185 N37 116.6(10) . . ?
C184 C185 N37 120.3(11) . . ?
C185 C186 C187 120.9(10) . . ?
C185 C186 N38 116.7(11) . . ?
C187 C186 N38 121.8(11) . . ?
C186 C187 C188 116.7(10) . . ?
C186 C187 H166 121.6 . . ?
C188 C187 H166 121.6 . . ?
C183 C188 C187 122.8(9) . . ?
C183 C188 C182 113.0(10) . . ?
C187 C188 C182 124.0(11) . . ?
C185 N37 Pd10 110.2(9) . . ?
C185 N37 H167 109.6 . . ?
Pd10 N37 H167 109.6 . . ?
C185 N37 H168 109.6 . . ?
Pd10 N37 H168 109.6 . . ?
H167 N37 H168 108.1 . . ?
C186 N38 Pd10 111.3(9) . . ?
C186 N38 H169 109.4 . . ?
Pd10 N38 H169 109.4 . . ?
C186 N38 H170 109.4 . . ?
Pd10 N38 H170 109.4 . . ?
H169 N38 H170 108.0 . . ?
C194 C189 C190 122.1(9) . . ?
C194 C189 C181 115.3(10) . . ?
C190 C189 C181 122.6(10) . . ?
C189 C190 C191 116.0(10) . . ?
C189 C190 H171 122.0 . . ?
C191 C190 H171 122.0 . . ?
C192 C191 C190 121.6(10) . . ?
C192 C191 N39 117.7(10) . . ?
C190 C191 N39 120.7(11) . . ?
C191 C192 C193 121.8(10) . . ?
C191 C192 N40 118.0(10) . . ?
C193 C192 N40 120.2(10) . . ?
C194 C193 C192 116.8(10) . . ?
C194 C193 H172 121.6 . . ?
C192 C193 H172 121.6 . . ?
C189 C194 C193 121.7(9) . . ?
C189 C194 C182 114.1(10) . . ?
C193 C194 C182 124.0(10) . . ?
C191 N39 Pd6 109.3(8) . . ?
C191 N39 H173 109.8 . . ?
Pd6 N39 H173 109.8 . . ?
C191 N39 H174 109.8 . . ?
Pd6 N39 H174 109.8 . . ?
H173 N39 H174 108.3 . . ?
C192 N40 Pd6 109.6(8) . . ?
C192 N40 H175 109.7 . . ?
Pd6 N40 H175 109.7 . . ?
C192 N40 H176 109.7 . . ?
Pd6 N40 H176 109.7 . . ?
H175 N40 H176 108.2 . . ?
C200 C195 C196 123.8(9) . . ?
C200 C195 C181 114.7(10) . . ?
C196 C195 C181 121.4(11) . . ?
C197 C196 C195 114.3(11) . . ?
C197 C196 H177 122.8 . . ?
C195 C196 H177 122.8 . . ?
C198 C197 C196 122.5(12) . . ?
C198 C197 H178 118.7 . . ?
C196 C197 H178 118.7 . . ?
C197 C198 C199 122.8(12) . . ?
C197 C198 H179 118.6 . . ?
C199 C198 H179 118.6 . . ?
C200 C199 C198 114.5(10) . . ?
C200 C199 H180 122.7 . . ?
C198 C199 H180 122.7 . . ?
C195 C200 C199 122.0(9) . . ?
C195 C200 C182 115.2(10) . . ?
C199 C200 C182 122.7(11) . . ?
C206 C201 C202 120.2(6) . . ?
C206 C201 C242 119.9(17) . . ?
C202 C201 C242 119.9(17) . . ?
C203 C202 C201 118.5(5) . . ?
C203 C202 O1B 128.5(16) . . ?
C201 C202 O1B 113.0(16) . . ?
C203 C202 O1A 128.5(16) . . ?
C201 C202 O1A 113.0(16) . . ?
C204 C203 C202 121.2(6) . . ?
C204 C203 H181 119.4 . . ?
C202 C203 H181 119.4 . . ?
C203 C204 C205 120.6(5) . . ?
C203 C204 C207 120.3(7) . . ?
C205 C204 C207 118.5(6) . . ?
O5 C205 C204 119.9(15) . . ?
O5 C205 C206 121.1(15) . . ?
C204 C205 C206 118.0(5) . . ?
C201 C206 C205 121.3(6) . . ?
C201 C206 H182 119.3 . . ?
C205 C206 H182 119.3 . . ?
C204 C207 C208 113.2(15) . . ?
C204 C207 H183 108.9 . . ?
C208 C207 H183 108.9 . . ?
C204 C207 H184 108.9 . . ?
C208 C207 H184 108.9 . . ?
H183 C207 H184 107.8 . . ?
C213 C208 C209 119.9(11) . . ?
C213 C208 C207 118.4(19) . . ?
C209 C208 C207 121.7(19) . . ?
C210 C209 C208 117.0(11) . . ?
C210 C209 O9B 120.7(19) . . ?
C208 C209 O9B 122.3(19) . . ?
C210 C209 O9A 120.7(19) . . ?
C208 C209 O9A 122.3(19) . . ?
C211 C210 C209 122.9(11) . . ?
C211 C210 H185 118.6 . . ?
C209 C210 H185 118.6 . . ?
C210 C211 C212 121.0(10) . . ?
C210 C211 C214 120.5(12) . . ?
C212 C211 C214 118.4(12) . . ?
O13 C212 C211 117.0(17) . . ?
O13 C212 C213 127.0(17) . . ?
C211 C212 C213 116.0(11) . . ?
C208 C213 C212 123.2(12) . . ?
C208 C213 H186 118.4 . . ?
C212 C213 H186 118.4 . . ?
C211 C214 C215 116(2) . . ?
C211 C214 H187 108.3 . . ?
C215 C214 H187 108.3 . . ?
C211 C214 H188 108.3 . . ?
C215 C214 H188 108.3 . . ?
H187 C214 H188 107.4 . . ?
C220 C215 C216 118.7(12) . . ?
C220 C215 C214 118.5(19) . . ?
C216 C215 C214 122.3(19) . . ?
O17 C216 C217 126(2) . . ?
O17 C216 C215 115(2) . . ?
C217 C216 C215 118.1(12) . . ?
C218 C217 C216 122.6(12) . . ?
C218 C217 H189 118.7 . . ?
C216 C217 H189 118.7 . . ?
C217 C218 C219 120.8(11) . . ?
C217 C218 C221 120.4(12) . . ?
C219 C218 C221 118.9(12) . . ?
C218 C219 C220 115.9(11) . . ?
C218 C219 O21B 125(2) . . ?
C220 C219 O21B 119(2) . . ?
C218 C219 O21A 125(2) . . ?
C220 C219 O21A 119(2) . . ?
C215 C220 C219 123.3(12) . . ?
C215 C220 H190 118.3 . . ?
C219 C220 H190 118.3 . . ?
C218 C221 C222 103.5(19) . . ?
C218 C221 H191 111.1 . . ?
C222 C221 H191 111.1 . . ?
C218 C221 H192 111.1 . . ?
C222 C221 H192 111.1 . . ?
H191 C221 H192 109.0 . . ?
C227 C222 C223 118.5(12) . . ?
C227 C222 C221 119(2) . . ?
C223 C222 C221 123(2) . . ?
O25 C223 C224 128(2) . . ?
O25 C223 C222 114(2) . . ?
C224 C223 C222 118.1(12) . . ?
C225 C224 C223 122.7(12) . . ?
C225 C224 H193 118.7 . . ?
C223 C224 H193 118.7 . . ?
C224 C225 C226 119.9(11) . . ?
C224 C225 C228 120.2(12) . . ?
C226 C225 C228 118.8(12) . . ?
C225 C226 C227 115.7(11) . . ?
C225 C226 O29B 112(2) . . ?
C227 C226 O29B 129(2) . . ?
C225 C226 O29A 112(2) . . ?
C227 C226 O29A 129(2) . . ?
C222 C227 C226 123.6(12) . . ?
C222 C227 H194 118.2 . . ?
C226 C227 H194 118.2 . . ?
C225 C228 C229 110.4(15) . . ?
C225 C228 H195 109.6 . . ?
C229 C228 H195 109.6 . . ?
C225 C228 H196 109.6 . . ?
C229 C228 H196 109.6 . . ?
H195 C228 H196 108.1 . . ?
C234 C229 C230 119.2(12) . . ?
C234 C229 C228 119(2) . . ?
C230 C229 C228 122(2) . . ?
O33 C230 C231 131(2) . . ?
O33 C230 C229 112(2) . . ?
C231 C230 C229 117.4(12) . . ?
C232 C231 C230 122.8(12) . . ?
C232 C231 H197 118.6 . . ?
C230 C231 H197 118.6 . . ?
C231 C232 C233 121.1(11) . . ?
C231 C232 C235 120.5(12) . . ?
C233 C232 C235 118.4(12) . . ?
O37B C233 C232 118(2) . . ?
O37A C233 C232 118(2) . . ?
O37B C233 C234 126(2) . . ?
O37A C233 C234 126(2) . . ?
C232 C233 C234 115.3(11) . . ?
C229 C234 C233 123.4(12) . . ?
C229 C234 H198 118.3 . . ?
C233 C234 H198 118.3 . . ?
C236 C235 C232 115(2) . . ?
C236 C235 H199 108.4 . . ?
C232 C235 H199 108.4 . . ?
C236 C235 H200 108.4 . . ?
C232 C235 H200 108.4 . . ?
H199 C235 H200 107.5 . . ?
C241 C236 C237 118.9(12) . . ?
C241 C236 C235 117(2) . . ?
C237 C236 C235 124(2) . . ?
O41 C237 C238 129(2) . . ?
O41 C237 C236 112(2) . . ?
C238 C237 C236 118.1(12) . . ?
C239 C238 C237 122.4(12) . . ?
C239 C238 H201 118.8 . . ?
C237 C238 H201 118.8 . . ?
C238 C239 C240 121.1(11) . . ?
C238 C239 C242 120.4(12) . . ?
C240 C239 C242 118.4(12) . . ?
C239 C240 C241 116.0(11) . . ?
C239 C240 O45 120(2) . . ?
C241 C240 O45 123(2) . . ?
C236 C241 C240 123.6(12) . . ?
C236 C241 H202 118.2 . . ?
C240 C241 H202 118.2 . . ?
C239 C242 C201 116.2(18) . . ?
C239 C242 H203 108.2 . . ?
C201 C242 H203 108.2 . . ?
C239 C242 H204 108.2 . . ?
C201 C242 H204 108.2 . . ?
H203 C242 H204 107.4 . . ?
C243 O1A C202 110.8(19) . . ?
O1A C243 C244 108.9(13) . . ?
O1A C243 H205 109.9 . . ?
C244 C243 H205 109.9 . . ?
O1A C243 H206 109.9 . . ?
C244 C243 H206 109.9 . . ?
H205 C243 H206 108.3 . . ?
O2A C244 C243 105.4(13) . . ?
O2A C244 H207 110.7 . . ?
C243 C244 H207 110.7 . . ?
O2A C244 H208 110.7 . . ?
C243 C244 H208 110.7 . . ?
H207 C244 H208 108.8 . . ?
C244 O2A C245 111.6(14) . . ?
O2A C245 C246 110.1(14) . . ?
O2A C245 H209 109.6 . . ?
C246 C245 H209 109.6 . . ?
O2A C245 H210 109.6 . . ?
C246 C245 H210 109.6 . . ?
H209 C245 H210 108.2 . . ?
O3A C246 C245 109.4(14) . . ?
O3A C246 H211 109.8 . . ?
C245 C246 H211 109.8 . . ?
O3A C246 H212 109.8 . . ?
C245 C246 H212 109.8 . . ?
H211 C246 H212 108.2 . . ?
C246 O3A C247 111.7(14) . . ?
O3A C247 C248 106.7(14) . . ?
O3A C247 H213 110.4 . . ?
C248 C247 H213 110.4 . . ?
O3A C247 H214 110.4 . . ?
C248 C247 H214 110.4 . . ?
H213 C247 H214 108.6 . . ?
O4A C248 C247 117.8(16) . . ?
O4A C248 H215 107.9 . . ?
C247 C248 H215 107.9 . . ?
O4A C248 H216 107.9 . . ?
C247 C248 H216 107.9 . . ?
H215 C248 H216 107.2 . . ?
C248 O4A C249 114.6(16) . . ?
O4A C249 H217 109.5 . . ?
O4A C249 H218 109.5 . . ?
H217 C249 H218 109.5 . . ?
O4A C249 H219 109.5 . . ?
H217 C249 H219 109.5 . . ?
H218 C249 H219 109.5 . . ?
C501 O1B C202 110.8(19) . . ?
O1B C501 C502 107.9(12) . . ?
O1B C501 H220 110.1 . . ?
C502 C501 H220 110.1 . . ?
O1B C501 H221 110.1 . . ?
C502 C501 H221 110.1 . . ?
H220 C501 H221 108.4 . . ?
O2B C502 C501 107.0(13) . . ?
O2B C502 H222 110.3 . . ?
C501 C502 H222 110.3 . . ?
O2B C502 H223 110.3 . . ?
C501 C502 H223 110.3 . . ?
H222 C502 H223 108.6 . . ?
C502 O2B C503 111.9(14) . . ?
O2B C503 C504 109.5(13) . . ?
O2B C503 H224 109.8 . . ?
C504 C503 H224 109.8 . . ?
O2B C503 H225 109.8 . . ?
C504 C503 H225 109.8 . . ?
H224 C503 H225 108.2 . . ?
O3B C504 C503 110.2(14) . . ?
O3B C504 H226 109.6 . . ?
C503 C504 H226 109.6 . . ?
O3B C504 H227 109.6 . . ?
C503 C504 H227 109.6 . . ?
H226 C504 H227 108.1 . . ?
C504 O3B C505 111.4(13) . . ?
O3B C505 C506 105.4(13) . . ?
O3B C505 H228 110.7 . . ?
C506 C505 H228 110.7 . . ?
O3B C505 H229 110.7 . . ?
C506 C505 H229 110.7 . . ?
H228 C505 H229 108.8 . . ?
O4B C506 C505 117.7(16) . . ?
O4B C506 H230 107.9 . . ?
C505 C506 H230 107.9 . . ?
O4B C506 H231 107.9 . . ?
C505 C506 H231 107.9 . . ?
H230 C506 H231 107.2 . . ?
C506 O4B C507 116.4(16) . . ?
O4B C507 H232 109.5 . . ?
O4B C507 H233 109.5 . . ?
H232 C507 H233 109.5 . . ?
O4B C507 H234 109.5 . . ?
H232 C507 H234 109.5 . . ?
H233 C507 H234 109.5 . . ?
C205 O5 C250 112(2) . . ?
O5 C250 C251 108.3(8) . . ?
O5 C250 H235 110.0 . . ?
C251 C250 H235 110.0 . . ?
O5 C250 H236 110.0 . . ?
C251 C250 H236 110.0 . . ?
H235 C250 H236 108.4 . . ?
O6 C251 C250 107.0(8) . . ?
O6 C251 H237 110.3 . . ?
C250 C251 H237 110.3 . . ?
O6 C251 H238 110.3 . . ?
C250 C251 H238 110.3 . . ?
H237 C251 H238 108.6 . . ?
C251 O6 C252 111.6(9) . . ?
O6 C252 C253 109.3(8) . . ?
O6 C252 H239 109.8 . . ?
C253 C252 H239 109.8 . . ?
O6 C252 H240 109.8 . . ?
C253 C252 H240 109.8 . . ?
H239 C252 H240 108.3 . . ?
O7 C253 C252 109.5(8) . . ?
O7 C253 H241 109.8 . . ?
C252 C253 H241 109.8 . . ?
O7 C253 H242 109.8 . . ?
C252 C253 H242 109.8 . . ?
H241 C253 H242 108.2 . . ?
C253 O7 C254 111.5(8) . . ?
O7 C254 C255 108.3(8) . . ?
O7 C254 H243 110.0 . . ?
C255 C254 H243 110.0 . . ?
O7 C254 H244 110.0 . . ?
C255 C254 H244 110.0 . . ?
H243 C254 H244 108.4 . . ?
O8 C255 C254 113.3(9) . . ?
O8 C255 H245 108.9 . . ?
C254 C255 H245 108.9 . . ?
O8 C255 H246 108.9 . . ?
C254 C255 H246 108.9 . . ?
H245 C255 H246 107.7 . . ?
C255 O8 C256 114.7(9) . . ?
O8 C256 H247 109.5 . . ?
O8 C256 H248 109.5 . . ?
H247 C256 H248 109.5 . . ?
O8 C256 H249 109.5 . . ?
H247 C256 H249 109.5 . . ?
H248 C256 H249 109.5 . . ?
C209 O9A C257 129(3) . . ?
O9A C257 C258 108.2(13) . . ?
O9A C257 H250 110.0 . . ?
C258 C257 H250 110.0 . . ?
O9A C257 H251 110.0 . . ?
C258 C257 H251 110.0 . . ?
H250 C257 H251 108.4 . . ?
O10A C258 C257 106.3(13) . . ?
O10A C258 H252 110.5 . . ?
C257 C258 H252 110.5 . . ?
O10A C258 H253 110.5 . . ?
C257 C258 H253 110.5 . . ?
H252 C258 H253 108.7 . . ?
C258 O10A C259 113.0(14) . . ?
O10A C259 C260 110.4(14) . . ?
O10A C259 H254 109.6 . . ?
C260 C259 H254 109.6 . . ?
O10A C259 H255 109.6 . . ?
C260 C259 H255 109.6 . . ?
H254 C259 H255 108.1 . . ?
O11A C260 C259 110.6(14) . . ?
O11A C260 H256 109.5 . . ?
C259 C260 H256 109.5 . . ?
O11A C260 H257 109.5 . . ?
C259 C260 H257 109.5 . . ?
H256 C260 H257 108.1 . . ?
C260 O11A C261 111.7(14) . . ?
O11A C261 C262 105.8(13) . . ?
O11A C261 H258 110.6 . . ?
C262 C261 H258 110.6 . . ?
O11A C261 H259 110.6 . . ?
C262 C261 H259 110.6 . . ?
H258 C261 H259 108.7 . . ?
O12A C262 C261 117.3(16) . . ?
O12A C262 H260 108.0 . . ?
C261 C262 H260 108.0 . . ?
O12A C262 H261 108.0 . . ?
C261 C262 H261 108.0 . . ?
H260 C262 H261 107.2 . . ?
C262 O12A C263 115.2(16) . . ?
O12A C263 H262 109.5 . . ?
O12A C263 H263 109.5 . . ?
H262 C263 H263 109.5 . . ?
O12A C263 H264 109.5 . . ?
H262 C263 H264 109.5 . . ?
H263 C263 H264 109.5 . . ?
C209 O9B C508 124(3) . . ?
O9B C508 C509 108.3(13) . . ?
O9B C508 H265 110.0 . . ?
C509 C508 H265 110.0 . . ?
O9B C508 H266 110.0 . . ?
C509 C508 H266 110.0 . . ?
H265 C508 H266 108.4 . . ?
O10B C509 C508 104.8(13) . . ?
O10B C509 H267 110.8 . . ?
C508 C509 H267 110.8 . . ?
O10B C509 H268 110.8 . . ?
C508 C509 H268 110.8 . . ?
H267 C509 H268 108.9 . . ?
C509 O10B C510 112.9(14) . . ?
O10B C510 C511 109.6(14) . . ?
O10B C510 H269 109.7 . . ?
C511 C510 H269 109.7 . . ?
O10B C510 H270 109.7 . . ?
C511 C510 H270 109.7 . . ?
H269 C510 H270 108.2 . . ?
O11B C511 C510 111.9(14) . . ?
O11B C511 H271 109.2 . . ?
C510 C511 H271 109.2 . . ?
O11B C511 H272 109.2 . . ?
C510 C511 H272 109.2 . . ?
H271 C511 H272 107.9 . . ?
C511 O11B C512 110.7(14) . . ?
O11B C512 C513 107.4(14) . . ?
O11B C512 H273 110.2 . . ?
C513 C512 H273 110.2 . . ?
O11B C512 H274 110.2 . . ?
C513 C512 H274 110.2 . . ?
H273 C512 H274 108.5 . . ?
O12B C513 C512 116.6(16) . . ?
O12B C513 H275 108.2 . . ?
C512 C513 H275 108.2 . . ?
O12B C513 H276 108.2 . . ?
C512 C513 H276 108.2 . . ?
H275 C513 H276 107.3 . . ?
C513 O12B C514 116.1(16) . . ?
O12B C514 H277 109.5 . . ?
O12B C514 H278 109.5 . . ?
H277 C514 H278 109.5 . . ?
O12B C514 H279 109.5 . . ?
H277 C514 H279 109.5 . . ?
H278 C514 H279 109.5 . . ?
C212 O13 C264 113.6(18) . . ?
O13 C264 C265 108.6(13) . . ?
O13 C264 H280 110.0 . . ?
C265 C264 H280 110.0 . . ?
O13 C264 H281 110.0 . . ?
C265 C264 H281 110.0 . . ?
H280 C264 H281 108.3 . . ?
O14 C265 C264 106.6(12) . . ?
O14 C265 H282 110.4 . . ?
C264 C265 H282 110.4 . . ?
O14 C265 H283 110.4 . . ?
C264 C265 H283 110.4 . . ?
H282 C265 H283 108.6 . . ?
C265 O14 C266 110.8(13) . . ?
O14 C266 C267 109.8(13) . . ?
O14 C266 H284 109.7 . . ?
C267 C266 H284 109.7 . . ?
O14 C266 H285 109.7 . . ?
C267 C266 H285 109.7 . . ?
H284 C266 H285 108.2 . . ?
O15 C267 C266 110.7(13) . . ?
O15 C267 H286 109.5 . . ?
C266 C267 H286 109.5 . . ?
O15 C267 H287 109.5 . . ?
C266 C267 H287 109.5 . . ?
H286 C267 H287 108.1 . . ?
C267 O15 C268 110.0(13) . . ?
O15 C268 C269 105.4(13) . . ?
O15 C268 H288 110.7 . . ?
C269 C268 H288 110.7 . . ?
O15 C268 H289 110.7 . . ?
C269 C268 H289 110.7 . . ?
H288 C268 H289 108.8 . . ?
O16 C269 C268 115.3(15) . . ?
O16 C269 H290 108.5 . . ?
C268 C269 H290 108.5 . . ?
O16 C269 H291 108.5 . . ?
C268 C269 H291 108.5 . . ?
H290 C269 H291 107.5 . . ?
C269 O16 C270 114.4(15) . . ?
O16 C270 H292 109.5 . . ?
O16 C270 H293 109.5 . . ?
H292 C270 H293 109.5 . . ?
O16 C270 H294 109.5 . . ?
H292 C270 H294 109.5 . . ?
H293 C270 H294 109.5 . . ?
C216 O17 C271 116(3) . . ?
O17 C271 C272 108.2(13) . . ?
O17 C271 H295 110.1 . . ?
C272 C271 H295 110.1 . . ?
O17 C271 H296 110.1 . . ?
C272 C271 H296 110.1 . . ?
H295 C271 H296 108.4 . . ?
O18 C272 C271 107.1(13) . . ?
O18 C272 H297 110.3 . . ?
C271 C272 H297 110.3 . . ?
O18 C272 H298 110.3 . . ?
C271 C272 H298 110.3 . . ?
H297 C272 H298 108.5 . . ?
C272 O18 C273 111.5(13) . . ?
O18 C273 C274 109.6(14) . . ?
O18 C273 H299 109.7 . . ?
C274 C273 H299 109.7 . . ?
O18 C273 H300 109.7 . . ?
C274 C273 H300 109.7 . . ?
H299 C273 H300 108.2 . . ?
O19 C274 C273 111.0(14) . . ?
O19 C274 H301 109.4 . . ?
C273 C274 H301 109.4 . . ?
O19 C274 H302 109.4 . . ?
C273 C274 H302 109.4 . . ?
H301 C274 H302 108.0 . . ?
C274 O19 C275 110.8(13) . . ?
O19 C275 C276 106.2(14) . . ?
O19 C275 H303 110.5 . . ?
C276 C275 H303 110.5 . . ?
O19 C275 H304 110.5 . . ?
C276 C275 H304 110.5 . . ?
H303 C275 H304 108.7 . . ?
O20 C276 C275 117.2(16) . . ?
O20 C276 H305 108.0 . . ?
C275 C276 H305 108.0 . . ?
O20 C276 H306 108.0 . . ?
C275 C276 H306 108.0 . . ?
H305 C276 H306 107.2 . . ?
C276 O20 C277 113.5(15) . . ?
O20 C277 H307 109.5 . . ?
O20 C277 H308 109.5 . . ?
H307 C277 H308 109.5 . . ?
O20 C277 H309 109.5 . . ?
H307 C277 H309 109.5 . . ?
H308 C277 H309 109.5 . . ?
C278 O21A C219 124(3) . . ?
O21A C278 C279 107.0(13) . . ?
O21A C278 H310 110.3 . . ?
C279 C278 H310 110.3 . . ?
O21A C278 H311 110.3 . . ?
C279 C278 H311 110.3 . . ?
H310 C278 H311 108.6 . . ?
O22A C279 C278 106.4(13) . . ?
O22A C279 H312 110.5 . . ?
C278 C279 H312 110.5 . . ?
O22A C279 H313 110.5 . . ?
C278 C279 H313 110.5 . . ?
H312 C279 H313 108.6 . . ?
C279 O22A C280 111.2(13) . . ?
O22A C280 C281 110.1(14) . . ?
O22A C280 H314 109.6 . . ?
C281 C280 H314 109.6 . . ?
O22A C280 H315 109.6 . . ?
C281 C280 H315 109.6 . . ?
H314 C280 H315 108.1 . . ?
O23A C281 C280 111.3(14) . . ?
O23A C281 H316 109.4 . . ?
C280 C281 H316 109.4 . . ?
O23A C281 H317 109.4 . . ?
C280 C281 H317 109.4 . . ?
H316 C281 H317 108.0 . . ?
C281 O23A C282 110.8(14) . . ?
O23A C282 C283 105.4(13) . . ?
O23A C282 H318 110.7 . . ?
C283 C282 H318 110.7 . . ?
O23A C282 H319 110.7 . . ?
C283 C282 H319 110.7 . . ?
H318 C282 H319 108.8 . . ?
O24A C283 C282 115.1(16) . . ?
O24A C283 H320 108.5 . . ?
C282 C283 H320 108.5 . . ?
O24A C283 H321 108.5 . . ?
C282 C283 H321 108.5 . . ?
H320 C283 H321 107.5 . . ?
C283 O24A C284 114.8(16) . . ?
O24A C284 H322 109.5 . . ?
O24A C284 H323 109.5 . . ?
H322 C284 H323 109.5 . . ?
O24A C284 H324 109.5 . . ?
H322 C284 H324 109.5 . . ?
H323 C284 H324 109.5 . . ?
C515 O21B C219 127(3) . . ?
O21B C515 C516 108.6(13) . . ?
O21B C515 H325 110.0 . . ?
C516 C515 H325 110.0 . . ?
O21B C515 H326 110.0 . . ?
C516 C515 H326 110.0 . . ?
H325 C515 H326 108.3 . . ?
O22B C516 C515 107.3(13) . . ?
O22B C516 H327 110.3 . . ?
C515 C516 H327 110.3 . . ?
O22B C516 H328 110.3 . . ?
C515 C516 H328 110.3 . . ?
H327 C516 H328 108.5 . . ?
C516 O22B C517 112.7(14) . . ?
O22B C517 C518 109.5(14) . . ?
O22B C517 H329 109.8 . . ?
C518 C517 H329 109.8 . . ?
O22B C517 H330 109.8 . . ?
C518 C517 H330 109.8 . . ?
H329 C517 H330 108.2 . . ?
O23B C518 C517 111.3(14) . . ?
O23B C518 H331 109.4 . . ?
C517 C518 H331 109.4 . . ?
O23B C518 H332 109.4 . . ?
C517 C518 H332 109.4 . . ?
H331 C518 H332 108.0 . . ?
C518 O23B C519 110.0(14) . . ?
O23B C519 C520 106.2(14) . . ?
O23B C519 H333 110.5 . . ?
C520 C519 H333 110.5 . . ?
O23B C519 H334 110.5 . . ?
C520 C519 H334 110.5 . . ?
H333 C519 H334 108.7 . . ?
O24B C520 C519 116.8(16) . . ?
O24B C520 H335 108.1 . . ?
C519 C520 H335 108.1 . . ?
O24B C520 H336 108.1 . . ?
C519 C520 H336 108.1 . . ?
H335 C520 H336 107.3 . . ?
C520 O24B C521 115.7(16) . . ?
O24B C521 H337 109.5 . . ?
O24B C521 H338 109.5 . . ?
H337 C521 H338 109.5 . . ?
O24B C521 H339 109.5 . . ?
H337 C521 H339 109.5 . . ?
H338 C521 H339 109.5 . . ?
C223 O25 C285 118(3) . . ?
O25 C285 C286 107.2(13) . . ?
O25 C285 H340 110.3 . . ?
C286 C285 H340 110.3 . . ?
O25 C285 H341 110.3 . . ?
C286 C285 H341 110.3 . . ?
H340 C285 H341 108.5 . . ?
O26 C286 C285 106.0(12) . . ?
O26 C286 H342 110.5 . . ?
C285 C286 H342 110.5 . . ?
O26 C286 H343 110.5 . . ?
C285 C286 H343 110.5 . . ?
H342 C286 H343 108.7 . . ?
C286 O26 C287 112.7(14) . . ?
O26 C287 C288 108.1(12) . . ?
O26 C287 H344 110.1 . . ?
C288 C287 H344 110.1 . . ?
O26 C287 H345 110.1 . . ?
C288 C287 H345 110.1 . . ?
H344 C287 H345 108.4 . . ?
O27 C288 C287 109.7(13) . . ?
O27 C288 H346 109.7 . . ?
C287 C288 H346 109.7 . . ?
O27 C288 H347 109.7 . . ?
C287 C288 H347 109.7 . . ?
H346 C288 H347 108.2 . . ?
C288 O27 C289 111.5(14) . . ?
O27 C289 C290 105.5(13) . . ?
O27 C289 H348 110.6 . . ?
C290 C289 H348 110.6 . . ?
O27 C289 H349 110.6 . . ?
C290 C289 H349 110.6 . . ?
H348 C289 H349 108.8 . . ?
O28 C290 C289 115.3(15) . . ?
O28 C290 H350 108.4 . . ?
C289 C290 H350 108.4 . . ?
O28 C290 H351 108.4 . . ?
C289 C290 H351 108.4 . . ?
H350 C290 H351 107.5 . . ?
C290 O28 C291 115.0(16) . . ?
O28 C291 H352 109.5 . . ?
O28 C291 H353 109.5 . . ?
H352 C291 H353 109.5 . . ?
O28 C291 H354 109.5 . . ?
H352 C291 H354 109.5 . . ?
H353 C291 H354 109.5 . . ?
C292 O29A C226 120(3) . . ?
O29A C292 C293 108.8(14) . . ?
O29A C292 H355 109.9 . . ?
C293 C292 H355 109.9 . . ?
O29A C292 H356 109.9 . . ?
C293 C292 H356 109.9 . . ?
H355 C292 H356 108.3 . . ?
O30A C293 C292 108.1(13) . . ?
O30A C293 H357 110.1 . . ?
C292 C293 H357 110.1 . . ?
O30A C293 H358 110.1 . . ?
C292 C293 H358 110.1 . . ?
H357 C293 H358 108.4 . . ?
C293 O30A C294 111.9(14) . . ?
O30A C294 C295 110.4(14) . . ?
O30A C294 H359 109.6 . . ?
C295 C294 H359 109.6 . . ?
O30A C294 H360 109.6 . . ?
C295 C294 H360 109.6 . . ?
H359 C294 H360 108.1 . . ?
O31A C295 C294 111.0(14) . . ?
O31A C295 H361 109.4 . . ?
C294 C295 H361 109.4 . . ?
O31A C295 H362 109.4 . . ?
C294 C295 H362 109.4 . . ?
H361 C295 H362 108.0 . . ?
C295 O31A C296 111.4(13) . . ?
O31A C296 C297 105.7(13) . . ?
O31A C296 H363 110.6 . . ?
C297 C296 H363 110.6 . . ?
O31A C296 H364 110.6 . . ?
C297 C296 H364 110.6 . . ?
H363 C296 H364 108.7 . . ?
O32A C297 C296 115.0(15) . . ?
O32A C297 H365 108.5 . . ?
C296 C297 H365 108.5 . . ?
O32A C297 H366 108.5 . . ?
C296 C297 H366 108.5 . . ?
H365 C297 H366 107.5 . . ?
C297 O32A C298 114.7(16) . . ?
O32A C298 H367 109.5 . . ?
O32A C298 H368 109.5 . . ?
H367 C298 H368 109.5 . . ?
O32A C298 H369 109.5 . . ?
H367 C298 H369 109.5 . . ?
H368 C298 H369 109.5 . . ?
C522 O29B C226 124(3) . . ?
O29B C522 C523 108.8(14) . . ?
O29B C522 H370 109.9 . . ?
C523 C522 H370 109.9 . . ?
O29B C522 H371 109.9 . . ?
C523 C522 H371 109.9 . . ?
H370 C522 H371 108.3 . . ?
O30B C523 C522 107.7(13) . . ?
O30B C523 H372 110.2 . . ?
C522 C523 H372 110.2 . . ?
O30B C523 H373 110.2 . . ?
C522 C523 H373 110.2 . . ?
H372 C523 H373 108.5 . . ?
C523 O30B C524 111.8(14) . . ?
O30B C524 C525 109.0(14) . . ?
O30B C524 H374 109.9 . . ?
C525 C524 H374 109.9 . . ?
O30B C524 H375 109.9 . . ?
C525 C524 H375 109.9 . . ?
H374 C524 H375 108.3 . . ?
O31B C525 C524 112.1(15) . . ?
O31B C525 H376 109.2 . . ?
C524 C525 H376 109.2 . . ?
O31B C525 H377 109.2 . . ?
C524 C525 H377 109.2 . . ?
H376 C525 H377 107.9 . . ?
C525 O31B C526 111.9(14) . . ?
O31B C526 C527 106.5(13) . . ?
O31B C526 H378 110.4 . . ?
C527 C526 H378 110.4 . . ?
O31B C526 H379 110.4 . . ?
C527 C526 H379 110.4 . . ?
H378 C526 H379 108.6 . . ?
O32B C527 C526 118.6(16) . . ?
O32B C527 H380 107.7 . . ?
C526 C527 H380 107.7 . . ?
O32B C527 H381 107.7 . . ?
C526 C527 H381 107.7 . . ?
H380 C527 H381 107.1 . . ?
C527 O32B C528 115.4(15) . . ?
O32B C528 H382 109.5 . . ?
O32B C528 H383 109.5 . . ?
H382 C528 H383 109.5 . . ?
O32B C528 H384 109.5 . . ?
H382 C528 H384 109.5 . . ?
H383 C528 H384 109.5 . . ?
C230 O33 C299 114.4(18) . . ?
O33 C299 C300 110.0(13) . . ?
O33 C299 H385 109.7 . . ?
C300 C299 H385 109.7 . . ?
O33 C299 H386 109.7 . . ?
C300 C299 H386 109.7 . . ?
H385 C299 H386 108.2 . . ?
O34 C300 C299 107.5(12) . . ?
O34 C300 H387 110.2 . . ?
C299 C300 H387 110.2 . . ?
O34 C300 H388 110.2 . . ?
C299 C300 H388 110.2 . . ?
H387 C300 H388 108.5 . . ?
C300 O34 C301 111.6(12) . . ?
O34 C301 C302 109.7(13) . . ?
O34 C301 H389 109.7 . . ?
C302 C301 H389 109.7 . . ?
O34 C301 H390 109.7 . . ?
C302 C301 H390 109.7 . . ?
H389 C301 H390 108.2 . . ?
O35 C302 C301 110.8(13) . . ?
O35 C302 H391 109.5 . . ?
C301 C302 H391 109.5 . . ?
O35 C302 H392 109.5 . . ?
C301 C302 H392 109.5 . . ?
H391 C302 H392 108.1 . . ?
C302 O35 C303 110.5(12) . . ?
O35 C303 C304 106.7(13) . . ?
O35 C303 H393 110.4 . . ?
C304 C303 H393 110.4 . . ?
O35 C303 H394 110.4 . . ?
C304 C303 H394 110.4 . . ?
H393 C303 H394 108.6 . . ?
O36 C304 C303 116.9(15) . . ?
O36 C304 H395 108.1 . . ?
C303 C304 H395 108.1 . . ?
O36 C304 H396 108.1 . . ?
C303 C304 H396 108.1 . . ?
H395 C304 H396 107.3 . . ?
C304 O36 C305 114.0(15) . . ?
O36 C305 H397 109.5 . . ?
O36 C305 H398 109.5 . . ?
H397 C305 H398 109.5 . . ?
O36 C305 H399 109.5 . . ?
H397 C305 H399 109.5 . . ?
H398 C305 H399 109.5 . . ?
C233 O37A C306 142(4) . . ?
O37A C306 C307 109.2(14) . . ?
O37A C306 H400 109.8 . . ?
C307 C306 H400 109.8 . . ?
O37A C306 H401 109.8 . . ?
C307 C306 H401 109.8 . . ?
H400 C306 H401 108.3 . . ?
O38A C307 C306 106.8(13) . . ?
O38A C307 H402 110.4 . . ?
C306 C307 H402 110.4 . . ?
O38A C307 H403 110.4 . . ?
C306 C307 H403 110.4 . . ?
H402 C307 H403 108.6 . . ?
C307 O38A C308 113.1(15) . . ?
O38A C308 C309 109.8(14) . . ?
O38A C308 H404 109.7 . . ?
C309 C308 H404 109.7 . . ?
O38A C308 H405 109.7 . . ?
C309 C308 H405 109.7 . . ?
H404 C308 H405 108.2 . . ?
O39A C309 C308 110.5(14) . . ?
O39A C309 H406 109.5 . . ?
C308 C309 H406 109.5 . . ?
O39A C309 H407 109.5 . . ?
C308 C309 H407 109.5 . . ?
H406 C309 H407 108.1 . . ?
C309 O39A C310 110.8(14) . . ?
O39A C310 C311 106.0(14) . . ?
O39A C310 H408 110.5 . . ?
C311 C310 H408 110.5 . . ?
O39A C310 H409 110.5 . . ?
C311 C310 H409 110.5 . . ?
H408 C310 H409 108.7 . . ?
O40A C311 C310 117.0(16) . . ?
O40A C311 H410 108.0 . . ?
C310 C311 H410 108.0 . . ?
O40A C311 H411 108.0 . . ?
C310 C311 H411 108.0 . . ?
H410 C311 H411 107.3 . . ?
C311 O40A C312 115.6(16) . . ?
O40A C312 H412 109.5 . . ?
O40A C312 H413 109.5 . . ?
H412 C312 H413 109.5 . . ?
O40A C312 H414 109.5 . . ?
H412 C312 H414 109.5 . . ?
H413 C312 H414 109.5 . . ?
C233 O37B C529 116(3) . . ?
O37B C529 C530 109.2(14) . . ?
O37B C529 H415 109.8 . . ?
C530 C529 H415 109.8 . . ?
O37B C529 H416 109.8 . . ?
C530 C529 H416 109.8 . . ?
H415 C529 H416 108.3 . . ?
O38B C530 C529 107.0(13) . . ?
O38B C530 H417 110.3 . . ?
C529 C530 H417 110.3 . . ?
O38B C530 H418 110.3 . . ?
C529 C530 H418 110.3 . . ?
H417 C530 H418 108.6 . . ?
C530 O38B C531 112.4(14) . . ?
O38B C531 C532 109.4(14) . . ?
O38B C531 H419 109.8 . . ?
C532 C531 H419 109.8 . . ?
O38B C531 H420 109.8 . . ?
C532 C531 H420 109.8 . . ?
H419 C531 H420 108.2 . . ?
O39B C532 C531 110.4(14) . . ?
O39B C532 H421 109.6 . . ?
C531 C532 H421 109.6 . . ?
O39B C532 H422 109.6 . . ?
C531 C532 H422 109.6 . . ?
H421 C532 H422 108.1 . . ?
C532 O39B C533 110.5(14) . . ?
O39B C533 C534 105.8(13) . . ?
O39B C533 H423 110.6 . . ?
C534 C533 H423 110.6 . . ?
O39B C533 H424 110.6 . . ?
C534 C533 H424 110.6 . . ?
H423 C533 H424 108.7 . . ?
O40B C534 C533 115.9(15) . . ?
O40B C534 H425 108.3 . . ?
C533 C534 H425 108.3 . . ?
O40B C534 H426 108.3 . . ?
C533 C534 H426 108.3 . . ?
H425 C534 H426 107.4 . . ?
C534 O40B C535 115.2(15) . . ?
O40B C535 H427 109.5 . . ?
O40B C535 H428 109.5 . . ?
H427 C535 H428 109.5 . . ?
O40B C535 H429 109.5 . . ?
H427 C535 H429 109.5 . . ?
H428 C535 H429 109.5 . . ?
C313 O41 C237 117(3) . . ?
O41 C313 C314 115(4) . . ?
O41 C313 H430 108.6 . . ?
C314 C313 H430 108.6 . . ?
O41 C313 H431 108.6 . . ?
C314 C313 H431 108.6 . . ?
H430 C313 H431 107.6 . . ?
O42 C314 C313 111(3) . . ?
O42 C314 H432 109.5 . . ?
C313 C314 H432 109.5 . . ?
O42 C314 H433 109.5 . . ?
C313 C314 H433 109.5 . . ?
H432 C314 H433 108.1 . . ?
C314 O42 C315 107(3) . . ?
C316 C315 O42 103(4) . . ?
C316 C315 H434 111.1 . . ?
O42 C315 H434 111.1 . . ?
C316 C315 H435 111.1 . . ?
O42 C315 H435 111.1 . . ?
H434 C315 H435 109.0 . . ?
O43 C316 C315 112(4) . . ?
O43 C316 H436 109.2 . . ?
C315 C316 H436 109.2 . . ?
O43 C316 H437 109.2 . . ?
C315 C316 H437 109.2 . . ?
H436 C316 H437 107.9 . . ?
C316 O43 C317 116(3) . . ?
C318 C317 O43 102(4) . . ?
C318 C317 H438 111.3 . . ?
O43 C317 H438 111.3 . . ?
C318 C317 H439 111.3 . . ?
O43 C317 H439 111.3 . . ?
H438 C317 H439 109.2 . . ?
O44 C318 C317 93(4) . . ?
O44 C318 H440 113.2 . . ?
C317 C318 H440 113.2 . . ?
O44 C318 H441 113.2 . . ?
C317 C318 H441 113.2 . . ?
H440 C318 H441 110.5 . . ?
C318 O44 C319 110(4) . . ?
O44 C319 H442 109.5 . . ?
O44 C319 H443 109.5 . . ?
H442 C319 H443 109.5 . . ?
O44 C319 H444 109.5 . . ?
H442 C319 H444 109.5 . . ?
H443 C319 H444 109.5 . . ?
C320 O45 C240 121(2) . . ?
O45 C320 C321 109.1(13) . . ?
O45 C320 H445 109.9 . . ?
C321 C320 H445 109.9 . . ?
O45 C320 H446 109.9 . . ?
C321 C320 H446 109.9 . . ?
H445 C320 H446 108.3 . . ?
O46 C321 C320 106.6(13) . . ?
O46 C321 H447 110.4 . . ?
C320 C321 H447 110.4 . . ?
O46 C321 H448 110.4 . . ?
C320 C321 H448 110.4 . . ?
H447 C321 H448 108.6 . . ?
C321 O46 C322 111.5(13) . . ?
O46 C322 C323 108.2(13) . . ?
O46 C322 H449 110.0 . . ?
C323 C322 H449 110.0 . . ?
O46 C322 H450 110.0 . . ?
C323 C322 H450 110.0 . . ?
H449 C322 H450 108.4 . . ?
O47 C323 C322 109.9(13) . . ?
O47 C323 H451 109.7 . . ?
C322 C323 H451 109.7 . . ?
O47 C323 H452 109.7 . . ?
C322 C323 H452 109.7 . . ?
H451 C323 H452 108.2 . . ?
C323 O47 C324 109.1(13) . . ?
O47 C324 C325 106.2(13) . . ?
O47 C324 H453 110.5 . . ?
C325 C324 H453 110.5 . . ?
O47 C324 H454 110.5 . . ?
C325 C324 H454 110.5 . . ?
H453 C324 H454 108.7 . . ?
O48 C325 C324 116.5(15) . . ?
O48 C325 H455 108.2 . . ?
C324 C325 H455 108.2 . . ?
O48 C325 H456 108.2 . . ?
C324 C325 H456 108.2 . . ?
H455 C325 H456 107.3 . . ?
C325 O48 C326 115.7(16) . . ?
O48 C326 H457 109.5 . . ?
O48 C326 H458 109.5 . . ?
H457 C326 H458 109.5 . . ?
O48 C326 H459 109.5 . . ?
H457 C326 H459 109.5 . . ?
H458 C326 H459 109.5 . . ?
C332 C327 C328 119.2(11) . . ?
C332 C327 C368 124.2(18) . . ?
C328 C327 C368 116.6(18) . . ?
O49 C328 C329 125.4(18) . . ?
O49 C328 C327 116.6(18) . . ?
C329 C328 C327 117.9(11) . . ?
C330 C329 C328 122.3(11) . . ?
C330 C329 H460 118.8 . . ?
C328 C329 H460 118.8 . . ?
C329 C330 C331 121.1(10) . . ?
C329 C330 C333 120.1(12) . . ?
C331 C330 C333 118.7(12) . . ?
O53 C331 C330 124.7(17) . . ?
O53 C331 C332 118.9(17) . . ?
C330 C331 C332 115.9(11) . . ?
C327 C332 C331 123.5(12) . . ?
C327 C332 H461 118.3 . . ?
C331 C332 H461 118.3 . . ?
C334 C333 C330 119.1(17) . . ?
C334 C333 H462 107.5 . . ?
C330 C333 H462 107.5 . . ?
C334 C333 H463 107.5 . . ?
C330 C333 H463 107.5 . . ?
H462 C333 H463 107.0 . . ?
C339 C334 C335 119.8(11) . . ?
C339 C334 C333 120.2(19) . . ?
C335 C334 C333 119.9(19) . . ?
C336 C335 C334 117.3(12) . . ?
C336 C335 O57B 125(2) . . ?
C334 C335 O57B 118(2) . . ?
C336 C335 O57A 125(2) . . ?
C334 C335 O57A 118(2) . . ?
C337 C336 C335 122.5(12) . . ?
C337 C336 H464 118.7 . . ?
C335 C336 H464 118.7 . . ?
C336 C337 C338 121.5(11) . . ?
C336 C337 C340 119.6(12) . . ?
C338 C337 C340 118.7(12) . . ?
O61 C338 C337 121.0(17) . . ?
O61 C338 C339 123.0(17) . . ?
C337 C338 C339 115.5(11) . . ?
C334 C339 C338 123.0(12) . . ?
C334 C339 H465 118.5 . . ?
C338 C339 H465 118.5 . . ?
C337 C340 C341 109(2) . . ?
C337 C340 H466 109.9 . . ?
C341 C340 H466 109.9 . . ?
C337 C340 H467 109.9 . . ?
C341 C340 H467 109.9 . . ?
H466 C340 H467 108.3 . . ?
C346 C341 C342 118.7(12) . . ?
C346 C341 C340 123.8(18) . . ?
C342 C341 C340 117.5(17) . . ?
C343 C342 C341 118.3(12) . . ?
C343 C342 O65 127(2) . . ?
C341 C342 O65 115(2) . . ?
C344 C343 C342 122.4(12) . . ?
C344 C343 H468 118.8 . . ?
C342 C343 H468 118.8 . . ?
C343 C344 C345 120.2(11) . . ?
C343 C344 C347 120.2(12) . . ?
C345 C344 C347 118.3(12) . . ?
C344 C345 C346 116.3(11) . . ?
C344 C345 O69 124(2) . . ?
C346 C345 O69 119.2(18) . . ?
C341 C346 C345 123.0(12) . . ?
C341 C346 H469 118.5 . . ?
C345 C346 H469 118.5 . . ?
C344 C347 C348 113(2) . . ?
C344 C347 H470 109.0 . . ?
C348 C347 H470 109.0 . . ?
C344 C347 H471 109.0 . . ?
C348 C347 H471 109.0 . . ?
H470 C347 H471 107.8 . . ?
C353 C348 C349 118.7(12) . . ?
C353 C348 C347 124.7(19) . . ?
C349 C348 C347 116.5(19) . . ?
C350 C349 C348 116.4(12) . . ?
C350 C349 O73B 125(3) . . ?
C348 C349 O73B 118(3) . . ?
C350 C349 O73A 125(3) . . ?
C348 C349 O73A 118(3) . . ?
C351 C350 C349 124.1(12) . . ?
C351 C350 H472 117.9 . . ?
C349 C350 H472 117.9 . . ?
C350 C351 C352 121.4(11) . . ?
C350 C351 C354 119.7(12) . . ?
C352 C351 C354 118.8(11) . . ?
O77B C352 C351 122.2(12) . . ?
O77A C352 C351 122.2(12) . . ?
O77B C352 C353 122.9(12) . . ?
O77A C352 C353 122.9(12) . . ?
C351 C352 C353 112.9(11) . . ?
C348 C353 C352 126.3(12) . . ?
C348 C353 H473 116.8 . . ?
C352 C353 H473 116.8 . . ?
C351 C354 C355 111(2) . . ?
C351 C354 H474 109.4 . . ?
C355 C354 H474 109.4 . . ?
C351 C354 H475 109.4 . . ?
C355 C354 H475 109.4 . . ?
H474 C354 H475 108.0 . . ?
C360 C355 C356 119.3(12) . . ?
C360 C355 C354 115(2) . . ?
C356 C355 C354 125(2) . . ?
C357 C356 O81 131(2) . . ?
C357 C356 C355 117.5(12) . . ?
O81 C356 C355 111.0(19) . . ?
C358 C357 C356 122.7(12) . . ?
C358 C357 H476 118.7 . . ?
C356 C357 H476 118.7 . . ?
C357 C358 C359 120.9(11) . . ?
C357 C358 C361 120.5(12) . . ?
C359 C358 C361 117.7(12) . . ?
C358 C359 O85B 115(2) . . ?
C358 C359 O85A 115(2) . . ?
C358 C359 C360 115.3(11) . . ?
O85B C359 C360 130(2) . . ?
O85A C359 C360 130(2) . . ?
C355 C360 C359 123.4(12) . . ?
C355 C360 H477 118.3 . . ?
C359 C360 H477 118.3 . . ?
C362 C361 C358 122.5(19) . . ?
C362 C361 H478 106.7 . . ?
C358 C361 H478 106.7 . . ?
C362 C361 H479 106.7 . . ?
C358 C361 H479 106.7 . . ?
H478 C361 H479 106.6 . . ?
C367 C362 C363 119.5(12) . . ?
C367 C362 C361 120(2) . . ?
C363 C362 C361 120(2) . . ?
O89 C363 C364 124(2) . . ?
O89 C363 C362 118(2) . . ?
C364 C363 C362 117.7(12) . . ?
C365 C364 C363 121.9(12) . . ?
C365 C364 H480 119.0 . . ?
C363 C364 H480 119.0 . . ?
C364 C365 C366 121.7(11) . . ?
C364 C365 C368 119.6(12) . . ?
C366 C365 C368 118.6(12) . . ?
C365 C366 O93 120(2) . . ?
C365 C366 C367 115.8(11) . . ?
O93 C366 C367 124(2) . . ?
C362 C367 C366 123.3(12) . . ?
C362 C367 H481 118.4 . . ?
C366 C367 H481 118.4 . . ?
C365 C368 C327 117.1(17) . . ?
C365 C368 H482 108.0 . . ?
C327 C368 H482 108.0 . . ?
C365 C368 H483 108.0 . . ?
C327 C368 H483 108.0 . . ?
H482 C368 H483 107.3 . . ?
C328 O49 C369 120(2) . . ?
O49 C369 C370 108.7(13) . . ?
O49 C369 H484 110.0 . . ?
C370 C369 H484 110.0 . . ?
O49 C369 H485 110.0 . . ?
C370 C369 H485 110.0 . . ?
H484 C369 H485 108.3 . . ?
O50 C370 C369 107.5(13) . . ?
O50 C370 H486 110.2 . . ?
C369 C370 H486 110.2 . . ?
O50 C370 H487 110.2 . . ?
C369 C370 H487 110.2 . . ?
H486 C370 H487 108.5 . . ?
C370 O50 C371 111.3(14) . . ?
O50 C371 C372 109.1(14) . . ?
O50 C371 H739 109.9 . . ?
C372 C371 H739 109.9 . . ?
O50 C371 H740 109.9 . . ?
C372 C371 H740 109.9 . . ?
H739 C371 H740 108.3 . . ?
O51 C372 C371 110.1(14) . . ?
O51 C372 H741 109.6 . . ?
C371 C372 H741 109.6 . . ?
O51 C372 H742 109.6 . . ?
C371 C372 H742 109.6 . . ?
H741 C372 H742 108.2 . . ?
C372 O51 C373 109.7(13) . . ?
O51 C373 C374 105.9(13) . . ?
O51 C373 H743 110.5 . . ?
C374 C373 H743 110.5 . . ?
O51 C373 H744 110.5 . . ?
C374 C373 H744 110.5 . . ?
H743 C373 H744 108.7 . . ?
O52 C374 C373 118.3(16) . . ?
O52 C374 H745 107.7 . . ?
C373 C374 H745 107.7 . . ?
O52 C374 H746 107.7 . . ?
C373 C374 H746 107.7 . . ?
H745 C374 H746 107.1 . . ?
C374 O52 C375 116.8(16) . . ?
O52 C375 H747 109.5 . . ?
O52 C375 H748 109.5 . . ?
H747 C375 H748 109.5 . . ?
O52 C375 H749 109.5 . . ?
H747 C375 H749 109.5 . . ?
H748 C375 H749 109.5 . . ?
C331 O53 C376 115(2) . . ?
O53 C376 C377 108.5(13) . . ?
O53 C376 H499 110.0 . . ?
C377 C376 H499 110.0 . . ?
O53 C376 H500 110.0 . . ?
C377 C376 H500 110.0 . . ?
H499 C376 H500 108.4 . . ?
O54 C377 C376 106.7(12) . . ?
O54 C377 H501 110.4 . . ?
C376 C377 H501 110.4 . . ?
O54 C377 H502 110.4 . . ?
C376 C377 H502 110.4 . . ?
H501 C377 H502 108.6 . . ?
C377 O54 C378 112.2(13) . . ?
O54 C378 C379 110.3(13) . . ?
O54 C378 H503 109.6 . . ?
C379 C378 H503 109.6 . . ?
O54 C378 H504 109.6 . . ?
C379 C378 H504 109.6 . . ?
H503 C378 H504 108.1 . . ?
O55 C379 C378 111.3(13) . . ?
O55 C379 H505 109.4 . . ?
C378 C379 H505 109.4 . . ?
O55 C379 H506 109.4 . . ?
C378 C379 H506 109.4 . . ?
H505 C379 H506 108.0 . . ?
C379 O55 C380 109.9(12) . . ?
O55 C380 C381 105.8(13) . . ?
O55 C380 H507 110.6 . . ?
C381 C380 H507 110.6 . . ?
O55 C380 H508 110.6 . . ?
C381 C380 H508 110.6 . . ?
H507 C380 H508 108.7 . . ?
O56 C381 C380 115.9(15) . . ?
O56 C381 H509 108.3 . . ?
C380 C381 H509 108.3 . . ?
O56 C381 H510 108.3 . . ?
C380 C381 H510 108.3 . . ?
H509 C381 H510 107.4 . . ?
C381 O56 C382 116.9(15) . . ?
O56 C382 H511 109.5 . . ?
O56 C382 H512 109.5 . . ?
H511 C382 H512 109.5 . . ?
O56 C382 H513 109.5 . . ?
H511 C382 H513 109.5 . . ?
H512 C382 H513 109.5 . . ?
C335 O57A C383 111(2) . . ?
O57A C383 C384 108.8(11) . . ?
O57A C383 H514 109.9 . . ?
C384 C383 H514 109.9 . . ?
O57A C383 H515 109.9 . . ?
C384 C383 H515 109.9 . . ?
H514 C383 H515 108.3 . . ?
O58A C384 C383 106.8(10) . . ?
O58A C384 H516 110.4 . . ?
C383 C384 H516 110.4 . . ?
O58A C384 H517 110.4 . . ?
C383 C384 H517 110.4 . . ?
H516 C384 H517 108.6 . . ?
C384 O58A C385 114.2(13) . . ?
O58A C385 C386 109.2(13) . . ?
O58A C385 H518 109.8 . . ?
C386 C385 H518 109.8 . . ?
O58A C385 H519 109.8 . . ?
C386 C385 H519 109.8 . . ?
H518 C385 H519 108.3 . . ?
O59A C386 C385 111.6(14) . . ?
O59A C386 H520 109.3 . . ?
C385 C386 H520 109.3 . . ?
O59A C386 H521 109.3 . . ?
C385 C386 H521 109.3 . . ?
H520 C386 H521 108.0 . . ?
C386 O59A C387 110.7(14) . . ?
O59A C387 C388 105.7(14) . . ?
O59A C387 H522 110.6 . . ?
C388 C387 H522 110.6 . . ?
O59A C387 H523 110.6 . . ?
C388 C387 H523 110.6 . . ?
H522 C387 H523 108.7 . . ?
O60A C388 C387 116.2(16) . . ?
O60A C388 H524 108.2 . . ?
C387 C388 H524 108.2 . . ?
O60A C388 H525 108.2 . . ?
C387 C388 H525 108.2 . . ?
H524 C388 H525 107.4 . . ?
C388 O60A C389 114.8(16) . . ?
O60A C389 H526 109.5 . . ?
O60A C389 H527 109.5 . . ?
H526 C389 H527 109.5 . . ?
O60A C389 H528 109.5 . . ?
H526 C389 H528 109.5 . . ?
H527 C389 H528 109.5 . . ?
C335 O57B C536 111(2) . . ?
O57B C536 C537 108.8(11) . . ?
O57B C536 H529 109.9 . . ?
C537 C536 H529 109.9 . . ?
O57B C536 H530 109.9 . . ?
C537 C536 H530 109.9 . . ?
H529 C536 H530 108.3 . . ?
O58B C537 C536 106.8(10) . . ?
O58B C537 H531 110.4 . . ?
C536 C537 H531 110.4 . . ?
O58B C537 H532 110.4 . . ?
C536 C537 H532 110.4 . . ?
H531 C537 H532 108.6 . . ?
C537 O58B C538 111.0(13) . . ?
O58B C538 C539 110.1(14) . . ?
O58B C538 H533 109.6 . . ?
C539 C538 H533 109.6 . . ?
O58B C538 H534 109.6 . . ?
C539 C538 H534 109.6 . . ?
H533 C538 H534 108.2 . . ?
O59B C539 C538 110.5(14) . . ?
O59B C539 H535 109.6 . . ?
C538 C539 H535 109.6 . . ?
O59B C539 H536 109.6 . . ?
C538 C539 H536 109.6 . . ?
H535 C539 H536 108.1 . . ?
C539 O59B C540 110.3(14) . . ?
O59B C540 C541 105.5(13) . . ?
O59B C540 H537 110.6 . . ?
C541 C540 H537 110.6 . . ?
O59B C540 H538 110.6 . . ?
C541 C540 H538 110.6 . . ?
H537 C540 H538 108.8 . . ?
O60B C541 C540 116.1(16) . . ?
O60B C541 H539 108.3 . . ?
C540 C541 H539 108.3 . . ?
O60B C541 H540 108.3 . . ?
C540 C541 H540 108.3 . . ?
H539 C541 H540 107.4 . . ?
C541 O60B C542 114.5(16) . . ?
O60B C542 H541 109.5 . . ?
O60B C542 H542 109.5 . . ?
H541 C542 H542 109.5 . . ?
O60B C542 H543 109.5 . . ?
H541 C542 H543 109.5 . . ?
H542 C542 H543 109.5 . . ?
C338 O61 C390 116.4(16) . . ?
O61 C390 C391 108.3(13) . . ?
O61 C390 H544 110.0 . . ?
C391 C390 H544 110.0 . . ?
O61 C390 H545 110.0 . . ?
C391 C390 H545 110.0 . . ?
H544 C390 H545 108.4 . . ?
O62 C391 C390 106.0(12) . . ?
O62 C391 H546 110.5 . . ?
C390 C391 H546 110.5 . . ?
O62 C391 H547 110.5 . . ?
C390 C391 H547 110.5 . . ?
H546 C391 H547 108.7 . . ?
C391 O62 C392 111.5(13) . . ?
O62 C392 C393 109.3(13) . . ?
O62 C392 H548 109.8 . . ?
C393 C392 H548 109.8 . . ?
O62 C392 H549 109.8 . . ?
C393 C392 H549 109.8 . . ?
H548 C392 H549 108.3 . . ?
O63 C393 C392 109.8(13) . . ?
O63 C393 H550 109.7 . . ?
C392 C393 H550 109.7 . . ?
O63 C393 H551 109.7 . . ?
C392 C393 H551 109.7 . . ?
H550 C393 H551 108.2 . . ?
C393 O63 C394 108.5(12) . . ?
O63 C394 C395 105.2(13) . . ?
O63 C394 H552 110.7 . . ?
C395 C394 H552 110.7 . . ?
O63 C394 H553 110.7 . . ?
C395 C394 H553 110.7 . . ?
H552 C394 H553 108.8 . . ?
O64 C395 C394 115.1(15) . . ?
O64 C395 H554 108.5 . . ?
C394 C395 H554 108.5 . . ?
O64 C395 H555 108.5 . . ?
C394 C395 H555 108.5 . . ?
H554 C395 H555 107.5 . . ?
C395 O64 C396 115.8(14) . . ?
O64 C396 H556 109.5 . . ?
O64 C396 H557 109.5 . . ?
H556 C396 H557 109.5 . . ?
O64 C396 H558 109.5 . . ?
H556 C396 H558 109.5 . . ?
H557 C396 H558 109.5 . . ?
C342 O65 C397 115(3) . . ?
O65 C397 C398 109.2(13) . . ?
O65 C397 H559 109.8 . . ?
C398 C397 H559 109.8 . . ?
O65 C397 H560 109.8 . . ?
C398 C397 H560 109.8 . . ?
H559 C397 H560 108.3 . . ?
O66 C398 C397 107.8(12) . . ?
O66 C398 H561 110.2 . . ?
C397 C398 H561 110.2 . . ?
O66 C398 H562 110.2 . . ?
C397 C398 H562 110.2 . . ?
H561 C398 H562 108.5 . . ?
C398 O66 C399 111.1(13) . . ?
O66 C399 C400 109.3(13) . . ?
O66 C399 H563 109.8 . . ?
C400 C399 H563 109.8 . . ?
O66 C399 H564 109.8 . . ?
C400 C399 H564 109.8 . . ?
H563 C399 H564 108.3 . . ?
O67 C400 C399 110.5(14) . . ?
O67 C400 H565 109.5 . . ?
C399 C400 H565 109.5 . . ?
O67 C400 H566 109.5 . . ?
C399 C400 H566 109.5 . . ?
H565 C400 H566 108.1 . . ?
C400 O67 C401 108.4(13) . . ?
O67 C401 C402 104.9(13) . . ?
O67 C401 H567 110.8 . . ?
C402 C401 H567 110.8 . . ?
O67 C401 H568 110.8 . . ?
C402 C401 H568 110.8 . . ?
H567 C401 H568 108.8 . . ?
O68 C402 C401 115.0(15) . . ?
O68 C402 H569 108.5 . . ?
C401 C402 H569 108.5 . . ?
O68 C402 H570 108.5 . . ?
C401 C402 H570 108.5 . . ?
H569 C402 H570 107.5 . . ?
C402 O68 C403 114.7(15) . . ?
O68 C403 H571 109.5 . . ?
O68 C403 H572 109.5 . . ?
H571 C403 H572 109.5 . . ?
O68 C403 H573 109.5 . . ?
H571 C403 H573 109.5 . . ?
H572 C403 H573 109.5 . . ?
C404 O69 C345 111(2) . . ?
O69 C404 C405 110.2(14) . . ?
O69 C404 H574 109.6 . . ?
C405 C404 H574 109.6 . . ?
O69 C404 H575 109.6 . . ?
C405 C404 H575 109.6 . . ?
H574 C404 H575 108.1 . . ?
O70 C405 C404 107.2(13) . . ?
O70 C405 H576 110.3 . . ?
C404 C405 H576 110.3 . . ?
O70 C405 H577 110.3 . . ?
C404 C405 H577 110.3 . . ?
H576 C405 H577 108.5 . . ?
C405 O70 C406 113.1(14) . . ?
O70 C406 C407 108.9(14) . . ?
O70 C406 H578 109.9 . . ?
C407 C406 H578 109.9 . . ?
O70 C406 H579 109.9 . . ?
C407 C406 H579 109.9 . . ?
H578 C406 H579 108.3 . . ?
O71 C407 C406 110.1(14) . . ?
O71 C407 H580 109.6 . . ?
C406 C407 H580 109.6 . . ?
O71 C407 H581 109.6 . . ?
C406 C407 H581 109.6 . . ?
H580 C407 H581 108.1 . . ?
C407 O71 C408 110.8(14) . . ?
O71 C408 C409 106.0(14) . . ?
O71 C408 H582 110.5 . . ?
C409 C408 H582 110.5 . . ?
O71 C408 H583 110.5 . . ?
C409 C408 H583 110.5 . . ?
H582 C408 H583 108.7 . . ?
O72 C409 C408 116.7(16) . . ?
O72 C409 H584 108.1 . . ?
C408 C409 H584 108.1 . . ?
O72 C409 H585 108.1 . . ?
C408 C409 H585 108.1 . . ?
H584 C409 H585 107.3 . . ?
C409 O72 C410 115.5(16) . . ?
O72 C410 H586 109.5 . . ?
O72 C410 H587 109.5 . . ?
H586 C410 H587 109.5 . . ?
O72 C410 H588 109.5 . . ?
H586 C410 H588 109.5 . . ?
H587 C410 H588 109.5 . . ?
C411 O73A C349 128(4) . . ?
O73A C411 C412 108.7(14) . . ?
O73A C411 H589 109.9 . . ?
C412 C411 H589 109.9 . . ?
O73A C411 H590 109.9 . . ?
C412 C411 H590 109.9 . . ?
H589 C411 H590 108.3 . . ?
O74A C412 C411 106.3(13) . . ?
O74A C412 H591 110.5 . . ?
C411 C412 H591 110.5 . . ?
O74A C412 H592 110.5 . . ?
C411 C412 H592 110.5 . . ?
H591 C412 H592 108.7 . . ?
C412 O74A C413 113.1(15) . . ?
O74A C413 C414 110.5(14) . . ?
O74A C413 H593 109.6 . . ?
C414 C413 H593 109.6 . . ?
O74A C413 H594 109.6 . . ?
C414 C413 H594 109.6 . . ?
H593 C413 H594 108.1 . . ?
O75A C414 C413 112.0(14) . . ?
O75A C414 H595 109.2 . . ?
C413 C414 H595 109.2 . . ?
O75A C414 H596 109.2 . . ?
C413 C414 H596 109.2 . . ?
H595 C414 H596 107.9 . . ?
C414 O75A C415 110.7(14) . . ?
O75A C415 C416 107.0(14) . . ?
O75A C415 H597 110.3 . . ?
C416 C415 H597 110.3 . . ?
O75A C415 H598 110.3 . . ?
C416 C415 H598 110.3 . . ?
H597 C415 H598 108.6 . . ?
O76A C416 C415 116.1(16) . . ?
O76A C416 H599 108.3 . . ?
C415 C416 H599 108.3 . . ?
O76A C416 H600 108.3 . . ?
C415 C416 H600 108.3 . . ?
H599 C416 H600 107.4 . . ?
C416 O76A C417 115.7(16) . . ?
O76A C417 H601 109.5 . . ?
O76A C417 H602 109.5 . . ?
H601 C417 H602 109.5 . . ?
O76A C417 H603 109.5 . . ?
H601 C417 H603 109.5 . . ?
H602 C417 H603 109.5 . . ?
C543 O73B C349 127(4) . . ?
O73B C543 C544 108.7(14) . . ?
O73B C543 H604 109.9 . . ?
C544 C543 H604 109.9 . . ?
O73B C543 H605 109.9 . . ?
C544 C543 H605 109.9 . . ?
H604 C543 H605 108.3 . . ?
O74B C544 C543 106.3(13) . . ?
O74B C544 H606 110.5 . . ?
C543 C544 H606 110.5 . . ?
O74B C544 H607 110.5 . . ?
C543 C544 H607 110.5 . . ?
H606 C544 H607 108.7 . . ?
C544 O74B C545 113.1(15) . . ?
O74B C545 C546 110.2(14) . . ?
O74B C545 H608 109.6 . . ?
C546 C545 H608 109.6 . . ?
O74B C545 H609 109.6 . . ?
C546 C545 H609 109.6 . . ?
H608 C545 H609 108.1 . . ?
O75B C546 C545 112.2(14) . . ?
O75B C546 H610 109.2 . . ?
C545 C546 H610 109.2 . . ?
O75B C546 H611 109.2 . . ?
C545 C546 H611 109.2 . . ?
H610 C546 H611 107.9 . . ?
C546 O75B C547 112.1(14) . . ?
O75B C547 C548 106.8(14) . . ?
O75B C547 H612 110.4 . . ?
C548 C547 H612 110.4 . . ?
O75B C547 H613 110.4 . . ?
C548 C547 H613 110.4 . . ?
H612 C547 H613 108.6 . . ?
O76B C548 C547 116.5(16) . . ?
O76B C548 H614 108.2 . . ?
C547 C548 H614 108.2 . . ?
O76B C548 H615 108.2 . . ?
C547 C548 H615 108.2 . . ?
H614 C548 H615 107.3 . . ?
C548 O76B C549 115.7(16) . . ?
O76B C549 H616 109.5 . . ?
O76B C549 H617 109.5 . . ?
H616 C549 H617 109.5 . . ?
O76B C549 H618 109.5 . . ?
H616 C549 H618 109.5 . . ?
H617 C549 H618 109.5 . . ?
C352 O77A C418 127(2) . . ?
O77A C418 C419 110.5(11) . . ?
O77A C418 H619 109.5 . . ?
C419 C418 H619 109.5 . . ?
O77A C418 H620 109.5 . . ?
C419 C418 H620 109.5 . . ?
H619 C418 H620 108.1 . . ?
O78A C419 C418 107.8(11) . . ?
O78A C419 H621 110.2 . . ?
C418 C419 H621 110.2 . . ?
O78A C419 H622 110.2 . . ?
C418 C419 H622 110.2 . . ?
H621 C419 H622 108.5 . . ?
C419 O78A C420 111.1(11) . . ?
O78A C420 C421 111.0(11) . . ?
O78A C420 H623 109.4 . . ?
C421 C420 H623 109.4 . . ?
O78A C420 H624 109.4 . . ?
C421 C420 H624 109.4 . . ?
H623 C420 H624 108.0 . . ?
O79A C421 C420 112.0(13) . . ?
O79A C421 H625 109.2 . . ?
C420 C421 H625 109.2 . . ?
O79A C421 H626 109.2 . . ?
C420 C421 H626 109.2 . . ?
H625 C421 H626 107.9 . . ?
C421 O79A C422 110.5(14) . . ?
O79A C422 C423 106.5(14) . . ?
O79A C422 H627 110.4 . . ?
C423 C422 H627 110.4 . . ?
O79A C422 H628 110.4 . . ?
C423 C422 H628 110.4 . . ?
H627 C422 H628 108.6 . . ?
O80A C423 C422 116.2(16) . . ?
O80A C423 H629 108.2 . . ?
C422 C423 H629 108.2 . . ?
O80A C423 H630 108.2 . . ?
C422 C423 H630 108.2 . . ?
H629 C423 H630 107.4 . . ?
C423 O80A C424 114.6(15) . . ?
O80A C424 H631 109.5 . . ?
O80A C424 H632 109.5 . . ?
H631 C424 H632 109.5 . . ?
O80A C424 H633 109.5 . . ?
H631 C424 H633 109.5 . . ?
H632 C424 H633 109.5 . . ?
C352 O77B C550 127(2) . . ?
O77B C550 C551 110.5(11) . . ?
O77B C550 H634 109.5 . . ?
C551 C550 H634 109.5 . . ?
O77B C550 H635 109.5 . . ?
C551 C550 H635 109.5 . . ?
H634 C550 H635 108.1 . . ?
O78B C551 C550 107.8(11) . . ?
O78B C551 H636 110.2 . . ?
C550 C551 H636 110.2 . . ?
O78B C551 H637 110.2 . . ?
C550 C551 H637 110.2 . . ?
H636 C551 H637 108.5 . . ?
C551 O78B C552 111.1(11) . . ?
O78B C552 C553 111.0(11) . . ?
O78B C552 H638 109.4 . . ?
C553 C552 H638 109.4 . . ?
O78B C552 H639 109.4 . . ?
C553 C552 H639 109.4 . . ?
H638 C552 H639 108.0 . . ?
O79B C553 C552 110.8(14) . . ?
O79B C553 H640 109.5 . . ?
C552 C553 H640 109.5 . . ?
O79B C553 H641 109.5 . . ?
C552 C553 H641 109.5 . . ?
H640 C553 H641 108.1 . . ?
C553 O79B C554 111.3(14) . . ?
O79B C554 C555 106.1(14) . . ?
O79B C554 H642 110.5 . . ?
C555 C554 H642 110.5 . . ?
O79B C554 H643 110.5 . . ?
C555 C554 H643 110.5 . . ?
H642 C554 H643 108.7 . . ?
O80B C555 C554 117.8(16) . . ?
O80B C555 H644 107.9 . . ?
C554 C555 H644 107.9 . . ?
O80B C555 H645 107.9 . . ?
C554 C555 H645 107.9 . . ?
H644 C555 H645 107.2 . . ?
C555 O80B C556 115.6(16) . . ?
O80B C556 H646 109.5 . . ?
O80B C556 H647 109.5 . . ?
H646 C556 H647 109.5 . . ?
O80B C556 H648 109.5 . . ?
H646 C556 H648 109.5 . . ?
H647 C556 H648 109.5 . . ?
C356 O81 C425 116.4(19) . . ?
O81 C425 C426 108.3(13) . . ?
O81 C425 H649 110.0 . . ?
C426 C425 H649 110.0 . . ?
O81 C425 H650 110.0 . . ?
C426 C425 H650 110.0 . . ?
H649 C425 H650 108.4 . . ?
O82 C426 C425 107.0(12) . . ?
O82 C426 H651 110.3 . . ?
C425 C426 H651 110.3 . . ?
O82 C426 H652 110.3 . . ?
C425 C426 H652 110.3 . . ?
H651 C426 H652 108.6 . . ?
C426 O82 C427 109.3(12) . . ?
O82 C427 C428 109.5(13) . . ?
O82 C427 H653 109.8 . . ?
C428 C427 H653 109.8 . . ?
O82 C427 H654 109.8 . . ?
C428 C427 H654 109.8 . . ?
H653 C427 H654 108.2 . . ?
O83 C428 C427 110.8(13) . . ?
O83 C428 H655 109.5 . . ?
C427 C428 H655 109.5 . . ?
O83 C428 H656 109.5 . . ?
C427 C428 H656 109.5 . . ?
H655 C428 H656 108.1 . . ?
C428 O83 C429 109.3(12) . . ?
O83 C429 C430 107.2(13) . . ?
O83 C429 H657 110.3 . . ?
C430 C429 H657 110.3 . . ?
O83 C429 H658 110.3 . . ?
C430 C429 H658 110.3 . . ?
H657 C429 H658 108.5 . . ?
O84 C430 C429 114.0(14) . . ?
O84 C430 H659 108.8 . . ?
C429 C430 H659 108.8 . . ?
O84 C430 H660 108.8 . . ?
C429 C430 H660 108.8 . . ?
H659 C430 H660 107.6 . . ?
C430 O84 C431 114.6(14) . . ?
O84 C431 H661 109.5 . . ?
O84 C431 H662 109.5 . . ?
H661 C431 H662 109.5 . . ?
O84 C431 H663 109.5 . . ?
H661 C431 H663 109.5 . . ?
H662 C431 H663 109.5 . . ?
C359 O85A C432 118(3) . . ?
O85A C432 C433 108.4(13) . . ?
O85A C432 H664 110.0 . . ?
C433 C432 H664 110.0 . . ?
O85A C432 H665 110.0 . . ?
C433 C432 H665 110.0 . . ?
H664 C432 H665 108.4 . . ?
O86A C433 C432 105.8(12) . . ?
O86A C433 H666 110.6 . . ?
C432 C433 H666 110.6 . . ?
O86A C433 H667 110.6 . . ?
C432 C433 H667 110.6 . . ?
H666 C433 H667 108.7 . . ?
C433 O86A C434 110.9(14) . . ?
O86A C434 C435 110.9(14) . . ?
O86A C434 H668 109.5 . . ?
C435 C434 H668 109.5 . . ?
O86A C434 H669 109.5 . . ?
C435 C434 H669 109.5 . . ?
H668 C434 H669 108.1 . . ?
O87A C435 C434 110.2(14) . . ?
O87A C435 H670 109.6 . . ?
C434 C435 H670 109.6 . . ?
O87A C435 H671 109.6 . . ?
C434 C435 H671 109.6 . . ?
H670 C435 H671 108.1 . . ?
C435 O87A C436 108.7(13) . . ?
O87A C436 C437 106.4(14) . . ?
O87A C436 H672 110.4 . . ?
C437 C436 H672 110.4 . . ?
O87A C436 H673 110.4 . . ?
C437 C436 H673 110.4 . . ?
H672 C436 H673 108.6 . . ?
O88A C437 C436 116.7(16) . . ?
O88A C437 H674 108.1 . . ?
C436 C437 H674 108.1 . . ?
O88A C437 H675 108.1 . . ?
C436 C437 H675 108.1 . . ?
H674 C437 H675 107.3 . . ?
C437 O88A C438 115.9(15) . . ?
O88A C438 H676 109.5 . . ?
O88A C438 H677 109.5 . . ?
H676 C438 H677 109.5 . . ?
O88A C438 H678 109.5 . . ?
H676 C438 H678 109.5 . . ?
H677 C438 H678 109.5 . . ?
C359 O85B C557 110(3) . . ?
O85B C557 C558 108.5(14) . . ?
O85B C557 H679 110.0 . . ?
C558 C557 H679 110.0 . . ?
O85B C557 H680 110.0 . . ?
C558 C557 H680 110.0 . . ?
H679 C557 H680 108.4 . . ?
O86B C558 C557 105.9(13) . . ?
O86B C558 H681 110.6 . . ?
C557 C558 H681 110.6 . . ?
O86B C558 H682 110.6 . . ?
C557 C558 H682 110.6 . . ?
H681 C558 H682 108.7 . . ?
C558 O86B C559 111.6(14) . . ?
O86B C559 C560 109.3(14) . . ?
O86B C559 H683 109.8 . . ?
C560 C559 H683 109.8 . . ?
O86B C559 H684 109.8 . . ?
C560 C559 H684 109.8 . . ?
H683 C559 H684 108.3 . . ?
O87B C560 C559 109.8(14) . . ?
O87B C560 H685 109.7 . . ?
C559 C560 H685 109.7 . . ?
O87B C560 H686 109.7 . . ?
C559 C560 H686 109.7 . . ?
H685 C560 H686 108.2 . . ?
C560 O87B C561 109.4(13) . . ?
O87B C561 C562 105.1(13) . . ?
O87B C561 H687 110.7 . . ?
C562 C561 H687 110.7 . . ?
O87B C561 H688 110.7 . . ?
C562 C561 H688 110.7 . . ?
H687 C561 H688 108.8 . . ?
O88B C562 C561 116.9(15) . . ?
O88B C562 H689 108.1 . . ?
C561 C562 H689 108.1 . . ?
O88B C562 H690 108.1 . . ?
C561 C562 H690 108.1 . . ?
H689 C562 H690 107.3 . . ?
C562 O88B C563 115.8(15) . . ?
O88B C563 H691 109.5 . . ?
O88B C563 H692 109.5 . . ?
H691 C563 H692 109.5 . . ?
O88B C563 H693 109.5 . . ?
H691 C563 H693 109.5 . . ?
H692 C563 H693 109.5 . . ?
C363 O89 C439 112.8(19) . . ?
O89 C439 C440 108.6(13) . . ?
O89 C439 H694 110.0 . . ?
C440 C439 H694 110.0 . . ?
O89 C439 H695 110.0 . . ?
C440 C439 H695 110.0 . . ?
H694 C439 H695 108.3 . . ?
O90 C440 C439 106.0(12) . . ?
O90 C440 H696 110.5 . . ?
C439 C440 H696 110.5 . . ?
O90 C440 H697 110.5 . . ?
C439 C440 H697 110.5 . . ?
H696 C440 H697 108.7 . . ?
C440 O90 C441 110.6(12) . . ?
O90 C441 C442 108.5(13) . . ?
O90 C441 H698 110.0 . . ?
C442 C441 H698 110.0 . . ?
O90 C441 H699 110.0 . . ?
C442 C441 H699 110.0 . . ?
H698 C441 H699 108.4 . . ?
O91 C442 C441 109.6(13) . . ?
O91 C442 H700 109.7 . . ?
C441 C442 H700 109.7 . . ?
O91 C442 H701 109.7 . . ?
C441 C442 H701 109.7 . . ?
H700 C442 H701 108.2 . . ?
C442 O91 C443 108.8(12) . . ?
O91 C443 C444 103.4(12) . . ?
O91 C443 H702 111.1 . . ?
C444 C443 H702 111.1 . . ?
O91 C443 H703 111.1 . . ?
C444 C443 H703 111.1 . . ?
H702 C443 H703 109.0 . . ?
O92 C444 C443 113.8(14) . . ?
O92 C444 H704 108.8 . . ?
C443 C444 H704 108.8 . . ?
O92 C444 H705 108.8 . . ?
C443 C444 H705 108.8 . . ?
H704 C444 H705 107.7 . . ?
C444 O92 C445 113.4(14) . . ?
O92 C445 H706 109.5 . . ?
O92 C445 H707 109.5 . . ?
H706 C445 H707 109.5 . . ?
O92 C445 H708 109.5 . . ?
H706 C445 H708 109.5 . . ?
H707 C445 H708 109.5 . . ?
C366 O93 C446 118(2) . . ?
O93 C446 C447 108.8(13) . . ?
O93 C446 H709 109.9 . . ?
C447 C446 H709 109.9 . . ?
O93 C446 H710 109.9 . . ?
C447 C446 H710 109.9 . . ?
H709 C446 H710 108.3 . . ?
O94 C447 C446 106.3(13) . . ?
O94 C447 H711 110.5 . . ?
C446 C447 H711 110.5 . . ?
O94 C447 H712 110.5 . . ?
C446 C447 H712 110.5 . . ?
H711 C447 H712 108.7 . . ?
C447 O94 C448 113.2(14) . . ?
O94 C448 C449 109.2(13) . . ?
O94 C448 H713 109.8 . . ?
C449 C448 H713 109.8 . . ?
O94 C448 H714 109.8 . . ?
C449 C448 H714 109.8 . . ?
H713 C448 H714 108.3 . . ?
O95 C449 C448 109.5(14) . . ?
O95 C449 H715 109.8 . . ?
C448 C449 H715 109.8 . . ?
O95 C449 H716 109.8 . . ?
C448 C449 H716 109.8 . . ?
H715 C449 H716 108.2 . . ?
C449 O95 C450 111.6(14) . . ?
O95 C450 C451 107.3(13) . . ?
O95 C450 H717 110.3 . . ?
C451 C450 H717 110.3 . . ?
O95 C450 H718 110.3 . . ?
C451 C450 H718 110.3 . . ?
H717 C450 H718 108.5 . . ?
O96 C451 C450 118.1(15) . . ?
O96 C451 H719 107.8 . . ?
C450 C451 H719 107.8 . . ?
O96 C451 H720 107.8 . . ?
C450 C451 H720 107.8 . . ?
H719 C451 H720 107.1 . . ?
C451 O96 C452 116.0(16) . . ?
O96 C452 H721 109.5 . . ?
O96 C452 H722 109.5 . . ?
H721 C452 H722 109.5 . . ?
O96 C452 H723 109.5 . . ?
H721 C452 H723 109.5 . . ?
H722 C452 H723 109.5 . . ?
O99 S1 O98 116.3(7) . . ?
O99 S1 O97 116.6(7) . . ?
O98 S1 O97 114.7(7) . . ?
O99 S1 C453 102.9(6) . . ?
O98 S1 C453 101.2(6) . . ?
O97 S1 C453 101.7(6) . . ?
F1 C453 F2 108.7(8) . . ?
F1 C453 F3 108.3(8) . . ?
F2 C453 F3 109.7(9) . . ?
F1 C453 S1 111.0(7) . . ?
F2 C453 S1 109.2(7) . . ?
F3 C453 S1 109.9(7) . . ?
O102 S2 O101 118.8(12) . . ?
O102 S2 O100 117.6(12) . . ?
O101 S2 O100 114.4(11) . . ?
O102 S2 C454 102.4(10) . . ?
O101 S2 C454 99.3(9) . . ?
O100 S2 C454 98.8(10) . . ?
F4 C454 F5 112.2(13) . . ?
F4 C454 F6 112.6(13) . . ?
F5 C454 F6 115.7(15) . . ?
F4 C454 S2 107.6(12) . . ?
F5 C454 S2 102.3(11) . . ?
F6 C454 S2 105.3(11) . . ?
O105 S3 O104 117.9(13) . . ?
O105 S3 O103 117.9(13) . . ?
O104 S3 O103 115.8(13) . . ?
O105 S3 C455 102.0(11) . . ?
O104 S3 C455 96.4(10) . . ?
O103 S3 C455 100.7(11) . . ?
F7 C455 F8 113.7(14) . . ?
F7 C455 F9 111.3(14) . . ?
F8 C455 F9 116.2(16) . . ?
F7 C455 S3 106.9(13) . . ?
F8 C455 S3 102.1(12) . . ?
F9 C455 S3 105.3(12) . . ?
O108 S4 O107 119.2(13) . . ?
O108 S4 O106 117.6(12) . . ?
O107 S4 O106 115.0(12) . . ?
O108 S4 C456 100.3(10) . . ?
O107 S4 C456 98.1(10) . . ?
O106 S4 C456 100.5(10) . . ?
F10 C456 F11 111.8(14) . . ?
F10 C456 F12 112.8(14) . . ?
F11 C456 F12 116.4(16) . . ?
F10 C456 S4 106.6(12) . . ?
F11 C456 S4 104.5(12) . . ?
F12 C456 S4 103.6(12) . . ?
O111 S5 O110 117.9(13) . . ?
O111 S5 O109 117.1(13) . . ?
O110 S5 O109 114.6(12) . . ?
O111 S5 C457 101.7(11) . . ?
O110 S5 C457 99.0(10) . . ?
O109 S5 C457 102.0(11) . . ?
F13 C457 F14 111.2(14) . . ?
F13 C457 F15 111.1(14) . . ?
F14 C457 F15 115.7(16) . . ?
F13 C457 S5 108.6(13) . . ?
F14 C457 S5 103.2(12) . . ?
F15 C457 S5 106.3(12) . . ?
O113 S6 O114 117.5(13) . . ?
O113 S6 O112 116.2(12) . . ?
O114 S6 O112 116.8(12) . . ?
O113 S6 C458 98.6(10) . . ?
O114 S6 C458 101.5(11) . . ?
O112 S6 C458 100.9(10) . . ?
F16 C458 F17 112.0(14) . . ?
F16 C458 F18 111.0(14) . . ?
F17 C458 F18 116.6(16) . . ?
F16 C458 S6 107.3(12) . . ?
F17 C458 S6 101.7(12) . . ?
F18 C458 S6 107.4(12) . . ?
O117 S7 O116 117.9(12) . . ?
O117 S7 O115 116.7(11) . . ?
O116 S7 O115 114.5(11) . . ?
O117 S7 C459 102.1(10) . . ?
O116 S7 C459 98.9(9) . . ?
O115 S7 C459 102.5(9) . . ?
F19 C459 F20 110.8(13) . . ?
F19 C459 F21 111.4(13) . . ?
F20 C459 F21 115.6(15) . . ?
F19 C459 S7 107.9(11) . . ?
F20 C459 S7 103.5(11) . . ?
F21 C459 S7 107.0(11) . . ?
O120 S8 O119 119.8(13) . . ?
O120 S8 O118 117.2(12) . . ?
O119 S8 O118 115.2(12) . . ?
O120 S8 C460 101.1(10) . . ?
O119 S8 C460 96.8(10) . . ?
O118 S8 C460 100.3(10) . . ?
F22 C460 F23 112.0(13) . . ?
F22 C460 F24 111.1(13) . . ?
F23 C460 F24 118.2(16) . . ?
F22 C460 S8 107.7(12) . . ?
F23 C460 S8 101.2(11) . . ?
F24 C460 S8 105.4(12) . . ?
O123 S9 O122 117.7(13) . . ?
O123 S9 O121 117.4(13) . . ?
O122 S9 O121 114.3(13) . . ?
O123 S9 C461 102.3(11) . . ?
O122 S9 C461 98.4(11) . . ?
O121 S9 C461 102.1(11) . . ?
F25 C461 F26 111.2(14) . . ?
F25 C461 F27 109.7(14) . . ?
F26 C461 F27 115.8(16) . . ?
F25 C461 S9 108.3(13) . . ?
F26 C461 S9 104.5(12) . . ?
F27 C461 S9 106.9(12) . . ?
O126 S10 O125 117.8(14) . . ?
O126 S10 O124 117.3(13) . . ?
O125 S10 O124 114.4(13) . . ?
O126 S10 C462 102.2(11) . . ?
O125 S10 C462 99.0(11) . . ?
O124 S10 C462 101.4(11) . . ?
F28 C462 F29 111.1(14) . . ?
F28 C462 F30 110.5(14) . . ?
F29 C462 F30 115.5(16) . . ?
F28 C462 S10 108.6(13) . . ?
F29 C462 S10 104.1(12) . . ?
F30 C462 S10 106.6(13) . . ?
O129 S11 O128 117.4(13) . . ?
O129 S11 O127 118.4(13) . . ?
O128 S11 O127 115.1(13) . . ?
O129 S11 C463 102.1(11) . . ?
O128 S11 C463 98.5(11) . . ?
O127 S11 C463 99.7(11) . . ?
F31 C463 F32 112.6(14) . . ?
F31 C463 F33 111.9(14) . . ?
F32 C463 F33 115.7(16) . . ?
F31 C463 S11 107.4(13) . . ?
F32 C463 S11 102.8(12) . . ?
F33 C463 S11 105.4(12) . . ?
O132 S12 O131 117.9(13) . . ?
O132 S12 O130 117.6(13) . . ?
O131 S12 O130 114.0(12) . . ?
O132 S12 C464 102.2(11) . . ?
O131 S12 C464 98.9(11) . . ?
O130 S12 C464 101.5(11) . . ?
F34 C464 F35 111.1(14) . . ?
F34 C464 F36 110.6(14) . . ?
F35 C464 F36 114.8(16) . . ?
F34 C464 S12 107.9(13) . . ?
F35 C464 S12 104.6(12) . . ?
F36 C464 S12 107.4(12) . . ?
O135 S13 O134 117.0(13) . . ?
O135 S13 O133 119.0(13) . . ?
O134 S13 O133 113.3(13) . . ?
O135 S13 C465 103.2(11) . . ?
O134 S13 C465 98.2(11) . . ?
O133 S13 C465 101.6(11) . . ?
F37 C465 F38 112.5(14) . . ?
F37 C465 F39 109.3(14) . . ?
F38 C465 F39 114.8(16) . . ?
F37 C465 S13 108.7(13) . . ?
F38 C465 S13 104.8(12) . . ?
F39 C465 S13 106.3(12) . . ?
O138 S14 O137 117.6(14) . . ?
O138 S14 O136 117.7(13) . . ?
O137 S14 O136 114.0(13) . . ?
O138 S14 C466 101.7(11) . . ?
O137 S14 C466 99.1(11) . . ?
O136 S14 C466 102.2(11) . . ?
F40 C466 F41 110.2(14) . . ?
F40 C466 F42 110.4(14) . . ?
F41 C466 F42 115.6(16) . . ?
F40 C466 S14 108.7(13) . . ?
F41 C466 S14 104.6(12) . . ?
F42 C466 S14 106.9(12) . . ?
O140 S15 O141 117.9(13) . . ?
O140 S15 O139 115.6(13) . . ?
O141 S15 O139 116.8(13) . . ?
O140 S15 C467 99.0(11) . . ?
O141 S15 C467 101.1(11) . . ?
O139 S15 C467 101.4(10) . . ?
F43 C467 F44 110.1(14) . . ?
F43 C467 F45 111.6(14) . . ?
F44 C467 F45 116.1(16) . . ?
F43 C467 S15 107.2(13) . . ?
F44 C467 S15 104.5(12) . . ?
F45 C467 S15 106.6(12) . . ?
O144 S16 O143 117.8(13) . . ?
O144 S16 O142 119.0(12) . . ?
O143 S16 O142 114.8(12) . . ?
O144 S16 C468 102.2(11) . . ?
O143 S16 C468 97.3(10) . . ?
O142 S16 C468 99.6(11) . . ?
F46 C468 F47 114.6(14) . . ?
F46 C468 F48 110.9(14) . . ?
F47 C468 F48 116.4(16) . . ?
F46 C468 S16 105.5(12) . . ?
F47 C468 S16 103.4(12) . . ?
F48 C468 S16 104.5(12) . . ?
O147 S17 O146 117.6(13) . . ?
O147 S17 O145 117.7(13) . . ?
O146 S17 O145 114.1(12) . . ?
O147 S17 C469 102.7(11) . . ?
O146 S17 C469 98.4(10) . . ?
O145 S17 C469 101.8(11) . . ?
F49 C469 F50 111.1(14) . . ?
F49 C469 F51 110.3(14) . . ?
F50 C469 F51 115.8(16) . . ?
F49 C469 S17 110.3(13) . . ?
F50 C469 S17 103.5(12) . . ?
F51 C469 S17 105.3(12) . . ?
O150 S18 O149 117.4(13) . . ?
O150 S18 O148 118.8(13) . . ?
O149 S18 O148 114.4(13) . . ?
O150 S18 C470 101.6(11) . . ?
O149 S18 C470 98.4(11) . . ?
O148 S18 C470 100.9(11) . . ?
F52 C470 F53 113.2(14) . . ?
F52 C470 F54 110.3(14) . . ?
F53 C470 F54 116.0(16) . . ?
F52 C470 S18 107.5(13) . . ?
F53 C470 S18 103.5(12) . . ?
F54 C470 S18 105.4(12) . . ?
O153 S19 O152 118.3(14) . . ?
O153 S19 O151 118.4(13) . . ?
O152 S19 O151 113.8(13) . . ?
O153 S19 C471 101.6(11) . . ?
O152 S19 C471 98.2(11) . . ?
O151 S19 C471 101.2(11) . . ?
F55 C471 F56 111.4(14) . . ?
F55 C471 F57 111.3(14) . . ?
F56 C471 F57 116.1(16) . . ?
F55 C471 S19 107.4(13) . . ?
F56 C471 S19 103.5(12) . . ?
F57 C471 S19 106.4(12) . . ?
O156 S20 O155 117.8(14) . . ?
O156 S20 O154 117.4(13) . . ?
O155 S20 O154 114.4(13) . . ?
O156 S20 C472 101.9(11) . . ?
O155 S20 C472 98.9(11) . . ?
O154 S20 C472 101.6(11) . . ?
F58 C472 F59 111.0(14) . . ?
F58 C472 F60 110.6(14) . . ?
F59 C472 F60 115.7(16) . . ?
F58 C472 S20 108.4(13) . . ?
F59 C472 S20 104.0(12) . . ?
F60 C472 S20 106.6(13) . . ?
O159 S21 O158 118.0(14) . . ?
O159 S21 O157 117.2(13) . . ?
O158 S21 O157 114.2(13) . . ?
O159 S21 C473 102.1(11) . . ?
O158 S21 C473 99.7(11) . . ?
O157 S21 C473 101.0(11) . . ?
F61 C473 F62 110.9(14) . . ?
F61 C473 F63 111.0(14) . . ?
F62 C473 F63 115.2(16) . . ?
F61 C473 S21 109.4(13) . . ?
F62 C473 S21 103.5(12) . . ?
F63 C473 S21 106.4(12) . . ?
O162 S22 O161 117.6(14) . . ?
O162 S22 O160 117.6(13) . . ?
O161 S22 O160 114.3(13) . . ?
O162 S22 C474 102.2(11) . . ?
O161 S22 C474 99.0(11) . . ?
O160 S22 C474 101.3(11) . . ?
F64 C474 F65 111.3(14) . . ?
F64 C474 F66 110.4(14) . . ?
F65 C474 F66 115.5(16) . . ?
F64 C474 S22 108.5(13) . . ?
F65 C474 S22 104.1(12) . . ?
F66 C474 S22 106.6(13) . . ?
O165 S23 O164 117.3(13) . . ?
O165 S23 O163 117.3(13) . . ?
O164 S23 O163 115.4(13) . . ?
O165 S23 C475 101.4(11) . . ?
O164 S23 C475 98.7(11) . . ?
O163 S23 C475 101.8(11) . . ?
F67 C475 F68 110.1(14) . . ?
F67 C475 F69 110.8(14) . . ?
F68 C475 F69 117.1(16) . . ?
F67 C475 S23 108.5(13) . . ?
F68 C475 S23 103.0(12) . . ?
F69 C475 S23 106.7(12) . . ?
O168 S24 O167 118.0(14) . . ?
O168 S24 O166 117.0(13) . . ?
O167 S24 O166 114.7(13) . . ?
O168 S24 C476 102.0(11) . . ?
O167 S24 C476 99.1(11) . . ?
O166 S24 C476 101.3(11) . . ?
F70 C476 F71 110.7(14) . . ?
F70 C476 F72 111.0(14) . . ?
F71 C476 F72 115.5(16) . . ?
F70 C476 S24 108.8(13) . . ?
F71 C476 S24 103.5(12) . . ?
F72 C476 S24 106.9(13) . . ?
O171 S25 O170 117.6(14) . . ?
O171 S25 O169 117.1(13) . . ?
O170 S25 O169 115.2(13) . . ?
O171 S25 C477 102.0(11) . . ?
O170 S25 C477 99.1(11) . . ?
O169 S25 C477 101.0(11) . . ?
F73 C477 F74 110.8(14) . . ?
F73 C477 F75 111.3(14) . . ?
F74 C477 F75 115.2(16) . . ?
F73 C477 S25 108.7(13) . . ?
F74 C477 S25 103.7(12) . . ?
F75 C477 S25 106.6(12) . . ?
O174 S26 O173 118.1(14) . . ?
O174 S26 O172 117.6(13) . . ?
O173 S26 O172 113.9(13) . . ?
O174 S26 C478 102.3(11) . . ?
O173 S26 C478 98.8(11) . . ?
O172 S26 C478 101.3(11) . . ?
F76 C478 F77 111.0(14) . . ?
F76 C478 F78 110.7(14) . . ?
F77 C478 F78 115.6(16) . . ?
F76 C478 S26 108.2(13) . . ?
F77 C478 S26 104.2(12) . . ?
F78 C478 S26 106.5(12) . . ?
O177 S27 O176 118.5(14) . . ?
O177 S27 O175 117.2(13) . . ?
O176 S27 O175 114.1(13) . . ?
O177 S27 C479 102.5(11) . . ?
O176 S27 C479 98.6(11) . . ?
O175 S27 C479 101.0(11) . . ?
F79 C479 F80 111.3(14) . . ?
F79 C479 F81 110.7(14) . . ?
F80 C479 F81 115.6(16) . . ?
F79 C479 S27 108.4(13) . . ?
F80 C479 S27 103.8(12) . . ?
F81 C479 S27 106.4(12) . . ?
O180 S28 O179 117.9(14) . . ?
O180 S28 O178 117.0(13) . . ?
O179 S28 O178 114.5(13) . . ?
O180 S28 C480 102.2(11) . . ?
O179 S28 C480 99.4(11) . . ?
O178 S28 C480 101.3(11) . . ?
F82 C480 F83 110.6(14) . . ?
F82 C480 F84 110.5(14) . . ?
F83 C480 F84 115.6(16) . . ?
F82 C480 S28 108.8(13) . . ?
F83 C480 S28 104.1(12) . . ?
F84 C480 S28 106.7(12) . . ?
O183 S29 O182 117.8(14) . . ?
O183 S29 O181 117.8(13) . . ?
O182 S29 O181 114.0(13) . . ?
O183 S29 C481 102.4(11) . . ?
O182 S29 C481 98.6(11) . . ?
O181 S29 C481 101.5(11) . . ?
F85 C481 F86 111.4(14) . . ?
F85 C481 F87 110.0(14) . . ?
F86 C481 F87 115.8(16) . . ?
F85 C481 S29 108.4(13) . . ?
F86 C481 S29 104.2(12) . . ?
F87 C481 S29 106.5(13) . . ?
O186 S30 O185 117.6(14) . . ?
O186 S30 O184 117.5(13) . . ?
O185 S30 O184 114.5(13) . . ?
O186 S30 C482 102.6(11) . . ?
O185 S30 C482 98.8(11) . . ?
O184 S30 C482 101.1(11) . . ?
F88 C482 F89 111.6(14) . . ?
F88 C482 F90 110.1(14) . . ?
F89 C482 F90 115.6(16) . . ?
F88 C482 S30 109.1(13) . . ?
F89 C482 S30 103.7(12) . . ?
F90 C482 S30 106.3(12) . . ?
O189 S31 O188 117.5(14) . . ?
O189 S31 O187 117.8(13) . . ?
O188 S31 O187 114.4(13) . . ?
O189 S31 C483 102.4(11) . . ?
O188 S31 C483 98.9(11) . . ?
O187 S31 C483 101.1(11) . . ?
F91 C483 F92 111.3(15) . . ?
F91 C483 F93 110.8(14) . . ?
F92 C483 F93 115.3(16) . . ?
F91 C483 S31 108.3(13) . . ?
F92 C483 S31 103.9(12) . . ?
F93 C483 S31 106.6(13) . . ?

loop_
_geom_bond_atom_site_label_1
_geom_bond_atom_site_label_2
_geom_bond_distance
_geom_bond_site_symmetry_2
_geom_bond_publ_flag
Pd1 N19 1.997(15) . ?
Pd1 N1 2.000(15) . ?
Pd1 N2 2.013(14) . ?
Pd1 N20 2.042(15) . ?
Pd2 N4 2.013(15) . ?
Pd2 N5 2.025(16) . ?
Pd2 N3 2.030(16) . ?
Pd2 N6 2.046(16) . ?
Pd3 N9 1.983(17) . ?
Pd3 N7 1.988(17) . ?
Pd3 N10 1.994(16) . ?
Pd3 N8 2.018(16) . ?
Pd4 N14 1.998(15) . ?
Pd4 N12 2.024(15) . ?
Pd4 N13 2.057(15) . ?
Pd4 N11 2.067(15) . ?
Pd5 N17 1.961(16) . ?
Pd5 N15 2.004(16) . ?
Pd5 N16 2.015(16) . ?
Pd5 N18 2.032(15) . ?
C1 C15 1.535(7) . ?
C1 C9 1.536(7) . ?
C1 C3 1.539(7) . ?
C1 H1 1.0000 . ?
C2 C8 1.537(7) . ?
C2 C20 1.537(7) . ?
C2 C14 1.538(7) . ?
C2 H2 1.0000 . ?
C3 C8 1.354(7) . ?
C3 C4 1.402(7) . ?
C4 C5 1.398(7) . ?
C4 H3 0.9500 . ?
C5 C6 1.348(7) . ?
C5 N1 1.460(9) . ?
C6 C7 1.393(7) . ?
C6 N2 1.439(8) . ?
C7 C8 1.389(7) . ?
C7 H4 0.9500 . ?
N1 H5 0.9100 . ?
N1 H6 0.9100 . ?
N2 H7 0.9100 . ?
N2 H8 0.9100 . ?
C9 C14 1.355(7) . ?
C9 C10 1.401(7) . ?
C10 C11 1.400(7) . ?
C10 H9 0.9500 . ?
C11 C12 1.359(7) . ?
C11 N3 1.463(9) . ?
C12 C13 1.397(7) . ?
C12 N4 1.468(9) . ?
C13 C14 1.395(7) . ?
C13 H10 0.9500 . ?
N3 H11 0.9100 . ?
N3 H12 0.9100 . ?
N4 H13 0.9100 . ?
N4 H14 0.9100 . ?
C15 C20 1.347(7) . ?
C15 C16 1.410(7) . ?
C16 C17 1.385(7) . ?
C16 H15 0.9500 . ?
C17 C18 1.368(7) . ?
C17 H16 0.9500 . ?
C18 C19 1.404(7) . ?
C18 H17 0.9500 . ?
C19 C20 1.399(7) . ?
C19 H18 0.9500 . ?
C21 C29 1.540(7) . ?
C21 C23 1.542(7) . ?
C21 C35 1.543(7) . ?
C21 H19 1.0000 . ?
C22 C40 1.539(7) . ?
C22 C28 1.539(7) . ?
C22 C34 1.539(7) . ?
C22 H20 1.0000 . ?
C23 C28 1.343(10) . ?
C23 C24 1.410(10) . ?
C24 C25 1.409(10) . ?
C24 H21 0.9500 . ?
C25 C26 1.334(10) . ?
C25 N5 1.469(10) . ?
C26 C27 1.390(10) . ?
C26 N6 1.443(10) . ?
C27 C28 1.392(10) . ?
C27 H22 0.9500 . ?
N5 H23 0.9100 . ?
N5 H24 0.9100 . ?
N6 H25 0.9100 . ?
N6 H26 0.9100 . ?
C29 C34 1.342(10) . ?
C29 C30 1.410(10) . ?
C30 C31 1.412(10) . ?
C30 H27 0.9500 . ?
C31 C32 1.348(10) . ?
C31 N7 1.472(10) . ?
C32 C33 1.402(10) . ?
C32 N8 1.477(10) . ?
C33 C34 1.402(10) . ?
C33 H28 0.9500 . ?
N7 H29 0.9100 . ?
N7 H30 0.9100 . ?
N8 H31 0.9100 . ?
N8 H32 0.9100 . ?
C35 C40 1.330(10) . ?
C35 C36 1.420(10) . ?
C36 C37 1.385(10) . ?
C36 H33 0.9500 . ?
C37 C38 1.359(11) . ?
C37 H34 0.9500 . ?
C38 C39 1.421(10) . ?
C38 H35 0.9500 . ?
C39 C40 1.412(10) . ?
C39 H36 0.9500 . ?
C41 C55 1.539(7) . ?
C41 C43 1.543(7) . ?
C41 C49 1.544(7) . ?
C41 H37 1.0000 . ?
C42 C54 1.539(7) . ?
C42 C60 1.543(7) . ?
C42 C48 1.545(7) . ?
C42 H38 1.0000 . ?
C43 C48 1.348(10) . ?
C43 C44 1.411(10) . ?
C44 C45 1.409(10) . ?
C44 H39 0.9500 . ?
C45 C46 1.333(10) . ?
C45 N9 1.469(10) . ?
C46 C47 1.395(10) . ?
C46 N10 1.444(10) . ?
C47 C48 1.390(10) . ?
C47 H40 0.9500 . ?
N9 H41 0.9100 . ?
N9 H42 0.9100 . ?
N10 H43 0.9100 . ?
N10 H44 0.9100 . ?
C49 C54 1.341(10) . ?
C49 C50 1.407(10) . ?
C50 C51 1.413(10) . ?
C50 H45 0.9500 . ?
C51 C52 1.347(10) . ?
C51 N11 1.466(10) . ?
C52 C53 1.401(10) . ?
C52 N12 1.475(10) . ?
C53 C54 1.398(10) . ?
C53 H46 0.9500 . ?
N11 H47 0.9100 . ?
N11 H48 0.9100 . ?
N12 H49 0.9100 . ?
N12 H50 0.9100 . ?
C55 C60 1.333(10) . ?
C55 C56 1.422(10) . ?
C56 C57 1.387(10) . ?
C56 H51 0.9500 . ?
C57 C58 1.363(11) . ?
C57 H52 0.9500 . ?
C58 C59 1.417(10) . ?
C58 H53 0.9500 . ?
C59 C60 1.408(10) . ?
C59 H54 0.9500 . ?
C61 C75 1.539(7) . ?
C61 C69 1.544(7) . ?
C61 C63 1.547(7) . ?
C61 H55 1.0000 . ?
C62 C74 1.538(7) . ?
C62 C80 1.543(7) . ?
C62 C68 1.545(7) . ?
C62 H56 1.0000 . ?
C63 C68 1.344(10) . ?
C63 C64 1.411(10) . ?
C64 C65 1.406(10) . ?
C64 H57 0.9500 . ?
C65 C66 1.333(10) . ?
C65 N13 1.474(10) . ?
C66 C67 1.395(10) . ?
C66 N14 1.447(10) . ?
C67 C68 1.393(10) . ?
C67 H58 0.9500 . ?
N13 H59 0.9100 . ?
N13 H60 0.9100 . ?
N14 H61 0.9100 . ?
N14 H62 0.9100 . ?
C69 C74 1.344(10) . ?
C69 C70 1.407(10) . ?
C70 C71 1.406(10) . ?
C70 H63 0.9500 . ?
C71 C72 1.350(10) . ?
C71 N15 1.467(10) . ?
C72 C73 1.401(10) . ?
C72 N16 1.478(10) . ?
C73 C74 1.400(10) . ?
C73 H64 0.9500 . ?
N15 H65 0.9100 . ?
N15 H66 0.9100 . ?
N16 H67 0.9100 . ?
N16 H68 0.9100 . ?
C75 C80 1.332(10) . ?
C75 C76 1.421(10) . ?
C76 C77 1.387(10) . ?
C76 H69 0.9500 . ?
C77 C78 1.360(11) . ?
C77 H70 0.9500 . ?
C78 C79 1.419(10) . ?
C78 H71 0.9500 . ?
C79 C80 1.406(10) . ?
C79 H72 0.9500 . ?
C81 C89 1.539(7) . ?
C81 C95 1.543(7) . ?
C81 C83 1.544(7) . ?
C81 H73 1.0000 . ?
C82 C88 1.540(7) . ?
C82 C100 1.543(7) . ?
C82 C94 1.544(7) . ?
C82 H74 1.0000 . ?
C83 C88 1.348(10) . ?
C83 C84 1.408(10) . ?
C84 C85 1.408(10) . ?
C84 H75 0.9500 . ?
C85 C86 1.337(10) . ?
C85 N17 1.473(10) . ?
C86 C87 1.385(10) . ?
C86 N18 1.447(10) . ?
C87 C88 1.393(10) . ?
C87 H76 0.9500 . ?
N17 H77 0.9100 . ?
N17 H78 0.9100 . ?
N18 H79 0.9100 . ?
N18 H80 0.9100 . ?
C89 C94 1.342(10) . ?
C89 C90 1.404(10) . ?
C90 C91 1.412(10) . ?
C90 H81 0.9500 . ?
C91 C92 1.346(10) . ?
C91 N19 1.468(10) . ?
C92 C93 1.402(10) . ?
C92 N20 1.479(10) . ?
C93 C94 1.395(10) . ?
C93 H82 0.9500 . ?
N19 H83 0.9100 . ?
N19 H84 0.9100 . ?
N20 H85 0.9100 . ?
N20 H86 0.9100 . ?
C95 C100 1.330(10) . ?
C95 C96 1.421(10) . ?
C96 C97 1.387(10) . ?
C96 H87 0.9500 . ?
C97 C98 1.358(11) . ?
C97 H88 0.9500 . ?
C98 C99 1.412(10) . ?
C98 H89 0.9500 . ?
C99 C100 1.407(10) . ?
C99 H90 0.9500 . ?
Pd6 N22 1.984(15) . ?
Pd6 N40 1.992(15) . ?
Pd6 N39 2.018(15) . ?
Pd6 N21 2.046(15) . ?
Pd7 N23 1.969(16) . ?
Pd7 N25 1.974(15) . ?
Pd7 N26 1.975(16) . ?
Pd7 N24 2.040(15) . ?
Pd8 N27 2.003(17) . ?
Pd8 N29 2.005(17) . ?
Pd8 N28 2.036(18) . ?
Pd8 N30 2.045(16) . ?
Pd9 N31 1.987(17) . ?
Pd9 N33 2.007(16) . ?
Pd9 N32 2.046(17) . ?
Pd9 N34 2.047(16) . ?
Pd10 N35 1.968(16) . ?
Pd10 N38 1.970(17) . ?
Pd10 N37 2.001(16) . ?
Pd10 N36 2.031(16) . ?
C101 C115 1.540(7) . ?
C101 C109 1.543(7) . ?
C101 C103 1.545(7) . ?
C101 H91 1.0000 . ?
C102 C114 1.540(7) . ?
C102 C108 1.540(7) . ?
C102 C120 1.541(7) . ?
C102 H92 1.0000 . ?
C103 C108 1.345(10) . ?
C103 C104 1.412(10) . ?
C104 C105 1.404(10) . ?
C104 H93 0.9500 . ?
C105 C106 1.329(10) . ?
C105 N21 1.465(10) . ?
C106 C107 1.395(10) . ?
C106 N22 1.441(10) . ?
C107 C108 1.392(10) . ?
C107 H94 0.9500 . ?
N21 H95 0.9100 . ?
N21 H96 0.9100 . ?
N22 H97 0.9100 . ?
N22 H98 0.9100 . ?
C109 C114 1.343(10) . ?
C109 C110 1.410(10) . ?
C110 C111 1.410(10) . ?
C110 H99 0.9500 . ?
C111 C112 1.347(10) . ?
C111 N23 1.475(10) . ?
C112 C113 1.399(10) . ?
C112 N24 1.472(10) . ?
C113 C114 1.395(10) . ?
C113 H100 0.9500 . ?
N23 H101 0.9100 . ?
N23 H102 0.9100 . ?
N24 H103 0.9100 . ?
N24 H104 0.9100 . ?
C115 C120 1.330(10) . ?
C115 C116 1.420(10) . ?
C116 C117 1.386(10) . ?
C116 H105 0.9500 . ?
C117 C118 1.360(11) . ?
C117 H106 0.9500 . ?
C118 C119 1.414(10) . ?
C118 H107 0.9500 . ?
C119 C120 1.410(10) . ?
C119 H108 0.9500 . ?
C121 C129 1.540(7) . ?
C121 C135 1.542(7) . ?
C121 C123 1.542(7) . ?
C121 H109 1.0000 . ?
C122 C134 1.540(7) . ?
C122 C128 1.540(7) . ?
C122 C140 1.543(7) . ?
C122 H110 1.0000 . ?
C123 C128 1.346(10) . ?
C123 C124 1.412(10) . ?
C124 C125 1.409(10) . ?
C124 H111 0.9500 . ?
C125 C126 1.334(10) . ?
C125 N25 1.472(10) . ?
C126 C127 1.394(10) . ?
C126 N26 1.448(10) . ?
C127 C128 1.395(10) . ?
C127 H112 0.9500 . ?
N25 H113 0.9100 . ?
N25 H114 0.9100 . ?
N26 H115 0.9100 . ?
N26 H116 0.9100 . ?
C129 C134 1.343(10) . ?
C129 C130 1.406(10) . ?
C130 C131 1.408(10) . ?
C130 H117 0.9500 . ?
C131 C132 1.350(10) . ?
C131 N27 1.467(10) . ?
C132 C133 1.401(10) . ?
C132 N28 1.480(10) . ?
C133 C134 1.396(10) . ?
C133 H118 0.9500 . ?
N27 H119 0.9100 . ?
N27 H120 0.9100 . ?
N28 H121 0.9100 . ?
N28 H122 0.9100 . ?
C135 C140 1.331(10) . ?
C135 C136 1.423(10) . ?
C136 C137 1.384(10) . ?
C136 H123 0.9500 . ?
C137 C138 1.358(11) . ?
C137 H124 0.9500 . ?
C138 C139 1.415(10) . ?
C138 H125 0.9500 . ?
C139 C140 1.407(10) . ?
C139 H126 0.9500 . ?
C141 C155 1.538(7) . ?
C141 C149 1.541(7) . ?
C141 C143 1.541(7) . ?
C141 H127 1.0000 . ?
C142 C148 1.541(7) . ?
C142 C154 1.541(7) . ?
C142 C160 1.543(7) . ?
C142 H128 1.0000 . ?
C143 C148 1.343(10) . ?
C143 C144 1.412(10) . ?
C144 C145 1.405(10) . ?
C144 H129 0.9500 . ?
C145 C146 1.334(10) . ?
C145 N29 1.469(10) . ?
C146 C147 1.392(10) . ?
C146 N30 1.446(10) . ?
C147 C148 1.391(10) . ?
C147 H130 0.9500 . ?
N29 H131 0.9100 . ?
N29 H132 0.9100 . ?
N30 H133 0.9100 . ?
N30 H134 0.9100 . ?
C149 C154 1.342(10) . ?
C149 C150 1.409(10) . ?
C150 C151 1.411(10) . ?
C150 H135 0.9500 . ?
C151 C152 1.348(10) . ?
C151 N31 1.470(10) . ?
C152 C153 1.402(10) . ?
C152 N32 1.477(10) . ?
C153 C154 1.402(10) . ?
C153 H136 0.9500 . ?
N31 H137 0.9100 . ?
N31 H138 0.9100 . ?
N32 H139 0.9100 . ?
N32 H140 0.9100 . ?
C155 C160 1.328(10) . ?
C155 C156 1.420(10) . ?
C156 C157 1.383(10) . ?
C156 H141 0.9500 . ?
C157 C158 1.361(11) . ?
C157 H142 0.9500 . ?
C158 C159 1.411(10) . ?
C158 H143 0.9500 . ?
C159 C160 1.410(10) . ?
C159 H144 0.9500 . ?
C161 C175 1.541(7) . ?
C161 C169 1.542(7) . ?
C161 C163 1.542(7) . ?
C161 H145 1.0000 . ?
C162 C168 1.540(7) . ?
C162 C174 1.541(7) . ?
C162 C180 1.545(7) . ?
C162 H146 1.0000 . ?
C163 C168 1.347(10) . ?
C163 C164 1.415(10) . ?
C164 C165 1.408(10) . ?
C164 H147 0.9500 . ?
C165 C166 1.332(10) . ?
C165 N33 1.468(10) . ?
C166 C167 1.393(10) . ?
C166 N34 1.445(10) . ?
C167 C168 1.391(10) . ?
C167 H148 0.9500 . ?
N33 H149 0.9100 . ?
N33 H150 0.9100 . ?
N34 H151 0.9100 . ?
N34 H152 0.9100 . ?
C169 C174 1.340(10) . ?
C169 C170 1.407(10) . ?
C170 C171 1.409(10) . ?
C170 H153 0.9500 . ?
C171 C172 1.348(10) . ?
C171 N35 1.469(10) . ?
C172 C173 1.399(10) . ?
C172 N36 1.481(10) . ?
C173 C174 1.398(10) . ?
C173 H154 0.9500 . ?
N35 H155 0.9100 . ?
N35 H156 0.9100 . ?
N36 H157 0.9100 . ?
N36 H158 0.9100 . ?
C175 C180 1.329(10) . ?
C175 C176 1.424(10) . ?
C176 C177 1.383(10) . ?
C176 H159 0.9500 . ?
C177 C178 1.361(11) . ?
C177 H160 0.9500 . ?
C178 C179 1.413(10) . ?
C178 H161 0.9500 . ?
C179 C180 1.411(10) . ?
C179 H162 0.9500 . ?
C181 C183 1.541(7) . ?
C181 C195 1.541(7) . ?
C181 C189 1.547(7) . ?
C181 H163 1.0000 . ?
C182 C188 1.538(7) . ?
C182 C194 1.542(7) . ?
C182 C200 1.543(7) . ?
C182 H164 1.0000 . ?
C183 C188 1.345(10) . ?
C183 C184 1.410(10) . ?
C184 C185 1.405(10) . ?
C184 H165 0.9500 . ?
C185 C186 1.332(10) . ?
C185 N37 1.467(10) . ?
C186 C187 1.388(10) . ?
C186 N38 1.453(10) . ?
C187 C188 1.390(10) . ?
C187 H166 0.9500 . ?
N37 H167 0.9100 . ?
N37 H168 0.9100 . ?
N38 H169 0.9100 . ?
N38 H170 0.9100 . ?
C189 C194 1.343(10) . ?
C189 C190 1.408(10) . ?
C190 C191 1.413(10) . ?
C190 H171 0.9500 . ?
C191 C192 1.348(10) . ?
C191 N39 1.469(10) . ?
C192 C193 1.402(10) . ?
C192 N40 1.477(10) . ?
C193 C194 1.398(10) . ?
C193 H172 0.9500 . ?
N39 H173 0.9100 . ?
N39 H174 0.9100 . ?
N40 H175 0.9100 . ?
N40 H176 0.9100 . ?
C195 C200 1.331(10) . ?
C195 C196 1.421(10) . ?
C196 C197 1.387(10) . ?
C196 H177 0.9500 . ?
C197 C198 1.357(11) . ?
C197 H178 0.9500 . ?
C198 C199 1.415(10) . ?
C198 H179 0.9500 . ?
C199 C200 1.408(10) . ?
C199 H180 0.9500 . ?
C201 C206 1.363(7) . ?
C201 C202 1.398(7) . ?
C201 C242 1.55(3) . ?
C202 C203 1.387(7) . ?
C202 O1B 1.41(2) . ?
C202 O1A 1.41(2) . ?
C203 C204 1.365(7) . ?
C203 H181 0.9500 . ?
C204 C205 1.393(7) . ?
C204 C207 1.530(8) . ?
C205 O5 1.38(2) . ?
C205 C206 1.400(7) . ?
C206 H182 0.9500 . ?
C207 C208 1.56(3) . ?
C207 H183 0.9900 . ?
C207 H184 0.9900 . ?
C208 C213 1.354(10) . ?
C208 C209 1.398(10) . ?
C209 C210 1.382(10) . ?
C209 O9B 1.40(2) . ?
C209 O9A 1.40(2) . ?
C210 C211 1.351(10) . ?
C210 H185 0.9500 . ?
C211 C212 1.388(10) . ?
C211 C214 1.537(10) . ?
C212 O13 1.38(2) . ?
C212 C213 1.401(10) . ?
C213 H186 0.9500 . ?
C214 C215 1.57(3) . ?
C214 H187 0.9900 . ?
C214 H188 0.9900 . ?
C215 C220 1.359(10) . ?
C215 C216 1.400(11) . ?
C216 O17 1.33(3) . ?
C216 C217 1.379(10) . ?
C217 C218 1.350(10) . ?
C217 H189 0.9500 . ?
C218 C219 1.395(10) . ?
C218 C221 1.539(10) . ?
C219 C220 1.405(10) . ?
C219 O21B 1.44(3) . ?
C219 O21A 1.44(3) . ?
C220 H190 0.9500 . ?
C221 C222 1.66(3) . ?
C221 H191 0.9900 . ?
C221 H192 0.9900 . ?
C222 C227 1.355(10) . ?
C222 C223 1.400(11) . ?
C223 O25 1.34(3) . ?
C223 C224 1.376(10) . ?
C224 C225 1.350(10) . ?
C224 H193 0.9500 . ?
C225 C226 1.395(10) . ?
C225 C228 1.534(10) . ?
C226 C227 1.400(10) . ?
C226 O29B 1.45(3) . ?
C226 O29A 1.45(3) . ?
C227 H194 0.9500 . ?
C228 C229 1.63(3) . ?
C228 H195 0.9900 . ?
C228 H196 0.9900 . ?
C229 C234 1.357(10) . ?
C229 C230 1.401(10) . ?
C230 O33 1.36(2) . ?
C230 C231 1.381(10) . ?
C231 C232 1.348(10) . ?
C231 H197 0.9500 . ?
C232 C233 1.395(10) . ?
C232 C235 1.537(10) . ?
C233 O37B 1.29(3) . ?
C233 O37A 1.29(3) . ?
C233 C234 1.404(10) . ?
C234 H198 0.9500 . ?
C235 C236 1.52(3) . ?
C235 H199 0.9900 . ?
C235 H200 0.9900 . ?
C236 C241 1.355(10) . ?
C236 C237 1.397(10) . ?
C237 O41 1.30(3) . ?
C237 C238 1.385(10) . ?
C238 C239 1.350(10) . ?
C238 H201 0.9500 . ?
C239 C240 1.389(10) . ?
C239 C242 1.538(10) . ?
C240 C241 1.404(10) . ?
C240 O45 1.46(2) . ?
C241 H202 0.9500 . ?
C242 H203 0.9900 . ?
C242 H204 0.9900 . ?
O1A C243 1.407(9) . ?
C243 C244 1.541(11) . ?
C243 H205 0.9900 . ?
C243 H206 0.9900 . ?
C244 O2A 1.439(11) . ?
C244 H207 0.9900 . ?
C244 H208 0.9900 . ?
O2A C245 1.445(11) . ?
C245 C246 1.510(12) . ?
C245 H209 0.9900 . ?
C245 H210 0.9900 . ?
C246 O3A 1.427(11) . ?
C246 H211 0.9900 . ?
C246 H212 0.9900 . ?
O3A C247 1.435(11) . ?
C247 C248 1.477(12) . ?
C247 H213 0.9900 . ?
C247 H214 0.9900 . ?
C248 O4A 1.350(12) . ?
C248 H215 0.9900 . ?
C248 H216 0.9900 . ?
O4A C249 1.451(11) . ?
C249 H217 0.9800 . ?
C249 H218 0.9800 . ?
C249 H219 0.9800 . ?
O1B C501 1.407(9) . ?
C501 C502 1.544(11) . ?
C501 H220 0.9900 . ?
C501 H221 0.9900 . ?
C502 O2B 1.437(11) . ?
C502 H222 0.9900 . ?
C502 H223 0.9900 . ?
O2B C503 1.446(11) . ?
C503 C504 1.511(12) . ?
C503 H224 0.9900 . ?
C503 H225 0.9900 . ?
C504 O3B 1.423(11) . ?
C504 H226 0.9900 . ?
C504 H227 0.9900 . ?
O3B C505 1.437(11) . ?
C505 C506 1.480(12) . ?
C505 H228 0.9900 . ?
C505 H229 0.9900 . ?
C506 O4B 1.347(12) . ?
C506 H230 0.9900 . ?
C506 H231 0.9900 . ?
O4B C507 1.453(11) . ?
C507 H232 0.9800 . ?
C507 H233 0.9800 . ?
C507 H234 0.9800 . ?
O5 C250 1.404(8) . ?
C250 C251 1.535(8) . ?
C250 H235 0.9900 . ?
C250 H236 0.9900 . ?
C251 O6 1.425(8) . ?
C251 H237 0.9900 . ?
C251 H238 0.9900 . ?
O6 C252 1.429(8) . ?
C252 C253 1.513(8) . ?
C252 H239 0.9900 . ?
C252 H240 0.9900 . ?
C253 O7 1.418(8) . ?
C253 H241 0.9900 . ?
C253 H242 0.9900 . ?
O7 C254 1.424(8) . ?
C254 C255 1.494(8) . ?
C254 H243 0.9900 . ?
C254 H244 0.9900 . ?
C255 O8 1.365(8) . ?
C255 H245 0.9900 . ?
C255 H246 0.9900 . ?
O8 C256 1.429(8) . ?
C256 H247 0.9800 . ?
C256 H248 0.9800 . ?
C256 H249 0.9800 . ?
O9A C257 1.407(11) . ?
C257 C258 1.541(11) . ?
C257 H250 0.9900 . ?
C257 H251 0.9900 . ?
C258 O10A 1.439(11) . ?
C258 H252 0.9900 . ?
C258 H253 0.9900 . ?
O10A C259 1.444(11) . ?
C259 C260 1.510(12) . ?
C259 H254 0.9900 . ?
C259 H255 0.9900 . ?
C260 O11A 1.426(11) . ?
C260 H256 0.9900 . ?
C260 H257 0.9900 . ?
O11A C261 1.438(11) . ?
C261 C262 1.479(12) . ?
C261 H258 0.9900 . ?
C261 H259 0.9900 . ?
C262 O12A 1.351(12) . ?
C262 H260 0.9900 . ?
C262 H261 0.9900 . ?
O12A C263 1.452(11) . ?
C263 H262 0.9800 . ?
C263 H263 0.9800 . ?
C263 H264 0.9800 . ?
O9B C508 1.407(10) . ?
C508 C509 1.541(11) . ?
C508 H265 0.9900 . ?
C508 H266 0.9900 . ?
C509 O10B 1.437(11) . ?
C509 H267 0.9900 . ?
C509 H268 0.9900 . ?
O10B C510 1.447(11) . ?
C510 C511 1.508(12) . ?
C510 H269 0.9900 . ?
C510 H270 0.9900 . ?
C511 O11B 1.427(11) . ?
C511 H271 0.9900 . ?
C511 H272 0.9900 . ?
O11B C512 1.438(11) . ?
C512 C513 1.478(12) . ?
C512 H273 0.9900 . ?
C512 H274 0.9900 . ?
C513 O12B 1.354(12) . ?
C513 H275 0.9900 . ?
C513 H276 0.9900 . ?
O12B C514 1.445(11) . ?
C514 H277 0.9800 . ?
C514 H278 0.9800 . ?
C514 H279 0.9800 . ?
O13 C264 1.405(10) . ?
C264 C265 1.536(11) . ?
C264 H280 0.9900 . ?
C264 H281 0.9900 . ?
C265 O14 1.446(11) . ?
C265 H282 0.9900 . ?
C265 H283 0.9900 . ?
O14 C266 1.447(11) . ?
C266 C267 1.508(11) . ?
C266 H284 0.9900 . ?
C266 H285 0.9900 . ?
C267 O15 1.425(11) . ?
C267 H286 0.9900 . ?
C267 H287 0.9900 . ?
O15 C268 1.445(11) . ?
C268 C269 1.478(11) . ?
C268 H288 0.9900 . ?
C268 H289 0.9900 . ?
C269 O16 1.348(12) . ?
C269 H290 0.9900 . ?
C269 H291 0.9900 . ?
O16 C270 1.449(11) . ?
C270 H292 0.9800 . ?
C270 H293 0.9800 . ?
C270 H294 0.9800 . ?
O17 C271 1.406(10) . ?
C271 C272 1.541(11) . ?
C271 H295 0.9900 . ?
C271 H296 0.9900 . ?
C272 O18 1.437(11) . ?
C272 H297 0.9900 . ?
C272 H298 0.9900 . ?
O18 C273 1.450(11) . ?
C273 C274 1.511(12) . ?
C273 H299 0.9900 . ?
C273 H300 0.9900 . ?
C274 O19 1.426(11) . ?
C274 H301 0.9900 . ?
C274 H302 0.9900 . ?
O19 C275 1.438(11) . ?
C275 C276 1.476(12) . ?
C275 H303 0.9900 . ?
C275 H304 0.9900 . ?
C276 O20 1.352(12) . ?
C276 H305 0.9900 . ?
C276 H306 0.9900 . ?
O20 C277 1.453(11) . ?
C277 H307 0.9800 . ?
C277 H308 0.9800 . ?
C277 H309 0.9800 . ?
O21A C278 1.409(11) . ?
C278 C279 1.543(11) . ?
C278 H310 0.9900 . ?
C278 H311 0.9900 . ?
C279 O22A 1.440(11) . ?
C279 H312 0.9900 . ?
C279 H313 0.9900 . ?
O22A C280 1.447(11) . ?
C280 C281 1.505(12) . ?
C280 H314 0.9900 . ?
C280 H315 0.9900 . ?
C281 O23A 1.427(11) . ?
C281 H316 0.9900 . ?
C281 H317 0.9900 . ?
O23A C282 1.436(11) . ?
C282 C283 1.480(12) . ?
C282 H318 0.9900 . ?
C282 H319 0.9900 . ?
C283 O24A 1.349(12) . ?
C283 H320 0.9900 . ?
C283 H321 0.9900 . ?
O24A C284 1.451(11) . ?
C284 H322 0.9800 . ?
C284 H323 0.9800 . ?
C284 H324 0.9800 . ?
O21B C515 1.411(10) . ?
C515 C516 1.539(11) . ?
C515 H325 0.9900 . ?
C515 H326 0.9900 . ?
C516 O22B 1.437(11) . ?
C516 H327 0.9900 . ?
C516 H328 0.9900 . ?
O22B C517 1.447(11) . ?
C517 C518 1.508(12) . ?
C517 H329 0.9900 . ?
C517 H330 0.9900 . ?
C518 O23B 1.429(11) . ?
C518 H331 0.9900 . ?
C518 H332 0.9900 . ?
O23B C519 1.443(11) . ?
C519 C520 1.479(12) . ?
C519 H333 0.9900 . ?
C519 H334 0.9900 . ?
C520 O24B 1.350(12) . ?
C520 H335 0.9900 . ?
C520 H336 0.9900 . ?
O24B C521 1.450(11) . ?
C521 H337 0.9800 . ?
C521 H338 0.9800 . ?
C521 H339 0.9800 . ?
O25 C285 1.404(10) . ?
C285 C286 1.544(11) . ?
C285 H340 0.9900 . ?
C285 H341 0.9900 . ?
C286 O26 1.438(11) . ?
C286 H342 0.9900 . ?
C286 H343 0.9900 . ?
O26 C287 1.450(11) . ?
C287 C288 1.510(12) . ?
C287 H344 0.9900 . ?
C287 H345 0.9900 . ?
C288 O27 1.426(11) . ?
C288 H346 0.9900 . ?
C288 H347 0.9900 . ?
O27 C289 1.440(11) . ?
C289 C290 1.478(11) . ?
C289 H348 0.9900 . ?
C289 H349 0.9900 . ?
C290 O28 1.348(12) . ?
C290 H350 0.9900 . ?
C290 H351 0.9900 . ?
O28 C291 1.452(11) . ?
C291 H352 0.9800 . ?
C291 H353 0.9800 . ?
C291 H354 0.9800 . ?
O29A C292 1.408(10) . ?
C292 C293 1.537(11) . ?
C292 H355 0.9900 . ?
C292 H356 0.9900 . ?
C293 O30A 1.437(11) . ?
C293 H357 0.9900 . ?
C293 H358 0.9900 . ?
O30A C294 1.448(11) . ?
C294 C295 1.509(12) . ?
C294 H359 0.9900 . ?
C294 H360 0.9900 . ?
C295 O31A 1.426(11) . ?
C295 H361 0.9900 . ?
C295 H362 0.9900 . ?
O31A C296 1.438(11) . ?
C296 C297 1.481(12) . ?
C296 H363 0.9900 . ?
C296 H364 0.9900 . ?
C297 O32A 1.354(12) . ?
C297 H365 0.9900 . ?
C297 H366 0.9900 . ?
O32A C298 1.449(11) . ?
C298 H367 0.9800 . ?
C298 H368 0.9800 . ?
C298 H369 0.9800 . ?
O29B C522 1.408(10) . ?
C522 C523 1.538(11) . ?
C522 H370 0.9900 . ?
C522 H371 0.9900 . ?
C523 O30B 1.437(11) . ?
C523 H372 0.9900 . ?
C523 H373 0.9900 . ?
O30B C524 1.452(11) . ?
C524 C525 1.509(12) . ?
C524 H374 0.9900 . ?
C524 H375 0.9900 . ?
C525 O31B 1.423(11) . ?
C525 H376 0.9900 . ?
C525 H377 0.9900 . ?
O31B C526 1.435(11) . ?
C526 C527 1.478(11) . ?
C526 H378 0.9900 . ?
C526 H379 0.9900 . ?
C527 O32B 1.348(12) . ?
C527 H380 0.9900 . ?
C527 H381 0.9900 . ?
O32B C528 1.459(11) . ?
C528 H382 0.9800 . ?
C528 H383 0.9800 . ?
C528 H384 0.9800 . ?
O33 C299 1.402(10) . ?
C299 C300 1.536(11) . ?
C299 H385 0.9900 . ?
C299 H386 0.9900 . ?
C300 O34 1.437(11) . ?
C300 H387 0.9900 . ?
C300 H388 0.9900 . ?
O34 C301 1.451(11) . ?
C301 C302 1.507(11) . ?
C301 H389 0.9900 . ?
C301 H390 0.9900 . ?
C302 O35 1.430(11) . ?
C302 H391 0.9900 . ?
C302 H392 0.9900 . ?
O35 C303 1.436(11) . ?
C303 C304 1.476(11) . ?
C303 H393 0.9900 . ?
C303 H394 0.9900 . ?
C304 O36 1.358(11) . ?
C304 H395 0.9900 . ?
C304 H396 0.9900 . ?
O36 C305 1.454(11) . ?
C305 H397 0.9800 . ?
C305 H398 0.9800 . ?
C305 H399 0.9800 . ?
O37A C306 1.406(11) . ?
C306 C307 1.540(11) . ?
C306 H400 0.9900 . ?
C306 H401 0.9900 . ?
C307 O38A 1.437(11) . ?
C307 H402 0.9900 . ?
C307 H403 0.9900 . ?
O38A C308 1.446(11) . ?
C308 C309 1.510(12) . ?
C308 H404 0.9900 . ?
C308 H405 0.9900 . ?
C309 O39A 1.428(11) . ?
C309 H406 0.9900 . ?
C309 H407 0.9900 . ?
O39A C310 1.438(12) . ?
C310 C311 1.479(12) . ?
C310 H408 0.9900 . ?
C310 H409 0.9900 . ?
C311 O40A 1.351(12) . ?
C311 H410 0.9900 . ?
C311 H411 0.9900 . ?
O40A C312 1.451(11) . ?
C312 H412 0.9800 . ?
C312 H413 0.9800 . ?
C312 H414 0.9800 . ?
O37B C529 1.406(11) . ?
C529 C530 1.540(11) . ?
C529 H415 0.9900 . ?
C529 H416 0.9900 . ?
C530 O38B 1.440(11) . ?
C530 H417 0.9900 . ?
C530 H418 0.9900 . ?
O38B C531 1.446(11) . ?
C531 C532 1.509(12) . ?
C531 H419 0.9900 . ?
C531 H420 0.9900 . ?
C532 O39B 1.428(11) . ?
C532 H421 0.9900 . ?
C532 H422 0.9900 . ?
O39B C533 1.440(11) . ?
C533 C534 1.479(12) . ?
C533 H423 0.9900 . ?
C533 H424 0.9900 . ?
C534 O40B 1.350(12) . ?
C534 H425 0.9900 . ?
C534 H426 0.9900 . ?
O40B C535 1.451(11) . ?
C535 H427 0.9800 . ?
C535 H428 0.9800 . ?
C535 H429 0.9800 . ?
O41 C313 1.29(3) . ?
C313 C314 1.54(4) . ?
C313 H430 0.9900 . ?
C313 H431 0.9900 . ?
C314 O42 1.39(4) . ?
C314 H432 0.9900 . ?
C314 H433 0.9900 . ?
O42 C315 1.58(4) . ?
C315 C316 1.52(5) . ?
C315 H434 0.9900 . ?
C315 H435 0.9900 . ?
C316 O43 1.42(4) . ?
C316 H436 0.9900 . ?
C316 H437 0.9900 . ?
O43 C317 1.70(5) . ?
C317 C318 1.48(5) . ?
C317 H438 0.9900 . ?
C317 H439 0.9900 . ?
C318 O44 1.32(5) . ?
C318 H440 0.9900 . ?
C318 H441 0.9900 . ?
O44 C319 1.40(4) . ?
C319 H442 0.9800 . ?
C319 H443 0.9800 . ?
C319 H444 0.9800 . ?
O45 C320 1.411(10) . ?
C320 C321 1.538(11) . ?
C320 H445 0.9900 . ?
C320 H446 0.9900 . ?
C321 O46 1.438(11) . ?
C321 H447 0.9900 . ?
C321 H448 0.9900 . ?
O46 C322 1.450(11) . ?
C322 C323 1.511(12) . ?
C322 H449 0.9900 . ?
C322 H450 0.9900 . ?
C323 O47 1.430(11) . ?
C323 H451 0.9900 . ?
C323 H452 0.9900 . ?
O47 C324 1.439(11) . ?
C324 C325 1.481(12) . ?
C324 H453 0.9900 . ?
C324 H454 0.9900 . ?
C325 O48 1.352(12) . ?
C325 H455 0.9900 . ?
C325 H456 0.9900 . ?
O48 C326 1.454(11) . ?
C326 H457 0.9800 . ?
C326 H458 0.9800 . ?
C326 H459 0.9800 . ?
C327 C332 1.351(10) . ?
C327 C328 1.397(10) . ?
C327 C368 1.57(3) . ?
C328 O49 1.29(2) . ?
C328 C329 1.382(10) . ?
C329 C330 1.349(10) . ?
C329 H460 0.9500 . ?
C330 C331 1.392(10) . ?
C330 C333 1.536(10) . ?
C331 O53 1.32(2) . ?
C331 C332 1.402(10) . ?
C332 H461 0.9500 . ?
C333 C334 1.52(2) . ?
C333 H462 0.9900 . ?
C333 H463 0.9900 . ?
C334 C339 1.355(10) . ?
C334 C335 1.399(10) . ?
C335 C336 1.381(10) . ?
C335 O57B 1.40(2) . ?
C335 O57A 1.40(2) . ?
C336 C337 1.347(10) . ?
C336 H464 0.9500 . ?
C337 C338 1.391(10) . ?
C337 C340 1.540(10) . ?
C338 O61 1.35(2) . ?
C338 C339 1.404(10) . ?
C339 H465 0.9500 . ?
C340 C341 1.61(3) . ?
C340 H466 0.9900 . ?
C340 H467 0.9900 . ?
C341 C346 1.358(10) . ?
C341 C342 1.398(10) . ?
C342 C343 1.379(10) . ?
C342 O65 1.40(3) . ?
C343 C344 1.352(10) . ?
C343 H468 0.9500 . ?
C344 C345 1.392(10) . ?
C344 C347 1.536(10) . ?
C345 C346 1.403(10) . ?
C345 O69 1.41(3) . ?
C346 H469 0.9500 . ?
C347 C348 1.56(3) . ?
C347 H470 0.9900 . ?
C347 H471 0.9900 . ?
C348 C353 1.349(10) . ?
C348 C349 1.397(11) . ?
C349 C350 1.383(10) . ?
C349 O73B 1.44(4) . ?
C349 O73A 1.44(4) . ?
C350 C351 1.345(10) . ?
C350 H472 0.9500 . ?
C351 C352 1.406(10) . ?
C351 C354 1.535(10) . ?
C352 O77B 1.31(3) . ?
C352 O77A 1.31(3) . ?
C352 C353 1.408(10) . ?
C353 H473 0.9500 . ?
C354 C355 1.61(3) . ?
C354 H474 0.9900 . ?
C354 H475 0.9900 . ?
C355 C360 1.357(10) . ?
C355 C356 1.400(10) . ?
C356 C357 1.382(10) . ?
C356 O81 1.39(2) . ?
C357 C358 1.351(10) . ?
C357 H476 0.9500 . ?
C358 C359 1.396(10) . ?
C358 C361 1.541(10) . ?
C359 O85B 1.40(3) . ?
C359 O85A 1.40(3) . ?
C359 C360 1.408(10) . ?
C360 H477 0.9500 . ?
C361 C362 1.49(3) . ?
C361 H478 0.9900 . ?
C361 H479 0.9900 . ?
C362 C367 1.353(10) . ?
C362 C363 1.399(10) . ?
C363 O89 1.32(2) . ?
C363 C364 1.383(10) . ?
C364 C365 1.352(10) . ?
C364 H480 0.9500 . ?
C365 C366 1.387(10) . ?
C365 C368 1.538(10) . ?
C366 O93 1.39(2) . ?
C366 C367 1.402(10) . ?
C367 H481 0.9500 . ?
C368 H482 0.9900 . ?
C368 H483 0.9900 . ?
O49 C369 1.404(10) . ?
C369 C370 1.539(11) . ?
C369 H484 0.9900 . ?
C369 H485 0.9900 . ?
C370 O50 1.437(11) . ?
C370 H486 0.9900 . ?
C370 H487 0.9900 . ?
O50 C371 1.445(11) . ?
C371 C372 1.509(12) . ?
C371 H739 0.9900 . ?
C371 H740 0.9900 . ?
C372 O51 1.428(11) . ?
C372 H741 0.9900 . ?
C372 H742 0.9900 . ?
O51 C373 1.439(11) . ?
C373 C374 1.481(11) . ?
C373 H743 0.9900 . ?
C373 H744 0.9900 . ?
C374 O52 1.348(12) . ?
C374 H745 0.9900 . ?
C374 H746 0.9900 . ?
O52 C375 1.456(11) . ?
C375 H747 0.9800 . ?
C375 H748 0.9800 . ?
C375 H749 0.9800 . ?
O53 C376 1.404(10) . ?
C376 C377 1.541(11) . ?
C376 H499 0.9900 . ?
C376 H500 0.9900 . ?
C377 O54 1.441(11) . ?
C377 H501 0.9900 . ?
C377 H502 0.9900 . ?
O54 C378 1.446(11) . ?
C378 C379 1.507(11) . ?
C378 H503 0.9900 . ?
C378 H504 0.9900 . ?
C379 O55 1.429(11) . ?
C379 H505 0.9900 . ?
C379 H506 0.9900 . ?
O55 C380 1.440(11) . ?
C380 C381 1.479(11) . ?
C380 H507 0.9900 . ?
C380 H508 0.9900 . ?
C381 O56 1.351(11) . ?
C381 H509 0.9900 . ?
C381 H510 0.9900 . ?
O56 C382 1.446(11) . ?
C382 H511 0.9800 . ?
C382 H512 0.9800 . ?
C382 H513 0.9800 . ?
O57A C383 1.407(9) . ?
C383 C384 1.538(10) . ?
C383 H514 0.9900 . ?
C383 H515 0.9900 . ?
C384 O58A 1.438(10) . ?
C384 H516 0.9900 . ?
C384 H517 0.9900 . ?
O58A C385 1.444(11) . ?
C385 C386 1.511(12) . ?
C385 H518 0.9900 . ?
C385 H519 0.9900 . ?
C386 O59A 1.424(11) . ?
C386 H520 0.9900 . ?
C386 H521 0.9900 . ?
O59A C387 1.440(11) . ?
C387 C388 1.481(12) . ?
C387 H522 0.9900 . ?
C387 H523 0.9900 . ?
C388 O60A 1.350(12) . ?
C388 H524 0.9900 . ?
C388 H525 0.9900 . ?
O60A C389 1.450(11) . ?
C389 H526 0.9800 . ?
C389 H527 0.9800 . ?
C389 H528 0.9800 . ?
O57B C536 1.407(9) . ?
C536 C537 1.538(10) . ?
C536 H529 0.9900 . ?
C536 H530 0.9900 . ?
C537 O58B 1.438(10) . ?
C537 H531 0.9900 . ?
C537 H532 0.9900 . ?
O58B C538 1.449(11) . ?
C538 C539 1.508(12) . ?
C538 H533 0.9900 . ?
C538 H534 0.9900 . ?
C539 O59B 1.428(11) . ?
C539 H535 0.9900 . ?
C539 H536 0.9900 . ?
O59B C540 1.440(11) . ?
C540 C541 1.479(12) . ?
C540 H537 0.9900 . ?
C540 H538 0.9900 . ?
C541 O60B 1.352(12) . ?
C541 H539 0.9900 . ?
C541 H540 0.9900 . ?
O60B C542 1.451(11) . ?
C542 H541 0.9800 . ?
C542 H542 0.9800 . ?
C542 H543 0.9800 . ?
O61 C390 1.404(10) . ?
C390 C391 1.536(11) . ?
C390 H544 0.9900 . ?
C390 H545 0.9900 . ?
C391 O62 1.440(11) . ?
C391 H546 0.9900 . ?
C391 H547 0.9900 . ?
O62 C392 1.448(11) . ?
C392 C393 1.509(11) . ?
C392 H548 0.9900 . ?
C392 H549 0.9900 . ?
C393 O63 1.431(11) . ?
C393 H550 0.9900 . ?
C393 H551 0.9900 . ?
O63 C394 1.442(11) . ?
C394 C395 1.479(11) . ?
C394 H552 0.9900 . ?
C394 H553 0.9900 . ?
C395 O64 1.347(11) . ?
C395 H554 0.9900 . ?
C395 H555 0.9900 . ?
O64 C396 1.449(11) . ?
C396 H556 0.9800 . ?
C396 H557 0.9800 . ?
C396 H558 0.9800 . ?
O65 C397 1.405(10) . ?
C397 C398 1.533(11) . ?
C397 H559 0.9900 . ?
C397 H560 0.9900 . ?
C398 O66 1.437(11) . ?
C398 H561 0.9900 . ?
C398 H562 0.9900 . ?
O66 C399 1.448(11) . ?
C399 C400 1.504(12) . ?
C399 H563 0.9900 . ?
C399 H564 0.9900 . ?
C400 O67 1.428(11) . ?
C400 H565 0.9900 . ?
C400 H566 0.9900 . ?
O67 C401 1.441(11) . ?
C401 C402 1.480(11) . ?
C401 H567 0.9900 . ?
C401 H568 0.9900 . ?
C402 O68 1.354(12) . ?
C402 H569 0.9900 . ?
C402 H570 0.9900 . ?
O68 C403 1.449(11) . ?
C403 H571 0.9800 . ?
C403 H572 0.9800 . ?
C403 H573 0.9800 . ?
O69 C404 1.407(10) . ?
C404 C405 1.535(11) . ?
C404 H574 0.9900 . ?
C404 H575 0.9900 . ?
C405 O70 1.436(11) . ?
C405 H576 0.9900 . ?
C405 H577 0.9900 . ?
O70 C406 1.447(11) . ?
C406 C407 1.512(12) . ?
C406 H578 0.9900 . ?
C406 H579 0.9900 . ?
C407 O71 1.428(11) . ?
C407 H580 0.9900 . ?
C407 H581 0.9900 . ?
O71 C408 1.438(11) . ?
C408 C409 1.479(12) . ?
C408 H582 0.9900 . ?
C408 H583 0.9900 . ?
C409 O72 1.351(12) . ?
C409 H584 0.9900 . ?
C409 H585 0.9900 . ?
O72 C410 1.451(11) . ?
C410 H586 0.9800 . ?
C410 H587 0.9800 . ?
C410 H588 0.9800 . ?
O73A C411 1.406(11) . ?
C411 C412 1.541(11) . ?
C411 H589 0.9900 . ?
C411 H590 0.9900 . ?
C412 O74A 1.436(11) . ?
C412 H591 0.9900 . ?
C412 H592 0.9900 . ?
O74A C413 1.444(11) . ?
C413 C414 1.505(12) . ?
C413 H593 0.9900 . ?
C413 H594 0.9900 . ?
C414 O75A 1.428(11) . ?
C414 H595 0.9900 . ?
C414 H596 0.9900 . ?
O75A C415 1.439(11) . ?
C415 C416 1.479(12) . ?
C415 H597 0.9900 . ?
C415 H598 0.9900 . ?
C416 O76A 1.352(12) . ?
C416 H599 0.9900 . ?
C416 H600 0.9900 . ?
O76A C417 1.448(11) . ?
C417 H601 0.9800 . ?
C417 H602 0.9800 . ?
C417 H603 0.9800 . ?
O73B C543 1.407(11) . ?
C543 C544 1.541(11) . ?
C543 H604 0.9900 . ?
C543 H605 0.9900 . ?
C544 O74B 1.436(11) . ?
C544 H606 0.9900 . ?
C544 H607 0.9900 . ?
O74B C545 1.444(11) . ?
C545 C546 1.505(12) . ?
C545 H608 0.9900 . ?
C545 H609 0.9900 . ?
C546 O75B 1.424(11) . ?
C546 H610 0.9900 . ?
C546 H611 0.9900 . ?
O75B C547 1.437(11) . ?
C547 C548 1.479(12) . ?
C547 H612 0.9900 . ?
C547 H613 0.9900 . ?
C548 O76B 1.351(12) . ?
C548 H614 0.9900 . ?
C548 H615 0.9900 . ?
O76B C549 1.448(11) . ?
C549 H616 0.9800 . ?
C549 H617 0.9800 . ?
C549 H618 0.9800 . ?
O77A C418 1.400(9) . ?
C418 C419 1.535(10) . ?
C418 H619 0.9900 . ?
C418 H620 0.9900 . ?
C419 O78A 1.441(10) . ?
C419 H621 0.9900 . ?
C419 H622 0.9900 . ?
O78A C420 1.448(10) . ?
C420 C421 1.505(10) . ?
C420 H623 0.9900 . ?
C420 H624 0.9900 . ?
C421 O79A 1.424(11) . ?
C421 H625 0.9900 . ?
C421 H626 0.9900 . ?
O79A C422 1.438(11) . ?
C422 C423 1.479(12) . ?
C422 H627 0.9900 . ?
C422 H628 0.9900 . ?
C423 O80A 1.352(12) . ?
C423 H629 0.9900 . ?
C423 H630 0.9900 . ?
O80A C424 1.449(11) . ?
C424 H631 0.9800 . ?
C424 H632 0.9800 . ?
C424 H633 0.9800 . ?
O77B C550 1.400(9) . ?
C550 C551 1.535(10) . ?
C550 H634 0.9900 . ?
C550 H635 0.9900 . ?
C551 O78B 1.441(10) . ?
C551 H636 0.9900 . ?
C551 H637 0.9900 . ?
O78B C552 1.448(10) . ?
C552 C553 1.505(10) . ?
C552 H638 0.9900 . ?
C552 H639 0.9900 . ?
C553 O79B 1.425(11) . ?
C553 H640 0.9900 . ?
C553 H641 0.9900 . ?
O79B C554 1.438(11) . ?
C554 C555 1.478(12) . ?
C554 H642 0.9900 . ?
C554 H643 0.9900 . ?
C555 O80B 1.347(12) . ?
C555 H644 0.9900 . ?
C555 H645 0.9900 . ?
O80B C556 1.449(11) . ?
C556 H646 0.9800 . ?
C556 H647 0.9800 . ?
C556 H648 0.9800 . ?
O81 C425 1.404(10) . ?
C425 C426 1.535(11) . ?
C425 H649 0.9900 . ?
C425 H650 0.9900 . ?
C426 O82 1.445(11) . ?
C426 H651 0.9900 . ?
C426 H652 0.9900 . ?
O82 C427 1.452(11) . ?
C427 C428 1.506(11) . ?
C427 H653 0.9900 . ?
C427 H654 0.9900 . ?
C428 O83 1.428(11) . ?
C428 H655 0.9900 . ?
C428 H656 0.9900 . ?
O83 C429 1.437(11) . ?
C429 C430 1.479(11) . ?
C429 H657 0.9900 . ?
C429 H658 0.9900 . ?
C430 O84 1.358(11) . ?
C430 H659 0.9900 . ?
C430 H660 0.9900 . ?
O84 C431 1.450(11) . ?
C431 H661 0.9800 . ?
C431 H662 0.9800 . ?
C431 H663 0.9800 . ?
O85A C432 1.407(11) . ?
C432 C433 1.541(11) . ?
C432 H664 0.9900 . ?
C432 H665 0.9900 . ?
C433 O86A 1.441(11) . ?
C433 H666 0.9900 . ?
C433 H667 0.9900 . ?
O86A C434 1.446(11) . ?
C434 C435 1.507(12) . ?
C434 H668 0.9900 . ?
C434 H669 0.9900 . ?
C435 O87A 1.436(11) . ?
C435 H670 0.9900 . ?
C435 H671 0.9900 . ?
O87A C436 1.443(11) . ?
C436 C437 1.476(12) . ?
C436 H672 0.9900 . ?
C436 H673 0.9900 . ?
C437 O88A 1.351(12) . ?
C437 H674 0.9900 . ?
C437 H675 0.9900 . ?
O88A C438 1.448(11) . ?
C438 H676 0.9800 . ?
C438 H677 0.9800 . ?
C438 H678 0.9800 . ?
O85B C557 1.407(11) . ?
C557 C558 1.541(11) . ?
C557 H679 0.9900 . ?
C557 H680 0.9900 . ?
C558 O86B 1.439(11) . ?
C558 H681 0.9900 . ?
C558 H682 0.9900 . ?
O86B C559 1.446(11) . ?
C559 C560 1.509(12) . ?
C559 H683 0.9900 . ?
C559 H684 0.9900 . ?
C560 O87B 1.429(11) . ?
C560 H685 0.9900 . ?
C560 H686 0.9900 . ?
O87B C561 1.440(11) . ?
C561 C562 1.480(11) . ?
C561 H687 0.9900 . ?
C561 H688 0.9900 . ?
C562 O88B 1.349(11) . ?
C562 H689 0.9900 . ?
C562 H690 0.9900 . ?
O88B C563 1.448(11) . ?
C563 H691 0.9800 . ?
C563 H692 0.9800 . ?
C563 H693 0.9800 . ?
O89 C439 1.400(10) . ?
C439 C440 1.538(11) . ?
C439 H694 0.9900 . ?
C439 H695 0.9900 . ?
C440 O90 1.443(11) . ?
C440 H696 0.9900 . ?
C440 H697 0.9900 . ?
O90 C441 1.448(11) . ?
C441 C442 1.508(11) . ?
C441 H698 0.9900 . ?
C441 H699 0.9900 . ?
C442 O91 1.428(11) . ?
C442 H700 0.9900 . ?
C442 H701 0.9900 . ?
O91 C443 1.442(11) . ?
C443 C444 1.480(11) . ?
C443 H702 0.9900 . ?
C443 H703 0.9900 . ?
C444 O92 1.353(11) . ?
C444 H704 0.9900 . ?
C444 H705 0.9900 . ?
O92 C445 1.445(11) . ?
C445 H706 0.9800 . ?
C445 H707 0.9800 . ?
C445 H708 0.9800 . ?
O93 C446 1.408(10) . ?
C446 C447 1.541(11) . ?
C446 H709 0.9900 . ?
C446 H710 0.9900 . ?
C447 O94 1.437(11) . ?
C447 H711 0.9900 . ?
C447 H712 0.9900 . ?
O94 C448 1.440(11) . ?
C448 C449 1.512(12) . ?
C448 H713 0.9900 . ?
C448 H714 0.9900 . ?
C449 O95 1.423(11) . ?
C449 H715 0.9900 . ?
C449 H716 0.9900 . ?
O95 C450 1.437(11) . ?
C450 C451 1.475(11) . ?
C450 H717 0.9900 . ?
C450 H718 0.9900 . ?
C451 O96 1.349(12) . ?
C451 H719 0.9900 . ?
C451 H720 0.9900 . ?
O96 C452 1.452(11) . ?
C452 H721 0.9800 . ?
C452 H722 0.9800 . ?
C452 H723 0.9800 . ?
S1 O99 1.424(7) . ?
S1 O98 1.434(7) . ?
S1 O97 1.449(7) . ?
S1 C453 1.826(8) . ?
C453 F1 1.319(9) . ?
C453 F2 1.323(8) . ?
C453 F3 1.330(8) . ?
S2 O102 1.422(10) . ?
S2 O101 1.425(10) . ?
S2 O100 1.466(10) . ?
S2 C454 1.830(11) . ?
C454 F4 1.308(12) . ?
C454 F5 1.318(11) . ?
C454 F6 1.325(11) . ?
S3 O105 1.424(10) . ?
S3 O104 1.435(10) . ?
S3 O103 1.455(10) . ?
S3 C455 1.832(12) . ?
C455 F7 1.312(12) . ?
C455 F8 1.313(12) . ?
C455 F9 1.324(12) . ?
S4 O108 1.426(10) . ?
S4 O107 1.428(10) . ?
S4 O106 1.456(10) . ?
S4 C456 1.831(11) . ?
C456 F10 1.311(12) . ?
C456 F11 1.314(11) . ?
C456 F12 1.324(11) . ?
S5 O111 1.426(10) . ?
S5 O110 1.432(10) . ?
S5 O109 1.463(10) . ?
S5 C457 1.826(11) . ?
C457 F13 1.316(12) . ?
C457 F14 1.323(12) . ?
C457 F15 1.325(12) . ?
S6 O113 1.424(10) . ?
S6 O114 1.430(10) . ?
S6 O112 1.461(10) . ?
S6 C458 1.826(11) . ?
C458 F16 1.317(12) . ?
C458 F17 1.321(12) . ?
C458 F18 1.323(12) . ?
S7 O117 1.429(10) . ?
S7 O116 1.429(10) . ?
S7 O115 1.452(10) . ?
S7 C459 1.823(11) . ?
C459 F19 1.313(12) . ?
C459 F20 1.319(11) . ?
C459 F21 1.323(11) . ?
S8 O120 1.427(10) . ?
S8 O119 1.435(10) . ?
S8 O118 1.460(10) . ?
S8 C460 1.834(11) . ?
C460 F22 1.313(12) . ?
C460 F23 1.316(11) . ?
C460 F24 1.329(11) . ?
S9 O123 1.425(10) . ?
S9 O122 1.434(10) . ?
S9 O121 1.456(10) . ?
S9 C461 1.825(12) . ?
C461 F25 1.314(12) . ?
C461 F26 1.316(12) . ?
C461 F27 1.326(12) . ?
S10 O126 1.425(10) . ?
S10 O125 1.430(10) . ?
S10 O124 1.459(10) . ?
S10 C462 1.826(12) . ?
C462 F28 1.314(12) . ?
C462 F29 1.319(12) . ?
C462 F30 1.327(12) . ?
S11 O129 1.424(10) . ?
S11 O128 1.430(10) . ?
S11 O127 1.459(10) . ?
S11 C463 1.830(12) . ?
C463 F31 1.310(12) . ?
C463 F32 1.317(12) . ?
C463 F33 1.326(12) . ?
S12 O132 1.427(10) . ?
S12 O131 1.431(10) . ?
S12 O130 1.456(10) . ?
S12 C464 1.826(12) . ?
C464 F34 1.314(12) . ?
C464 F35 1.319(12) . ?
C464 F36 1.327(12) . ?
S13 O135 1.425(10) . ?
S13 O134 1.434(10) . ?
S13 O133 1.457(10) . ?
S13 C465 1.825(12) . ?
C465 F37 1.313(12) . ?
C465 F38 1.316(12) . ?
C465 F39 1.331(12) . ?
S14 O138 1.425(10) . ?
S14 O137 1.433(10) . ?
S14 O136 1.459(10) . ?
S14 C466 1.826(12) . ?
C466 F40 1.315(12) . ?
C466 F41 1.318(12) . ?
C466 F42 1.325(12) . ?
S15 O140 1.426(10) . ?
S15 O141 1.428(10) . ?
S15 O139 1.458(10) . ?
S15 C467 1.828(11) . ?
C467 F43 1.312(12) . ?
C467 F44 1.322(12) . ?
C467 F45 1.323(12) . ?
S16 O144 1.414(10) . ?
S16 O143 1.432(10) . ?
S16 O142 1.467(10) . ?
S16 C468 1.830(12) . ?
C468 F46 1.307(12) . ?
C468 F47 1.312(12) . ?
C468 F48 1.329(12) . ?
S17 O147 1.424(10) . ?
S17 O146 1.433(10) . ?
S17 O145 1.462(10) . ?
S17 C469 1.826(11) . ?
C469 F49 1.317(12) . ?
C469 F50 1.319(12) . ?
C469 F51 1.331(12) . ?
S18 O150 1.424(10) . ?
S18 O149 1.432(10) . ?
S18 O148 1.456(10) . ?
S18 C470 1.828(12) . ?
C470 F52 1.312(12) . ?
C470 F53 1.314(12) . ?
C470 F54 1.329(12) . ?
S19 O153 1.422(10) . ?
S19 O152 1.432(10) . ?
S19 O151 1.459(10) . ?
S19 C471 1.828(12) . ?
C471 F55 1.312(12) . ?
C471 F56 1.317(12) . ?
C471 F57 1.326(12) . ?
S20 O156 1.425(10) . ?
S20 O155 1.431(11) . ?
S20 O154 1.459(10) . ?
S20 C472 1.826(12) . ?
C472 F58 1.314(12) . ?
C472 F59 1.318(12) . ?
C472 F60 1.327(12) . ?
S21 O159 1.425(10) . ?
S21 O158 1.428(10) . ?
S21 O157 1.461(10) . ?
S21 C473 1.825(12) . ?
C473 F61 1.311(12) . ?
C473 F62 1.319(12) . ?
C473 F63 1.326(12) . ?
S22 O162 1.425(10) . ?
S22 O161 1.430(10) . ?
S22 O160 1.459(10) . ?
S22 C474 1.825(12) . ?
C474 F64 1.312(12) . ?
C474 F65 1.318(12) . ?
C474 F66 1.327(12) . ?
S23 O165 1.427(10) . ?
S23 O164 1.430(10) . ?
S23 O163 1.455(10) . ?
S23 C475 1.827(12) . ?
C475 F67 1.314(12) . ?
C475 F68 1.320(12) . ?
C475 F69 1.324(12) . ?
S24 O168 1.426(10) . ?
S24 O167 1.430(10) . ?
S24 O166 1.459(10) . ?
S24 C476 1.826(12) . ?
C476 F70 1.313(12) . ?
C476 F71 1.319(12) . ?
C476 F72 1.325(12) . ?
S25 O171 1.427(10) . ?
S25 O170 1.428(10) . ?
S25 O169 1.459(10) . ?
S25 C477 1.827(12) . ?
C477 F73 1.313(12) . ?
C477 F74 1.321(12) . ?
C477 F75 1.326(12) . ?
S26 O174 1.424(10) . ?
S26 O173 1.432(10) . ?
S26 O172 1.459(10) . ?
S26 C478 1.826(12) . ?
C478 F76 1.314(12) . ?
C478 F77 1.318(12) . ?
C478 F78 1.328(12) . ?
S27 O177 1.420(10) . ?
S27 O176 1.430(10) . ?
S27 O175 1.462(10) . ?
S27 C479 1.827(12) . ?
C479 F79 1.314(12) . ?
C479 F80 1.320(12) . ?
C479 F81 1.328(12) . ?
S28 O180 1.425(10) . ?
S28 O179 1.428(10) . ?
S28 O178 1.460(10) . ?
S28 C480 1.825(12) . ?
C480 F82 1.314(12) . ?
C480 F83 1.320(12) . ?
C480 F84 1.327(12) . ?
S29 O183 1.424(10) . ?
S29 O182 1.432(10) . ?
S29 O181 1.459(10) . ?
S29 C481 1.826(12) . ?
C481 F85 1.314(12) . ?
C481 F86 1.318(12) . ?
C481 F87 1.328(12) . ?
S30 O186 1.424(10) . ?
S30 O185 1.430(10) . ?
S30 O184 1.460(10) . ?
S30 C482 1.826(12) . ?
C482 F88 1.312(12) . ?
C482 F89 1.319(12) . ?
C482 F90 1.328(12) . ?
S31 O189 1.424(10) . ?
S31 O188 1.431(11) . ?
S31 O187 1.459(10) . ?
S31 C483 1.826(12) . ?
C483 F91 1.313(12) . ?
C483 F92 1.318(12) . ?
C483 F93 1.327(12) . ?
O201 O202 1.64(7) . ?
O205 O206 1.54(12) . ?
O207 O208 1.20(7) . ?
O214 O215 1.18(12) . ?
O218 O219 1.67(11) . ?
O229 O230 1.35(6) . ?

loop_
_geom_torsion_atom_site_label_1
_geom_torsion_atom_site_label_2
_geom_torsion_atom_site_label_3
_geom_torsion_atom_site_label_4
_geom_torsion
_geom_torsion_site_symmetry_1
_geom_torsion_site_symmetry_2
_geom_torsion_site_symmetry_3
_geom_torsion_site_symmetry_4
_geom_torsion_publ_flag
C15 C1 C3 C8 52.6(19) . . . . ?
C9 C1 C3 C8 -55.7(19) . . . . ?
C15 C1 C3 C4 -125(2) . . . . ?
C9 C1 C3 C4 127(2) . . . . ?
C8 C3 C4 C5 3(4) . . . . ?
C1 C3 C4 C5 180(2) . . . . ?
C3 C4 C5 C6 3(4) . . . . ?
C3 C4 C5 N1 176(2) . . . . ?
C4 C5 C6 C7 -8(5) . . . . ?
N1 C5 C6 C7 180(2) . . . . ?
C4 C5 C6 N2 176(2) . . . . ?
N1 C5 C6 N2 4(4) . . . . ?
C5 C6 C7 C8 6(4) . . . . ?
N2 C6 C7 C8 -179(2) . . . . ?
C4 C3 C8 C7 -5(4) . . . . ?
C1 C3 C8 C7 177.9(18) . . . . ?
C4 C3 C8 C2 179.5(18) . . . . ?
C1 C3 C8 C2 2(3) . . . . ?
C6 C7 C8 C3 1(4) . . . . ?
C6 C7 C8 C2 175.7(19) . . . . ?
C20 C2 C8 C3 -55.2(18) . . . . ?
C14 C2 C8 C3 54.2(18) . . . . ?
C20 C2 C8 C7 130(2) . . . . ?
C14 C2 C8 C7 -121(2) . . . . ?
C6 C5 N1 Pd1 3(3) . . . . ?
C4 C5 N1 Pd1 -170(2) . . . . ?
C5 C6 N2 Pd1 -8(3) . . . . ?
C7 C6 N2 Pd1 176(2) . . . . ?
C15 C1 C9 C14 -55.7(18) . . . . ?
C3 C1 C9 C14 52.0(18) . . . . ?
C15 C1 C9 C10 134(2) . . . . ?
C3 C1 C9 C10 -118(2) . . . . ?
C14 C9 C10 C11 3(4) . . . . ?
C1 C9 C10 C11 172.3(19) . . . . ?
C9 C10 C11 C12 0(4) . . . . ?
C9 C10 C11 N3 -180(2) . . . . ?
C10 C11 C12 C13 -1(4) . . . . ?
N3 C11 C12 C13 179(2) . . . . ?
C10 C11 C12 N4 -178(2) . . . . ?
N3 C11 C12 N4 2(4) . . . . ?
C11 C12 C13 C14 0(4) . . . . ?
N4 C12 C13 C14 176.4(19) . . . . ?
C10 C9 C14 C13 -4(3) . . . . ?
C1 C9 C14 C13 -174.7(16) . . . . ?
C10 C9 C14 C2 173.8(17) . . . . ?
C1 C9 C14 C2 3(2) . . . . ?
C12 C13 C14 C9 3(3) . . . . ?
C12 C13 C14 C2 -174.8(18) . . . . ?
C8 C2 C14 C9 -57.9(17) . . . . ?
C20 C2 C14 C9 51.4(18) . . . . ?
C8 C2 C14 C13 120(2) . . . . ?
C20 C2 C14 C13 -131(2) . . . . ?
C12 C11 N3 Pd2 4(3) . . . . ?
C10 C11 N3 Pd2 -176(2) . . . . ?
C11 C12 N4 Pd2 -7(3) . . . . ?
C13 C12 N4 Pd2 176.3(18) . . . . ?
C9 C1 C15 C20 51.7(19) . . . . ?
C3 C1 C15 C20 -55.2(19) . . . . ?
C9 C1 C15 C16 -125(2) . . . . ?
C3 C1 C15 C16 129(2) . . . . ?
C20 C15 C16 C17 3(4) . . . . ?
C1 C15 C16 C17 179(2) . . . . ?
C15 C16 C17 C18 -3(4) . . . . ?
C16 C17 C18 C19 1(5) . . . . ?
C17 C18 C19 C20 1(4) . . . . ?
C16 C15 C20 C19 -1(4) . . . . ?
C1 C15 C20 C19 -177.0(16) . . . . ?
C16 C15 C20 C2 179.4(17) . . . . ?
C1 C15 C20 C2 3(3) . . . . ?
C18 C19 C20 C15 -2(3) . . . . ?
C18 C19 C20 C2 178.5(19) . . . . ?
C8 C2 C20 C15 52.8(19) . . . . ?
C14 C2 C20 C15 -55.6(19) . . . . ?
C8 C2 C20 C19 -127(2) . . . . ?
C14 C2 C20 C19 124(2) . . . . ?
C29 C21 C23 C28 -55.3(19) . . . . ?
C35 C21 C23 C28 53(2) . . . . ?
C29 C21 C23 C24 123(2) . . . . ?
C35 C21 C23 C24 -128(2) . . . . ?
C28 C23 C24 C25 -6(4) . . . . ?
C21 C23 C24 C25 175.3(19) . . . . ?
C23 C24 C25 C26 6(4) . . . . ?
C23 C24 C25 N5 173(2) . . . . ?
C24 C25 C26 C27 -6(5) . . . . ?
N5 C25 C26 C27 -172(2) . . . . ?
C24 C25 C26 N6 -176(2) . . . . ?
N5 C25 C26 N6 17(4) . . . . ?
C25 C26 C27 C28 4(4) . . . . ?
N6 C26 C27 C28 174(2) . . . . ?
C24 C23 C28 C27 6(4) . . . . ?
C21 C23 C28 C27 -175.9(18) . . . . ?
C24 C23 C28 C22 -177.2(18) . . . . ?
C21 C23 C28 C22 1(3) . . . . ?
C26 C27 C28 C23 -4(4) . . . . ?
C26 C27 C28 C22 179.1(18) . . . . ?
C40 C22 C28 C23 -55.5(19) . . . . ?
C34 C22 C28 C23 54.5(19) . . . . ?
C40 C22 C28 C27 122(2) . . . . ?
C34 C22 C28 C27 -128(2) . . . . ?
C26 C25 N5 Pd2 -16(3) . . . . ?
C24 C25 N5 Pd2 177(2) . . . . ?
C25 C26 N6 Pd2 -10(3) . . . . ?
C27 C26 N6 Pd2 179.8(18) . . . . ?
C23 C21 C29 C34 54.0(18) . . . . ?
C35 C21 C29 C34 -53.3(18) . . . . ?
C23 C21 C29 C30 -123(2) . . . . ?
C35 C21 C29 C30 130(2) . . . . ?
C34 C29 C30 C31 3(4) . . . . ?
C21 C29 C30 C31 180(2) . . . . ?
C29 C30 C31 C32 -1(4) . . . . ?
C29 C30 C31 N7 -177(2) . . . . ?
C30 C31 C32 C33 -1(5) . . . . ?
N7 C31 C32 C33 175(2) . . . . ?
C30 C31 C32 N8 -177(2) . . . . ?
N7 C31 C32 N8 -2(4) . . . . ?
C31 C32 C33 C34 1(4) . . . . ?
N8 C32 C33 C34 177(2) . . . . ?
C30 C29 C34 C33 -3(4) . . . . ?
C21 C29 C34 C33 -179.7(17) . . . . ?
C30 C29 C34 C22 176.9(18) . . . . ?
C21 C29 C34 C22 0(2) . . . . ?
C32 C33 C34 C29 1(4) . . . . ?
C32 C33 C34 C22 -179(2) . . . . ?
C40 C22 C34 C29 53.6(18) . . . . ?
C28 C22 C34 C29 -55.8(18) . . . . ?
C40 C22 C34 C33 -127(2) . . . . ?
C28 C22 C34 C33 124(2) . . . . ?
C32 C31 N7 Pd3 -8(3) . . . . ?
C30 C31 N7 Pd3 168(2) . . . . ?
C31 C32 N8 Pd3 10(3) . . . . ?
C33 C32 N8 Pd3 -167(2) . . . . ?
C29 C21 C35 C40 53(2) . . . . ?
C23 C21 C35 C40 -54(2) . . . . ?
C29 C21 C35 C36 -123(2) . . . . ?
C23 C21 C35 C36 131(2) . . . . ?
C40 C35 C36 C37 8(4) . . . . ?
C21 C35 C36 C37 -177(2) . . . . ?
C35 C36 C37 C38 -13(5) . . . . ?
C36 C37 C38 C39 10(6) . . . . ?
C37 C38 C39 C40 -2(5) . . . . ?
C36 C35 C40 C39 -1(4) . . . . ?
C21 C35 C40 C39 -176(2) . . . . ?
C36 C35 C40 C22 176.3(18) . . . . ?
C21 C35 C40 C22 1(3) . . . . ?
C38 C39 C40 C35 -3(4) . . . . ?
C38 C39 C40 C22 -179(2) . . . . ?
C28 C22 C40 C35 55(2) . . . . ?
C34 C22 C40 C35 -54(2) . . . . ?
C28 C22 C40 C39 -128(2) . . . . ?
C34 C22 C40 C39 123(2) . . . . ?
C55 C41 C43 C48 53(2) . . . . ?
C49 C41 C43 C48 -54.7(19) . . . . ?
C55 C41 C43 C44 -125(2) . . . . ?
C49 C41 C43 C44 127(2) . . . . ?
C48 C43 C44 C45 0(4) . . . . ?
C41 C43 C44 C45 178(2) . . . . ?
C43 C44 C45 C46 -3(5) . . . . ?
C43 C44 C45 N9 178(2) . . . . ?
C44 C45 C46 C47 7(5) . . . . ?
N9 C45 C46 C47 -175(2) . . . . ?
C44 C45 C46 N10 175(3) . . . . ?
N9 C45 C46 N10 -6(4) . . . . ?
C45 C46 C47 C48 -6(4) . . . . ?
N10 C46 C47 C48 -175(2) . . . . ?
C44 C43 C48 C47 0(4) . . . . ?
C41 C43 C48 C47 -178.3(18) . . . . ?
C44 C43 C48 C42 179(2) . . . . ?
C41 C43 C48 C42 1(3) . . . . ?
C46 C47 C48 C43 3(4) . . . . ?
C46 C47 C48 C42 -175.7(19) . . . . ?
C54 C42 C48 C43 55.5(18) . . . . ?
C60 C42 C48 C43 -54.2(18) . . . . ?
C54 C42 C48 C47 -126(2) . . . . ?
C60 C42 C48 C47 125(2) . . . . ?
C46 C45 N9 Pd3 9(4) . . . . ?
C44 C45 N9 Pd3 -172(2) . . . . ?
C45 C46 N10 Pd3 0(3) . . . . ?
C47 C46 N10 Pd3 169(2) . . . . ?
C55 C41 C49 C54 -56(2) . . . . ?
C43 C41 C49 C54 52(2) . . . . ?
C55 C41 C49 C50 130(2) . . . . ?
C43 C41 C49 C50 -121(2) . . . . ?
C54 C49 C50 C51 5(4) . . . . ?
C41 C49 C50 C51 178(2) . . . . ?
C49 C50 C51 C52 -2(5) . . . . ?
C49 C50 C51 N11 -175(2) . . . . ?
C50 C51 C52 C53 -2(5) . . . . ?
N11 C51 C52 C53 172(2) . . . . ?
C50 C51 C52 N12 -180(2) . . . . ?
N11 C51 C52 N12 -6(5) . . . . ?
C51 C52 C53 C54 2(5) . . . . ?
N12 C52 C53 C54 180(2) . . . . ?
C50 C49 C54 C53 -5(4) . . . . ?
C41 C49 C54 C53 -178.6(18) . . . . ?
C50 C49 C54 C42 176.5(19) . . . . ?
C41 C49 C54 C42 3(3) . . . . ?
C52 C53 C54 C49 2(4) . . . . ?
C52 C53 C54 C42 180(2) . . . . ?
C60 C42 C54 C49 51(2) . . . . ?
C48 C42 C54 C49 -58.2(19) . . . . ?
C60 C42 C54 C53 -128(2) . . . . ?
C48 C42 C54 C53 123(2) . . . . ?
C52 C51 N11 Pd4 1(4) . . . . ?
C50 C51 N11 Pd4 176(2) . . . . ?
C51 C52 N12 Pd4 7(3) . . . . ?
C53 C52 N12 Pd4 -171(2) . . . . ?
C43 C41 C55 C60 -51.6(19) . . . . ?
C49 C41 C55 C60 55.0(18) . . . . ?
C43 C41 C55 C56 128(2) . . . . ?
C49 C41 C55 C56 -125(2) . . . . ?
C60 C55 C56 C57 -2(4) . . . . ?
C41 C55 C56 C57 178.0(19) . . . . ?
C55 C56 C57 C58 7(4) . . . . ?
C56 C57 C58 C59 -13(5) . . . . ?
C57 C58 C59 C60 13(4) . . . . ?
C56 C55 C60 C59 3(4) . . . . ?
C41 C55 C60 C59 -177.4(17) . . . . ?
C56 C55 C60 C42 178.5(17) . . . . ?
C41 C55 C60 C42 -2(2) . . . . ?
C58 C59 C60 C55 -8(4) . . . . ?
C58 C59 C60 C42 177(2) . . . . ?
C54 C42 C60 C55 -51.8(19) . . . . ?
C48 C42 C60 C55 56.1(19) . . . . ?
C54 C42 C60 C59 124(2) . . . . ?
C48 C42 C60 C59 -128(2) . . . . ?
C75 C61 C63 C68 51.6(19) . . . . ?
C69 C61 C63 C68 -56.3(19) . . . . ?
C75 C61 C63 C64 -124(2) . . . . ?
C69 C61 C63 C64 128(2) . . . . ?
C68 C63 C64 C65 2(4) . . . . ?
C61 C63 C64 C65 177.4(19) . . . . ?
C63 C64 C65 C66 -4(4) . . . . ?
C63 C64 C65 N13 -179(2) . . . . ?
C64 C65 C66 C67 4(5) . . . . ?
N13 C65 C66 C67 180(2) . . . . ?
C64 C65 C66 N14 179(2) . . . . ?
N13 C65 C66 N14 -5(4) . . . . ?
C65 C66 C67 C68 -3(4) . . . . ?
N14 C66 C67 C68 -178(2) . . . . ?
C64 C63 C68 C67 -1(4) . . . . ?
C61 C63 C68 C67 -176.6(17) . . . . ?
C64 C63 C68 C62 178.7(17) . . . . ?
C61 C63 C68 C62 3(3) . . . . ?
C66 C67 C68 C63 1(4) . . . . ?
C66 C67 C68 C62 -178.2(19) . . . . ?
C74 C62 C68 C63 53.8(19) . . . . ?
C80 C62 C68 C63 -55.6(19) . . . . ?
C74 C62 C68 C67 -127(2) . . . . ?
C80 C62 C68 C67 124(2) . . . . ?
C66 C65 N13 Pd4 -1(3) . . . . ?
C64 C65 N13 Pd4 174.0(19) . . . . ?
C65 C66 N14 Pd4 9(3) . . . . ?
C67 C66 N14 Pd4 -175(2) . . . . ?
C75 C61 C69 C74 -54.2(18) . . . . ?
C63 C61 C69 C74 55.1(18) . . . . ?
C75 C61 C69 C70 125(2) . . . . ?
C63 C61 C69 C70 -126(2) . . . . ?
C74 C69 C70 C71 -2(3) . . . . ?
C61 C69 C70 C71 178.7(18) . . . . ?
C69 C70 C71 C72 3(4) . . . . ?
C69 C70 C71 N15 -174(2) . . . . ?
C70 C71 C72 C73 -4(4) . . . . ?
N15 C71 C72 C73 173(2) . . . . ?
C70 C71 C72 N16 -178(2) . . . . ?
N15 C71 C72 N16 -1(4) . . . . ?
C71 C72 C73 C74 3(4) . . . . ?
N16 C72 C73 C74 177.2(19) . . . . ?
C70 C69 C74 C73 2(3) . . . . ?
C61 C69 C74 C73 -178.8(16) . . . . ?
C70 C69 C74 C62 -179.3(16) . . . . ?
C61 C69 C74 C62 0(2) . . . . ?
C72 C73 C74 C69 -2(3) . . . . ?
C72 C73 C74 C62 179.0(17) . . . . ?
C80 C62 C74 C69 54.6(17) . . . . ?
C68 C62 C74 C69 -55.1(17) . . . . ?
C80 C62 C74 C73 -127(2) . . . . ?
C68 C62 C74 C73 124(2) . . . . ?
C72 C71 N15 Pd5 -4(3) . . . . ?
C70 C71 N15 Pd5 173.0(19) . . . . ?
C71 C72 N16 Pd5 5(3) . . . . ?
C73 C72 N16 Pd5 -168.9(18) . . . . ?
C69 C61 C75 C80 53.7(19) . . . . ?
C63 C61 C75 C80 -53.3(19) . . . . ?
C69 C61 C75 C76 -126(2) . . . . ?
C63 C61 C75 C76 127(2) . . . . ?
C80 C75 C76 C77 1(4) . . . . ?
C61 C75 C76 C77 -178(2) . . . . ?
C75 C76 C77 C78 -5(5) . . . . ?
C76 C77 C78 C79 6(5) . . . . ?
C77 C78 C79 C80 -4(4) . . . . ?
C76 C75 C80 C79 0(4) . . . . ?
C61 C75 C80 C79 -179.9(17) . . . . ?
C76 C75 C80 C62 -179.6(18) . . . . ?
C61 C75 C80 C62 0(2) . . . . ?
C78 C79 C80 C75 1(3) . . . . ?
C78 C79 C80 C62 -179.1(18) . . . . ?
C74 C62 C80 C75 -55.4(19) . . . . ?
C68 C62 C80 C75 54.3(19) . . . . ?
C74 C62 C80 C79 125(2) . . . . ?
C68 C62 C80 C79 -126(2) . . . . ?
C89 C81 C83 C88 -52.5(19) . . . . ?
C95 C81 C83 C88 54.9(19) . . . . ?
C89 C81 C83 C84 122(2) . . . . ?
C95 C81 C83 C84 -130(2) . . . . ?
C88 C83 C84 C85 -4(4) . . . . ?
C81 C83 C84 C85 -179(2) . . . . ?
C83 C84 C85 C86 3(4) . . . . ?
C83 C84 C85 N17 175(2) . . . . ?
C84 C85 C86 C87 -1(5) . . . . ?
N17 C85 C86 C87 -173(2) . . . . ?
C84 C85 C86 N18 174(2) . . . . ?
N17 C85 C86 N18 1(4) . . . . ?
C85 C86 C87 C88 0(4) . . . . ?
N18 C86 C87 C88 -174(2) . . . . ?
C84 C83 C88 C87 4(4) . . . . ?
C81 C83 C88 C87 179.0(16) . . . . ?
C84 C83 C88 C82 -176.8(18) . . . . ?
C81 C83 C88 C82 -2(2) . . . . ?
C86 C87 C88 C83 -2(3) . . . . ?
C86 C87 C88 C82 179.2(18) . . . . ?
C100 C82 C88 C83 -51.9(18) . . . . ?
C94 C82 C88 C83 56.6(18) . . . . ?
C100 C82 C88 C87 127(2) . . . . ?
C94 C82 C88 C87 -124(2) . . . . ?
C86 C85 N17 Pd5 1(3) . . . . ?
C84 C85 N17 Pd5 -172(2) . . . . ?
C85 C86 N18 Pd5 -3(3) . . . . ?
C87 C86 N18 Pd5 171.5(19) . . . . ?
C95 C81 C89 C94 -55(2) . . . . ?
C83 C81 C89 C94 53(2) . . . . ?
C95 C81 C89 C90 121(2) . . . . ?
C83 C81 C89 C90 -131(2) . . . . ?
C94 C89 C90 C91 -7(4) . . . . ?
C81 C89 C90 C91 176.7(18) . . . . ?
C89 C90 C91 C92 7(4) . . . . ?
C89 C90 C91 N19 -178(2) . . . . ?
C90 C91 C92 C93 -3(4) . . . . ?
N19 C91 C92 C93 -179(2) . . . . ?
C90 C91 C92 N20 180(2) . . . . ?
N19 C91 C92 N20 4(4) . . . . ?
C91 C92 C93 C94 0(4) . . . . ?
N20 C92 C93 C94 176(2) . . . . ?
C90 C89 C94 C93 4(4) . . . . ?
C81 C89 C94 C93 -179.5(18) . . . . ?
C90 C89 C94 C82 -175.3(18) . . . . ?
C81 C89 C94 C82 1(3) . . . . ?
C92 C93 C94 C89 0(4) . . . . ?
C92 C93 C94 C82 179.0(19) . . . . ?
C88 C82 C94 C89 -56.6(19) . . . . ?
C100 C82 C94 C89 53.0(19) . . . . ?
C88 C82 C94 C93 124(2) . . . . ?
C100 C82 C94 C93 -126(2) . . . . ?
C92 C91 N19 Pd1 -6(3) . . . . ?
C90 C91 N19 Pd1 178.1(19) . . . . ?
C91 C92 N20 Pd1 0(3) . . . . ?
C93 C92 N20 Pd1 -177(2) . . . . ?
C89 C81 C95 C100 54(2) . . . . ?
C83 C81 C95 C100 -53(2) . . . . ?
C89 C81 C95 C96 -124(2) . . . . ?
C83 C81 C95 C96 129(2) . . . . ?
C100 C95 C96 C97 -1(4) . . . . ?
C81 C95 C96 C97 177(2) . . . . ?
C95 C96 C97 C98 0(5) . . . . ?
C96 C97 C98 C99 -1(6) . . . . ?
C97 C98 C99 C100 3(5) . . . . ?
C96 C95 C100 C99 3(4) . . . . ?
C81 C95 C100 C99 -175(2) . . . . ?
C96 C95 C100 C82 178(2) . . . . ?
C81 C95 C100 C82 0(3) . . . . ?
C98 C99 C100 C95 -4(4) . . . . ?
C98 C99 C100 C82 -178(2) . . . . ?
C88 C82 C100 C95 54(2) . . . . ?
C94 C82 C100 C95 -55(2) . . . . ?
C88 C82 C100 C99 -131(2) . . . . ?
C94 C82 C100 C99 121(2) . . . . ?
C115 C101 C103 C108 53(2) . . . . ?
C109 C101 C103 C108 -55(2) . . . . ?
C115 C101 C103 C104 -127(2) . . . . ?
C109 C101 C103 C104 125(2) . . . . ?
C108 C103 C104 C105 3(4) . . . . ?
C101 C103 C104 C105 -177.6(19) . . . . ?
C103 C104 C105 C106 -3(4) . . . . ?
C103 C104 C105 N21 178(2) . . . . ?
C104 C105 C106 C107 4(5) . . . . ?
N21 C105 C106 C107 -177(2) . . . . ?
C104 C105 C106 N22 177(2) . . . . ?
N21 C105 C106 N22 -5(4) . . . . ?
C105 C106 C107 C108 -4(4) . . . . ?
N22 C106 C107 C108 -177(2) . . . . ?
C104 C103 C108 C107 -3(4) . . . . ?
C101 C103 C108 C107 177.0(18) . . . . ?
C104 C103 C108 C102 -178.6(18) . . . . ?
C101 C103 C108 C102 2(3) . . . . ?
C106 C107 C108 C103 4(4) . . . . ?
C106 C107 C108 C102 178.5(19) . . . . ?
C114 C102 C108 C103 54.4(19) . . . . ?
C120 C102 C108 C103 -55.1(19) . . . . ?
C114 C102 C108 C107 -121(2) . . . . ?
C120 C102 C108 C107 130(2) . . . . ?
C106 C105 N21 Pd6 8(3) . . . . ?
C104 C105 N21 Pd6 -173(2) . . . . ?
C105 C106 N22 Pd6 -2(3) . . . . ?
C107 C106 N22 Pd6 171(2) . . . . ?
C115 C101 C109 C114 -55.4(18) . . . . ?
C103 C101 C109 C114 51.9(18) . . . . ?
C115 C101 C109 C110 134(2) . . . . ?
C103 C101 C109 C110 -119(2) . . . . ?
C114 C109 C110 C111 6(3) . . . . ?
C101 C109 C110 C111 175.5(18) . . . . ?
C109 C110 C111 C112 -2(4) . . . . ?
C109 C110 C111 N23 -177(2) . . . . ?
C110 C111 C112 C113 0(4) . . . . ?
N23 C111 C112 C113 175(2) . . . . ?
C110 C111 C112 N24 178(2) . . . . ?
N23 C111 C112 N24 -7(4) . . . . ?
C111 C112 C113 C114 -2(4) . . . . ?
N24 C112 C113 C114 -180.0(19) . . . . ?
C110 C109 C114 C113 -8(3) . . . . ?
C101 C109 C114 C113 -178.8(16) . . . . ?
C110 C109 C114 C102 173.7(16) . . . . ?
C101 C109 C114 C102 3(2) . . . . ?
C112 C113 C114 C109 6(3) . . . . ?
C112 C113 C114 C102 -175.9(17) . . . . ?
C108 C102 C114 C109 -57.9(18) . . . . ?
C120 C102 C114 C109 51.1(18) . . . . ?
C108 C102 C114 C113 124(2) . . . . ?
C120 C102 C114 C113 -127.0(19) . . . . ?
C112 C111 N23 Pd7 7(3) . . . . ?
C110 C111 N23 Pd7 -177.6(19) . . . . ?
C111 C112 N24 Pd7 3(3) . . . . ?
C113 C112 N24 Pd7 -179.1(17) . . . . ?
C109 C101 C115 C120 52.8(19) . . . . ?
C103 C101 C115 C120 -53.8(19) . . . . ?
C109 C101 C115 C116 -128(2) . . . . ?
C103 C101 C115 C116 126(2) . . . . ?
C120 C115 C116 C117 -3(4) . . . . ?
C101 C115 C116 C117 178(2) . . . . ?
C115 C116 C117 C118 6(4) . . . . ?
C116 C117 C118 C119 -8(5) . . . . ?
C117 C118 C119 C120 4(4) . . . . ?
C116 C115 C120 C119 0(4) . . . . ?
C101 C115 C120 C119 179.4(18) . . . . ?
C116 C115 C120 C102 -178.1(18) . . . . ?
C101 C115 C120 C102 1(3) . . . . ?
C118 C119 C120 C115 -1(4) . . . . ?
C118 C119 C120 C102 177(2) . . . . ?
C114 C102 C120 C115 -54.1(19) . . . . ?
C108 C102 C120 C115 54.3(19) . . . . ?
C114 C102 C120 C119 128(2) . . . . ?
C108 C102 C120 C119 -124(2) . . . . ?
C129 C121 C123 C128 -54.8(19) . . . . ?
C135 C121 C123 C128 52.6(19) . . . . ?
C129 C121 C123 C124 124(2) . . . . ?
C135 C121 C123 C124 -129(2) . . . . ?
C128 C123 C124 C125 1(4) . . . . ?
C121 C123 C124 C125 -178.1(19) . . . . ?
C123 C124 C125 C126 -6(4) . . . . ?
C123 C124 C125 N25 -179(2) . . . . ?
C124 C125 C126 C127 11(4) . . . . ?
N25 C125 C126 C127 -176(2) . . . . ?
C124 C125 C126 N26 -177(2) . . . . ?
N25 C125 C126 N26 -4(4) . . . . ?
C125 C126 C127 C128 -9(4) . . . . ?
N26 C126 C127 C128 180(2) . . . . ?
C124 C123 C128 C127 1(4) . . . . ?
C121 C123 C128 C127 179.7(17) . . . . ?
C124 C123 C128 C122 -177.2(17) . . . . ?
C121 C123 C128 C122 2(3) . . . . ?
C126 C127 C128 C123 3(3) . . . . ?
C126 C127 C128 C122 -179.2(18) . . . . ?
C134 C122 C128 C123 53.5(19) . . . . ?
C140 C122 C128 C123 -54.9(19) . . . . ?
C134 C122 C128 C127 -125(2) . . . . ?
C140 C122 C128 C127 127(2) . . . . ?
C126 C125 N25 Pd7 -4(3) . . . . ?
C124 C125 N25 Pd7 170(2) . . . . ?
C125 C126 N26 Pd7 10(3) . . . . ?
C127 C126 N26 Pd7 -178.4(18) . . . . ?
C135 C121 C129 C134 -54.7(19) . . . . ?
C123 C121 C129 C134 53.0(19) . . . . ?
C135 C121 C129 C130 126(2) . . . . ?
C123 C121 C129 C130 -126(2) . . . . ?
C134 C129 C130 C131 -2(4) . . . . ?
C121 C129 C130 C131 176.7(19) . . . . ?
C129 C130 C131 C132 4(4) . . . . ?
C129 C130 C131 N27 -172(2) . . . . ?
C130 C131 C132 C133 -2(5) . . . . ?
N27 C131 C132 C133 174(2) . . . . ?
C130 C131 C132 N28 -176(2) . . . . ?
N27 C131 C132 N28 1(5) . . . . ?
C131 C132 C133 C134 -2(5) . . . . ?
N28 C132 C133 C134 171(2) . . . . ?
C130 C129 C134 C133 -2(4) . . . . ?
C121 C129 C134 C133 179.3(18) . . . . ?
C130 C129 C134 C122 -180.0(17) . . . . ?
C121 C129 C134 C122 1(3) . . . . ?
C132 C133 C134 C129 4(4) . . . . ?
C132 C133 C134 C122 -178(2) . . . . ?
C128 C122 C134 C129 -55.4(19) . . . . ?
C140 C122 C134 C129 53.7(19) . . . . ?
C128 C122 C134 C133 126(2) . . . . ?
C140 C122 C134 C133 -125(2) . . . . ?
C132 C131 N27 Pd8 -9(3) . . . . ?
C130 C131 N27 Pd8 168(2) . . . . ?
C131 C132 N28 Pd8 7(4) . . . . ?
C133 C132 N28 Pd8 -166(2) . . . . ?
C129 C121 C135 C140 53(2) . . . . ?
C123 C121 C135 C140 -54(2) . . . . ?
C129 C121 C135 C136 -129(2) . . . . ?
C123 C121 C135 C136 124(2) . . . . ?
C140 C135 C136 C137 -1(4) . . . . ?
C121 C135 C136 C137 -179(2) . . . . ?
C135 C136 C137 C138 3(6) . . . . ?
C136 C137 C138 C139 -1(6) . . . . ?
C137 C138 C139 C140 -3(5) . . . . ?
C136 C135 C140 C139 -3(4) . . . . ?
C121 C135 C140 C139 175(2) . . . . ?
C136 C135 C140 C122 -176(2) . . . . ?
C121 C135 C140 C122 1(3) . . . . ?
C138 C139 C140 C135 5(4) . . . . ?
C138 C139 C140 C122 178(2) . . . . ?
C134 C122 C140 C135 -55(2) . . . . ?
C128 C122 C140 C135 54(2) . . . . ?
C134 C122 C140 C139 131(2) . . . . ?
C128 C122 C140 C139 -120(2) . . . . ?
C155 C141 C143 C148 54.3(19) . . . . ?
C149 C141 C143 C148 -54(2) . . . . ?
C155 C141 C143 C144 -128(2) . . . . ?
C149 C141 C143 C144 124(2) . . . . ?
C148 C143 C144 C145 -3(4) . . . . ?
C141 C143 C144 C145 179(2) . . . . ?
C143 C144 C145 C146 7(4) . . . . ?
C143 C144 C145 N29 177(2) . . . . ?
C144 C145 C146 C147 -8(5) . . . . ?
N29 C145 C146 C147 -179(2) . . . . ?
C144 C145 C146 N30 175(2) . . . . ?
N29 C145 C146 N30 4(4) . . . . ?
C145 C146 C147 C148 5(4) . . . . ?
N30 C146 C147 C148 -178(2) . . . . ?
C144 C143 C148 C147 0(4) . . . . ?
C141 C143 C148 C147 177.8(18) . . . . ?
C144 C143 C148 C142 -178.1(18) . . . . ?
C141 C143 C148 C142 0(3) . . . . ?
C146 C147 C148 C143 -1(4) . . . . ?
C146 C147 C148 C142 177(2) . . . . ?
C154 C142 C148 C143 55.1(19) . . . . ?
C160 C142 C148 C143 -54.3(19) . . . . ?
C154 C142 C148 C147 -123(2) . . . . ?
C160 C142 C148 C147 128(2) . . . . ?
C146 C145 N29 Pd8 -3(4) . . . . ?
C144 C145 N29 Pd8 -174(2) . . . . ?
C145 C146 N30 Pd8 -3(3) . . . . ?
C147 C146 N30 Pd8 179(2) . . . . ?
C155 C141 C149 C154 -54(2) . . . . ?
C143 C141 C149 C154 53(2) . . . . ?
C155 C141 C149 C150 127(2) . . . . ?
C143 C141 C149 C150 -125(2) . . . . ?
C154 C149 C150 C151 -6(4) . . . . ?
C141 C149 C150 C151 173(2) . . . . ?
C149 C150 C151 C152 5(5) . . . . ?
C149 C150 C151 N31 -179(2) . . . . ?
C150 C151 C152 C153 0(5) . . . . ?
N31 C151 C152 C153 -176(2) . . . . ?
C150 C151 C152 N32 173(2) . . . . ?
N31 C151 C152 N32 -3(5) . . . . ?
C151 C152 C153 C154 -4(5) . . . . ?
N32 C152 C153 C154 -177(2) . . . . ?
C150 C149 C154 C153 2(4) . . . . ?
C141 C149 C154 C153 -176.8(19) . . . . ?
C150 C149 C154 C142 179.2(19) . . . . ?
C141 C149 C154 C142 0(3) . . . . ?
C152 C153 C154 C149 3(4) . . . . ?
C152 C153 C154 C142 -174(2) . . . . ?
C148 C142 C154 C149 -56(2) . . . . ?
C160 C142 C154 C149 53(2) . . . . ?
C148 C142 C154 C153 121(2) . . . . ?
C160 C142 C154 C153 -130(2) . . . . ?
C152 C151 N31 Pd9 -7(4) . . . . ?
C150 C151 N31 Pd9 177(2) . . . . ?
C151 C152 N32 Pd9 11(4) . . . . ?
C153 C152 N32 Pd9 -176(2) . . . . ?
C149 C141 C155 C160 54.6(19) . . . . ?
C143 C141 C155 C160 -52.8(19) . . . . ?
C149 C141 C155 C156 -129(2) . . . . ?
C143 C141 C155 C156 123(2) . . . . ?
C160 C155 C156 C157 -3(4) . . . . ?
C141 C155 C156 C157 -178(2) . . . . ?
C155 C156 C157 C158 4(5) . . . . ?
C156 C157 C158 C159 -2(5) . . . . ?
C157 C158 C159 C160 -1(5) . . . . ?
C156 C155 C160 C159 -1(4) . . . . ?
C141 C155 C160 C159 175.3(19) . . . . ?
C156 C155 C160 C142 -177.5(19) . . . . ?
C141 C155 C160 C142 -1(3) . . . . ?
C158 C159 C160 C155 3(4) . . . . ?
C158 C159 C160 C142 179(2) . . . . ?
C148 C142 C160 C155 56.2(19) . . . . ?
C154 C142 C160 C155 -53(2) . . . . ?
C148 C142 C160 C159 -120(2) . . . . ?
C154 C142 C160 C159 131(2) . . . . ?
C175 C161 C163 C168 51(2) . . . . ?
C169 C161 C163 C168 -56(2) . . . . ?
C175 C161 C163 C164 -124(2) . . . . ?
C169 C161 C163 C164 128(2) . . . . ?
C168 C163 C164 C165 0(4) . . . . ?
C161 C163 C164 C165 176(2) . . . . ?
C163 C164 C165 C166 1(4) . . . . ?
C163 C164 C165 N33 176(2) . . . . ?
C164 C165 C166 C167 -2(5) . . . . ?
N33 C165 C166 C167 -177(2) . . . . ?
C164 C165 C166 N34 -180(2) . . . . ?
N33 C165 C166 N34 4(4) . . . . ?
C165 C166 C167 C168 1(4) . . . . ?
N34 C166 C167 C168 180(2) . . . . ?
C164 C163 C168 C167 0(4) . . . . ?
C161 C163 C168 C167 -176.1(18) . . . . ?
C164 C163 C168 C162 179.0(18) . . . . ?
C161 C163 C168 C162 3(3) . . . . ?
C166 C167 C168 C163 0(4) . . . . ?
C166 C167 C168 C162 -180(2) . . . . ?
C174 C162 C168 C163 52(2) . . . . ?
C180 C162 C168 C163 -55.6(19) . . . . ?
C174 C162 C168 C167 -128(2) . . . . ?
C180 C162 C168 C167 124(2) . . . . ?
C166 C165 N33 Pd9 -10(3) . . . . ?
C164 C165 N33 Pd9 174(2) . . . . ?
C165 C166 N34 Pd9 3(3) . . . . ?
C167 C166 N34 Pd9 -175(2) . . . . ?
C175 C161 C169 C174 -53.9(19) . . . . ?
C163 C161 C169 C174 53.4(19) . . . . ?
C175 C161 C169 C170 129(2) . . . . ?
C163 C161 C169 C170 -124(2) . . . . ?
C174 C169 C170 C171 1(3) . . . . ?
C161 C169 C170 C171 178.1(18) . . . . ?
C169 C170 C171 C172 -2(4) . . . . ?
C169 C170 C171 N35 -177(2) . . . . ?
C170 C171 C172 C173 3(4) . . . . ?
N35 C171 C172 C173 178(2) . . . . ?
C170 C171 C172 N36 -177(2) . . . . ?
N35 C171 C172 N36 -3(4) . . . . ?
C171 C172 C173 C174 -3(4) . . . . ?
N36 C172 C173 C174 178(2) . . . . ?
C170 C169 C174 C173 -1(4) . . . . ?
C161 C169 C174 C173 -178.5(16) . . . . ?
C170 C169 C174 C162 178.4(16) . . . . ?
C161 C169 C174 C162 1(3) . . . . ?
C172 C173 C174 C169 2(3) . . . . ?
C172 C173 C174 C162 -177.2(18) . . . . ?
C168 C162 C174 C169 -54.9(19) . . . . ?
C180 C162 C174 C169 53.0(19) . . . . ?
C168 C162 C174 C173 125(2) . . . . ?
C180 C162 C174 C173 -128(2) . . . . ?
C172 C171 N35 Pd10 0(3) . . . . ?
C170 C171 N35 Pd10 174.9(18) . . . . ?
C171 C172 N36 Pd10 4(3) . . . . ?
C173 C172 N36 Pd10 -177.1(19) . . . . ?
C169 C161 C175 C180 52(2) . . . . ?
C163 C161 C175 C180 -54(2) . . . . ?
C169 C161 C175 C176 -123(2) . . . . ?
C163 C161 C175 C176 131(2) . . . . ?
C180 C175 C176 C177 2(4) . . . . ?
C161 C175 C176 C177 177(2) . . . . ?
C175 C176 C177 C178 -2(5) . . . . ?
C176 C177 C178 C179 2(5) . . . . ?
C177 C178 C179 C180 -1(4) . . . . ?
C176 C175 C180 C179 -1(4) . . . . ?
C161 C175 C180 C179 -175.9(19) . . . . ?
C176 C175 C180 C162 177(2) . . . . ?
C161 C175 C180 C162 2(3) . . . . ?
C178 C179 C180 C175 0(4) . . . . ?
C178 C179 C180 C162 -178(2) . . . . ?
C168 C162 C180 C175 53(2) . . . . ?
C174 C162 C180 C175 -55(2) . . . . ?
C168 C162 C180 C179 -129(2) . . . . ?
C174 C162 C180 C179 123(2) . . . . ?
C195 C181 C183 C188 52.0(18) . . . . ?
C189 C181 C183 C188 -54.7(18) . . . . ?
C195 C181 C183 C184 -131(2) . . . . ?
C189 C181 C183 C184 122(2) . . . . ?
C188 C183 C184 C185 0(3) . . . . ?
C181 C183 C184 C185 -176.8(18) . . . . ?
C183 C184 C185 C186 4(4) . . . . ?
C183 C184 C185 N37 179(2) . . . . ?
C184 C185 C186 C187 -8(4) . . . . ?
N37 C185 C186 C187 177(2) . . . . ?
C184 C185 C186 N38 -180(2) . . . . ?
N37 C185 C186 N38 5(4) . . . . ?
C185 C186 C187 C188 7(4) . . . . ?
N38 C186 C187 C188 178(2) . . . . ?
C184 C183 C188 C187 -1(3) . . . . ?
C181 C183 C188 C187 176.4(17) . . . . ?
C184 C183 C188 C182 -175.1(16) . . . . ?
C181 C183 C188 C182 2(2) . . . . ?
C186 C187 C188 C183 -3(3) . . . . ?
C186 C187 C188 C182 171.0(18) . . . . ?
C194 C182 C188 C183 53.7(18) . . . . ?
C200 C182 C188 C183 -54.7(18) . . . . ?
C194 C182 C188 C187 -121(2) . . . . ?
C200 C182 C188 C187 131(2) . . . . ?
C186 C185 N37 Pd10 5(3) . . . . ?
C184 C185 N37 Pd10 -170(2) . . . . ?
C185 C186 N38 Pd10 -13(3) . . . . ?
C187 C186 N38 Pd10 175.7(19) . . . . ?
C183 C181 C189 C194 51.6(19) . . . . ?
C195 C181 C189 C194 -56.2(19) . . . . ?
C183 C181 C189 C190 -127(2) . . . . ?
C195 C181 C189 C190 126(2) . . . . ?
C194 C189 C190 C191 1(3) . . . . ?
C181 C189 C190 C191 179.3(19) . . . . ?
C189 C190 C191 C192 0(4) . . . . ?
C189 C190 C191 N39 -178(2) . . . . ?
C190 C191 C192 C193 1(5) . . . . ?
N39 C191 C192 C193 178(2) . . . . ?
C190 C191 C192 N40 -177(2) . . . . ?
N39 C191 C192 N40 1(4) . . . . ?
C191 C192 C193 C194 -2(4) . . . . ?
N40 C192 C193 C194 175(2) . . . . ?
C190 C189 C194 C193 -3(4) . . . . ?
C181 C189 C194 C193 178.8(18) . . . . ?
C190 C189 C194 C182 -179.1(17) . . . . ?
C181 C189 C194 C182 3(3) . . . . ?
C192 C193 C194 C189 4(4) . . . . ?
C192 C193 C194 C182 179(2) . . . . ?
C188 C182 C194 C189 -56.7(19) . . . . ?
C200 C182 C194 C189 52.3(19) . . . . ?
C188 C182 C194 C193 127(2) . . . . ?
C200 C182 C194 C193 -124(2) . . . . ?
C192 C191 N39 Pd6 0(3) . . . . ?
C190 C191 N39 Pd6 178(2) . . . . ?
C191 C192 N40 Pd6 -1(3) . . . . ?
C193 C192 N40 Pd6 -179(2) . . . . ?
C183 C181 C195 C200 -53(2) . . . . ?
C189 C181 C195 C200 54(2) . . . . ?
C183 C181 C195 C196 129(2) . . . . ?
C189 C181 C195 C196 -124(2) . . . . ?
C200 C195 C196 C197 -1(4) . . . . ?
C181 C195 C196 C197 177(2) . . . . ?
C195 C196 C197 C198 0(5) . . . . ?
C196 C197 C198 C199 2(6) . . . . ?
C197 C198 C199 C200 -3(5) . . . . ?
C196 C195 C200 C199 1(4) . . . . ?
C181 C195 C200 C199 -177.5(19) . . . . ?
C196 C195 C200 C182 178.7(19) . . . . ?
C181 C195 C200 C182 0(3) . . . . ?
C198 C199 C200 C195 1(4) . . . . ?
C198 C199 C200 C182 -177(2) . . . . ?
C188 C182 C200 C195 54(2) . . . . ?
C194 C182 C200 C195 -55(2) . . . . ?
C188 C182 C200 C199 -128(2) . . . . ?
C194 C182 C200 C199 123(2) . . . . ?
C206 C201 C202 C203 -0.9(18) . . . . ?
C242 C201 C202 C203 177.8(15) . . . . ?
C206 C201 C202 O1B 179(2) . . . . ?
C242 C201 C202 O1B -2(2) . . . . ?
C206 C201 C202 O1A 179(2) . . . . ?
C242 C201 C202 O1A -2(2) . . . . ?
C201 C202 C203 C204 4.2(17) . . . . ?
O1B C202 C203 C204 -176(2) . . . . ?
O1A C202 C203 C204 -176(2) . . . . ?
C202 C203 C204 C205 -4(3) . . . . ?
C202 C203 C204 C207 -175.2(17) . . . . ?
C203 C204 C205 O5 -168(2) . . . . ?
C207 C204 C205 O5 3(4) . . . . ?
C203 C204 C205 C206 1(4) . . . . ?
C207 C204 C205 C206 172(2) . . . . ?
C202 C201 C206 C205 -2(3) . . . . ?
C242 C201 C206 C205 179(2) . . . . ?
O5 C205 C206 C201 171(2) . . . . ?
C204 C205 C206 C201 2(4) . . . . ?
C203 C204 C207 C208 -51(3) . . . . ?
C205 C204 C207 C208 138(2) . . . . ?
C204 C207 C208 C213 115(2) . . . . ?
C204 C207 C208 C209 -61(2) . . . . ?
C213 C208 C209 C210 0.8(17) . . . . ?
C207 C208 C209 C210 176.9(16) . . . . ?
C213 C208 C209 O9B -179(2) . . . . ?
C207 C208 C209 O9B -3(2) . . . . ?
C213 C208 C209 O9A -179(2) . . . . ?
C207 C208 C209 O9A -3(2) . . . . ?
C208 C209 C210 C211 0.1(17) . . . . ?
O9B C209 C210 C211 -180(2) . . . . ?
O9A C209 C210 C211 -180(2) . . . . ?
C209 C210 C211 C212 1(3) . . . . ?
C209 C210 C211 C214 -176.5(17) . . . . ?
C210 C211 C212 O13 179(2) . . . . ?
C214 C211 C212 O13 -4(4) . . . . ?
C210 C211 C212 C213 -3(4) . . . . ?
C214 C211 C212 C213 175(2) . . . . ?
C209 C208 C213 C212 -3(3) . . . . ?
C207 C208 C213 C212 -179(2) . . . . ?
O13 C212 C213 C208 -178(2) . . . . ?
C211 C212 C213 C208 3(4) . . . . ?
C210 C211 C214 C215 93(3) . . . . ?
C212 C211 C214 C215 -85(3) . . . . ?
C211 C214 C215 C220 28(3) . . . . ?
C211 C214 C215 C216 -143.4(15) . . . . ?
C220 C215 C216 O17 -177(2) . . . . ?
C214 C215 C216 O17 -5(2) . . . . ?
C220 C215 C216 C217 3.4(17) . . . . ?
C214 C215 C216 C217 175.1(16) . . . . ?
O17 C216 C217 C218 178(3) . . . . ?
C215 C216 C217 C218 -2.0(19) . . . . ?
C216 C217 C218 C219 3(4) . . . . ?
C216 C217 C218 C221 -177.9(19) . . . . ?
C217 C218 C219 C220 -6(4) . . . . ?
C221 C218 C219 C220 175(2) . . . . ?
C217 C218 C219 O21B 172(3) . . . . ?
C221 C218 C219 O21B -7(5) . . . . ?
C217 C218 C219 O21A 172(3) . . . . ?
C221 C218 C219 O21A -7(5) . . . . ?
C216 C215 C220 C219 -6(3) . . . . ?
C214 C215 C220 C219 -179(2) . . . . ?
C218 C219 C220 C215 8(4) . . . . ?
O21B C219 C220 C215 -170(2) . . . . ?
O21A C219 C220 C215 -170(2) . . . . ?
C217 C218 C221 C222 75(3) . . . . ?
C219 C218 C221 C222 -107(3) . . . . ?
C218 C221 C222 C227 -86(2) . . . . ?
C218 C221 C222 C223 90.4(18) . . . . ?
C227 C222 C223 O25 175(2) . . . . ?
C221 C222 C223 O25 -2(2) . . . . ?
C227 C222 C223 C224 0.3(19) . . . . ?
C221 C222 C223 C224 -176.6(17) . . . . ?
O25 C223 C224 C225 -171(3) . . . . ?
C222 C223 C224 C225 3.5(19) . . . . ?
C223 C224 C225 C226 -11(4) . . . . ?
C223 C224 C225 C228 179.9(19) . . . . ?
C224 C225 C226 C227 15(5) . . . . ?
C228 C225 C226 C227 -176(3) . . . . ?
C224 C225 C226 O29B 178(3) . . . . ?
C228 C225 C226 O29B -13(5) . . . . ?
C224 C225 C226 O29A 178(3) . . . . ?
C228 C225 C226 O29A -13(5) . . . . ?
C223 C222 C227 C226 4(4) . . . . ?
C221 C222 C227 C226 -179(3) . . . . ?
C225 C226 C227 C222 -12(5) . . . . ?
O29B C226 C227 C222 -171(3) . . . . ?
O29A C226 C227 C222 -171(3) . . . . ?
C224 C225 C228 C229 -23(4) . . . . ?
C226 C225 C228 C229 168(3) . . . . ?
C225 C228 C229 C234 -97(3) . . . . ?
C225 C228 C229 C230 86(3) . . . . ?
C234 C229 C230 O33 -173(2) . . . . ?
C228 C229 C230 O33 4(2) . . . . ?
C234 C229 C230 C231 3.2(19) . . . . ?
C228 C229 C230 C231 -179.3(16) . . . . ?
O33 C230 C231 C232 175(3) . . . . ?
C229 C230 C231 C232 -1.4(18) . . . . ?
C230 C231 C232 C233 5(4) . . . . ?
C230 C231 C232 C235 -178.8(18) . . . . ?
C231 C232 C233 O37B -180(3) . . . . ?
C235 C232 C233 O37B 4(5) . . . . ?
C231 C232 C233 O37A -180(3) . . . . ?
C235 C232 C233 O37A 4(5) . . . . ?
C231 C232 C233 C234 -9(5) . . . . ?
C235 C232 C233 C234 174(3) . . . . ?
C230 C229 C234 C233 -9(4) . . . . ?
C228 C229 C234 C233 174(3) . . . . ?
O37B C233 C234 C229 -179(3) . . . . ?
O37A C233 C234 C229 -179(3) . . . . ?
C232 C233 C234 C229 11(5) . . . . ?
C231 C232 C235 C236 -100(3) . . . . ?
C233 C232 C235 C236 77(3) . . . . ?
C232 C235 C236 C241 -108(2) . . . . ?
C232 C235 C236 C237 69(2) . . . . ?
C241 C236 C237 O41 -170(2) . . . . ?
C235 C236 C237 O41 12(2) . . . . ?
C241 C236 C237 C238 1.1(17) . . . . ?
C235 C236 C237 C238 -176.7(16) . . . . ?
O41 C237 C238 C239 169(2) . . . . ?
C236 C237 C238 C239 0.0(15) . . . . ?
C237 C238 C239 C240 1(3) . . . . ?
C237 C238 C239 C242 176.5(15) . . . . ?
C238 C239 C240 C241 -2(4) . . . . ?
C242 C239 C240 C241 -178(2) . . . . ?
C238 C239 C240 O45 -172(2) . . . . ?
C242 C239 C240 O45 12(4) . . . . ?
C237 C236 C241 C240 -3(3) . . . . ?
C235 C236 C241 C240 175(2) . . . . ?
C239 C240 C241 C236 3(4) . . . . ?
O45 C240 C241 C236 173(2) . . . . ?
C238 C239 C242 C201 -106(2) . . . . ?
C240 C239 C242 C201 71(3) . . . . ?
C206 C201 C242 C239 -110(2) . . . . ?
C202 C201 C242 C239 71(2) . . . . ?
C203 C202 O1A C243 -38(2) . . . . ?
C201 C202 O1A C243 142.2(18) . . . . ?
C202 O1A C243 C244 -95(2) . . . . ?
O1A C243 C244 O2A -79(3) . . . . ?
C243 C244 O2A C245 130(3) . . . . ?
C244 O2A C245 C246 58(7) . . . . ?
O2A C245 C246 O3A 180(2) . . . . ?
C245 C246 O3A C247 -167(7) . . . . ?
C246 O3A C247 C248 128(5) . . . . ?
O3A C247 C248 O4A 53(5) . . . . ?
C247 C248 O4A C249 -151(8) . . . . ?
C203 C202 O1B C501 -38(2) . . . . ?
C201 C202 O1B C501 142.2(18) . . . . ?
C202 O1B C501 C502 -151(2) . . . . ?
O1B C501 C502 O2B 178.7(19) . . . . ?
C501 C502 O2B C503 174(3) . . . . ?
C502 O2B C503 C504 -50(4) . . . . ?
O2B C503 C504 O3B -54(4) . . . . ?
C503 C504 O3B C505 -125(4) . . . . ?
C504 O3B C505 C506 -69(4) . . . . ?
O3B C505 C506 O4B -179(2) . . . . ?
C505 C506 O4B C507 -172(9) . . . . ?
C204 C205 O5 C250 -98(3) . . . . ?
C206 C205 O5 C250 94(3) . . . . ?
C205 O5 C250 C251 179.3(15) . . . . ?
O5 C250 C251 O6 -61(3) . . . . ?
C250 C251 O6 C252 -166.4(16) . . . . ?
C251 O6 C252 C253 -79(3) . . . . ?
O6 C252 C253 O7 -66(3) . . . . ?
C252 C253 O7 C254 -179(2) . . . . ?
C253 O7 C254 C255 -175(2) . . . . ?
O7 C254 C255 O8 71(3) . . . . ?
C254 C255 O8 C256 177(2) . . . . ?
C210 C209 O9A C257 8(4) . . . . ?
C208 C209 O9A C257 -172(3) . . . . ?
C209 O9A C257 C258 149(2) . . . . ?
O9A C257 C258 O10A -65(4) . . . . ?
C257 C258 O10A C259 -165(4) . . . . ?
C258 O10A C259 C260 154(7) . . . . ?
O10A C259 C260 O11A 179(2) . . . . ?
C259 C260 O11A C261 125(6) . . . . ?
C260 O11A C261 C262 140(4) . . . . ?
O11A C261 C262 O12A -179(2) . . . . ?
C261 C262 O12A C263 -124(7) . . . . ?
C210 C209 O9B C508 -27(3) . . . . ?
C208 C209 O9B C508 153(3) . . . . ?
C209 O9B C508 C509 163(2) . . . . ?
O9B C508 C509 O10B -82(3) . . . . ?
C508 C509 O10B C510 158(3) . . . . ?
C509 O10B C510 C511 -139(7) . . . . ?
O10B C510 C511 O11B 178(2) . . . . ?
C510 C511 O11B C512 -91(6) . . . . ?
C511 O11B C512 C513 -135(6) . . . . ?
O11B C512 C513 O12B -177(2) . . . . ?
C512 C513 O12B C514 162(7) . . . . ?
C211 C212 O13 C264 157(3) . . . . ?
C213 C212 O13 C264 -21(4) . . . . ?
C212 O13 C264 C265 -168(2) . . . . ?
O13 C264 C265 O14 -60(3) . . . . ?
C264 C265 O14 C266 178(2) . . . . ?
C265 O14 C266 C267 168(3) . . . . ?
O14 C266 C267 O15 63(3) . . . . ?
C266 C267 O15 C268 173(2) . . . . ?
C267 O15 C268 C269 138(3) . . . . ?
O15 C268 C269 O16 75(3) . . . . ?
C268 C269 O16 C270 170(3) . . . . ?
C217 C216 O17 C271 21(4) . . . . ?
C215 C216 O17 C271 -159(3) . . . . ?
C216 O17 C271 C272 180(2) . . . . ?
O17 C271 C272 O18 66(3) . . . . ?
C271 C272 O18 C273 135(3) . . . . ?
C272 O18 C273 C274 -94(5) . . . . ?
O18 C273 C274 O19 177.8(18) . . . . ?
C273 C274 O19 C275 73(4) . . . . ?
C274 O19 C275 C276 -179(3) . . . . ?
O19 C275 C276 O20 59(4) . . . . ?
C275 C276 O20 C277 -169(6) . . . . ?
C218 C219 O21A C278 163(4) . . . . ?
C220 C219 O21A C278 -19(5) . . . . ?
C219 O21A C278 C279 179(3) . . . . ?
O21A C278 C279 O22A -70(3) . . . . ?
C278 C279 O22A C280 -138(4) . . . . ?
C279 O22A C280 C281 -165(4) . . . . ?
O22A C280 C281 O23A -62(4) . . . . ?
C280 C281 O23A C282 70(4) . . . . ?
C281 O23A C282 C283 173(4) . . . . ?
O23A C282 C283 O24A -69(4) . . . . ?
C282 C283 O24A C284 -123(8) . . . . ?
C218 C219 O21B C515 -155(3) . . . . ?
C220 C219 O21B C515 23(5) . . . . ?
C219 O21B C515 C516 106(6) . . . . ?
O21B C515 C516 O22B -178(2) . . . . ?
C515 C516 O22B C517 -141(6) . . . . ?
C516 O22B C517 C518 -173(9) . . . . ?
O22B C517 C518 O23B -176(2) . . . . ?
C517 C518 O23B C519 110(11) . . . . ?
C518 O23B C519 C520 68(7) . . . . ?
O23B C519 C520 O24B -178(2) . . . . ?
C519 C520 O24B C521 172(8) . . . . ?
C224 C223 O25 C285 -15(3) . . . . ?
C222 C223 O25 C285 170.7(18) . . . . ?
C223 O25 C285 C286 106(2) . . . . ?
O25 C285 C286 O26 -81(3) . . . . ?
C285 C286 O26 C287 168.4(18) . . . . ?
C286 O26 C287 C288 -91(3) . . . . ?
O26 C287 C288 O27 -71(3) . . . . ?
C287 C288 O27 C289 135(2) . . . . ?
C288 O27 C289 C290 146(3) . . . . ?
O27 C289 C290 O28 66(4) . . . . ?
C289 C290 O28 C291 -161(5) . . . . ?
C225 C226 O29A C292 -171(4) . . . . ?
C227 C226 O29A C292 -11(6) . . . . ?
C226 O29A C292 C293 -175(3) . . . . ?
O29A C292 C293 O30A -61(4) . . . . ?
C292 C293 O30A C294 112(4) . . . . ?
C293 O30A C294 C295 -143(4) . . . . ?
O30A C294 C295 O31A 175(2) . . . . ?
C294 C295 O31A C296 173(4) . . . . ?
C295 O31A C296 C297 -147(4) . . . . ?
O31A C296 C297 O32A -61(4) . . . . ?
C296 C297 O32A C298 146(7) . . . . ?
C225 C226 O29B C522 -162(5) . . . . ?
C227 C226 O29B C522 -2(7) . . . . ?
C226 O29B C522 C523 171(3) . . . . ?
O29B C522 C523 O30B -69(4) . . . . ?
C522 C523 O30B C524 150(3) . . . . ?
C523 O30B C524 C525 -106(7) . . . . ?
O30B C524 C525 O31B 175(2) . . . . ?
C524 C525 O31B C526 111(6) . . . . ?
C525 O31B C526 C527 59(3) . . . . ?
O31B C526 C527 O32B 62(4) . . . . ?
C526 C527 O32B C528 144(5) . . . . ?
C231 C230 O33 C299 31(3) . . . . ?
C229 C230 O33 C299 -153.2(19) . . . . ?
C230 O33 C299 C300 177.8(17) . . . . ?
O33 C299 C300 O34 67(3) . . . . ?
C299 C300 O34 C301 -175(3) . . . . ?
C300 O34 C301 C302 -176(3) . . . . ?
O34 C301 C302 O35 -56(4) . . . . ?
C301 C302 O35 C303 -176(3) . . . . ?
C302 O35 C303 C304 -179(3) . . . . ?
O35 C303 C304 O36 -82(4) . . . . ?
C303 C304 O36 C305 -166(4) . . . . ?
C232 C233 O37A C306 -157(7) . . . . ?
C234 C233 O37A C306 33(9) . . . . ?
C233 O37A C306 C307 -145(7) . . . . ?
O37A C306 C307 O38A -178(2) . . . . ?
C306 C307 O38A C308 -178(8) . . . . ?
C307 O38A C308 C309 104(6) . . . . ?
O38A C308 C309 O39A -55(5) . . . . ?
C308 C309 O39A C310 -154(5) . . . . ?
C309 O39A C310 C311 -62(7) . . . . ?
O39A C310 C311 O40A -57(5) . . . . ?
C310 C311 O40A C312 179(15) . . . . ?
C232 C233 O37B C529 -148(5) . . . . ?
C234 C233 O37B C529 43(7) . . . . ?
C233 O37B C529 C530 165(3) . . . . ?
O37B C529 C530 O38B 58(4) . . . . ?
C529 C530 O38B C531 173(3) . . . . ?
C530 O38B C531 C532 140(5) . . . . ?
O38B C531 C532 O39B -59(4) . . . . ?
C531 C532 O39B C533 163(4) . . . . ?
C532 O39B C533 C534 -141(5) . . . . ?
O39B C533 C534 O40B -61(4) . . . . ?
C533 C534 O40B C535 -48(6) . . . . ?
C238 C237 O41 C313 46(3) . . . . ?
C236 C237 O41 C313 -144(3) . . . . ?
C237 O41 C313 C314 -165(3) . . . . ?
O41 C313 C314 O42 64(5) . . . . ?
C313 C314 O42 C315 180(3) . . . . ?
C314 O42 C315 C316 -180(4) . . . . ?
O42 C315 C316 O43 -59(5) . . . . ?
C315 C316 O43 C317 178(4) . . . . ?
C316 O43 C317 C318 166(4) . . . . ?
O43 C317 C318 O44 83(4) . . . . ?
C317 C318 O44 C319 170(3) . . . . ?
C239 C240 O45 C320 178(3) . . . . ?
C241 C240 O45 C320 9(4) . . . . ?
C240 O45 C320 C321 -163(2) . . . . ?
O45 C320 C321 O46 62(3) . . . . ?
C320 C321 O46 C322 -179(3) . . . . ?
C321 O46 C322 C323 -136(3) . . . . ?
O46 C322 C323 O47 -64(3) . . . . ?
C322 C323 O47 C324 -94(6) . . . . ?
C323 O47 C324 C325 -179(6) . . . . ?
O47 C324 C325 O48 -177(2) . . . . ?
C324 C325 O48 C326 164(8) . . . . ?
C332 C327 C328 O49 180(2) . . . . ?
C368 C327 C328 O49 1(2) . . . . ?
C332 C327 C328 C329 -2.3(17) . . . . ?
C368 C327 C328 C329 179.3(15) . . . . ?
O49 C328 C329 C330 -180(3) . . . . ?
C327 C328 C329 C330 2.3(17) . . . . ?
C328 C329 C330 C331 -2(3) . . . . ?
C328 C329 C330 C333 -178.4(16) . . . . ?
C329 C330 C331 O53 -170(2) . . . . ?
C333 C330 C331 O53 6(4) . . . . ?
C329 C330 C331 C332 2(4) . . . . ?
C333 C330 C331 C332 178(2) . . . . ?
C328 C327 C332 C331 2(3) . . . . ?
C368 C327 C332 C331 -179(2) . . . . ?
O53 C331 C332 C327 170(2) . . . . ?
C330 C331 C332 C327 -2(4) . . . . ?
C329 C330 C333 C334 -51(4) . . . . ?
C331 C330 C333 C334 133(2) . . . . ?
C330 C333 C334 C339 117(2) . . . . ?
C330 C333 C334 C335 -66(2) . . . . ?
C339 C334 C335 C336 -2.1(17) . . . . ?
C333 C334 C335 C336 -179.3(16) . . . . ?
C339 C334 C335 O57B 179(2) . . . . ?
C333 C334 C335 O57B 2(2) . . . . ?
C339 C334 C335 O57A 179(2) . . . . ?
C333 C334 C335 O57A 2(2) . . . . ?
C334 C335 C336 C337 0.9(18) . . . . ?
O57B C335 C336 C337 180(2) . . . . ?
O57A C335 C336 C337 180(2) . . . . ?
C335 C336 C337 C338 -3(4) . . . . ?
C335 C336 C337 C340 -178.0(18) . . . . ?
C336 C337 C338 O61 179(2) . . . . ?
C340 C337 C338 O61 -6(4) . . . . ?
C336 C337 C338 C339 6(4) . . . . ?
C340 C337 C338 C339 -179(2) . . . . ?
C335 C334 C339 C338 6(3) . . . . ?
C333 C334 C339 C338 -177(2) . . . . ?
O61 C338 C339 C334 -180(2) . . . . ?
C337 C338 C339 C334 -7(4) . . . . ?
C336 C337 C340 C341 91(3) . . . . ?
C338 C337 C340 C341 -84(3) . . . . ?
C337 C340 C341 C346 18(3) . . . . ?
C337 C340 C341 C342 -161.9(14) . . . . ?
C346 C341 C342 C343 -3.7(18) . . . . ?
C340 C341 C342 C343 176.7(16) . . . . ?
C346 C341 C342 O65 169(2) . . . . ?
C340 C341 C342 O65 -11(2) . . . . ?
C341 C342 C343 C344 4.3(19) . . . . ?
O65 C342 C343 C344 -167(3) . . . . ?
C342 C343 C344 C345 -8(4) . . . . ?
C342 C343 C344 C347 -175.2(19) . . . . ?
C343 C344 C345 C346 11(5) . . . . ?
C347 C344 C345 C346 178(3) . . . . ?
C343 C344 C345 O69 -176(3) . . . . ?
C347 C344 C345 O69 -8(5) . . . . ?
C342 C341 C346 C345 7(4) . . . . ?
C340 C341 C346 C345 -173(3) . . . . ?
C344 C345 C346 C341 -11(5) . . . . ?
O69 C345 C346 C341 175(3) . . . . ?
C343 C344 C347 C348 90(3) . . . . ?
C345 C344 C347 C348 -77(3) . . . . ?
C344 C347 C348 C353 -26(3) . . . . ?
C344 C347 C348 C349 151.3(15) . . . . ?
C353 C348 C349 C350 1(2) . . . . ?
C347 C348 C349 C350 -176.4(16) . . . . ?
C353 C348 C349 O73B -179(3) . . . . ?
C347 C348 C349 O73B 4(2) . . . . ?
C353 C348 C349 O73A -179(3) . . . . ?
C347 C348 C349 O73A 4(2) . . . . ?
C348 C349 C350 C351 -2.4(19) . . . . ?
O73B C349 C350 C351 178(3) . . . . ?
O73A C349 C350 C351 178(3) . . . . ?
C349 C350 C351 C352 1(4) . . . . ?
C349 C350 C351 C354 -178.1(18) . . . . ?
C350 C351 C352 O77B 166(3) . . . . ?
C354 C351 C352 O77B -15(6) . . . . ?
C350 C351 C352 O77A 166(3) . . . . ?
C354 C351 C352 O77A -15(6) . . . . ?
C350 C351 C352 C353 2(5) . . . . ?
C354 C351 C352 C353 -179(3) . . . . ?
C349 C348 C353 C352 1(4) . . . . ?
C347 C348 C353 C352 179(3) . . . . ?
O77B C352 C353 C348 -167(3) . . . . ?
O77A C352 C353 C348 -167(3) . . . . ?
C351 C352 C353 C348 -3(5) . . . . ?
C350 C351 C354 C355 -90(3) . . . . ?
C352 C351 C354 C355 91(3) . . . . ?
C351 C354 C355 C360 -92(2) . . . . ?
C351 C354 C355 C356 89(2) . . . . ?
C360 C355 C356 C357 1.9(19) . . . . ?
C354 C355 C356 C357 -178.7(17) . . . . ?
C360 C355 C356 O81 -176(2) . . . . ?
C354 C355 C356 O81 3(2) . . . . ?
O81 C356 C357 C358 173(3) . . . . ?
C355 C356 C357 C358 -4.2(17) . . . . ?
C356 C357 C358 C359 9(4) . . . . ?
C356 C357 C358 C361 178.1(16) . . . . ?
C357 C358 C359 O85B 174(3) . . . . ?
C361 C358 C359 O85B 5(4) . . . . ?
C357 C358 C359 O85A 174(3) . . . . ?
C361 C358 C359 O85A 5(4) . . . . ?
C357 C358 C359 C360 -10(4) . . . . ?
C361 C358 C359 C360 -180(2) . . . . ?
C356 C355 C360 C359 -4(4) . . . . ?
C354 C355 C360 C359 176(3) . . . . ?
C358 C359 C360 C355 8(5) . . . . ?
O85B C359 C360 C355 -177(3) . . . . ?
O85A C359 C360 C355 -177(3) . . . . ?
C357 C358 C361 C362 -94(3) . . . . ?
C359 C358 C361 C362 76(3) . . . . ?
C358 C361 C362 C367 -100(2) . . . . ?
C358 C361 C362 C363 77(2) . . . . ?
C367 C362 C363 O89 -176(2) . . . . ?
C361 C362 C363 O89 7(2) . . . . ?
C367 C362 C363 C364 -1.9(17) . . . . ?
C361 C362 C363 C364 -179.0(15) . . . . ?
O89 C363 C364 C365 173(2) . . . . ?
C362 C363 C364 C365 -1.1(16) . . . . ?
C363 C364 C365 C366 2(3) . . . . ?
C363 C364 C365 C368 177.3(15) . . . . ?
C364 C365 C366 O93 -179(2) . . . . ?
C368 C365 C366 O93 5(4) . . . . ?
C364 C365 C366 C367 0(4) . . . . ?
C368 C365 C366 C367 -175(2) . . . . ?
C363 C362 C367 C366 4(3) . . . . ?
C361 C362 C367 C366 -179(2) . . . . ?
C365 C366 C367 C362 -4(4) . . . . ?
O93 C366 C367 C362 176(2) . . . . ?
C364 C365 C368 C327 -108(2) . . . . ?
C366 C365 C368 C327 68(3) . . . . ?
C332 C327 C368 C365 -108(2) . . . . ?
C328 C327 C368 C365 71(2) . . . . ?
C329 C328 O49 C369 -16(4) . . . . ?
C327 C328 O49 C369 162(3) . . . . ?
C328 O49 C369 C370 -159(2) . . . . ?
O49 C369 C370 O50 72(4) . . . . ?
C369 C370 O50 C371 -131(3) . . . . ?
C370 O50 C371 C372 -162(3) . . . . ?
O50 C371 C372 O51 -52(4) . . . . ?
C371 C372 O51 C373 152(3) . . . . ?
C372 O51 C373 C374 91(3) . . . . ?
O51 C373 C374 O52 -50(5) . . . . ?
C373 C374 O52 C375 160(6) . . . . ?
C330 C331 O53 C376 -95(3) . . . . ?
C332 C331 O53 C376 93(3) . . . . ?
C331 O53 C376 C377 177.4(17) . . . . ?
O53 C376 C377 O54 -64(3) . . . . ?
C376 C377 O54 C378 -165.3(17) . . . . ?
C377 O54 C378 C379 -86(3) . . . . ?
O54 C378 C379 O55 -62(3) . . . . ?
C378 C379 O55 C380 -177(2) . . . . ?
C379 O55 C380 C381 -176(2) . . . . ?
O55 C380 C381 O56 62(4) . . . . ?
C380 C381 O56 C382 174(3) . . . . ?
C336 C335 O57A C383 3(3) . . . . ?
C334 C335 O57A C383 -178.3(19) . . . . ?
C335 O57A C383 C384 -175.4(15) . . . . ?
O57A C383 C384 O58A -68(2) . . . . ?
C383 C384 O58A C385 -87(7) . . . . ?
C384 O58A C385 C386 -172(10) . . . . ?
O58A C385 C386 O59A -179(2) . . . . ?
C385 C386 O59A C387 160(11) . . . . ?
C386 O59A C387 C388 -97(9) . . . . ?
O59A C387 C388 O60A -178(2) . . . . ?
C387 C388 O60A C389 119(10) . . . . ?
C336 C335 O57B C536 3(3) . . . . ?
C334 C335 O57B C536 -178.3(19) . . . . ?
C335 O57B C536 C537 -175.4(15) . . . . ?
O57B C536 C537 O58B -68(2) . . . . ?
C536 C537 O58B C538 -86(5) . . . . ?
C537 O58B C538 C539 -180(3) . . . . ?
O58B C538 C539 O59B 60(4) . . . . ?
C538 C539 O59B C540 169(6) . . . . ?
C539 O59B C540 C541 -168(6) . . . . ?
O59B C540 C541 O60B 59(5) . . . . ?
C540 C541 O60B C542 -179(2) . . . . ?
C337 C338 O61 C390 165(3) . . . . ?
C339 C338 O61 C390 -23(4) . . . . ?
C338 O61 C390 C391 -166(2) . . . . ?
O61 C390 C391 O62 -62(3) . . . . ?
C390 C391 O62 C392 178(3) . . . . ?
C391 O62 C392 C393 160(3) . . . . ?
O62 C392 C393 O63 67(3) . . . . ?
C392 C393 O63 C394 -180(3) . . . . ?
C393 O63 C394 C395 -174(3) . . . . ?
O63 C394 C395 O64 -57(4) . . . . ?
C394 C395 O64 C396 -169(3) . . . . ?
C343 C342 O65 C397 -40(2) . . . . ?
C341 C342 O65 C397 147.8(18) . . . . ?
C342 O65 C397 C398 -86(3) . . . . ?
O65 C397 C398 O66 -43(5) . . . . ?
C397 C398 O66 C399 155(3) . . . . ?
C398 O66 C399 C400 153(3) . . . . ?
O66 C399 C400 O67 59(4) . . . . ?
C399 C400 O67 C401 171(3) . . . . ?
C400 O67 C401 C402 -105(4) . . . . ?
O67 C401 C402 O68 -54(5) . . . . ?
C401 C402 O68 C403 -173(4) . . . . ?
C344 C345 O69 C404 -152(4) . . . . ?
C346 C345 O69 C404 22(4) . . . . ?
C345 O69 C404 C405 158(3) . . . . ?
O69 C404 C405 O70 -57(4) . . . . ?
C404 C405 O70 C406 -96(4) . . . . ?
C405 O70 C406 C407 148(3) . . . . ?
O70 C406 C407 O71 -58(5) . . . . ?
C406 C407 O71 C408 172(3) . . . . ?
C407 O71 C408 C409 -99(7) . . . . ?
O71 C408 C409 O72 -179(2) . . . . ?
C408 C409 O72 C410 -178(3) . . . . ?
C350 C349 O73A C411 -9(6) . . . . ?
C348 C349 O73A C411 170(5) . . . . ?
C349 O73A C411 C412 165(3) . . . . ?
O73A C411 C412 O74A -64(4) . . . . ?
C411 C412 O74A C413 170(3) . . . . ?
C412 O74A C413 C414 110(4) . . . . ?
O74A C413 C414 O75A 41(5) . . . . ?
C413 C414 O75A C415 -86(3) . . . . ?
C414 O75A C415 C416 -167(4) . . . . ?
O75A C415 C416 O76A -179(2) . . . . ?
C415 C416 O76A C417 -102(7) . . . . ?
C350 C349 O73B C543 -9(6) . . . . ?
C348 C349 O73B C543 171(5) . . . . ?
C349 O73B C543 C544 165(3) . . . . ?
O73B C543 C544 O74B -64(4) . . . . ?
C543 C544 O74B C545 170(3) . . . . ?
C544 O74B C545 C546 109(4) . . . . ?
O74B C545 C546 O75B 41(4) . . . . ?
C545 C546 O75B C547 -88(3) . . . . ?
C546 O75B C547 C548 -141(7) . . . . ?
O75B C547 C548 O76B -159(8) . . . . ?
C547 C548 O76B C549 -95(13) . . . . ?
C351 C352 O77A C418 174(3) . . . . ?
C353 C352 O77A C418 -23(6) . . . . ?
C352 O77A C418 C419 125(4) . . . . ?
O77A C418 C419 O78A -60(3) . . . . ?
C418 C419 O78A C420 155(3) . . . . ?
C419 O78A C420 C421 -162(3) . . . . ?
O78A C420 C421 O79A 52(4) . . . . ?
C420 C421 O79A C422 -148(5) . . . . ?
C421 O79A C422 C423 165(6) . . . . ?
O79A C422 C423 O80A 179(2) . . . . ?
C422 C423 O80A C424 -159(9) . . . . ?
C351 C352 O77B C550 174(3) . . . . ?
C353 C352 O77B C550 -23(6) . . . . ?
C352 O77B C550 C551 125(4) . . . . ?
O77B C550 C551 O78B -60(3) . . . . ?
C550 C551 O78B C552 155(3) . . . . ?
C551 O78B C552 C553 -162(3) . . . . ?
O78B C552 C553 O79B 12(4) . . . . ?
C552 C553 O79B C554 129(5) . . . . ?
C553 O79B C554 C555 -162(7) . . . . ?
O79B C554 C555 O80B -177(2) . . . . ?
C554 C555 O80B C556 110(8) . . . . ?
C357 C356 O81 C425 22(3) . . . . ?
C355 C356 O81 C425 -161(2) . . . . ?
C356 O81 C425 C426 -172.9(18) . . . . ?
O81 C425 C426 O82 58(3) . . . . ?
C425 C426 O82 C427 179(2) . . . . ?
C426 O82 C427 C428 -164(3) . . . . ?
O82 C427 C428 O83 -57(3) . . . . ?
C427 C428 O83 C429 -171(2) . . . . ?
C428 O83 C429 C430 -174(3) . . . . ?
O83 C429 C430 O84 -74(3) . . . . ?
C429 C430 O84 C431 -170(3) . . . . ?
C358 C359 O85A C432 177(3) . . . . ?
C360 C359 O85A C432 3(6) . . . . ?
C359 O85A C432 C433 165(3) . . . . ?
O85A C432 C433 O86A 72(3) . . . . ?
C432 C433 O86A C434 83(4) . . . . ?
C433 O86A C434 C435 170(5) . . . . ?
O86A C434 C435 O87A 179(2) . . . . ?
C434 C435 O87A C436 -81(5) . . . . ?
C435 O87A C436 C437 -137(5) . . . . ?
O87A C436 C437 O88A 179(2) . . . . ?
C436 C437 O88A C438 37(7) . . . . ?
C358 C359 O85B C557 176(3) . . . . ?
C360 C359 O85B C557 1(5) . . . . ?
C359 O85B C557 C558 173(3) . . . . ?
O85B C557 C558 O86B 66(4) . . . . ?
C557 C558 O86B C559 -163(4) . . . . ?
C558 O86B C559 C560 164(4) . . . . ?
O86B C559 C560 O87B 157(4) . . . . ?
C559 C560 O87B C561 -163(5) . . . . ?
C560 O87B C561 C562 73(3) . . . . ?
O87B C561 C562 O88B 93(6) . . . . ?
C561 C562 O88B C563 30(8) . . . . ?
C364 C363 O89 C439 47(3) . . . . ?
C362 C363 O89 C439 -139(2) . . . . ?
C363 O89 C439 C440 -175.6(18) . . . . ?
O89 C439 C440 O90 65(3) . . . . ?
C439 C440 O90 C441 177(2) . . . . ?
C440 O90 C441 C442 -170(2) . . . . ?
O90 C441 C442 O91 -63(3) . . . . ?
C441 C442 O91 C443 -165(3) . . . . ?
C442 O91 C443 C444 -177(3) . . . . ?
O91 C443 C444 O92 50(4) . . . . ?
C443 C444 O92 C445 -175(3) . . . . ?
C365 C366 O93 C446 177(3) . . . . ?
C367 C366 O93 C446 -2(4) . . . . ?
C366 O93 C446 C447 -176(2) . . . . ?
O93 C446 C447 O94 68(3) . . . . ?
C446 C447 O94 C448 -118(3) . . . . ?
C447 O94 C448 C449 -157(2) . . . . ?
O94 C448 C449 O95 -68(4) . . . . ?
C448 C449 O95 C450 -172(3) . . . . ?
C449 O95 C450 C451 -119(4) . . . . ?
O95 C450 C451 O96 -49(4) . . . . ?
C450 C451 O96 C452 -91(7) . . . . ?
O99 S1 C453 F1 -58.7(13) . . . . ?
O98 S1 C453 F1 61.9(13) . . . . ?
O97 S1 C453 F1 -179.7(12) . . . . ?
O99 S1 C453 F2 61.2(15) . . . . ?
O98 S1 C453 F2 -178.3(14) . . . . ?
O97 S1 C453 F2 -59.9(14) . . . . ?
O99 S1 C453 F3 -178.5(14) . . . . ?
O98 S1 C453 F3 -57.9(14) . . . . ?
O97 S1 C453 F3 60.5(14) . . . . ?
O102 S2 C454 F4 -59.3(16) . . . . ?
O101 S2 C454 F4 63.1(15) . . . . ?
O100 S2 C454 F4 179.8(12) . . . . ?
O102 S2 C454 F5 59.0(17) . . . . ?
O101 S2 C454 F5 -178.6(16) . . . . ?
O100 S2 C454 F5 -61.9(16) . . . . ?
O102 S2 C454 F6 -179.6(17) . . . . ?
O101 S2 C454 F6 -57.3(17) . . . . ?
O100 S2 C454 F6 59.4(16) . . . . ?
O105 S3 C455 F7 -58(2) . . . . ?
O104 S3 C455 F7 62.1(19) . . . . ?
O103 S3 C455 F7 179.9(16) . . . . ?
O105 S3 C455 F8 61(2) . . . . ?
O104 S3 C455 F8 -178(2) . . . . ?
O103 S3 C455 F8 -60(2) . . . . ?
O105 S3 C455 F9 -177(2) . . . . ?
O104 S3 C455 F9 -56(2) . . . . ?
O103 S3 C455 F9 61(2) . . . . ?
O108 S4 C456 F10 -58.2(18) . . . . ?
O107 S4 C456 F10 63.6(18) . . . . ?
O106 S4 C456 F10 -179.0(14) . . . . ?
O108 S4 C456 F11 60(2) . . . . ?
O107 S4 C456 F11 -177.9(19) . . . . ?
O106 S4 C456 F11 -60.5(19) . . . . ?
O108 S4 C456 F12 -177(2) . . . . ?
O107 S4 C456 F12 -56(2) . . . . ?
O106 S4 C456 F12 61.8(19) . . . . ?
O111 S5 C457 F13 -62(2) . . . . ?
O110 S5 C457 F13 58.7(19) . . . . ?
O109 S5 C457 F13 176.4(16) . . . . ?
O111 S5 C457 F14 56(2) . . . . ?
O110 S5 C457 F14 177(2) . . . . ?
O109 S5 C457 F14 -66(2) . . . . ?
O111 S5 C457 F15 178(2) . . . . ?
O110 S5 C457 F15 -61(2) . . . . ?
O109 S5 C457 F15 57(2) . . . . ?
O113 S6 C458 F16 58.1(18) . . . . ?
O114 S6 C458 F16 -62.4(18) . . . . ?
O112 S6 C458 F16 177.1(15) . . . . ?
O113 S6 C458 F17 176(2) . . . . ?
O114 S6 C458 F17 55(2) . . . . ?
O112 S6 C458 F17 -65.3(19) . . . . ?
O113 S6 C458 F18 -61(2) . . . . ?
O114 S6 C458 F18 178(2) . . . . ?
O112 S6 C458 F18 58(2) . . . . ?
O117 S7 C459 F19 -61.7(15) . . . . ?
O116 S7 C459 F19 59.5(15) . . . . ?
O115 S7 C459 F19 177.1(12) . . . . ?
O117 S7 C459 F20 55.8(17) . . . . ?
O116 S7 C459 F20 176.9(16) . . . . ?
O115 S7 C459 F20 -65.4(15) . . . . ?
O117 S7 C459 F21 178.3(16) . . . . ?
O116 S7 C459 F21 -60.5(16) . . . . ?
O115 S7 C459 F21 57.2(16) . . . . ?
O120 S8 C460 F22 -61.2(16) . . . . ?
O119 S8 C460 F22 61.0(16) . . . . ?
O118 S8 C460 F22 178.2(13) . . . . ?
O120 S8 C460 F23 56.4(18) . . . . ?
O119 S8 C460 F23 178.6(17) . . . . ?
O118 S8 C460 F23 -64.1(17) . . . . ?
O120 S8 C460 F24 -179.9(18) . . . . ?
O119 S8 C460 F24 -57.7(18) . . . . ?
O118 S8 C460 F24 59.5(17) . . . . ?
O123 S9 C461 F25 -57(2) . . . . ?
O122 S9 C461 F25 64(2) . . . . ?
O121 S9 C461 F25 -178.9(17) . . . . ?
O123 S9 C461 F26 62(2) . . . . ?
O122 S9 C461 F26 -178(2) . . . . ?
O121 S9 C461 F26 -60(2) . . . . ?
O123 S9 C461 F27 -175(2) . . . . ?
O122 S9 C461 F27 -54(2) . . . . ?
O121 S9 C461 F27 63(2) . . . . ?
O126 S10 C462 F28 -59(2) . . . . ?
O125 S10 C462 F28 62(2) . . . . ?
O124 S10 C462 F28 179.7(19) . . . . ?
O126 S10 C462 F29 60(3) . . . . ?
O125 S10 C462 F29 -179(3) . . . . ?
O124 S10 C462 F29 -62(3) . . . . ?
O126 S10 C462 F30 -178(3) . . . . ?
O125 S10 C462 F30 -57(3) . . . . ?
O124 S10 C462 F30 61(3) . . . . ?
O129 S11 C463 F31 -57.4(19) . . . . ?
O128 S11 C463 F31 63.1(19) . . . . ?
O127 S11 C463 F31 -179.4(15) . . . . ?
O129 S11 C463 F32 62(2) . . . . ?
O128 S11 C463 F32 -178(2) . . . . ?
O127 S11 C463 F32 -60(2) . . . . ?
O129 S11 C463 F33 -177(2) . . . . ?
O128 S11 C463 F33 -56(2) . . . . ?
O127 S11 C463 F33 61(2) . . . . ?
O132 S12 C464 F34 -58(2) . . . . ?
O131 S12 C464 F34 64(2) . . . . ?
O130 S12 C464 F34 -179.5(16) . . . . ?
O132 S12 C464 F35 61(2) . . . . ?
O131 S12 C464 F35 -178(2) . . . . ?
O130 S12 C464 F35 -61(2) . . . . ?
O132 S12 C464 F36 -177(2) . . . . ?
O131 S12 C464 F36 -56(2) . . . . ?
O130 S12 C464 F36 61(2) . . . . ?
O135 S13 C465 F37 -52(2) . . . . ?
O134 S13 C465 F37 68(2) . . . . ?
O133 S13 C465 F37 -175.7(17) . . . . ?
O135 S13 C465 F38 69(2) . . . . ?
O134 S13 C465 F38 -171(2) . . . . ?
O133 S13 C465 F38 -55(2) . . . . ?
O135 S13 C465 F39 -169(2) . . . . ?
O134 S13 C465 F39 -49(2) . . . . ?
O133 S13 C465 F39 67(2) . . . . ?
O138 S14 C466 F40 -58(2) . . . . ?
O137 S14 C466 F40 63(2) . . . . ?
O136 S14 C466 F40 180.0(18) . . . . ?
O138 S14 C466 F41 60(3) . . . . ?
O137 S14 C466 F41 -180(3) . . . . ?
O136 S14 C466 F41 -62(2) . . . . ?
O138 S14 C466 F42 -177(3) . . . . ?
O137 S14 C466 F42 -56(3) . . . . ?
O136 S14 C466 F42 61(2) . . . . ?
O140 S15 C467 F43 58.3(19) . . . . ?
O141 S15 C467 F43 -62.6(19) . . . . ?
O139 S15 C467 F43 176.8(15) . . . . ?
O140 S15 C467 F44 175(2) . . . . ?
O141 S15 C467 F44 54(2) . . . . ?
O139 S15 C467 F44 -66(2) . . . . ?
O140 S15 C467 F45 -61(2) . . . . ?
O141 S15 C467 F45 178(2) . . . . ?
O139 S15 C467 F45 57(2) . . . . ?
O144 S16 C468 F46 -52.5(19) . . . . ?
O143 S16 C468 F46 68.1(18) . . . . ?
O142 S16 C468 F46 -175.1(15) . . . . ?
O144 S16 C468 F47 68(2) . . . . ?
O143 S16 C468 F47 -171(2) . . . . ?
O142 S16 C468 F47 -54(2) . . . . ?
O144 S16 C468 F48 -170(2) . . . . ?
O143 S16 C468 F48 -49(2) . . . . ?
O142 S16 C468 F48 68(2) . . . . ?
O147 S17 C469 F49 -56.4(19) . . . . ?
O146 S17 C469 F49 64.4(18) . . . . ?
O145 S17 C469 F49 -178.7(15) . . . . ?
O147 S17 C469 F50 63(2) . . . . ?
O146 S17 C469 F50 -177(2) . . . . ?
O145 S17 C469 F50 -60(2) . . . . ?
O147 S17 C469 F51 -175(2) . . . . ?
O146 S17 C469 F51 -55(2) . . . . ?
O145 S17 C469 F51 62(2) . . . . ?
O150 S18 C470 F52 -52(2) . . . . ?
O149 S18 C470 F52 68(2) . . . . ?
O148 S18 C470 F52 -174.6(17) . . . . ?
O150 S18 C470 F53 68(3) . . . . ?
O149 S18 C470 F53 -172(3) . . . . ?
O148 S18 C470 F53 -55(2) . . . . ?
O150 S18 C470 F54 -170(2) . . . . ?
O149 S18 C470 F54 -49(2) . . . . ?
O148 S18 C470 F54 68(2) . . . . ?
O153 S19 C471 F55 -57(2) . . . . ?
O152 S19 C471 F55 64(2) . . . . ?
O151 S19 C471 F55 -179.4(18) . . . . ?
O153 S19 C471 F56 61(3) . . . . ?
O152 S19 C471 F56 -178(3) . . . . ?
O151 S19 C471 F56 -61(2) . . . . ?
O153 S19 C471 F57 -176(3) . . . . ?
O152 S19 C471 F57 -55(3) . . . . ?
O151 S19 C471 F57 61(2) . . . . ?
O156 S20 C472 F58 -58(2) . . . . ?
O155 S20 C472 F58 64(2) . . . . ?
O154 S20 C472 F58 -179.1(19) . . . . ?
O156 S20 C472 F59 61(3) . . . . ?
O155 S20 C472 F59 -178(3) . . . . ?
O154 S20 C472 F59 -61(2) . . . . ?
O156 S20 C472 F60 -177(3) . . . . ?
O155 S20 C472 F60 -56(3) . . . . ?
O154 S20 C472 F60 62(3) . . . . ?
O159 S21 C473 F61 -57(2) . . . . ?
O158 S21 C473 F61 64(2) . . . . ?
O157 S21 C473 F61 -178.4(17) . . . . ?
O159 S21 C473 F62 61(3) . . . . ?
O158 S21 C473 F62 -177(3) . . . . ?
O157 S21 C473 F62 -60(2) . . . . ?
O159 S21 C473 F63 -177(3) . . . . ?
O158 S21 C473 F63 -56(3) . . . . ?
O157 S21 C473 F63 62(2) . . . . ?
O162 S22 C474 F64 -57(2) . . . . ?
O161 S22 C474 F64 64(2) . . . . ?
O160 S22 C474 F64 -179.2(19) . . . . ?
O162 S22 C474 F65 61(3) . . . . ?
O161 S22 C474 F65 -178(3) . . . . ?
O160 S22 C474 F65 -61(3) . . . . ?
O162 S22 C474 F66 -176(3) . . . . ?
O161 S22 C474 F66 -55(3) . . . . ?
O160 S22 C474 F66 62(3) . . . . ?
O165 S23 C475 F67 -62(2) . . . . ?
O164 S23 C475 F67 58(2) . . . . ?
O163 S23 C475 F67 176.5(17) . . . . ?
O165 S23 C475 F68 55(2) . . . . ?
O164 S23 C475 F68 175(2) . . . . ?
O163 S23 C475 F68 -67(2) . . . . ?
O165 S23 C475 F69 178(3) . . . . ?
O164 S23 C475 F69 -61(2) . . . . ?
O163 S23 C475 F69 57(2) . . . . ?
O168 S24 C476 F70 -61(2) . . . . ?
O167 S24 C476 F70 61(2) . . . . ?
O166 S24 C476 F70 178.4(19) . . . . ?
O168 S24 C476 F71 57(3) . . . . ?
O167 S24 C476 F71 179(3) . . . . ?
O166 S24 C476 F71 -64(3) . . . . ?
O168 S24 C476 F72 180(3) . . . . ?
O167 S24 C476 F72 -59(3) . . . . ?
O166 S24 C476 F72 59(3) . . . . ?
O171 S25 C477 F73 -62(2) . . . . ?
O170 S25 C477 F73 59(2) . . . . ?
O169 S25 C477 F73 177.2(18) . . . . ?
O171 S25 C477 F74 56(3) . . . . ?
O170 S25 C477 F74 177(3) . . . . ?
O169 S25 C477 F74 -65(2) . . . . ?
O171 S25 C477 F75 178(3) . . . . ?
O170 S25 C477 F75 -61(3) . . . . ?
O169 S25 C477 F75 57(3) . . . . ?
O174 S26 C478 F76 -58(2) . . . . ?
O173 S26 C478 F76 64(2) . . . . ?
O172 S26 C478 F76 -179.6(18) . . . . ?
O174 S26 C478 F77 60(3) . . . . ?
O173 S26 C478 F77 -178(3) . . . . ?
O172 S26 C478 F77 -61(2) . . . . ?
O174 S26 C478 F78 -177(3) . . . . ?
O173 S26 C478 F78 -55(3) . . . . ?
O172 S26 C478 F78 61(2) . . . . ?
O177 S27 C479 F79 -59(2) . . . . ?
O176 S27 C479 F79 63(2) . . . . ?
O175 S27 C479 F79 179.5(18) . . . . ?
O177 S27 C479 F80 59(3) . . . . ?
O176 S27 C479 F80 -179(3) . . . . ?
O175 S27 C479 F80 -62(2) . . . . ?
O177 S27 C479 F81 -178(3) . . . . ?
O176 S27 C479 F81 -56(3) . . . . ?
O175 S27 C479 F81 60(2) . . . . ?
O180 S28 C480 F82 -60(2) . . . . ?
O179 S28 C480 F82 61(2) . . . . ?
O178 S28 C480 F82 178.7(18) . . . . ?
O180 S28 C480 F83 58(3) . . . . ?
O179 S28 C480 F83 179(3) . . . . ?
O178 S28 C480 F83 -63(2) . . . . ?
O180 S28 C480 F84 -180(3) . . . . ?
O179 S28 C480 F84 -58(3) . . . . ?
O178 S28 C480 F84 59(2) . . . . ?
O183 S29 C481 F85 -56(2) . . . . ?
O182 S29 C481 F85 65(2) . . . . ?
O181 S29 C481 F85 -178.4(19) . . . . ?
O183 S29 C481 F86 62(3) . . . . ?
O182 S29 C481 F86 -176(3) . . . . ?
O181 S29 C481 F86 -60(3) . . . . ?
O183 S29 C481 F87 -175(3) . . . . ?
O182 S29 C481 F87 -54(3) . . . . ?
O181 S29 C481 F87 63(3) . . . . ?
O186 S30 C482 F88 -57(2) . . . . ?
O185 S30 C482 F88 64(2) . . . . ?
O184 S30 C482 F88 -179.0(18) . . . . ?
O186 S30 C482 F89 62(3) . . . . ?
O185 S30 C482 F89 -177(3) . . . . ?
O184 S30 C482 F89 -60(2) . . . . ?
O186 S30 C482 F90 -176(3) . . . . ?
O185 S30 C482 F90 -55(3) . . . . ?
O184 S30 C482 F90 62(2) . . . . ?
O189 S31 C483 F91 -57(2) . . . . ?
O188 S31 C483 F91 63(2) . . . . ?
O187 S31 C483 F91 -179.3(19) . . . . ?
O189 S31 C483 F92 61(3) . . . . ?
O188 S31 C483 F92 -178(3) . . . . ?
O187 S31 C483 F92 -61(2) . . . . ?
O189 S31 C483 F93 -177(3) . . . . ?
O188 S31 C483 F93 -56(3) . . . . ?
O187 S31 C483 F93 61(3) . . . . ?
